data_7102742
loop_
_publ_author_name
'Cork, S P'
'Cressey, G'
'Jones, R H'
'Teat, S J'
'Zholobenko, V L'

_publ_section_title
;
 The dynamic desorption of krypton from the zeolite chabazite.
;
_journal_issue 24
_journal_name_full 'Chemical communications (Cambridge, England)'
_journal_page_first 2796
_journal_page_last 2797
_journal_paper_doi 10.1039/b410366c
_journal_year 2004
_chemical_formula_sum 'Al3.39 Ca1.54 K0.32 Kr1.06 Na0.1 O24.52 Si8.61'
_chemical_formula_weight 890.76
_chemical_name_common chabazite
_chemical_name_systematic
;
?
;
_space_group_IT_number 166
_symmetry_cell_setting rhombohedral
_symmetry_space_group_name_Hall '-P 3* 2'
_symmetry_space_group_name_H-M 'R -3 m :R'
_atom_sites_solution_hydrogens geom
_atom_sites_solution_primary 'known model'
_atom_sites_solution_secondary difmap
_audit_creation_method SHELXL-97
_cell_angle_alpha 91.6040(10)
_cell_angle_beta 91.6040(10)
_cell_angle_gamma 91.6040(10)
_cell_formula_units_Z 1
_cell_length_a 9.2935(7)
_cell_length_b 9.2935(7)
_cell_length_c 9.2935(7)
_cell_measurement_temperature 140(2)
_cell_volume 801.71(10)
_computing_structure_refinement 'SHELXL-97 (Sheldrick, 1997)'
_computing_structure_solution 'known model'
_diffrn_ambient_temperature 140(2)
_diffrn_measured_fraction_theta_full 0.997
_diffrn_measured_fraction_theta_max 0.997
_diffrn_radiation_monochromator silicon
_diffrn_radiation_source synchrotron
_diffrn_radiation_wavelength 0.47950
_diffrn_reflns_av_R_equivalents 0.0508
_diffrn_reflns_av_sigmaI/netI 0.0299
_diffrn_reflns_limit_h_max 13
_diffrn_reflns_limit_h_min -16
_diffrn_reflns_limit_k_max 16
_diffrn_reflns_limit_k_min -16
_diffrn_reflns_limit_l_max 16
_diffrn_reflns_limit_l_min -16
_diffrn_reflns_number 14217
_diffrn_reflns_theta_full 25.89
_diffrn_reflns_theta_max 25.89
_diffrn_reflns_theta_min 2.06
_exptl_absorpt_coefficient_mu 0.722
_exptl_absorpt_correction_T_max 0.8691
_exptl_absorpt_correction_T_min 0.7612
_exptl_absorpt_correction_type sadabs
_exptl_crystal_colour colorless
_exptl_crystal_density_diffrn 1.845
_exptl_crystal_density_method 'not measured'
_exptl_crystal_description block
_exptl_crystal_F_000 437
_exptl_crystal_size_max 0.40
_exptl_crystal_size_mid 0.25
_exptl_crystal_size_min 0.20
_refine_diff_density_max 1.151
_refine_diff_density_min -0.756
_refine_diff_density_rms 0.243
_refine_ls_extinction_method none
_refine_ls_goodness_of_fit_ref 1.152
_refine_ls_hydrogen_treatment mixed
_refine_ls_matrix_type full
_refine_ls_number_parameters 70
_refine_ls_number_reflns 1852
_refine_ls_number_restraints 2
_refine_ls_restrained_S_all 1.152
_refine_ls_R_factor_all 0.0696
_refine_ls_R_factor_gt 0.0597
_refine_ls_shift/su_max 0.015
_refine_ls_shift/su_mean 0.001
_refine_ls_structure_factor_coef Fsqd
_refine_ls_weighting_details 'calc w=1/[\s^2^(Fo^2^)+(0.1051P)^2^+0.0000P] where P=(Fo^2^+2Fc^2^)/3'
_refine_ls_weighting_scheme calc
_refine_ls_wR_factor_gt 0.1721
_refine_ls_wR_factor_ref 0.1756
_reflns_number_gt 1404
_reflns_number_total 1852
_reflns_threshold_expression >2sigma(I)
_cod_data_source_file b410366c.txt
_cod_data_source_block c:\krypton-final\140k\140k
_cod_original_sg_symbol_H-M r-3m
_cod_original_formula_sum 'Al3.39 Ca1.54 K0.32 Kr1.06 Na0.10 O24.52 Si8.61'
_cod_database_code 7102742

loop_
_symmetry_equiv_pos_as_xyz
'x, y, z'
'x, z, y'
'z, x, y'
'y, x, z'
'y, z, x'
'z, y, x'
'-x, -y, -z'
'-x, -z, -y'
'-z, -x, -y'
'-y, -x, -z'
'-y, -z, -x'
'-z, -y, -x'

loop_
_atom_site_label
_atom_site_type_symbol
_atom_site_fract_x
_atom_site_fract_y
_atom_site_fract_z
_atom_site_U_iso_or_equiv
_atom_site_adp_type
_atom_site_occupancy
_atom_site_symmetry_multiplicity
_atom_site_calc_flag
_atom_site_refinement_flags
Si1 Si 0.09360(5) 0.32899(5) 0.86163(5) 0.01374(14) Uani 0.72 1 d P
Al1 Al 0.09360(5) 0.32899(5) 0.86163(5) 0.01374(14) Uani 0.28 1 d P
O1 O 0.28783(16) -0.28783(16) 0.0000 0.0234(4) Uani 1 2 d S
O2 O 0.11968(19) -0.11968(19) 0.5000 0.0302(5) Uani 1 2 d S
O3 O 0.24471(17) 0.24471(17) 0.8674(3) 0.0281(4) Uani 1 2 d S
O4 O -0.00406(18) -0.00406(18) 0.2617(2) 0.0235(4) Uani 1 2 d S
Ca1 Ca 0.0000 0.0000 0.0000 0.0132(4) Uani 0.62(3) 12 d SP
Ca2 Ca 0.1603(4) 0.1603(4) 0.1603(4) 0.0404(19) Uani 0.208(7) 6 d SP
Ca3 Ca 0.4464(9) 0.4464(9) 0.9732(15) 0.063(3) Uani 0.084(5) 2 d SP
K1 K 0.0000 0.0000 0.0000 0.0132(4) Uani 0.14(3) 12 d SP
K3 K 0.4464(9) 0.4464(9) 0.9732(15) 0.063(3) Uani 0.030(5) 2 d SP
Na1 Na 0.038(11) 0.038(11) 0.038(11) 0.09(3) Uiso 0.05 6 d SP
Kr1 Kr 0.381(3) 0.381(3) 1.231(4) 0.097(14) Uiso 0.032(5) 2 d SP
Kr2 Kr 0.254(3) 0.430(4) 0.302(3) 0.097(2) Uiso 0.025(2) 1 d P
Kr3 Kr 0.276(5) 0.276(5) 0.276(5) 0.097(2) Uiso 0.041(11) 6 d SP
Kr4 Kr 0.2762(19) 0.348(7) 0.2762(19) 0.097(2) Uiso 0.041(4) 2 d SP
Kr5 Kr 0.419(2) 0.419(2) 1.164(3) 0.097(2) Uiso 0.040(3) 2 d SP
OW1 O 0.175(4) 0.175(4) 0.420(6) 0.07(2) Uiso 0.091(18) 2 d SP

loop_
_atom_site_aniso_label
_atom_site_aniso_U_11
_atom_site_aniso_U_22
_atom_site_aniso_U_33
_atom_site_aniso_U_23
_atom_site_aniso_U_13
_atom_site_aniso_U_12
Si1 0.0147(2) 0.01007(19) 0.0163(2) -0.00072(12) -0.00059(13) -0.00013(12)
Al1 0.0147(2) 0.01007(19) 0.0163(2) -0.00072(12) -0.00059(13) -0.00013(12)
O1 0.0240(5) 0.0240(5) 0.0216(8) -0.0035(4) -0.0035(4) -0.0007(6)
O2 0.0373(7) 0.0373(7) 0.0157(8) -0.0022(5) -0.0022(5) 0.0023(9)
O3 0.0220(5) 0.0220(5) 0.0399(12) -0.0032(6) -0.0032(6) 0.0026(6)
O4 0.0247(5) 0.0247(5) 0.0217(8) 0.0033(5) 0.0033(5) 0.0069(7)
Ca1 0.0134(4) 0.0134(4) 0.0134(4) 0.0030(3) 0.0030(3) 0.0030(3)
Ca2 0.0401(19) 0.0401(19) 0.0401(19) -0.0049(12) -0.0049(12) -0.0049(12)
Ca3 0.050(4) 0.050(4) 0.087(8) -0.012(4) -0.012(4) 0.019(4)
K1 0.0134(4) 0.0134(4) 0.0134(4) 0.0030(3) 0.0030(3) 0.0030(3)
K3 0.050(4) 0.050(4) 0.087(8) -0.012(4) -0.012(4) 0.019(4)

loop_
_atom_type_symbol
_atom_type_description
_atom_type_scat_dispersion_real
_atom_type_scat_dispersion_imag
_atom_type_scat_source
Si Si 0.0270 0.0310 'International Tables Vol C Tables 4.2.6.8 and 6.1.1.4'
Al Al 0.0210 0.0230 'International Tables Vol C Tables 4.2.6.8 and 6.1.1.4'
O O 0.0000 0.0030 'International Tables Vol C Tables 4.2.6.8 and 6.1.1.4'
Ca Ca 0.1010 0.1420 'International Tables Vol C Tables 4.2.6.8 and 6.1.1.4'
Kr Kr 0.1380 1.3930 'International Tables Vol C Tables 4.2.6.8 and 6.1.1.4'
K K 0.0860 0.1150 'International Tables Vol C Tables 4.2.6.8 and 6.1.1.4'
Na Na 0.0090 0.0110 'International Tables Vol C Tables 4.2.6.8 and 6.1.1.4'

loop_
_geom_angle_atom_site_label_1
_geom_angle_atom_site_label_2
_geom_angle_atom_site_label_3
_geom_angle
_geom_angle_site_symmetry_1
_geom_angle_site_symmetry_3
O2 Si1 O3 111.52(10) 2_556 .
O2 Si1 O1 110.85(7) 2_556 3_556
O3 Si1 O1 111.30(9) . 3_556
O2 Si1 O4 111.88(11) 2_556 2_556
O3 Si1 O4 105.47(11) . 2_556
O1 Si1 O4 105.55(10) 3_556 2_556
O2 Si1 Na1 143(2) 2_556 1_556
O3 Si1 Na1 72.9(10) . 1_556
O1 Si1 Na1 100(3) 3_556 1_556
O4 Si1 Na1 37.9(6) 2_556 1_556
O2 Si1 Ca2 112.50(12) 2_556 1_556
O3 Si1 Ca2 64.76(9) . 1_556
O1 Si1 Ca2 134.19(13) 3_556 1_556
O4 Si1 Ca2 43.61(9) 2_556 1_556
Na1 Si1 Ca2 34(3) 1_556 1_556
O2 Si1 K1 150.87(8) 2_556 1_556
O3 Si1 K1 76.33(8) . 1_556
O1 Si1 K1 90.52(7) 3_556 1_556
O4 Si1 K1 40.78(7) 2_556 1_556
Na1 Si1 K1 10(3) 1_556 1_556
Ca2 Si1 K1 43.67(11) 1_556 1_556
O2 Si1 Ca1 150.87(8) 2_556 1_556
O3 Si1 Ca1 76.33(8) . 1_556
O1 Si1 Ca1 90.52(7) 3_556 1_556
O4 Si1 Ca1 40.78(7) 2_556 1_556
Na1 Si1 Ca1 10(3) 1_556 1_556
Ca2 Si1 Ca1 43.67(11) 1_556 1_556
K1 Si1 Ca1 0.0 1_556 1_556
O2 Si1 Ca3 64.14(10) 2_556 .
O3 Si1 Ca3 48.66(11) . .
O1 Si1 Ca3 139.5(2) 3_556 .
O4 Si1 Ca3 113.5(3) 2_556 .
Na1 Si1 Ca3 104(2) 1_556 .
Ca2 Si1 Ca3 75.0(2) 1_556 .
K1 Si1 Ca3 112.07(17) 1_556 .
Ca1 Si1 Ca3 112.07(17) 1_556 .
O2 Si1 K3 61.10(18) 2_556 9_666
O3 Si1 K3 117.2(2) . 9_666
O1 Si1 K3 51.69(19) 3_556 9_666
O4 Si1 K3 136.4(2) 2_556 9_666
Na1 Si1 K3 152(3) 1_556 9_666
Ca2 Si1 K3 173.6(2) 1_556 9_666
K1 Si1 K3 142.03(18) 1_556 9_666
Ca1 Si1 K3 142.03(18) 1_556 9_666
Ca3 Si1 K3 101.6(4) . 9_666
O2 Si1 Ca3 61.10(18) 2_556 9_666
O3 Si1 Ca3 117.2(2) . 9_666
O1 Si1 Ca3 51.69(19) 3_556 9_666
O4 Si1 Ca3 136.4(2) 2_556 9_666
Na1 Si1 Ca3 152(3) 1_556 9_666
Ca2 Si1 Ca3 173.6(2) 1_556 9_666
K1 Si1 Ca3 142.03(18) 1_556 9_666
Ca1 Si1 Ca3 142.03(18) 1_556 9_666
Ca3 Si1 Ca3 101.6(4) . 9_666
K3 Si1 Ca3 0.0(4) 9_666 9_666
Al1 O1 Al1 128.07(13) 12_655 5_545
Al1 O1 Si1 0.00(4) 12_655 12_655
Al1 O1 Si1 128.07(13) 5_545 12_655
Al1 O1 Si1 128.07(13) 12_655 5_545
Al1 O1 Si1 0.00(5) 5_545 5_545
Si1 O1 Si1 128.07(13) 12_655 5_545
Al1 O1 K3 102.0(2) 12_655 1_544
Al1 O1 K3 129.8(2) 5_545 1_544
Si1 O1 K3 102.0(2) 12_655 1_544
Si1 O1 K3 129.8(2) 5_545 1_544
Al1 O1 Ca3 102.0(2) 12_655 1_544
Al1 O1 Ca3 129.8(2) 5_545 1_544
Si1 O1 Ca3 102.0(2) 12_655 1_544
Si1 O1 Ca3 129.8(2) 5_545 1_544
K3 O1 Ca3 0.0(7) 1_544 1_544
Al1 O1 K3 129.8(2) 12_655 7_656
Al1 O1 K3 102.0(2) 5_545 7_656
Si1 O1 K3 129.8(2) 12_655 7_656
Si1 O1 K3 102.0(2) 5_545 7_656
K3 O1 K3 28.9(4) 1_544 7_656
Ca3 O1 K3 28.9(4) 1_544 7_656
Al1 O1 Ca3 129.8(2) 12_655 7_656
Al1 O1 Ca3 102.0(2) 5_545 7_656
Si1 O1 Ca3 129.8(2) 12_655 7_656
Si1 O1 Ca3 102.0(2) 5_545 7_656
K3 O1 Ca3 28.9(4) 1_544 7_656
Ca3 O1 Ca3 28.9(4) 1_544 7_656
K3 O1 Ca3 0.00(17) 7_656 7_656
Al1 O1 Kr5 111.3(5) 12_655 1_544
Al1 O1 Kr5 111.4(5) 5_545 1_544
Si1 O1 Kr5 111.3(5) 12_655 1_544
Si1 O1 Kr5 111.4(5) 5_545 1_544
K3 O1 Kr5 32.5(6) 1_544 1_544
Ca3 O1 Kr5 32.5(6) 1_544 1_544
K3 O1 Kr5 39.9(6) 7_656 1_544
Ca3 O1 Kr5 39.9(6) 7_656 1_544
Al1 O1 Kr5 111.4(5) 12_655 7_656
Al1 O1 Kr5 111.3(5) 5_545 7_656
Si1 O1 Kr5 111.4(5) 12_655 7_656
Si1 O1 Kr5 111.3(5) 5_545 7_656
K3 O1 Kr5 39.9(6) 1_544 7_656
Ca3 O1 Kr5 39.9(6) 1_544 7_656
K3 O1 Kr5 32.5(6) 7_656 7_656
Ca3 O1 Kr5 32.5(6) 7_656 7_656
Kr5 O1 Kr5 67.4(10) 1_544 7_656
Al1 O1 Kr2 102.5(5) 12_655 6_545
Al1 O1 Kr2 105.4(5) 5_545 6_545
Si1 O1 Kr2 102.5(5) 12_655 6_545
Si1 O1 Kr2 105.4(5) 5_545 6_545
K3 O1 Kr2 53.3(6) 1_544 6_545
Ca3 O1 Kr2 53.3(6) 1_544 6_545
K3 O1 Kr2 62.0(6) 7_656 6_545
Ca3 O1 Kr2 62.0(6) 7_656 6_545
Kr5 O1 Kr2 22.9(7) 1_544 6_545
Kr5 O1 Kr2 90.3(7) 7_656 6_545
Al1 O1 Kr2 105.4(5) 12_655 11_655
Al1 O1 Kr2 102.5(5) 5_545 11_655
Si1 O1 Kr2 105.4(5) 12_655 11_655
Si1 O1 Kr2 102.5(5) 5_545 11_655
K3 O1 Kr2 62.0(6) 1_544 11_655
Ca3 O1 Kr2 62.0(6) 1_544 11_655
K3 O1 Kr2 53.3(6) 7_656 11_655
Ca3 O1 Kr2 53.3(6) 7_656 11_655
Kr5 O1 Kr2 90.3(7) 1_544 11_655
Kr5 O1 Kr2 22.9(7) 7_656 11_655
Kr2 O1 Kr2 113.1(10) 6_545 11_655
Al1 O2 Al1 176.48(18) 9_656 2_545
Al1 O2 Si1 0.000(6) 9_656 9_656
Al1 O2 Si1 176.48(18) 2_545 9_656
Al1 O2 Si1 176.48(18) 9_656 2_545
Al1 O2 Si1 0.00(5) 2_545 2_545
Si1 O2 Si1 176.48(18) 9_656 2_545
Al1 O2 K3 88.95(18) 9_656 9_656
Al1 O2 K3 92.77(17) 2_545 9_656
Si1 O2 K3 88.95(18) 9_656 9_656
Si1 O2 K3 92.77(17) 2_545 9_656
Al1 O2 K3 92.77(17) 9_656 2_545
Al1 O2 K3 88.95(17) 2_545 2_545
Si1 O2 K3 92.77(17) 9_656 2_545
Si1 O2 K3 88.95(17) 2_545 2_545
K3 O2 K3 121.5(5) 9_656 2_545
Al1 O2 Ca3 88.95(18) 9_656 9_656
Al1 O2 Ca3 92.77(17) 2_545 9_656
Si1 O2 Ca3 88.95(18) 9_656 9_656
Si1 O2 Ca3 92.77(17) 2_545 9_656
K3 O2 Ca3 0.0(5) 9_656 9_656
K3 O2 Ca3 121.5(5) 2_545 9_656
Al1 O2 Ca3 92.77(17) 9_656 2_545
Al1 O2 Ca3 88.95(17) 2_545 2_545
Si1 O2 Ca3 92.77(17) 9_656 2_545
Si1 O2 Ca3 88.95(17) 2_545 2_545
K3 O2 Ca3 121.5(5) 9_656 2_545
K3 O2 Ca3 0.0(2) 2_545 2_545
Ca3 O2 Ca3 121.5(5) 9_656 2_545
Al1 O2 Kr5 87.0(4) 9_656 9_656
Al1 O2 Kr5 93.1(4) 2_545 9_656
Si1 O2 Kr5 87.0(4) 9_656 9_656
Si1 O2 Kr5 93.1(4) 2_545 9_656
K3 O2 Kr5 27.7(5) 9_656 9_656
K3 O2 Kr5 149.2(5) 2_545 9_656
Ca3 O2 Kr5 27.7(5) 9_656 9_656
Ca3 O2 Kr5 149.2(5) 2_545 9_656
Al1 O2 Kr5 93.1(4) 9_656 2_545
Al1 O2 Kr5 87.0(4) 2_545 2_545
Si1 O2 Kr5 93.1(4) 9_656 2_545
Si1 O2 Kr5 87.0(4) 2_545 2_545
K3 O2 Kr5 149.2(5) 9_656 2_545
K3 O2 Kr5 27.7(5) 2_545 2_545
Ca3 O2 Kr5 149.2(5) 9_656 2_545
Ca3 O2 Kr5 27.7(5) 2_545 2_545
Kr5 O2 Kr5 177.0(9) 9_656 2_545
Al1 O2 Kr2 87.5(6) 9_656 8_556
Al1 O2 Kr2 91.4(5) 2_545 8_556
Si1 O2 Kr2 87.5(6) 9_656 8_556
Si1 O2 Kr2 91.4(5) 2_545 8_556
K3 O2 Kr2 48.4(5) 9_656 8_556
K3 O2 Kr2 169.9(5) 2_545 8_556
Ca3 O2 Kr2 48.4(5) 9_656 8_556
Ca3 O2 Kr2 169.9(5) 2_545 8_556
Kr5 O2 Kr2 20.7(7) 9_656 8_556
Kr5 O2 Kr2 162.4(6) 2_545 8_556
Al1 O2 Kr2 91.4(5) 9_656 3
Al1 O2 Kr2 87.5(6) 2_545 3
Si1 O2 Kr2 91.4(5) 9_656 3
Si1 O2 Kr2 87.5(6) 2_545 3
K3 O2 Kr2 169.9(5) 9_656 3
K3 O2 Kr2 48.4(5) 2_545 3
Ca3 O2 Kr2 169.9(5) 9_656 3
Ca3 O2 Kr2 48.4(5) 2_545 3
Kr5 O2 Kr2 162.4(6) 9_656 3
Kr5 O2 Kr2 20.7(7) 2_545 3
Kr2 O2 Kr2 141.8(9) 8_556 3
Si1 O3 Al1 149.06(15) . 4
Si1 O3 Si1 149.06(15) . 4
Al1 O3 Si1 0.00(4) 4 4
Si1 O3 Ca3 105.01(8) . .
Al1 O3 Ca3 105.01(8) 4 .
Si1 O3 Ca3 105.01(8) 4 .
Si1 O3 Ca2 85.58(10) . 1_556
Al1 O3 Ca2 85.58(10) 4 1_556
Si1 O3 Ca2 85.58(10) 4 1_556
Ca3 O3 Ca2 93.0(3) . 1_556
Si1 O3 Ca1 76.38(8) . 1_556
Al1 O3 Ca1 76.38(8) 4 1_556
Si1 O3 Ca1 76.38(8) 4 1_556
Ca3 O3 Ca1 138.2(3) . 1_556
Ca2 O3 Ca1 45.22(13) 1_556 1_556
Si1 O3 Kr5 100.87(14) . .
Al1 O3 Kr5 100.87(14) 4 .
Si1 O3 Kr5 100.87(14) 4 .
Ca3 O3 Kr5 31.2(6) . .
Ca2 O3 Kr5 61.8(6) 1_556 .
Ca1 O3 Kr5 107.0(6) 1_556 .
Si1 O3 Kr1 98.32(18) . .
Al1 O3 Kr1 98.32(18) 4 .
Si1 O3 Kr1 98.32(18) 4 .
Ca3 O3 Kr1 43.3(7) . .
Ca2 O3 Kr1 49.7(7) 1_556 .
Ca1 O3 Kr1 94.9(7) 1_556 .
Kr5 O3 Kr1 12.1(6) . .
Si1 O3 Kr3 92.9(3) . 1_556
Al1 O3 Kr3 92.9(3) 4 1_556
Si1 O3 Kr3 92.9(3) 4 1_556
Ca3 O3 Kr3 65.3(10) . 1_556
Ca2 O3 Kr3 27.7(10) 1_556 1_556
Ca1 O3 Kr3 72.9(10) 1_556 1_556
Kr5 O3 Kr3 34.1(11) . 1_556
Kr1 O3 Kr3 22.0(12) . 1_556
Si1 O3 Kr4 87.9(5) . 1_556
Al1 O3 Kr4 101.4(8) 4 1_556
Si1 O3 Kr4 101.4(8) 4 1_556
Ca3 O3 Kr4 58.7(7) . 1_556
Ca2 O3 Kr4 35.2(7) 1_556 1_556
Ca1 O3 Kr4 79.9(6) 1_556 1_556
Kr5 O3 Kr4 28.1(7) . 1_556
Kr1 O3 Kr4 16.6(7) . 1_556
Kr3 O3 Kr4 9.8(6) 1_556 1_556
Al1 O4 Si1 0.00(3) 3_455 3_455
Al1 O4 Al1 132.62(13) 3_455 2_545
Si1 O4 Al1 132.62(13) 3_455 2_545
Al1 O4 Si1 132.62(13) 3_455 2_545
Si1 O4 Si1 132.62(13) 3_455 2_545
Al1 O4 Si1 0.00(3) 2_545 2_545
Al1 O4 Na1 113.6(2) 3_455 .
Si1 O4 Na1 113.6(2) 3_455 .
Al1 O4 Na1 113.6(2) 2_545 .
Si1 O4 Na1 113.6(2) 2_545 .
Al1 O4 Ca2 106.87(9) 3_455 .
Si1 O4 Ca2 106.87(9) 3_455 .
Al1 O4 Ca2 106.87(9) 2_545 .
Si1 O4 Ca2 106.87(9) 2_545 .
Na1 O4 Ca2 50(4) . .
Al1 O4 Ca1 112.29(7) 3_455 .
Si1 O4 Ca1 112.29(7) 3_455 .
Al1 O4 Ca1 112.29(7) 2_545 .
Si1 O4 Ca1 112.29(7) 2_545 .
Na1 O4 Ca1 13(4) . .
Ca2 O4 Ca1 62.99(15) . .
Al1 O4 Na1 110.5(5) 3_455 7
Si1 O4 Na1 110.5(5) 3_455 7
Al1 O4 Na1 110.5(5) 2_545 7
Si1 O4 Na1 110.5(5) 2_545 7
Na1 O4 Na1 24(7) . 7
Ca2 O4 Na1 73(3) . 7
Ca1 O4 Na1 10(3) . 7
Al1 O4 Kr3 98.2(3) 3_455 .
Si1 O4 Kr3 98.2(3) 3_455 .
Al1 O4 Kr3 98.2(3) 2_545 .
Si1 O4 Kr3 98.2(3) 2_545 .
Na1 O4 Kr3 75(4) . .
Ca2 O4 Kr3 25.6(8) . .
Ca1 O4 Kr3 88.6(8) . .
Na1 O4 Kr3 99(3) 7 .
Al1 O4 Kr4 94.1(4) 3_455 2
Si1 O4 Kr4 94.1(4) 3_455 2
Al1 O4 Kr4 94.1(4) 2_545 2
Si1 O4 Kr4 94.1(4) 2_545 2
Na1 O4 Kr4 86(4) . 2
Ca2 O4 Kr4 36.0(10) . 2
Ca1 O4 Kr4 98.9(10) . 2
Na1 O4 Kr4 109(3) 7 2
Kr3 O4 Kr4 10.4(7) . 2
Al1 O4 Kr2 85.5(5) 3_455 2
Si1 O4 Kr2 85.5(5) 3_455 2
Al1 O4 Kr2 93.9(5) 2_545 2
Si1 O4 Kr2 93.9(5) 2_545 2
Na1 O4 Kr2 97(4) . 2
Ca2 O4 Kr2 47.2(6) . 2
Ca1 O4 Kr2 109.9(6) . 2
Na1 O4 Kr2 120(3) 7 2
Kr3 O4 Kr2 21.9(8) . 2
Kr4 O4 Kr2 11.9(7) 2 2
Na1 Ca1 Na1 180(10) 7 .
Na1 Ca1 O4 57.11(6) 7 9
Na1 Ca1 O4 122.89(6) . 9
Na1 Ca1 O4 122.88(6) 7 2
Na1 Ca1 O4 57.12(6) . 2
O4 Ca1 O4 86.69(7) 9 2
Na1 Ca1 O4 122.88(6) 7 .
Na1 Ca1 O4 57.12(6) . .
O4 Ca1 O4 86.69(7) 9 .
O4 Ca1 O4 93.31(7) 2 .
Na1 Ca1 O4 57.12(6) 7 7
Na1 Ca1 O4 122.88(6) . 7
O4 Ca1 O4 93.32(7) 9 7
O4 Ca1 O4 86.69(7) 2 7
O4 Ca1 O4 180.00(8) . 7
Na1 Ca1 O4 122.89(6) 7 3
Na1 Ca1 O4 57.11(6) . 3
O4 Ca1 O4 180.0 9 3
O4 Ca1 O4 93.31(7) 2 3
O4 Ca1 O4 93.31(7) . 3
O4 Ca1 O4 86.68(7) 7 3
Na1 Ca1 O4 57.12(6) 7 8
Na1 Ca1 O4 122.88(6) . 8
O4 Ca1 O4 93.32(7) 9 8
O4 Ca1 O4 180.0 2 8
O4 Ca1 O4 86.69(7) . 8
O4 Ca1 O4 93.31(7) 7 8
O4 Ca1 O4 86.68(7) 3 8
Na1 Ca1 Ca2 0(8) 7 7
Na1 Ca1 Ca2 180(8) . 7
O4 Ca1 Ca2 57.12(5) 9 7
O4 Ca1 Ca2 122.88(5) 2 7
O4 Ca1 Ca2 122.88(5) . 7
O4 Ca1 Ca2 57.12(5) 7 7
O4 Ca1 Ca2 122.88(5) 3 7
O4 Ca1 Ca2 57.12(5) 8 7
Na1 Ca1 Ca2 180(8) 7 .
Na1 Ca1 Ca2 0(8) . .
O4 Ca1 Ca2 122.88(5) 9 .
O4 Ca1 Ca2 57.12(5) 2 .
O4 Ca1 Ca2 57.12(5) . .
O4 Ca1 Ca2 122.88(5) 7 .
O4 Ca1 Ca2 57.12(5) 3 .
O4 Ca1 Ca2 122.88(5) 8 .
Ca2 Ca1 Ca2 180.00(15) 7 .
Na1 Ca1 O3 57.35(4) 7 8_565
Na1 Ca1 O3 122.65(4) . 8_565
O4 Ca1 O3 49.73(2) 9 8_565
O4 Ca1 O3 65.53(7) 2 8_565
O4 Ca1 O3 130.27(2) . 8_565
O4 Ca1 O3 49.73(2) 7 8_565
O4 Ca1 O3 130.27(2) 3 8_565
O4 Ca1 O3 114.47(7) 8 8_565
Ca2 Ca1 O3 57.35(4) 7 8_565
Ca2 Ca1 O3 122.65(4) . 8_565
Na1 Ca1 O3 122.65(5) 7 3_455
Na1 Ca1 O3 57.35(5) . 3_455
O4 Ca1 O3 65.53(7) 9 3_455
O4 Ca1 O3 49.73(2) 2 3_455
O4 Ca1 O3 49.73(2) . 3_455
O4 Ca1 O3 130.27(2) 7 3_455
O4 Ca1 O3 114.47(7) 3 3_455
O4 Ca1 O3 130.27(2) 8 3_455
Ca2 Ca1 O3 122.65(4) 7 3_455
Ca2 Ca1 O3 57.35(4) . 3_455
O3 Ca1 O3 86.36(5) 8_565 3_455
Na1 Ca1 O3 57.35(4) 7 7_556
Na1 Ca1 O3 122.65(4) . 7_556
O4 Ca1 O3 49.73(2) 9 7_556
O4 Ca1 O3 130.27(2) 2 7_556
O4 Ca1 O3 65.53(7) . 7_556
O4 Ca1 O3 114.47(7) 7 7_556
O4 Ca1 O3 130.27(2) 3 7_556
O4 Ca1 O3 49.73(2) 8 7_556
Ca2 Ca1 O3 57.35(4) 7 7_556
Ca2 Ca1 O3 122.65(4) . 7_556
O3 Ca1 O3 93.64(5) 8_565 7_556
O3 Ca1 O3 86.36(5) 3_455 7_556
Na1 Ca1 O3 122.65(4) 7 1_554
Na1 Ca1 O3 57.35(4) . 1_554
O4 Ca1 O3 130.27(2) 9 1_554
O4 Ca1 O3 49.73(2) 2 1_554
O4 Ca1 O3 114.47(7) . 1_554
O4 Ca1 O3 65.53(7) 7 1_554
O4 Ca1 O3 49.73(2) 3 1_554
O4 Ca1 O3 130.27(2) 8 1_554
Ca2 Ca1 O3 122.65(4) 7 1_554
Ca2 Ca1 O3 57.35(4) . 1_554
O3 Ca1 O3 86.36(5) 8_565 1_554
O3 Ca1 O3 93.64(5) 3_455 1_554
O3 Ca1 O3 180.00(4) 7_556 1_554
Na1 Ca1 O3 122.65(4) 7 2_545
Na1 Ca1 O3 57.35(4) . 2_545
O4 Ca1 O3 130.27(2) 9 2_545
O4 Ca1 O3 114.47(7) 2 2_545
O4 Ca1 O3 49.73(2) . 2_545
O4 Ca1 O3 130.27(2) 7 2_545
O4 Ca1 O3 49.73(2) 3 2_545
O4 Ca1 O3 65.53(7) 8 2_545
Ca2 Ca1 O3 122.65(4) 7 2_545
Ca2 Ca1 O3 57.35(4) . 2_545
O3 Ca1 O3 180.00(8) 8_565 2_545
O3 Ca1 O3 93.64(5) 3_455 2_545
O3 Ca1 O3 86.36(5) 7_556 2_545
O3 Ca1 O3 93.64(5) 1_554 2_545
Na1 Ca1 O3 57.35(5) 7 9_655
Na1 Ca1 O3 122.65(5) . 9_655
O4 Ca1 O3 114.47(7) 9 9_655
O4 Ca1 O3 130.27(2) 2 9_655
O4 Ca1 O3 130.27(2) . 9_655
O4 Ca1 O3 49.73(2) 7 9_655
O4 Ca1 O3 65.53(7) 3 9_655
O4 Ca1 O3 49.73(2) 8 9_655
Ca2 Ca1 O3 57.35(4) 7 9_655
Ca2 Ca1 O3 122.65(4) . 9_655
O3 Ca1 O3 93.64(5) 8_565 9_655
O3 Ca1 O3 180.0 3_455 9_655
O3 Ca1 O3 93.64(5) 7_556 9_655
O3 Ca1 O3 86.36(5) 1_554 9_655
O3 Ca1 O3 86.36(5) 2_545 9_655
Na1 Ca1 Al1 115.445(8) 7 6_455
Na1 Ca1 Al1 64.555(8) . 6_455
O4 Ca1 Al1 65.05(5) 9 6_455
O4 Ca1 Al1 26.926(11) 2 6_455
O4 Ca1 Al1 76.70(2) . 6_455
O4 Ca1 Al1 103.30(2) 7 6_455
O4 Ca1 Al1 114.95(5) 3 6_455
O4 Ca1 Al1 153.074(11) 8 6_455
Ca2 Ca1 Al1 115.447(8) 7 6_455
Ca2 Ca1 Al1 64.553(8) . 6_455
O3 Ca1 Al1 64.64(4) 8_565 6_455
O3 Ca1 Al1 27.297(9) 3_455 6_455
O3 Ca1 Al1 103.592(17) 7_556 6_455
O3 Ca1 Al1 76.408(17) 1_554 6_455
O3 Ca1 Al1 115.36(4) 2_545 6_455
O3 Ca1 Al1 152.703(9) 9_655 6_455
Na1 Ca1 Si1 115.445(8) 7 6_455
Na1 Ca1 Si1 64.555(8) . 6_455
O4 Ca1 Si1 65.05(5) 9 6_455
O4 Ca1 Si1 26.926(11) 2 6_455
O4 Ca1 Si1 76.70(2) . 6_455
O4 Ca1 Si1 103.30(2) 7 6_455
O4 Ca1 Si1 114.95(5) 3 6_455
O4 Ca1 Si1 153.074(11) 8 6_455
Ca2 Ca1 Si1 115.447(8) 7 6_455
Ca2 Ca1 Si1 64.553(8) . 6_455
O3 Ca1 Si1 64.64(4) 8_565 6_455
O3 Ca1 Si1 27.297(9) 3_455 6_455
O3 Ca1 Si1 103.592(17) 7_556 6_455
O3 Ca1 Si1 76.408(17) 1_554 6_455
O3 Ca1 Si1 115.36(4) 2_545 6_455
O3 Ca1 Si1 152.703(9) 9_655 6_455
Al1 Ca1 Si1 0.00(2) 6_455 6_455
Na1 Ca1 Si1 115.445(8) 7 3_455
Na1 Ca1 Si1 64.555(8) . 3_455
O4 Ca1 Si1 65.05(5) 9 3_455
O4 Ca1 Si1 76.70(2) 2 3_455
O4 Ca1 Si1 26.926(11) . 3_455
O4 Ca1 Si1 153.074(11) 7 3_455
O4 Ca1 Si1 114.95(5) 3 3_455
O4 Ca1 Si1 103.30(2) 8 3_455
Ca2 Ca1 Si1 115.447(8) 7 3_455
Ca2 Ca1 Si1 64.553(8) . 3_455
O3 Ca1 Si1 103.592(17) 8_565 3_455
O3 Ca1 Si1 27.297(9) 3_455 3_455
O3 Ca1 Si1 64.64(4) 7_556 3_455
O3 Ca1 Si1 115.36(4) 1_554 3_455
O3 Ca1 Si1 76.408(17) 2_545 3_455
O3 Ca1 Si1 152.703(9) 9_655 3_455
Al1 Ca1 Si1 54.103(14) 6_455 3_455
Si1 Ca1 Si1 54.103(14) 6_455 3_455
Na1 Ca1 Si1 64.552(8) 7 11_565
Na1 Ca1 Si1 115.449(8) . 11_565
O4 Ca1 Si1 26.927(11) 9 11_565
O4 Ca1 Si1 65.05(5) 2 11_565
O4 Ca1 Si1 103.30(2) . 11_565
O4 Ca1 Si1 76.70(2) 7 11_565
O4 Ca1 Si1 153.074(11) 3 11_565
O4 Ca1 Si1 114.95(5) 8 11_565
Ca2 Ca1 Si1 64.553(8) 7 11_565
Ca2 Ca1 Si1 115.447(8) . 11_565
O3 Ca1 Si1 27.297(9) 8_565 11_565
O3 Ca1 Si1 64.64(4) 3_455 11_565
O3 Ca1 Si1 76.408(17) 7_556 11_565
O3 Ca1 Si1 103.592(17) 1_554 11_565
O3 Ca1 Si1 152.703(9) 2_545 11_565
O3 Ca1 Si1 115.36(4) 9_655 11_565
Al1 Ca1 Si1 50.895(16) 6_455 11_565
Si1 Ca1 Si1 50.895(16) 6_455 11_565
Si1 Ca1 Si1 77.110(9) 3_455 11_565
Na1 Ca1 Al1 64.552(8) 7 11_565
Na1 Ca1 Al1 115.449(8) . 11_565
O4 Ca1 Al1 26.927(11) 9 11_565
O4 Ca1 Al1 65.05(5) 2 11_565
O4 Ca1 Al1 103.30(2) . 11_565
O4 Ca1 Al1 76.70(2) 7 11_565
O4 Ca1 Al1 153.074(11) 3 11_565
O4 Ca1 Al1 114.95(5) 8 11_565
Ca2 Ca1 Al1 64.553(8) 7 11_565
Ca2 Ca1 Al1 115.447(8) . 11_565
O3 Ca1 Al1 27.297(9) 8_565 11_565
O3 Ca1 Al1 64.64(4) 3_455 11_565
O3 Ca1 Al1 76.408(17) 7_556 11_565
O3 Ca1 Al1 103.592(17) 1_554 11_565
O3 Ca1 Al1 152.703(9) 2_545 11_565
O3 Ca1 Al1 115.36(4) 9_655 11_565
Al1 Ca1 Al1 50.895(16) 6_455 11_565
Si1 Ca1 Al1 50.895(16) 6_455 11_565
Si1 Ca1 Al1 77.110(9) 3_455 11_565
Si1 Ca1 Al1 0.00(2) 11_565 11_565
Na1 Ca1 Al1 115.445(8) 7 3_455
Na1 Ca1 Al1 64.555(8) . 3_455
O4 Ca1 Al1 65.05(5) 9 3_455
O4 Ca1 Al1 76.70(2) 2 3_455
O4 Ca1 Al1 26.926(11) . 3_455
O4 Ca1 Al1 153.074(11) 7 3_455
O4 Ca1 Al1 114.95(5) 3 3_455
O4 Ca1 Al1 103.30(2) 8 3_455
Ca2 Ca1 Al1 115.447(8) 7 3_455
Ca2 Ca1 Al1 64.553(8) . 3_455
O3 Ca1 Al1 103.592(17) 8_565 3_455
O3 Ca1 Al1 27.297(9) 3_455 3_455
O3 Ca1 Al1 64.64(4) 7_556 3_455
O3 Ca1 Al1 115.36(4) 1_554 3_455
O3 Ca1 Al1 76.408(17) 2_545 3_455
O3 Ca1 Al1 152.703(9) 9_655 3_455
Al1 Ca1 Al1 54.103(14) 6_455 3_455
Si1 Ca1 Al1 54.103(14) 6_455 3_455
Si1 Ca1 Al1 0.000(14) 3_455 3_455
Si1 Ca1 Al1 77.110(9) 11_565 3_455
Al1 Ca1 Al1 77.110(9) 11_565 3_455
Na1 Ca1 Si1 115.447(8) 7 1_554
Na1 Ca1 Si1 64.553(8) . 1_554
O4 Ca1 Si1 103.30(2) 9 1_554
O4 Ca1 Si1 26.926(11) 2 1_554
O4 Ca1 Si1 114.95(5) . 1_554
O4 Ca1 Si1 65.05(5) 7 1_554
O4 Ca1 Si1 76.70(2) 3 1_554
O4 Ca1 Si1 153.073(11) 8 1_554
Ca2 Ca1 Si1 115.447(8) 7 1_554
Ca2 Ca1 Si1 64.553(8) . 1_554
O3 Ca1 Si1 64.64(4) 8_565 1_554
O3 Ca1 Si1 76.408(17) 3_455 1_554
O3 Ca1 Si1 152.703(9) 7_556 1_554
O3 Ca1 Si1 27.297(9) 1_554 1_554
O3 Ca1 Si1 115.36(4) 2_545 1_554
O3 Ca1 Si1 103.592(17) 9_655 1_554
Al1 Ca1 Si1 53.255(15) 6_455 1_554
Si1 Ca1 Si1 53.255(15) 6_455 1_554
Si1 Ca1 Si1 102.890(9) 3_455 1_554
Si1 Ca1 Si1 77.110(9) 11_565 1_554
Al1 Ca1 Si1 77.110(9) 11_565 1_554
Al1 Ca1 Si1 102.890(9) 3_455 1_554
Na1 Ca1 Si1 64.553(8) 7 8_565
Na1 Ca1 Si1 115.447(8) . 8_565
O4 Ca1 Si1 76.70(2) 9 8_565
O4 Ca1 Si1 65.05(5) 2 8_565
O4 Ca1 Si1 153.074(11) . 8_565
O4 Ca1 Si1 26.927(11) 7 8_565
O4 Ca1 Si1 103.30(2) 3 8_565
O4 Ca1 Si1 114.95(5) 8 8_565
Ca2 Ca1 Si1 64.553(8) 7 8_565
Ca2 Ca1 Si1 115.447(8) . 8_565
O3 Ca1 Si1 27.297(9) 8_565 8_565
O3 Ca1 Si1 103.592(17) 3_455 8_565
O3 Ca1 Si1 115.36(4) 7_556 8_565
O3 Ca1 Si1 64.64(4) 1_554 8_565
O3 Ca1 Si1 152.703(9) 2_545 8_565
O3 Ca1 Si1 76.408(17) 9_655 8_565
Al1 Ca1 Si1 77.110(9) 6_455 8_565
Si1 Ca1 Si1 77.110(9) 6_455 8_565
Si1 Ca1 Si1 126.745(15) 3_455 8_565
Si1 Ca1 Si1 54.103(14) 11_565 8_565
Al1 Ca1 Si1 54.103(14) 11_565 8_565
Al1 Ca1 Si1 126.745(15) 3_455 8_565
Si1 Ca1 Si1 50.895(16) 1_554 8_565
Na1 Ca1 Si1 64.551(9) 7 10_556
Na1 Ca1 Si1 115.449(9) . 10_556
O4 Ca1 Si1 26.926(11) 9 10_556
O4 Ca1 Si1 103.30(2) 2 10_556
O4 Ca1 Si1 65.05(5) . 10_556
O4 Ca1 Si1 114.95(5) 7 10_556
O4 Ca1 Si1 153.073(11) 3 10_556
O4 Ca1 Si1 76.70(2) 8 10_556
Ca2 Ca1 Si1 64.553(8) 7 10_556
Ca2 Ca1 Si1 115.447(8) . 10_556
O3 Ca1 Si1 76.408(17) 8_565 10_556
O3 Ca1 Si1 64.64(4) 3_455 10_556
O3 Ca1 Si1 27.297(9) 7_556 10_556
O3 Ca1 Si1 152.703(9) 1_554 10_556
O3 Ca1 Si1 103.592(17) 2_545 10_556
O3 Ca1 Si1 115.36(4) 9_655 10_556
Al1 Ca1 Si1 77.110(9) 6_455 10_556
Si1 Ca1 Si1 77.110(9) 6_455 10_556
Si1 Ca1 Si1 50.895(16) 3_455 10_556
Si1 Ca1 Si1 53.255(15) 11_565 10_556
Al1 Ca1 Si1 53.255(15) 11_565 10_556
Al1 Ca1 Si1 50.895(16) 3_455 10_556
Si1 Ca1 Si1 125.897(14) 1_554 10_556
Si1 Ca1 Si1 102.890(9) 8_565 10_556
Na1 Ca1 Al1 64.553(8) 7 8_565
Na1 Ca1 Al1 115.447(8) . 8_565
O4 Ca1 Al1 76.70(2) 9 8_565
O4 Ca1 Al1 65.05(5) 2 8_565
O4 Ca1 Al1 153.074(11) . 8_565
O4 Ca1 Al1 26.927(11) 7 8_565
O4 Ca1 Al1 103.30(2) 3 8_565
O4 Ca1 Al1 114.95(5) 8 8_565
Ca2 Ca1 Al1 64.553(8) 7 8_565
Ca2 Ca1 Al1 115.447(8) . 8_565
O3 Ca1 Al1 27.297(9) 8_565 8_565
O3 Ca1 Al1 103.592(17) 3_455 8_565
O3 Ca1 Al1 115.36(4) 7_556 8_565
O3 Ca1 Al1 64.64(4) 1_554 8_565
O3 Ca1 Al1 152.703(9) 2_545 8_565
O3 Ca1 Al1 76.408(17) 9_655 8_565
Al1 Ca1 Al1 77.110(9) 6_455 8_565
Si1 Ca1 Al1 77.110(9) 6_455 8_565
Si1 Ca1 Al1 126.745(15) 3_455 8_565
Si1 Ca1 Al1 54.103(14) 11_565 8_565
Al1 Ca1 Al1 54.103(14) 11_565 8_565
Al1 Ca1 Al1 126.745(15) 3_455 8_565
Si1 Ca1 Al1 50.895(16) 1_554 8_565
Si1 Ca1 Al1 0.000(14) 8_565 8_565
Si1 Ca1 Al1 102.890(9) 10_556 8_565
Na1 Ca1 Al1 115.447(8) 7 1_554
Na1 Ca1 Al1 64.553(8) . 1_554
O4 Ca1 Al1 103.30(2) 9 1_554
O4 Ca1 Al1 26.926(11) 2 1_554
O4 Ca1 Al1 114.95(5) . 1_554
O4 Ca1 Al1 65.05(5) 7 1_554
O4 Ca1 Al1 76.70(2) 3 1_554
O4 Ca1 Al1 153.073(11) 8 1_554
Ca2 Ca1 Al1 115.447(8) 7 1_554
Ca2 Ca1 Al1 64.553(8) . 1_554
O3 Ca1 Al1 64.64(4) 8_565 1_554
O3 Ca1 Al1 76.408(17) 3_455 1_554
O3 Ca1 Al1 152.703(9) 7_556 1_554
O3 Ca1 Al1 27.297(9) 1_554 1_554
O3 Ca1 Al1 115.36(4) 2_545 1_554
O3 Ca1 Al1 103.592(17) 9_655 1_554
Al1 Ca1 Al1 53.255(15) 6_455 1_554
Si1 Ca1 Al1 53.255(15) 6_455 1_554
Si1 Ca1 Al1 102.890(9) 3_455 1_554
Si1 Ca1 Al1 77.110(9) 11_565 1_554
Al1 Ca1 Al1 77.110(9) 11_565 1_554
Al1 Ca1 Al1 102.890(9) 3_455 1_554
Si1 Ca1 Al1 0.000(16) 1_554 1_554
Si1 Ca1 Al1 50.895(16) 8_565 1_554
Si1 Ca1 Al1 125.897(14) 10_556 1_554
Al1 Ca1 Al1 50.895(16) 8_565 1_554
Na1 Ca1 Al1 64.551(9) 7 10_556
Na1 Ca1 Al1 115.449(9) . 10_556
O4 Ca1 Al1 26.926(11) 9 10_556
O4 Ca1 Al1 103.30(2) 2 10_556
O4 Ca1 Al1 65.05(5) . 10_556
O4 Ca1 Al1 114.95(5) 7 10_556
O4 Ca1 Al1 153.073(11) 3 10_556
O4 Ca1 Al1 76.70(2) 8 10_556
Ca2 Ca1 Al1 64.553(8) 7 10_556
Ca2 Ca1 Al1 115.447(8) . 10_556
O3 Ca1 Al1 76.408(17) 8_565 10_556
O3 Ca1 Al1 64.64(4) 3_455 10_556
O3 Ca1 Al1 27.297(9) 7_556 10_556
O3 Ca1 Al1 152.703(9) 1_554 10_556
O3 Ca1 Al1 103.592(17) 2_545 10_556
O3 Ca1 Al1 115.36(4) 9_655 10_556
Al1 Ca1 Al1 77.110(9) 6_455 10_556
Si1 Ca1 Al1 77.110(9) 6_455 10_556
Si1 Ca1 Al1 50.895(16) 3_455 10_556
Si1 Ca1 Al1 53.255(15) 11_565 10_556
Al1 Ca1 Al1 53.255(15) 11_565 10_556
Al1 Ca1 Al1 50.895(16) 3_455 10_556
Si1 Ca1 Al1 125.897(14) 1_554 10_556
Si1 Ca1 Al1 102.890(9) 8_565 10_556
Si1 Ca1 Al1 0.00(2) 10_556 10_556
Al1 Ca1 Al1 102.890(9) 8_565 10_556
Al1 Ca1 Al1 125.897(14) 1_554 10_556
Na1 Ca1 Al1 64.553(8) 7 7_556
Na1 Ca1 Al1 115.447(8) . 7_556
O4 Ca1 Al1 76.70(2) 9 7_556
O4 Ca1 Al1 153.074(11) 2 7_556
O4 Ca1 Al1 65.05(5) . 7_556
O4 Ca1 Al1 114.95(5) 7 7_556
O4 Ca1 Al1 103.30(2) 3 7_556
O4 Ca1 Al1 26.926(11) 8 7_556
Ca2 Ca1 Al1 64.553(8) 7 7_556
Ca2 Ca1 Al1 115.447(8) . 7_556
O3 Ca1 Al1 115.36(4) 8_565 7_556
O3 Ca1 Al1 103.592(17) 3_455 7_556
O3 Ca1 Al1 27.297(9) 7_556 7_556
O3 Ca1 Al1 152.703(9) 1_554 7_556
O3 Ca1 Al1 64.64(4) 2_545 7_556
O3 Ca1 Al1 76.408(17) 9_655 7_556
Al1 Ca1 Al1 126.745(15) 6_455 7_556
Si1 Ca1 Al1 126.745(15) 6_455 7_556
Si1 Ca1 Al1 77.110(9) 3_455 7_556
Si1 Ca1 Al1 102.890(9) 11_565 7_556
Al1 Ca1 Al1 102.890(9) 11_565 7_556
Al1 Ca1 Al1 77.110(9) 3_455 7_556
Si1 Ca1 Al1 180.000(14) 1_554 7_556
Si1 Ca1 Al1 129.105(15) 8_565 7_556
Si1 Ca1 Al1 54.103(14) 10_556 7_556
Al1 Ca1 Al1 129.105(15) 8_565 7_556
Al1 Ca1 Al1 180.000(14) 1_554 7_556
Al1 Ca1 Al1 54.103(14) 10_556 7_556
Na1 Ca1 Al1 115.449(9) 7 4_554
Na1 Ca1 Al1 64.551(9) . 4_554
O4 Ca1 Al1 153.074(11) 9 4_554
O4 Ca1 Al1 76.70(2) 2 4_554
O4 Ca1 Al1 114.95(5) . 4_554
O4 Ca1 Al1 65.05(5) 7 4_554
O4 Ca1 Al1 26.926(11) 3 4_554
O4 Ca1 Al1 103.30(2) 8 4_554
Ca2 Ca1 Al1 115.447(8) 7 4_554
Ca2 Ca1 Al1 64.553(8) . 4_554
O3 Ca1 Al1 103.592(17) 8_565 4_554
O3 Ca1 Al1 115.36(4) 3_455 4_554
O3 Ca1 Al1 152.702(9) 7_556 4_554
O3 Ca1 Al1 27.297(9) 1_554 4_554
O3 Ca1 Al1 76.408(17) 2_545 4_554
O3 Ca1 Al1 64.64(4) 9_655 4_554
Al1 Ca1 Al1 102.890(9) 6_455 4_554
Si1 Ca1 Al1 102.890(9) 6_455 4_554
Si1 Ca1 Al1 129.105(16) 3_455 4_554
Si1 Ca1 Al1 126.745(15) 11_565 4_554
Al1 Ca1 Al1 126.745(15) 11_565 4_554
Al1 Ca1 Al1 129.105(16) 3_455 4_554
Si1 Ca1 Al1 54.103(14) 1_554 4_554
Si1 Ca1 Al1 77.110(9) 8_565 4_554
Si1 Ca1 Al1 180.000(14) 10_556 4_554
Al1 Ca1 Al1 77.110(9) 8_565 4_554
Al1 Ca1 Al1 54.103(14) 1_554 4_554
Al1 Ca1 Al1 180.000(14) 10_556 4_554
Al1 Ca1 Al1 125.897(14) 7_556 4_554
Na1 Ca1 Si1 115.449(9) 7 4_554
Na1 Ca1 Si1 64.551(9) . 4_554
O4 Ca1 Si1 153.074(11) 9 4_554
O4 Ca1 Si1 76.70(2) 2 4_554
O4 Ca1 Si1 114.95(5) . 4_554
O4 Ca1 Si1 65.05(5) 7 4_554
O4 Ca1 Si1 26.926(11) 3 4_554
O4 Ca1 Si1 103.30(2) 8 4_554
Ca2 Ca1 Si1 115.447(8) 7 4_554
Ca2 Ca1 Si1 64.553(8) . 4_554
O3 Ca1 Si1 103.592(17) 8_565 4_554
O3 Ca1 Si1 115.36(4) 3_455 4_554
O3 Ca1 Si1 152.702(9) 7_556 4_554
O3 Ca1 Si1 27.297(9) 1_554 4_554
O3 Ca1 Si1 76.408(17) 2_545 4_554
O3 Ca1 Si1 64.64(4) 9_655 4_554
Al1 Ca1 Si1 102.890(9) 6_455 4_554
Si1 Ca1 Si1 102.890(9) 6_455 4_554
Si1 Ca1 Si1 129.105(16) 3_455 4_554
Si1 Ca1 Si1 126.745(15) 11_565 4_554
Al1 Ca1 Si1 126.745(15) 11_565 4_554
Al1 Ca1 Si1 129.105(16) 3_455 4_554
Si1 Ca1 Si1 54.103(14) 1_554 4_554
Si1 Ca1 Si1 77.110(9) 8_565 4_554
Si1 Ca1 Si1 180.000(14) 10_556 4_554
Al1 Ca1 Si1 77.110(9) 8_565 4_554
Al1 Ca1 Si1 54.103(14) 1_554 4_554
Al1 Ca1 Si1 180.000(14) 10_556 4_554
Al1 Ca1 Si1 125.897(14) 7_556 4_554
Al1 Ca1 Si1 0.00(2) 4_554 4_554
Na1 Ca1 Si1 115.447(8) 7 2_545
Na1 Ca1 Si1 64.553(8) . 2_545
O4 Ca1 Si1 103.30(2) 9 2_545
O4 Ca1 Si1 114.95(5) 2 2_545
O4 Ca1 Si1 26.926(11) . 2_545
O4 Ca1 Si1 153.073(11) 7 2_545
O4 Ca1 Si1 76.70(2) 3 2_545
O4 Ca1 Si1 65.05(5) 8 2_545
Ca2 Ca1 Si1 115.447(8) 7 2_545
Ca2 Ca1 Si1 64.553(8) . 2_545
O3 Ca1 Si1 152.703(9) 8_565 2_545
O3 Ca1 Si1 76.408(17) 3_455 2_545
O3 Ca1 Si1 64.64(4) 7_556 2_545
O3 Ca1 Si1 115.36(4) 1_554 2_545
O3 Ca1 Si1 27.297(9) 2_545 2_545
O3 Ca1 Si1 103.592(17) 9_655 2_545
Al1 Ca1 Si1 102.890(9) 6_455 2_545
Si1 Ca1 Si1 102.890(9) 6_455 2_545
Si1 Ca1 Si1 53.255(15) 3_455 2_545
Si1 Ca1 Si1 125.897(14) 11_565 2_545
Al1 Ca1 Si1 125.897(14) 11_565 2_545
Al1 Ca1 Si1 53.255(15) 3_455 2_545
Si1 Ca1 Si1 129.105(16) 1_554 2_545
Si1 Ca1 Si1 180.00(2) 8_565 2_545
Si1 Ca1 Si1 77.110(9) 10_556 2_545
Al1 Ca1 Si1 180.00(2) 8_565 2_545
Al1 Ca1 Si1 129.105(16) 1_554 2_545
Al1 Ca1 Si1 77.110(9) 10_556 2_545
Al1 Ca1 Si1 50.895(16) 7_556 2_545
Al1 Ca1 Si1 102.890(9) 4_554 2_545
Si1 Ca1 Si1 102.890(9) 4_554 2_545
Na1 Ca1 Al1 64.555(8) 7 9_655
Na1 Ca1 Al1 115.445(8) . 9_655
O4 Ca1 Al1 114.95(5) 9 9_655
O4 Ca1 Al1 103.30(2) 2 9_655
O4 Ca1 Al1 153.074(11) . 9_655
O4 Ca1 Al1 26.926(11) 7 9_655
O4 Ca1 Al1 65.05(5) 3 9_655
O4 Ca1 Al1 76.70(2) 8 9_655
Ca2 Ca1 Al1 64.553(8) 7 9_655
Ca2 Ca1 Al1 115.447(8) . 9_655
O3 Ca1 Al1 76.408(17) 8_565 9_655
O3 Ca1 Al1 152.703(9) 3_455 9_655
O3 Ca1 Al1 115.36(4) 7_556 9_655
O3 Ca1 Al1 64.64(4) 1_554 9_655
O3 Ca1 Al1 103.592(17) 2_545 9_655
O3 Ca1 Al1 27.297(9) 9_655 9_655
Al1 Ca1 Al1 125.897(14) 6_455 9_655
Si1 Ca1 Al1 125.897(14) 6_455 9_655
Si1 Ca1 Al1 180.000(14) 3_455 9_655
Si1 Ca1 Al1 102.890(9) 11_565 9_655
Al1 Ca1 Al1 102.890(9) 11_565 9_655
Al1 Ca1 Al1 180.000(14) 3_455 9_655
Si1 Ca1 Al1 77.110(9) 1_554 9_655
Si1 Ca1 Al1 53.255(15) 8_565 9_655
Si1 Ca1 Al1 129.105(16) 10_556 9_655
Al1 Ca1 Al1 53.255(15) 8_565 9_655
Al1 Ca1 Al1 77.110(9) 1_554 9_655
Al1 Ca1 Al1 129.105(16) 10_556 9_655
Al1 Ca1 Al1 102.890(9) 7_556 9_655
Al1 Ca1 Al1 50.895(16) 4_554 9_655
Si1 Ca1 Al1 50.895(16) 4_554 9_655
Si1 Ca1 Al1 126.745(15) 2_545 9_655
Na1 Ca1 Si1 64.553(8) 7 7_556
Na1 Ca1 Si1 115.447(8) . 7_556
O4 Ca1 Si1 76.70(2) 9 7_556
O4 Ca1 Si1 153.074(11) 2 7_556
O4 Ca1 Si1 65.05(5) . 7_556
O4 Ca1 Si1 114.95(5) 7 7_556
O4 Ca1 Si1 103.30(2) 3 7_556
O4 Ca1 Si1 26.926(11) 8 7_556
Ca2 Ca1 Si1 64.553(8) 7 7_556
Ca2 Ca1 Si1 115.447(8) . 7_556
O3 Ca1 Si1 115.36(4) 8_565 7_556
O3 Ca1 Si1 103.592(17) 3_455 7_556
O3 Ca1 Si1 27.297(9) 7_556 7_556
O3 Ca1 Si1 152.703(9) 1_554 7_556
O3 Ca1 Si1 64.64(4) 2_545 7_556
O3 Ca1 Si1 76.408(17) 9_655 7_556
Al1 Ca1 Si1 126.745(15) 6_455 7_556
Si1 Ca1 Si1 126.745(15) 6_455 7_556
Si1 Ca1 Si1 77.110(9) 3_455 7_556
Si1 Ca1 Si1 102.890(9) 11_565 7_556
Al1 Ca1 Si1 102.890(9) 11_565 7_556
Al1 Ca1 Si1 77.110(9) 3_455 7_556
Si1 Ca1 Si1 180.000(14) 1_554 7_556
Si1 Ca1 Si1 129.105(15) 8_565 7_556
Si1 Ca1 Si1 54.103(14) 10_556 7_556
Al1 Ca1 Si1 129.105(15) 8_565 7_556
Al1 Ca1 Si1 180.000(14) 1_554 7_556
Al1 Ca1 Si1 54.103(14) 10_556 7_556
Al1 Ca1 Si1 0.000(16) 7_556 7_556
Al1 Ca1 Si1 125.897(14) 4_554 7_556
Si1 Ca1 Si1 125.897(14) 4_554 7_556
Si1 Ca1 Si1 50.895(16) 2_545 7_556
Al1 Ca1 Si1 102.890(9) 9_655 7_556
Na1 Ca1 Si1 64.555(8) 7 9_655
Na1 Ca1 Si1 115.445(8) . 9_655
O4 Ca1 Si1 114.95(5) 9 9_655
O4 Ca1 Si1 103.30(2) 2 9_655
O4 Ca1 Si1 153.074(11) . 9_655
O4 Ca1 Si1 26.926(11) 7 9_655
O4 Ca1 Si1 65.05(5) 3 9_655
O4 Ca1 Si1 76.70(2) 8 9_655
Ca2 Ca1 Si1 64.553(8) 7 9_655
Ca2 Ca1 Si1 115.447(8) . 9_655
O3 Ca1 Si1 76.408(17) 8_565 9_655
O3 Ca1 Si1 152.703(9) 3_455 9_655
O3 Ca1 Si1 115.36(4) 7_556 9_655
O3 Ca1 Si1 64.64(4) 1_554 9_655
O3 Ca1 Si1 103.592(17) 2_545 9_655
O3 Ca1 Si1 27.297(9) 9_655 9_655
Al1 Ca1 Si1 125.897(14) 6_455 9_655
Si1 Ca1 Si1 125.897(14) 6_455 9_655
Si1 Ca1 Si1 180.000(14) 3_455 9_655
Si1 Ca1 Si1 102.890(9) 11_565 9_655
Al1 Ca1 Si1 102.890(9) 11_565 9_655
Al1 Ca1 Si1 180.000(14) 3_455 9_655
Si1 Ca1 Si1 77.110(9) 1_554 9_655
Si1 Ca1 Si1 53.255(15) 8_565 9_655
Si1 Ca1 Si1 129.105(16) 10_556 9_655
Al1 Ca1 Si1 53.255(15) 8_565 9_655
Al1 Ca1 Si1 77.110(9) 1_554 9_655
Al1 Ca1 Si1 129.105(16) 10_556 9_655
Al1 Ca1 Si1 102.890(9) 7_556 9_655
Al1 Ca1 Si1 50.895(16) 4_554 9_655
Si1 Ca1 Si1 50.895(16) 4_554 9_655
Si1 Ca1 Si1 126.745(15) 2_545 9_655
Al1 Ca1 Si1 0.000(14) 9_655 9_655
Si1 Ca1 Si1 102.890(9) 7_556 9_655
Na1 Ca1 Al1 115.447(8) 7 2_545
Na1 Ca1 Al1 64.553(8) . 2_545
O4 Ca1 Al1 103.30(2) 9 2_545
O4 Ca1 Al1 114.95(5) 2 2_545
O4 Ca1 Al1 26.926(11) . 2_545
O4 Ca1 Al1 153.073(11) 7 2_545
O4 Ca1 Al1 76.70(2) 3 2_545
O4 Ca1 Al1 65.05(5) 8 2_545
Ca2 Ca1 Al1 115.447(8) 7 2_545
Ca2 Ca1 Al1 64.553(8) . 2_545
O3 Ca1 Al1 152.703(9) 8_565 2_545
O3 Ca1 Al1 76.408(17) 3_455 2_545
O3 Ca1 Al1 64.64(4) 7_556 2_545
O3 Ca1 Al1 115.36(4) 1_554 2_545
O3 Ca1 Al1 27.297(9) 2_545 2_545
O3 Ca1 Al1 103.592(17) 9_655 2_545
Al1 Ca1 Al1 102.890(9) 6_455 2_545
Si1 Ca1 Al1 102.890(9) 6_455 2_545
Si1 Ca1 Al1 53.255(15) 3_455 2_545
Si1 Ca1 Al1 125.897(14) 11_565 2_545
Al1 Ca1 Al1 125.897(14) 11_565 2_545
Al1 Ca1 Al1 53.255(15) 3_455 2_545
Si1 Ca1 Al1 129.105(16) 1_554 2_545
Si1 Ca1 Al1 180.00(2) 8_565 2_545
Si1 Ca1 Al1 77.110(9) 10_556 2_545
Al1 Ca1 Al1 180.00(2) 8_565 2_545
Al1 Ca1 Al1 129.105(16) 1_554 2_545
Al1 Ca1 Al1 77.110(9) 10_556 2_545
Al1 Ca1 Al1 50.895(16) 7_556 2_545
Al1 Ca1 Al1 102.890(9) 4_554 2_545
Si1 Ca1 Al1 102.890(9) 4_554 2_545
Si1 Ca1 Al1 0.000(14) 2_545 2_545
Al1 Ca1 Al1 126.745(15) 9_655 2_545
Si1 Ca1 Al1 50.895(16) 7_556 2_545
Si1 Ca1 Al1 126.745(15) 9_655 2_545
Na1 Ca1 Al1 115.448(8) 7 5_545
Na1 Ca1 Al1 64.551(8) . 5_545
O4 Ca1 Al1 153.074(11) 9 5_545
O4 Ca1 Al1 114.95(5) 2 5_545
O4 Ca1 Al1 76.70(2) . 5_545
O4 Ca1 Al1 103.30(2) 7 5_545
O4 Ca1 Al1 26.926(11) 3 5_545
O4 Ca1 Al1 65.05(5) 8 5_545
Ca2 Ca1 Al1 115.447(8) 7 5_545
Ca2 Ca1 Al1 64.553(8) . 5_545
O3 Ca1 Al1 152.703(9) 8_565 5_545
O3 Ca1 Al1 115.36(4) 3_455 5_545
O3 Ca1 Al1 103.592(17) 7_556 5_545
O3 Ca1 Al1 76.408(17) 1_554 5_545
O3 Ca1 Al1 27.297(9) 2_545 5_545
O3 Ca1 Al1 64.64(4) 9_655 5_545
Al1 Ca1 Al1 129.105(16) 6_455 5_545
Si1 Ca1 Al1 129.105(16) 6_455 5_545
Si1 Ca1 Al1 102.890(9) 3_455 5_545
Si1 Ca1 Al1 180.00(2) 11_565 5_545
Al1 Ca1 Al1 180.00(2) 11_565 5_545
Al1 Ca1 Al1 102.890(9) 3_455 5_545
Si1 Ca1 Al1 102.890(9) 1_554 5_545
Si1 Ca1 Al1 125.897(14) 8_565 5_545
Si1 Ca1 Al1 126.745(15) 10_556 5_545
Al1 Ca1 Al1 125.897(14) 8_565 5_545
Al1 Ca1 Al1 102.890(9) 1_554 5_545
Al1 Ca1 Al1 126.745(15) 10_556 5_545
Al1 Ca1 Al1 77.110(9) 7_556 5_545
Al1 Ca1 Al1 53.255(15) 4_554 5_545
Si1 Ca1 Al1 53.255(15) 4_554 5_545
Si1 Ca1 Al1 54.103(14) 2_545 5_545
Al1 Ca1 Al1 77.110(9) 9_655 5_545
Si1 Ca1 Al1 77.110(9) 7_556 5_545
Si1 Ca1 Al1 77.110(9) 9_655 5_545
Al1 Ca1 Al1 54.103(14) 2_545 5_545
Na1 Ca1 Si1 64.555(8) 7 12_655
Na1 Ca1 Si1 115.445(8) . 12_655
O4 Ca1 Si1 114.95(5) 9 12_655
O4 Ca1 Si1 153.074(11) 2 12_655
O4 Ca1 Si1 103.30(2) . 12_655
O4 Ca1 Si1 76.70(2) 7 12_655
O4 Ca1 Si1 65.05(5) 3 12_655
O4 Ca1 Si1 26.926(11) 8 12_655
Ca2 Ca1 Si1 64.553(8) 7 12_655
Ca2 Ca1 Si1 115.447(8) . 12_655
O3 Ca1 Si1 115.36(4) 8_565 12_655
O3 Ca1 Si1 152.703(9) 3_455 12_655
O3 Ca1 Si1 76.408(17) 7_556 12_655
O3 Ca1 Si1 103.592(17) 1_554 12_655
O3 Ca1 Si1 64.64(4) 2_545 12_655
O3 Ca1 Si1 27.297(9) 9_655 12_655
Al1 Ca1 Si1 180.0 6_455 12_655
Si1 Ca1 Si1 180.0 6_455 12_655
Si1 Ca1 Si1 125.897(14) 3_455 12_655
Si1 Ca1 Si1 129.105(16) 11_565 12_655
Al1 Ca1 Si1 129.105(16) 11_565 12_655
Al1 Ca1 Si1 125.897(14) 3_455 12_655
Si1 Ca1 Si1 126.745(15) 1_554 12_655
Si1 Ca1 Si1 102.890(9) 8_565 12_655
Si1 Ca1 Si1 102.890(9) 10_556 12_655
Al1 Ca1 Si1 102.890(9) 8_565 12_655
Al1 Ca1 Si1 126.745(15) 1_554 12_655
Al1 Ca1 Si1 102.890(9) 10_556 12_655
Al1 Ca1 Si1 53.255(15) 7_556 12_655
Al1 Ca1 Si1 77.110(9) 4_554 12_655
Si1 Ca1 Si1 77.110(9) 4_554 12_655
Si1 Ca1 Si1 77.110(9) 2_545 12_655
Al1 Ca1 Si1 54.103(14) 9_655 12_655
Si1 Ca1 Si1 53.255(15) 7_556 12_655
Si1 Ca1 Si1 54.103(14) 9_655 12_655
Al1 Ca1 Si1 77.110(9) 2_545 12_655
Al1 Ca1 Si1 50.895(16) 5_545 12_655
Na1 Ca1 Al1 64.555(8) 7 12_655
Na1 Ca1 Al1 115.445(8) . 12_655
O4 Ca1 Al1 114.95(5) 9 12_655
O4 Ca1 Al1 153.074(11) 2 12_655
O4 Ca1 Al1 103.30(2) . 12_655
O4 Ca1 Al1 76.70(2) 7 12_655
O4 Ca1 Al1 65.05(5) 3 12_655
O4 Ca1 Al1 26.926(11) 8 12_655
Ca2 Ca1 Al1 64.553(8) 7 12_655
Ca2 Ca1 Al1 115.447(8) . 12_655
O3 Ca1 Al1 115.36(4) 8_565 12_655
O3 Ca1 Al1 152.703(9) 3_455 12_655
O3 Ca1 Al1 76.408(17) 7_556 12_655
O3 Ca1 Al1 103.592(17) 1_554 12_655
O3 Ca1 Al1 64.64(4) 2_545 12_655
O3 Ca1 Al1 27.297(9) 9_655 12_655
Al1 Ca1 Al1 180.0 6_455 12_655
Si1 Ca1 Al1 180.0 6_455 12_655
Si1 Ca1 Al1 125.897(14) 3_455 12_655
Si1 Ca1 Al1 129.105(16) 11_565 12_655
Al1 Ca1 Al1 129.105(16) 11_565 12_655
Al1 Ca1 Al1 125.897(14) 3_455 12_655
Si1 Ca1 Al1 126.745(15) 1_554 12_655
Si1 Ca1 Al1 102.890(9) 8_565 12_655
Si1 Ca1 Al1 102.890(9) 10_556 12_655
Al1 Ca1 Al1 102.890(9) 8_565 12_655
Al1 Ca1 Al1 126.745(15) 1_554 12_655
Al1 Ca1 Al1 102.890(9) 10_556 12_655
Al1 Ca1 Al1 53.255(15) 7_556 12_655
Al1 Ca1 Al1 77.110(9) 4_554 12_655
Si1 Ca1 Al1 77.110(9) 4_554 12_655
Si1 Ca1 Al1 77.110(9) 2_545 12_655
Al1 Ca1 Al1 54.103(14) 9_655 12_655
Si1 Ca1 Al1 53.255(15) 7_556 12_655
Si1 Ca1 Al1 54.103(14) 9_655 12_655
Al1 Ca1 Al1 77.110(9) 2_545 12_655
Al1 Ca1 Al1 50.895(16) 5_545 12_655
Si1 Ca1 Al1 0.00(2) 12_655 12_655
Na1 Ca1 Si1 115.448(8) 7 5_545
Na1 Ca1 Si1 64.551(8) . 5_545
O4 Ca1 Si1 153.074(11) 9 5_545
O4 Ca1 Si1 114.95(5) 2 5_545
O4 Ca1 Si1 76.70(2) . 5_545
O4 Ca1 Si1 103.30(2) 7 5_545
O4 Ca1 Si1 26.926(11) 3 5_545
O4 Ca1 Si1 65.05(5) 8 5_545
Ca2 Ca1 Si1 115.447(8) 7 5_545
Ca2 Ca1 Si1 64.553(8) . 5_545
O3 Ca1 Si1 152.703(9) 8_565 5_545
O3 Ca1 Si1 115.36(4) 3_455 5_545
O3 Ca1 Si1 103.592(17) 7_556 5_545
O3 Ca1 Si1 76.408(17) 1_554 5_545
O3 Ca1 Si1 27.297(9) 2_545 5_545
O3 Ca1 Si1 64.64(4) 9_655 5_545
Al1 Ca1 Si1 129.105(16) 6_455 5_545
Si1 Ca1 Si1 129.105(16) 6_455 5_545
Si1 Ca1 Si1 102.890(9) 3_455 5_545
Si1 Ca1 Si1 180.00(2) 11_565 5_545
Al1 Ca1 Si1 180.00(2) 11_565 5_545
Al1 Ca1 Si1 102.890(9) 3_455 5_545
Si1 Ca1 Si1 102.890(9) 1_554 5_545
Si1 Ca1 Si1 125.897(14) 8_565 5_545
Si1 Ca1 Si1 126.745(15) 10_556 5_545
Al1 Ca1 Si1 125.897(14) 8_565 5_545
Al1 Ca1 Si1 102.890(9) 1_554 5_545
Al1 Ca1 Si1 126.745(15) 10_556 5_545
Al1 Ca1 Si1 77.110(9) 7_556 5_545
Al1 Ca1 Si1 53.255(15) 4_554 5_545
Si1 Ca1 Si1 53.255(15) 4_554 5_545
Si1 Ca1 Si1 54.103(14) 2_545 5_545
Al1 Ca1 Si1 77.110(9) 9_655 5_545
Si1 Ca1 Si1 77.110(9) 7_556 5_545
Si1 Ca1 Si1 77.110(9) 9_655 5_545
Al1 Ca1 Si1 54.103(14) 2_545 5_545
Al1 Ca1 Si1 0.00(2) 5_545 5_545
Si1 Ca1 Si1 50.895(16) 12_655 5_545
Al1 Ca1 Si1 50.895(16) 12_655 5_545
Kr3 Ca2 Na1 180(3) . .
Kr3 Ca2 Kr4 14.1(12) . .
Na1 Ca2 Kr4 165.9(12) . .
Kr3 Ca2 Kr4 14.1(12) . 2
Na1 Ca2 Kr4 165.9(12) . 2
Kr4 Ca2 Kr4 24(2) . 2
Kr3 Ca2 Kr4 14.1(12) . 4
Na1 Ca2 Kr4 165.9(12) . 4
Kr4 Ca2 Kr4 24(2) . 4
Kr4 Ca2 Kr4 24(2) 2 4
Kr3 Ca2 O4 120.11(15) . 2
Na1 Ca2 O4 59.89(15) . 2
Kr4 Ca2 O4 106.0(12) . 2
Kr4 Ca2 O4 126.3(5) 2 2
Kr4 Ca2 O4 126.3(5) 4 2
Kr3 Ca2 O4 120.11(15) . .
Na1 Ca2 O4 59.89(15) . .
Kr4 Ca2 O4 126.3(5) . .
Kr4 Ca2 O4 106.0(12) 2 .
Kr4 Ca2 O4 126.3(5) 4 .
O4 Ca2 O4 97.0(2) 2 .
Kr3 Ca2 O4 120.11(15) . 3
Na1 Ca2 O4 59.89(15) . 3
Kr4 Ca2 O4 126.3(5) . 3
Kr4 Ca2 O4 126.3(5) 2 3
Kr4 Ca2 O4 106.0(12) 4 3
O4 Ca2 O4 97.0(2) 2 3
O4 Ca2 O4 97.0(2) . 3
Kr3 Ca2 OW1 51.4(14) . 2
Na1 Ca2 OW1 128.6(14) . 2
Kr4 Ca2 OW1 37.3(18) . 2
Kr4 Ca2 OW1 59.3(15) 2 2
Kr4 Ca2 OW1 59.3(15) 4 2
O4 Ca2 OW1 68.7(14) 2 2
O4 Ca2 OW1 130.6(2) . 2
O4 Ca2 OW1 130.6(2) 3 2
Kr3 Ca2 OW1 51.4(14) . .
Na1 Ca2 OW1 128.6(14) . .
Kr4 Ca2 OW1 59.3(15) . .
Kr4 Ca2 OW1 37.3(18) 2 .
Kr4 Ca2 OW1 59.3(15) 4 .
O4 Ca2 OW1 130.6(2) 2 .
O4 Ca2 OW1 68.7(14) . .
O4 Ca2 OW1 130.6(2) 3 .
OW1 Ca2 OW1 85(2) 2 .
Kr3 Ca2 OW1 51.4(14) . 3
Na1 Ca2 OW1 128.6(14) . 3
Kr4 Ca2 OW1 59.3(15) . 3
Kr4 Ca2 OW1 59.3(15) 2 3
Kr4 Ca2 OW1 37.3(18) 4 3
O4 Ca2 OW1 130.6(2) 2 3
O4 Ca2 OW1 130.6(2) . 3
O4 Ca2 OW1 68.7(14) 3 3
OW1 Ca2 OW1 85(2) 2 3
OW1 Ca2 OW1 85(2) . 3
Kr3 Ca2 Ca1 180.0(14) . .
Na1 Ca2 Ca1 0(2) . .
Kr4 Ca2 Ca1 165.9(12) . .
Kr4 Ca2 Ca1 165.9(12) 2 .
Kr4 Ca2 Ca1 165.9(12) 4 .
O4 Ca2 Ca1 59.89(15) 2 .
O4 Ca2 Ca1 59.89(15) . .
O4 Ca2 Ca1 59.89(15) 3 .
OW1 Ca2 Ca1 128.6(14) 2 .
OW1 Ca2 Ca1 128.6(14) . .
OW1 Ca2 Ca1 128.6(14) 3 .
Kr3 Ca2 Kr2 24.7(6) . 2
Na1 Ca2 Kr2 155.3(6) . 2
Kr4 Ca2 Kr2 31.2(11) . 2
Kr4 Ca2 Kr2 11.6(10) 2 2
Kr4 Ca2 Kr2 36.0(14) 4 2
O4 Ca2 Kr2 123.3(6) 2 2
O4 Ca2 Kr2 96.1(7) . 2
O4 Ca2 Kr2 135.4(6) 3 2
OW1 Ca2 Kr2 61.1(15) 2 2
OW1 Ca2 Kr2 28.1(13) . 2
OW1 Ca2 Kr2 70.4(15) 3 2
Ca1 Ca2 Kr2 155.3(6) . 2
Kr3 Ca2 Kr2 24.7(6) . .
Na1 Ca2 Kr2 155.3(6) . .
Kr4 Ca2 Kr2 11.6(10) . .
Kr4 Ca2 Kr2 31.2(11) 2 .
Kr4 Ca2 Kr2 36.0(14) 4 .
O4 Ca2 Kr2 96.1(7) 2 .
O4 Ca2 Kr2 123.3(6) . .
O4 Ca2 Kr2 135.4(6) 3 .
OW1 Ca2 Kr2 28.1(13) 2 .
OW1 Ca2 Kr2 61.1(15) . .
OW1 Ca2 Kr2 70.4(15) 3 .
Ca1 Ca2 Kr2 155.3(6) . .
Kr2 Ca2 Kr2 34.3(13) 2 .
Kr3 Ca2 Kr2 24.7(6) . 6
Na1 Ca2 Kr2 155.3(6) . 6
Kr4 Ca2 Kr2 11.6(10) . 6
Kr4 Ca2 Kr2 36.0(14) 2 6
Kr4 Ca2 Kr2 31.2(11) 4 6
O4 Ca2 Kr2 96.1(7) 2 6
O4 Ca2 Kr2 135.4(6) . 6
O4 Ca2 Kr2 123.3(6) 3 6
OW1 Ca2 Kr2 28.1(13) 2 6
OW1 Ca2 Kr2 70.4(15) . 6
OW1 Ca2 Kr2 61.1(15) 3 6
Ca1 Ca2 Kr2 155.3(6) . 6
Kr2 Ca2 Kr2 42.4(11) 2 6
Kr2 Ca2 Kr2 12.5(12) . 6
Kr3 Ca2 Kr2 24.7(6) . 5
Na1 Ca2 Kr2 155.3(6) . 5
Kr4 Ca2 Kr2 31.2(11) . 5
Kr4 Ca2 Kr2 36.0(14) 2 5
Kr4 Ca2 Kr2 11.6(10) 4 5
O4 Ca2 Kr2 123.3(6) 2 5
O4 Ca2 Kr2 135.4(6) . 5
O4 Ca2 Kr2 96.1(7) 3 5
OW1 Ca2 Kr2 61.1(15) 2 5
OW1 Ca2 Kr2 70.4(15) . 5
OW1 Ca2 Kr2 28.1(13) 3 5
Ca1 Ca2 Kr2 155.3(6) . 5
Kr2 Ca2 Kr2 47.6(12) 2 5
Kr2 Ca2 Kr2 42.4(11) . 5
Kr2 Ca2 Kr2 34.3(13) 6 5
Kr3 Ca2 Kr2 24.7(6) . 4
Na1 Ca2 Kr2 155.3(6) . 4
Kr4 Ca2 Kr2 36.0(14) . 4
Kr4 Ca2 Kr2 31.2(11) 2 4
Kr4 Ca2 Kr2 11.6(10) 4 4
O4 Ca2 Kr2 135.4(6) 2 4
O4 Ca2 Kr2 123.3(6) . 4
O4 Ca2 Kr2 96.1(7) 3 4
OW1 Ca2 Kr2 70.4(15) 2 4
OW1 Ca2 Kr2 61.1(15) . 4
OW1 Ca2 Kr2 28.1(13) 3 4
Ca1 Ca2 Kr2 155.3(6) . 4
Kr2 Ca2 Kr2 42.4(11) 2 4
Kr2 Ca2 Kr2 47.6(12) . 4
Kr2 Ca2 Kr2 42.4(11) 6 4
Kr2 Ca2 Kr2 12.5(12) 5 4
Kr3 Ca2 Kr2 24.7(6) . 3
Na1 Ca2 Kr2 155.3(6) . 3
Kr4 Ca2 Kr2 36.0(14) . 3
Kr4 Ca2 Kr2 11.6(10) 2 3
Kr4 Ca2 Kr2 31.2(11) 4 3
O4 Ca2 Kr2 135.4(6) 2 3
O4 Ca2 Kr2 96.1(7) . 3
O4 Ca2 Kr2 123.3(6) 3 3
OW1 Ca2 Kr2 70.4(15) 2 3
OW1 Ca2 Kr2 28.1(13) . 3
OW1 Ca2 Kr2 61.1(15) 3 3
Ca1 Ca2 Kr2 155.3(6) . 3
Kr2 Ca2 Kr2 12.5(12) 2 3
Kr2 Ca2 Kr2 42.4(11) . 3
Kr2 Ca2 Kr2 47.6(12) 6 3
Kr2 Ca2 Kr2 42.4(11) 5 3
Kr2 Ca2 Kr2 34.3(13) 4 3
Kr3 Ca2 Kr1 23.5(9) . 3_455
Na1 Ca2 Kr1 156.5(9) . 3_455
Kr4 Ca2 Kr1 20.3(7) . 3_455
Kr4 Ca2 Kr1 20.3(7) 2 3_455
Kr4 Ca2 Kr1 37.6(14) 4 3_455
O4 Ca2 Kr1 106.7(5) 2 3_455
O4 Ca2 Kr1 106.7(5) . 3_455
O4 Ca2 Kr1 143.6(9) 3 3_455
OW1 Ca2 Kr1 43.3(12) 2 3_455
OW1 Ca2 Kr1 43.3(12) . 3_455
OW1 Ca2 Kr1 74.9(16) 3 3_455
Ca1 Ca2 Kr1 156.5(9) . 3_455
Kr2 Ca2 Kr1 17.9(6) 2 3_455
Kr2 Ca2 Kr1 17.9(6) . 3_455
Kr2 Ca2 Kr1 28.8(8) 6 3_455
Kr2 Ca2 Kr1 47.7(9) 5 3_455
Kr2 Ca2 Kr1 47.7(9) 4 3_455
Kr2 Ca2 Kr1 28.8(8) 3 3_455
Kr3 Ca2 Kr1 23.5(9) . 1_554
Na1 Ca2 Kr1 156.5(9) . 1_554
Kr4 Ca2 Kr1 20.3(7) . 1_554
Kr4 Ca2 Kr1 37.6(14) 2 1_554
Kr4 Ca2 Kr1 20.3(7) 4 1_554
O4 Ca2 Kr1 106.7(5) 2 1_554
O4 Ca2 Kr1 143.6(9) . 1_554
O4 Ca2 Kr1 106.7(5) 3 1_554
OW1 Ca2 Kr1 43.3(12) 2 1_554
OW1 Ca2 Kr1 74.9(16) . 1_554
OW1 Ca2 Kr1 43.3(12) 3 1_554
Ca1 Ca2 Kr1 156.5(9) . 1_554
Kr2 Ca2 Kr1 47.7(9) 2 1_554
Kr2 Ca2 Kr1 28.8(8) . 1_554
Kr2 Ca2 Kr1 17.9(6) 6 1_554
Kr2 Ca2 Kr1 17.9(6) 5 1_554
Kr2 Ca2 Kr1 28.8(8) 4 1_554
Kr2 Ca2 Kr1 47.7(9) 3 1_554
Kr1 Ca2 Kr1 40.3(14) 3_455 1_554
Kr3 Ca2 Kr1 23.5(9) . 2_545
Na1 Ca2 Kr1 156.5(9) . 2_545
Kr4 Ca2 Kr1 37.6(14) . 2_545
Kr4 Ca2 Kr1 20.3(7) 2 2_545
Kr4 Ca2 Kr1 20.3(7) 4 2_545
O4 Ca2 Kr1 143.6(9) 2 2_545
O4 Ca2 Kr1 106.7(5) . 2_545
O4 Ca2 Kr1 106.7(5) 3 2_545
OW1 Ca2 Kr1 74.9(16) 2 2_545
OW1 Ca2 Kr1 43.3(12) . 2_545
OW1 Ca2 Kr1 43.3(12) 3 2_545
Ca1 Ca2 Kr1 156.5(9) . 2_545
Kr2 Ca2 Kr1 28.8(8) 2 2_545
Kr2 Ca2 Kr1 47.7(9) . 2_545
Kr2 Ca2 Kr1 47.7(9) 6 2_545
Kr2 Ca2 Kr1 28.8(8) 5 2_545
Kr2 Ca2 Kr1 17.9(6) 4 2_545
Kr2 Ca2 Kr1 17.9(6) 3 2_545
Kr1 Ca2 Kr1 40.3(14) 3_455 2_545
Kr1 Ca2 Kr1 40.3(14) 1_554 2_545
Kr3 Ca2 O3 102.57(14) . 3_455
Na1 Ca2 O3 77.43(14) . 3_455
Kr4 Ca2 O3 95.3(6) . 3_455
Kr4 Ca2 O3 95.3(6) 2 3_455
Kr4 Ca2 O3 116.7(12) 4 3_455
O4 Ca2 O3 57.90(5) 2 3_455
O4 Ca2 O3 57.90(5) . 3_455
O4 Ca2 O3 137.3(3) 3 3_455
OW1 Ca2 O3 75.8(7) 2 3_455
OW1 Ca2 O3 75.8(7) . 3_455
OW1 Ca2 O3 154.0(14) 3 3_455
Ca1 Ca2 O3 77.43(14) . 3_455
Kr2 Ca2 O3 84.8(6) 2 3_455
Kr2 Ca2 O3 84.8(6) . 3_455
Kr2 Ca2 O3 95.3(7) 6 3_455
Kr2 Ca2 O3 126.2(7) 5 3_455
Kr2 Ca2 O3 126.2(7) 4 3_455
Kr2 Ca2 O3 95.3(7) 3 3_455
Kr1 Ca2 O3 79.1(9) 3_455 3_455
Kr1 Ca2 O3 113.2(4) 1_554 3_455
Kr1 Ca2 O3 113.2(4) 2_545 3_455
Kr3 Ca2 O3 102.57(14) . 1_554
Na1 Ca2 O3 77.43(14) . 1_554
Kr4 Ca2 O3 95.3(6) . 1_554
Kr4 Ca2 O3 116.7(12) 2 1_554
Kr4 Ca2 O3 95.3(6) 4 1_554
O4 Ca2 O3 57.90(5) 2 1_554
O4 Ca2 O3 137.3(3) . 1_554
O4 Ca2 O3 57.90(5) 3 1_554
OW1 Ca2 O3 75.8(7) 2 1_554
OW1 Ca2 O3 154.0(14) . 1_554
OW1 Ca2 O3 75.8(7) 3 1_554
Ca1 Ca2 O3 77.43(14) . 1_554
Kr2 Ca2 O3 126.2(7) 2 1_554
Kr2 Ca2 O3 95.3(7) . 1_554
Kr2 Ca2 O3 84.8(6) 6 1_554
Kr2 Ca2 O3 84.8(6) 5 1_554
Kr2 Ca2 O3 95.3(7) 4 1_554
Kr2 Ca2 O3 126.2(7) 3 1_554
Kr1 Ca2 O3 113.2(4) 3_455 1_554
Kr1 Ca2 O3 79.1(9) 1_554 1_554
Kr1 Ca2 O3 113.2(4) 2_545 1_554
O3 Ca2 O3 115.40(10) 3_455 1_554
Kr3 Ca2 O3 102.57(14) . 2_545
Na1 Ca2 O3 77.43(14) . 2_545
Kr4 Ca2 O3 116.7(12) . 2_545
Kr4 Ca2 O3 95.3(6) 2 2_545
Kr4 Ca2 O3 95.3(6) 4 2_545
O4 Ca2 O3 137.3(3) 2 2_545
O4 Ca2 O3 57.90(5) . 2_545
O4 Ca2 O3 57.90(5) 3 2_545
OW1 Ca2 O3 154.0(14) 2 2_545
OW1 Ca2 O3 75.8(7) . 2_545
OW1 Ca2 O3 75.8(7) 3 2_545
Ca1 Ca2 O3 77.43(14) . 2_545
Kr2 Ca2 O3 95.3(7) 2 2_545
Kr2 Ca2 O3 126.2(7) . 2_545
Kr2 Ca2 O3 126.2(7) 6 2_545
Kr2 Ca2 O3 95.3(7) 5 2_545
Kr2 Ca2 O3 84.8(6) 4 2_545
Kr2 Ca2 O3 84.8(6) 3 2_545
Kr1 Ca2 O3 113.2(4) 3_455 2_545
Kr1 Ca2 O3 113.2(4) 1_554 2_545
Kr1 Ca2 O3 79.1(9) 2_545 2_545
O3 Ca2 O3 115.40(10) 3_455 2_545
O3 Ca2 O3 115.40(10) 1_554 2_545
Kr3 Ca2 Na1 180(2) . 7
Na1 Ca2 Na1 0(4) . 7
Kr4 Ca2 Na1 165.9(12) . 7
Kr4 Ca2 Na1 165.9(12) 2 7
Kr4 Ca2 Na1 165.9(12) 4 7
O4 Ca2 Na1 59.89(15) 2 7
O4 Ca2 Na1 59.89(15) . 7
O4 Ca2 Na1 59.89(15) 3 7
OW1 Ca2 Na1 128.6(14) 2 7
OW1 Ca2 Na1 128.6(14) . 7
OW1 Ca2 Na1 128.6(14) 3 7
Ca1 Ca2 Na1 0.0(15) . 7
Kr2 Ca2 Na1 155.3(6) 2 7
Kr2 Ca2 Na1 155.3(6) . 7
Kr2 Ca2 Na1 155.3(6) 6 7
Kr2 Ca2 Na1 155.3(6) 5 7
Kr2 Ca2 Na1 155.3(6) 4 7
Kr2 Ca2 Na1 155.3(6) 3 7
Kr1 Ca2 Na1 156.5(9) 3_455 7
Kr1 Ca2 Na1 156.5(9) 1_554 7
Kr1 Ca2 Na1 156.5(9) 2_545 7
O3 Ca2 Na1 77.43(14) 3_455 7
O3 Ca2 Na1 77.43(14) 1_554 7
O3 Ca2 Na1 77.43(14) 2_545 7
Kr3 Ca2 Al1 108.23(11) . 6_455
Na1 Ca2 Al1 71.77(11) . 6_455
Kr4 Ca2 Al1 95.9(10) . 6_455
Kr4 Ca2 Al1 107.72(14) 2 6_455
Kr4 Ca2 Al1 120.2(10) 4 6_455
O4 Ca2 Al1 29.52(2) 2 6_455
O4 Ca2 Al1 81.17(9) . 6_455
O4 Ca2 Al1 123.6(2) 3 6_455
OW1 Ca2 Al1 63.3(12) 2 6_455
OW1 Ca2 Al1 101.4(3) . 6_455
OW1 Ca2 Al1 146.8(7) 3 6_455
Ca1 Ca2 Al1 71.77(11) . 6_455
Kr2 Ca2 Al1 100.5(6) 2 6_455
Kr2 Ca2 Al1 84.3(6) . 6_455
Kr2 Ca2 Al1 90.2(7) 6 6_455
Kr2 Ca2 Al1 124.3(7) 5 6_455
Kr2 Ca2 Al1 131.9(6) 4 6_455
Kr2 Ca2 Al1 112.9(6) 3 6_455
Kr1 Ca2 Al1 87.7(8) 3_455 6_455
Kr1 Ca2 Al1 106.58(15) 1_554 6_455
Kr1 Ca2 Al1 128.0(7) 2_545 6_455
O3 Ca2 Al1 29.66(2) 3_455 6_455
O3 Ca2 Al1 85.87(6) 1_554 6_455
O3 Ca2 Al1 137.46(17) 2_545 6_455
Na1 Ca2 Al1 71.77(11) 7 6_455
Kr3 Ca2 Si1 108.23(11) . 6_455
Na1 Ca2 Si1 71.77(11) . 6_455
Kr4 Ca2 Si1 95.9(10) . 6_455
Kr4 Ca2 Si1 107.72(14) 2 6_455
Kr4 Ca2 Si1 120.2(10) 4 6_455
O4 Ca2 Si1 29.52(2) 2 6_455
O4 Ca2 Si1 81.17(9) . 6_455
O4 Ca2 Si1 123.6(2) 3 6_455
OW1 Ca2 Si1 63.3(12) 2 6_455
OW1 Ca2 Si1 101.4(3) . 6_455
OW1 Ca2 Si1 146.8(7) 3 6_455
Ca1 Ca2 Si1 71.77(11) . 6_455
Kr2 Ca2 Si1 100.5(6) 2 6_455
Kr2 Ca2 Si1 84.3(6) . 6_455
Kr2 Ca2 Si1 90.2(7) 6 6_455
Kr2 Ca2 Si1 124.3(7) 5 6_455
Kr2 Ca2 Si1 131.9(6) 4 6_455
Kr2 Ca2 Si1 112.9(6) 3 6_455
Kr1 Ca2 Si1 87.7(8) 3_455 6_455
Kr1 Ca2 Si1 106.58(15) 1_554 6_455
Kr1 Ca2 Si1 128.0(7) 2_545 6_455
O3 Ca2 Si1 29.66(2) 3_455 6_455
O3 Ca2 Si1 85.87(6) 1_554 6_455
O3 Ca2 Si1 137.46(17) 2_545 6_455
Na1 Ca2 Si1 71.77(11) 7 6_455
Al1 Ca2 Si1 0.000(9) 6_455 6_455
Kr3 Ca2 Si1 108.23(11) . 3_455
Na1 Ca2 Si1 71.77(11) . 3_455
Kr4 Ca2 Si1 107.72(14) . 3_455
Kr4 Ca2 Si1 95.9(10) 2 3_455
Kr4 Ca2 Si1 120.2(10) 4 3_455
O4 Ca2 Si1 81.17(9) 2 3_455
O4 Ca2 Si1 29.52(2) . 3_455
O4 Ca2 Si1 123.6(2) 3 3_455
OW1 Ca2 Si1 101.4(3) 2 3_455
OW1 Ca2 Si1 63.3(12) . 3_455
OW1 Ca2 Si1 146.8(7) 3 3_455
Ca1 Ca2 Si1 71.77(11) . 3_455
Kr2 Ca2 Si1 84.3(6) 2 3_455
Kr2 Ca2 Si1 100.5(6) . 3_455
Kr2 Ca2 Si1 112.9(6) 6 3_455
Kr2 Ca2 Si1 131.9(6) 5 3_455
Kr2 Ca2 Si1 124.3(7) 4 3_455
Kr2 Ca2 Si1 90.2(7) 3 3_455
Kr1 Ca2 Si1 87.7(8) 3_455 3_455
Kr1 Ca2 Si1 128.0(7) 1_554 3_455
Kr1 Ca2 Si1 106.58(15) 2_545 3_455
O3 Ca2 Si1 29.66(2) 3_455 3_455
O3 Ca2 Si1 137.46(17) 1_554 3_455
O3 Ca2 Si1 85.87(6) 2_545 3_455
Na1 Ca2 Si1 71.77(11) 7 3_455
Al1 Ca2 Si1 57.16(4) 6_455 3_455
Si1 Ca2 Si1 57.16(4) 6_455 3_455
Kr3 Ca2 Al1 108.23(11) . 3_455
Na1 Ca2 Al1 71.77(11) . 3_455
Kr4 Ca2 Al1 107.72(14) . 3_455
Kr4 Ca2 Al1 95.9(10) 2 3_455
Kr4 Ca2 Al1 120.2(10) 4 3_455
O4 Ca2 Al1 81.17(9) 2 3_455
O4 Ca2 Al1 29.52(2) . 3_455
O4 Ca2 Al1 123.6(2) 3 3_455
OW1 Ca2 Al1 101.4(3) 2 3_455
OW1 Ca2 Al1 63.3(12) . 3_455
OW1 Ca2 Al1 146.8(7) 3 3_455
Ca1 Ca2 Al1 71.77(11) . 3_455
Kr2 Ca2 Al1 84.3(6) 2 3_455
Kr2 Ca2 Al1 100.5(6) . 3_455
Kr2 Ca2 Al1 112.9(6) 6 3_455
Kr2 Ca2 Al1 131.9(6) 5 3_455
Kr2 Ca2 Al1 124.3(7) 4 3_455
Kr2 Ca2 Al1 90.2(7) 3 3_455
Kr1 Ca2 Al1 87.7(8) 3_455 3_455
Kr1 Ca2 Al1 128.0(7) 1_554 3_455
Kr1 Ca2 Al1 106.58(15) 2_545 3_455
O3 Ca2 Al1 29.66(2) 3_455 3_455
O3 Ca2 Al1 137.46(17) 1_554 3_455
O3 Ca2 Al1 85.87(6) 2_545 3_455
Na1 Ca2 Al1 71.77(11) 7 3_455
Al1 Ca2 Al1 57.16(4) 6_455 3_455
Si1 Ca2 Al1 57.16(4) 6_455 3_455
Si1 Ca2 Al1 0.000(18) 3_455 3_455
Kr3 Ca2 Si1 108.23(11) . 1_554
Na1 Ca2 Si1 71.77(11) . 1_554
Kr4 Ca2 Si1 95.9(10) . 1_554
Kr4 Ca2 Si1 120.2(10) 2 1_554
Kr4 Ca2 Si1 107.72(14) 4 1_554
O4 Ca2 Si1 29.52(2) 2 1_554
O4 Ca2 Si1 123.6(2) . 1_554
O4 Ca2 Si1 81.17(9) 3 1_554
OW1 Ca2 Si1 63.3(12) 2 1_554
OW1 Ca2 Si1 146.8(7) . 1_554
OW1 Ca2 Si1 101.4(3) 3 1_554
Ca1 Ca2 Si1 71.77(11) . 1_554
Kr2 Ca2 Si1 124.3(7) 2 1_554
Kr2 Ca2 Si1 90.2(7) . 1_554
Kr2 Ca2 Si1 84.3(6) 6 1_554
Kr2 Ca2 Si1 100.5(6) 5 1_554
Kr2 Ca2 Si1 112.9(6) 4 1_554
Kr2 Ca2 Si1 131.9(6) 3 1_554
Kr1 Ca2 Si1 106.58(15) 3_455 1_554
Kr1 Ca2 Si1 87.7(8) 1_554 1_554
Kr1 Ca2 Si1 128.0(7) 2_545 1_554
O3 Ca2 Si1 85.87(6) 3_455 1_554
O3 Ca2 Si1 29.66(2) 1_554 1_554
O3 Ca2 Si1 137.46(17) 2_545 1_554
Na1 Ca2 Si1 71.77(11) 7 1_554
Al1 Ca2 Si1 56.25(4) 6_455 1_554
Si1 Ca2 Si1 56.25(4) 6_455 1_554
Si1 Ca2 Si1 110.69(11) 3_455 1_554
Al1 Ca2 Si1 110.69(11) 3_455 1_554
Kr3 Ca2 Al1 108.23(11) . 1_554
Na1 Ca2 Al1 71.77(11) . 1_554
Kr4 Ca2 Al1 95.9(10) . 1_554
Kr4 Ca2 Al1 120.2(10) 2 1_554
Kr4 Ca2 Al1 107.72(14) 4 1_554
O4 Ca2 Al1 29.52(2) 2 1_554
O4 Ca2 Al1 123.6(2) . 1_554
O4 Ca2 Al1 81.17(9) 3 1_554
OW1 Ca2 Al1 63.3(12) 2 1_554
OW1 Ca2 Al1 146.8(7) . 1_554
OW1 Ca2 Al1 101.4(3) 3 1_554
Ca1 Ca2 Al1 71.77(11) . 1_554
Kr2 Ca2 Al1 124.3(7) 2 1_554
Kr2 Ca2 Al1 90.2(7) . 1_554
Kr2 Ca2 Al1 84.3(6) 6 1_554
Kr2 Ca2 Al1 100.5(6) 5 1_554
Kr2 Ca2 Al1 112.9(6) 4 1_554
Kr2 Ca2 Al1 131.9(6) 3 1_554
Kr1 Ca2 Al1 106.58(15) 3_455 1_554
Kr1 Ca2 Al1 87.7(8) 1_554 1_554
Kr1 Ca2 Al1 128.0(7) 2_545 1_554
O3 Ca2 Al1 85.87(6) 3_455 1_554
O3 Ca2 Al1 29.66(2) 1_554 1_554
O3 Ca2 Al1 137.46(17) 2_545 1_554
Na1 Ca2 Al1 71.77(11) 7 1_554
Al1 Ca2 Al1 56.25(4) 6_455 1_554
Si1 Ca2 Al1 56.25(4) 6_455 1_554
Si1 Ca2 Al1 110.69(11) 3_455 1_554
Al1 Ca2 Al1 110.69(11) 3_455 1_554
Si1 Ca2 Al1 0.000(19) 1_554 1_554
Kr3 Ca2 Si1 108.23(11) . 4_554
Na1 Ca2 Si1 71.77(11) . 4_554
Kr4 Ca2 Si1 107.72(14) . 4_554
Kr4 Ca2 Si1 120.2(10) 2 4_554
Kr4 Ca2 Si1 95.9(10) 4 4_554
O4 Ca2 Si1 81.17(9) 2 4_554
O4 Ca2 Si1 123.6(2) . 4_554
O4 Ca2 Si1 29.52(2) 3 4_554
OW1 Ca2 Si1 101.4(3) 2 4_554
OW1 Ca2 Si1 146.8(7) . 4_554
OW1 Ca2 Si1 63.3(12) 3 4_554
Ca1 Ca2 Si1 71.77(11) . 4_554
Kr2 Ca2 Si1 131.9(6) 2 4_554
Kr2 Ca2 Si1 112.9(6) . 4_554
Kr2 Ca2 Si1 100.5(6) 6 4_554
Kr2 Ca2 Si1 84.3(6) 5 4_554
Kr2 Ca2 Si1 90.2(7) 4 4_554
Kr2 Ca2 Si1 124.3(7) 3 4_554
Kr1 Ca2 Si1 128.0(7) 3_455 4_554
Kr1 Ca2 Si1 87.7(8) 1_554 4_554
Kr1 Ca2 Si1 106.58(15) 2_545 4_554
O3 Ca2 Si1 137.46(17) 3_455 4_554
O3 Ca2 Si1 29.66(2) 1_554 4_554
O3 Ca2 Si1 85.87(6) 2_545 4_554
Na1 Ca2 Si1 71.77(11) 7 4_554
Al1 Ca2 Si1 110.69(11) 6_455 4_554
Si1 Ca2 Si1 110.69(11) 6_455 4_554
Si1 Ca2 Si1 143.5(2) 3_455 4_554
Al1 Ca2 Si1 143.5(2) 3_455 4_554
Si1 Ca2 Si1 57.16(4) 1_554 4_554
Al1 Ca2 Si1 57.16(4) 1_554 4_554
Kr3 Ca2 Al1 108.23(11) . 2_545
Na1 Ca2 Al1 71.77(11) . 2_545
Kr4 Ca2 Al1 120.2(10) . 2_545
Kr4 Ca2 Al1 95.9(10) 2 2_545
Kr4 Ca2 Al1 107.72(14) 4 2_545
O4 Ca2 Al1 123.6(2) 2 2_545
O4 Ca2 Al1 29.52(2) . 2_545
O4 Ca2 Al1 81.17(9) 3 2_545
OW1 Ca2 Al1 146.8(7) 2 2_545
OW1 Ca2 Al1 63.3(12) . 2_545
OW1 Ca2 Al1 101.4(3) 3 2_545
Ca1 Ca2 Al1 71.77(11) . 2_545
Kr2 Ca2 Al1 90.2(7) 2 2_545
Kr2 Ca2 Al1 124.3(7) . 2_545
Kr2 Ca2 Al1 131.9(6) 6 2_545
Kr2 Ca2 Al1 112.9(6) 5 2_545
Kr2 Ca2 Al1 100.5(6) 4 2_545
Kr2 Ca2 Al1 84.3(6) 3 2_545
Kr1 Ca2 Al1 106.58(15) 3_455 2_545
Kr1 Ca2 Al1 128.0(7) 1_554 2_545
Kr1 Ca2 Al1 87.7(8) 2_545 2_545
O3 Ca2 Al1 85.87(6) 3_455 2_545
O3 Ca2 Al1 137.46(17) 1_554 2_545
O3 Ca2 Al1 29.66(2) 2_545 2_545
Na1 Ca2 Al1 71.77(11) 7 2_545
Al1 Ca2 Al1 110.69(11) 6_455 2_545
Si1 Ca2 Al1 110.69(11) 6_455 2_545
Si1 Ca2 Al1 56.25(4) 3_455 2_545
Al1 Ca2 Al1 56.25(4) 3_455 2_545
Si1 Ca2 Al1 143.5(2) 1_554 2_545
Al1 Ca2 Al1 143.5(2) 1_554 2_545
Si1 Ca2 Al1 110.69(11) 4_554 2_545
Kr3 Ca2 Si1 108.23(11) . 2_545
Na1 Ca2 Si1 71.77(11) . 2_545
Kr4 Ca2 Si1 120.2(10) . 2_545
Kr4 Ca2 Si1 95.9(10) 2 2_545
Kr4 Ca2 Si1 107.72(14) 4 2_545
O4 Ca2 Si1 123.6(2) 2 2_545
O4 Ca2 Si1 29.52(2) . 2_545
O4 Ca2 Si1 81.17(9) 3 2_545
OW1 Ca2 Si1 146.8(7) 2 2_545
OW1 Ca2 Si1 63.3(12) . 2_545
OW1 Ca2 Si1 101.4(3) 3 2_545
Ca1 Ca2 Si1 71.77(11) . 2_545
Kr2 Ca2 Si1 90.2(7) 2 2_545
Kr2 Ca2 Si1 124.3(7) . 2_545
Kr2 Ca2 Si1 131.9(6) 6 2_545
Kr2 Ca2 Si1 112.9(6) 5 2_545
Kr2 Ca2 Si1 100.5(6) 4 2_545
Kr2 Ca2 Si1 84.3(6) 3 2_545
Kr1 Ca2 Si1 106.58(15) 3_455 2_545
Kr1 Ca2 Si1 128.0(7) 1_554 2_545
Kr1 Ca2 Si1 87.7(8) 2_545 2_545
O3 Ca2 Si1 85.87(6) 3_455 2_545
O3 Ca2 Si1 137.46(17) 1_554 2_545
O3 Ca2 Si1 29.66(2) 2_545 2_545
Na1 Ca2 Si1 71.77(11) 7 2_545
Al1 Ca2 Si1 110.69(11) 6_455 2_545
Si1 Ca2 Si1 110.69(11) 6_455 2_545
Si1 Ca2 Si1 56.25(4) 3_455 2_545
Al1 Ca2 Si1 56.25(4) 3_455 2_545
Si1 Ca2 Si1 143.5(2) 1_554 2_545
Al1 Ca2 Si1 143.5(2) 1_554 2_545
Si1 Ca2 Si1 110.69(11) 4_554 2_545
Al1 Ca2 Si1 0.000(18) 2_545 2_545
Kr3 Ca2 Al1 108.23(11) . 4_554
Na1 Ca2 Al1 71.77(11) . 4_554
Kr4 Ca2 Al1 107.72(14) . 4_554
Kr4 Ca2 Al1 120.2(10) 2 4_554
Kr4 Ca2 Al1 95.9(10) 4 4_554
O4 Ca2 Al1 81.17(9) 2 4_554
O4 Ca2 Al1 123.6(2) . 4_554
O4 Ca2 Al1 29.52(2) 3 4_554
OW1 Ca2 Al1 101.4(3) 2 4_554
OW1 Ca2 Al1 146.8(7) . 4_554
OW1 Ca2 Al1 63.3(12) 3 4_554
Ca1 Ca2 Al1 71.77(11) . 4_554
Kr2 Ca2 Al1 131.9(6) 2 4_554
Kr2 Ca2 Al1 112.9(6) . 4_554
Kr2 Ca2 Al1 100.5(6) 6 4_554
Kr2 Ca2 Al1 84.3(6) 5 4_554
Kr2 Ca2 Al1 90.2(7) 4 4_554
Kr2 Ca2 Al1 124.3(7) 3 4_554
Kr1 Ca2 Al1 128.0(7) 3_455 4_554
Kr1 Ca2 Al1 87.7(8) 1_554 4_554
Kr1 Ca2 Al1 106.58(15) 2_545 4_554
O3 Ca2 Al1 137.46(17) 3_455 4_554
O3 Ca2 Al1 29.66(2) 1_554 4_554
O3 Ca2 Al1 85.87(6) 2_545 4_554
Na1 Ca2 Al1 71.77(11) 7 4_554
Al1 Ca2 Al1 110.69(11) 6_455 4_554
Si1 Ca2 Al1 110.69(11) 6_455 4_554
Si1 Ca2 Al1 143.5(2) 3_455 4_554
Al1 Ca2 Al1 143.5(2) 3_455 4_554
Si1 Ca2 Al1 57.16(4) 1_554 4_554
Al1 Ca2 Al1 57.16(4) 1_554 4_554
Si1 Ca2 Al1 0.000(16) 4_554 4_554
Al1 Ca2 Al1 110.69(11) 2_545 4_554
Si1 Ca2 Al1 110.69(11) 2_545 4_554
Kr3 Ca2 Si1 108.23(11) . 5_545
Na1 Ca2 Si1 71.77(11) . 5_545
Kr4 Ca2 Si1 120.2(10) . 5_545
Kr4 Ca2 Si1 107.72(14) 2 5_545
Kr4 Ca2 Si1 95.9(10) 4 5_545
O4 Ca2 Si1 123.6(2) 2 5_545
O4 Ca2 Si1 81.17(9) . 5_545
O4 Ca2 Si1 29.52(2) 3 5_545
OW1 Ca2 Si1 146.8(7) 2 5_545
OW1 Ca2 Si1 101.4(3) . 5_545
OW1 Ca2 Si1 63.3(12) 3 5_545
Ca1 Ca2 Si1 71.77(11) . 5_545
Kr2 Ca2 Si1 112.9(6) 2 5_545
Kr2 Ca2 Si1 131.9(6) . 5_545
Kr2 Ca2 Si1 124.3(7) 6 5_545
Kr2 Ca2 Si1 90.2(7) 5 5_545
Kr2 Ca2 Si1 84.3(6) 4 5_545
Kr2 Ca2 Si1 100.5(6) 3 5_545
Kr1 Ca2 Si1 128.0(7) 3_455 5_545
Kr1 Ca2 Si1 106.58(15) 1_554 5_545
Kr1 Ca2 Si1 87.7(8) 2_545 5_545
O3 Ca2 Si1 137.46(17) 3_455 5_545
O3 Ca2 Si1 85.87(6) 1_554 5_545
O3 Ca2 Si1 29.66(2) 2_545 5_545
Na1 Ca2 Si1 71.77(11) 7 5_545
Al1 Ca2 Si1 143.5(2) 6_455 5_545
Si1 Ca2 Si1 143.5(2) 6_455 5_545
Si1 Ca2 Si1 110.69(11) 3_455 5_545
Al1 Ca2 Si1 110.69(11) 3_455 5_545
Si1 Ca2 Si1 110.69(11) 1_554 5_545
Al1 Ca2 Si1 110.69(11) 1_554 5_545
Si1 Ca2 Si1 56.25(4) 4_554 5_545
Al1 Ca2 Si1 57.16(4) 2_545 5_545
Si1 Ca2 Si1 57.16(4) 2_545 5_545
Al1 Ca2 Si1 56.25(4) 4_554 5_545
Kr3 Ca2 Al1 108.23(11) . 5_545
Na1 Ca2 Al1 71.77(11) . 5_545
Kr4 Ca2 Al1 120.2(10) . 5_545
Kr4 Ca2 Al1 107.72(14) 2 5_545
Kr4 Ca2 Al1 95.9(10) 4 5_545
O4 Ca2 Al1 123.6(2) 2 5_545
O4 Ca2 Al1 81.17(9) . 5_545
O4 Ca2 Al1 29.52(2) 3 5_545
OW1 Ca2 Al1 146.8(7) 2 5_545
OW1 Ca2 Al1 101.4(3) . 5_545
OW1 Ca2 Al1 63.3(12) 3 5_545
Ca1 Ca2 Al1 71.77(11) . 5_545
Kr2 Ca2 Al1 112.9(6) 2 5_545
Kr2 Ca2 Al1 131.9(6) . 5_545
Kr2 Ca2 Al1 124.3(7) 6 5_545
Kr2 Ca2 Al1 90.2(7) 5 5_545
Kr2 Ca2 Al1 84.3(6) 4 5_545
Kr2 Ca2 Al1 100.5(6) 3 5_545
Kr1 Ca2 Al1 128.0(7) 3_455 5_545
Kr1 Ca2 Al1 106.58(15) 1_554 5_545
Kr1 Ca2 Al1 87.7(8) 2_545 5_545
O3 Ca2 Al1 137.46(17) 3_455 5_545
O3 Ca2 Al1 85.87(6) 1_554 5_545
O3 Ca2 Al1 29.66(2) 2_545 5_545
Na1 Ca2 Al1 71.77(11) 7 5_545
Al1 Ca2 Al1 143.5(2) 6_455 5_545
Si1 Ca2 Al1 143.5(2) 6_455 5_545
Si1 Ca2 Al1 110.69(11) 3_455 5_545
Al1 Ca2 Al1 110.69(11) 3_455 5_545
Si1 Ca2 Al1 110.69(11) 1_554 5_545
Al1 Ca2 Al1 110.69(11) 1_554 5_545
Si1 Ca2 Al1 56.25(4) 4_554 5_545
Al1 Ca2 Al1 57.16(4) 2_545 5_545
Si1 Ca2 Al1 57.16(4) 2_545 5_545
Al1 Ca2 Al1 56.25(4) 4_554 5_545
Si1 Ca2 Al1 0.00(2) 5_545 5_545
Kr3 Ca2 Kr5 35.8(5) . 3_455
Na1 Ca2 Kr5 144.2(5) . 3_455
Kr4 Ca2 Kr5 30.9(5) . 3_455
Kr4 Ca2 Kr5 30.9(5) 2 3_455
Kr4 Ca2 Kr5 49.9(13) 4 3_455
O4 Ca2 Kr5 98.9(4) 2 3_455
O4 Ca2 Kr5 98.9(4) . 3_455
O4 Ca2 Kr5 155.9(6) 3 3_455
OW1 Ca2 Kr5 42.7(9) 2 3_455
OW1 Ca2 Kr5 42.7(9) . 3_455
OW1 Ca2 Kr5 87.2(15) 3 3_455
Ca1 Ca2 Kr5 144.2(5) . 3_455
Kr2 Ca2 Kr5 24.5(7) 2 3_455
Kr2 Ca2 Kr5 24.5(7) . 3_455
Kr2 Ca2 Kr5 36.9(7) 6 3_455
Kr2 Ca2 Kr5 59.9(9) 5 3_455
Kr2 Ca2 Kr5 59.9(9) 4 3_455
Kr2 Ca2 Kr5 36.9(7) 3 3_455
Kr1 Ca2 Kr5 12.3(8) 3_455 3_455
Kr1 Ca2 Kr5 51.1(10) 1_554 3_455
Kr1 Ca2 Kr5 51.1(10) 2_545 3_455
O3 Ca2 Kr5 66.8(6) 3_455 3_455
O3 Ca2 Kr5 117.5(2) 1_554 3_455
O3 Ca2 Kr5 117.5(2) 2_545 3_455
Na1 Ca2 Kr5 144.2(5) 7 3_455
Al1 Ca2 Kr5 76.9(5) 6_455 3_455
Si1 Ca2 Kr5 76.9(5) 6_455 3_455
Si1 Ca2 Kr5 76.9(5) 3_455 3_455
Al1 Ca2 Kr5 76.9(5) 3_455 3_455
Si1 Ca2 Kr5 104.56(13) 1_554 3_455
Al1 Ca2 Kr5 104.56(13) 1_554 3_455
Si1 Ca2 Kr5 137.4(4) 4_554 3_455
Al1 Ca2 Kr5 104.56(13) 2_545 3_455
Si1 Ca2 Kr5 104.56(13) 2_545 3_455
Al1 Ca2 Kr5 137.4(4) 4_554 3_455
Si1 Ca2 Kr5 137.4(4) 5_545 3_455
Al1 Ca2 Kr5 137.4(4) 5_545 3_455
Kr3 Ca2 Kr5 35.8(5) . 1_554
Na1 Ca2 Kr5 144.2(5) . 1_554
Kr4 Ca2 Kr5 30.9(5) . 1_554
Kr4 Ca2 Kr5 49.9(13) 2 1_554
Kr4 Ca2 Kr5 30.9(5) 4 1_554
O4 Ca2 Kr5 98.9(4) 2 1_554
O4 Ca2 Kr5 155.9(6) . 1_554
O4 Ca2 Kr5 98.9(4) 3 1_554
OW1 Ca2 Kr5 42.7(9) 2 1_554
OW1 Ca2 Kr5 87.2(15) . 1_554
OW1 Ca2 Kr5 42.7(9) 3 1_554
Ca1 Ca2 Kr5 144.2(5) . 1_554
Kr2 Ca2 Kr5 59.9(9) 2 1_554
Kr2 Ca2 Kr5 36.9(7) . 1_554
Kr2 Ca2 Kr5 24.5(7) 6 1_554
Kr2 Ca2 Kr5 24.5(7) 5 1_554
Kr2 Ca2 Kr5 36.9(7) 4 1_554
Kr2 Ca2 Kr5 59.9(9) 3 1_554
Kr1 Ca2 Kr5 51.1(10) 3_455 1_554
Kr1 Ca2 Kr5 12.3(8) 1_554 1_554
Kr1 Ca2 Kr5 51.1(10) 2_545 1_554
O3 Ca2 Kr5 117.5(2) 3_455 1_554
O3 Ca2 Kr5 66.8(6) 1_554 1_554
O3 Ca2 Kr5 117.5(2) 2_545 1_554
Na1 Ca2 Kr5 144.2(5) 7 1_554
Al1 Ca2 Kr5 104.56(13) 6_455 1_554
Si1 Ca2 Kr5 104.56(13) 6_455 1_554
Si1 Ca2 Kr5 137.4(4) 3_455 1_554
Al1 Ca2 Kr5 137.4(4) 3_455 1_554
Si1 Ca2 Kr5 76.9(5) 1_554 1_554
Al1 Ca2 Kr5 76.9(5) 1_554 1_554
Si1 Ca2 Kr5 76.9(5) 4_554 1_554
Al1 Ca2 Kr5 137.4(4) 2_545 1_554
Si1 Ca2 Kr5 137.4(4) 2_545 1_554
Al1 Ca2 Kr5 76.9(5) 4_554 1_554
Si1 Ca2 Kr5 104.56(14) 5_545 1_554
Al1 Ca2 Kr5 104.56(14) 5_545 1_554
Kr5 Ca2 Kr5 60.8(9) 3_455 1_554
K3 Ca3 Ca3 0.0(11) 7_667 7_667
K3 Ca3 Kr5 83.4(15) 7_667 .
Ca3 Ca3 Kr5 83.4(15) 7_667 .
K3 Ca3 Kr5 55.5(13) 7_667 7_667
Ca3 Ca3 Kr5 55.5(13) 7_667 7_667
Kr5 Ca3 Kr5 138.9(9) . 7_667
K3 Ca3 Kr1 91.5(14) 7_667 .
Ca3 Ca3 Kr1 91.5(14) 7_667 .
Kr5 Ca3 Kr1 8.1(12) . .
Kr5 Ca3 Kr1 147.0(13) 7_667 .
K3 Ca3 O3 179.1(15) 7_667 .
Ca3 Ca3 O3 179.1(15) 7_667 .
Kr5 Ca3 O3 97.5(11) . .
Kr5 Ca3 O3 123.6(9) 7_667 .
Kr1 Ca3 O3 89.4(9) . .
K3 Ca3 O1 75.6(2) 7_667 1_566
Ca3 Ca3 O1 75.6(2) 7_667 1_566
Kr5 Ca3 O1 88.4(4) . 1_566
Kr5 Ca3 O1 81.9(3) 7_667 1_566
Kr1 Ca3 O1 90.4(3) . 1_566
O3 Ca3 O1 104.4(2) . 1_566
K3 Ca3 O1 75.6(2) 7_667 7_656
Ca3 Ca3 O1 75.6(2) 7_667 7_656
Kr5 Ca3 O1 88.4(4) . 7_656
Kr5 Ca3 O1 81.9(3) 7_667 7_656
Kr1 Ca3 O1 90.4(3) . 7_656
O3 Ca3 O1 104.4(2) . 7_656
O1 Ca3 O1 151.1(4) 1_566 7_656
K3 Ca3 Kr2 93.6(13) 7_667 6_556
Ca3 Ca3 Kr2 93.6(13) 7_667 6_556
Kr5 Ca3 Kr2 19.5(8) . 6_556
Kr5 Ca3 Kr2 145.4(11) 7_667 6_556
Kr1 Ca3 Kr2 16.8(7) . 6_556
O3 Ca3 Kr2 87.3(7) . 6_556
O1 Ca3 Kr2 74.8(7) 1_566 6_556
O1 Ca3 Kr2 107.1(7) 7_656 6_556
K3 Ca3 Kr2 93.6(13) 7_667 5_556
Ca3 Ca3 Kr2 93.6(13) 7_667 5_556
Kr5 Ca3 Kr2 19.5(8) . 5_556
Kr5 Ca3 Kr2 145.4(11) 7_667 5_556
Kr1 Ca3 Kr2 16.8(7) . 5_556
O3 Ca3 Kr2 87.3(7) . 5_556
O1 Ca3 Kr2 107.1(7) 1_566 5_556
O1 Ca3 Kr2 74.8(7) 7_656 5_556
Kr2 Ca3 Kr2 33.3(14) 6_556 5_556
K3 Ca3 Kr1 59.3(12) 7_667 7_667
Ca3 Ca3 Kr1 59.3(12) 7_667 7_667
Kr5 Ca3 Kr1 142.7(14) . 7_667
Kr5 Ca3 Kr1 3.8(11) 7_667 7_667
Kr1 Ca3 Kr1 150.8(7) . 7_667
O3 Ca3 Kr1 119.8(8) . 7_667
O1 Ca3 Kr1 82.7(3) 1_566 7_667
O1 Ca3 Kr1 82.7(3) 7_656 7_667
Kr2 Ca3 Kr1 148.6(10) 6_556 7_667
Kr2 Ca3 Kr1 148.6(10) 5_556 7_667
K3 Ca3 O2 127.1(2) 7_667 2_556
Ca3 Ca3 O2 127.1(2) 7_667 2_556
Kr5 Ca3 O2 97.9(7) . 2_556
Kr5 Ca3 O2 106.6(5) 7_667 2_556
Kr1 Ca3 O2 93.0(6) . 2_556
O3 Ca3 O2 52.80(16) . 2_556
O1 Ca3 O2 51.78(5) 1_566 2_556
O1 Ca3 O2 156.9(4) 7_656 2_556
Kr2 Ca3 O2 78.4(6) 6_556 2_556
Kr2 Ca3 O2 104.8(8) 5_556 2_556
Kr1 Ca3 O2 104.5(5) 7_667 2_556
K3 Ca3 O2 127.1(2) 7_667 3_556
Ca3 Ca3 O2 127.1(2) 7_667 3_556
Kr5 Ca3 O2 97.9(7) . 3_556
Kr5 Ca3 O2 106.6(5) 7_667 3_556
Kr1 Ca3 O2 93.0(6) . 3_556
O3 Ca3 O2 52.80(16) . 3_556
O1 Ca3 O2 156.9(4) 1_566 3_556
O1 Ca3 O2 51.78(5) 7_656 3_556
Kr2 Ca3 O2 104.8(8) 6_556 3_556
Kr2 Ca3 O2 78.4(6) 5_556 3_556
Kr1 Ca3 O2 104.5(5) 7_667 3_556
O2 Ca3 O2 105.2(3) 2_556 3_556
K3 Ca3 OW1 112.9(15) 7_667 2_556
Ca3 Ca3 OW1 112.9(15) 7_667 2_556
Kr5 Ca3 OW1 44.3(12) . 2_556
Kr5 Ca3 OW1 148.5(9) 7_667 2_556
Kr1 Ca3 OW1 39.1(11) . 2_556
O3 Ca3 OW1 67.8(11) . 2_556
O1 Ca3 OW1 66.6(9) 1_566 2_556
O1 Ca3 OW1 126.3(10) 7_656 2_556
Kr2 Ca3 OW1 25.4(10) 6_556 2_556
Kr2 Ca3 OW1 52.4(13) 5_556 2_556
Kr1 Ca3 OW1 149.1(9) 7_667 2_556
O2 Ca3 OW1 53.9(10) 2_556 2_556
O2 Ca3 OW1 102.9(10) 3_556 2_556
K3 Ca3 OW1 112.9(15) 7_667 3_556
Ca3 Ca3 OW1 112.9(15) 7_667 3_556
Kr5 Ca3 OW1 44.3(12) . 3_556
Kr5 Ca3 OW1 148.5(9) 7_667 3_556
Kr1 Ca3 OW1 39.1(11) . 3_556
O3 Ca3 OW1 67.8(11) . 3_556
O1 Ca3 OW1 126.3(10) 1_566 3_556
O1 Ca3 OW1 66.6(9) 7_656 3_556
Kr2 Ca3 OW1 52.4(13) 6_556 3_556
Kr2 Ca3 OW1 25.4(10) 5_556 3_556
Kr1 Ca3 OW1 149.1(9) 7_667 3_556
O2 Ca3 OW1 102.9(10) 2_556 3_556
O2 Ca3 OW1 53.9(10) 3_556 3_556
OW1 Ca3 OW1 61.5(18) 2_556 3_556
K3 Ca3 Kr2 61.1(11) 7_667 11_666
Ca3 Ca3 Kr2 61.1(11) 7_667 11_666
Kr5 Ca3 Kr2 141.0(11) . 11_666
Kr5 Ca3 Kr2 15.2(7) 7_667 11_666
Kr1 Ca3 Kr2 148.3(10) . 11_666
O3 Ca3 Kr2 118.1(6) . 11_666
O1 Ca3 Kr2 68.6(6) 1_566 11_666
O1 Ca3 Kr2 97.1(7) 7_656 11_666
Kr2 Ca3 Kr2 139.4(11) 6_556 11_666
Kr2 Ca3 Kr2 154.6(5) 5_556 11_666
Kr1 Ca3 Kr2 14.6(6) 7_667 11_666
O2 Ca3 Kr2 92.0(7) 2_556 11_666
O2 Ca3 Kr2 115.8(6) 3_556 11_666
OW1 Ca3 Kr2 134.6(12) 2_556 11_666
OW1 Ca3 Kr2 163.6(11) 3_556 11_666
K3 Ca3 Kr2 61.1(11) 7_667 12_666
Ca3 Ca3 Kr2 61.1(11) 7_667 12_666
Kr5 Ca3 Kr2 141.0(11) . 12_666
Kr5 Ca3 Kr2 15.2(7) 7_667 12_666
Kr1 Ca3 Kr2 148.3(10) . 12_666
O3 Ca3 Kr2 118.1(6) . 12_666
O1 Ca3 Kr2 97.1(7) 1_566 12_666
O1 Ca3 Kr2 68.6(6) 7_656 12_666
Kr2 Ca3 Kr2 154.6(5) 6_556 12_666
Kr2 Ca3 Kr2 139.4(11) 5_556 12_666
Kr1 Ca3 Kr2 14.6(6) 7_667 12_666
O2 Ca3 Kr2 115.8(6) 2_556 12_666
O2 Ca3 Kr2 92.0(7) 3_556 12_666
OW1 Ca3 Kr2 163.6(11) 2_556 12_666
OW1 Ca3 Kr2 134.6(12) 3_556 12_666
Kr2 Ca3 Kr2 29.1(12) 11_666 12_666
K3 Ca3 Kr4 103.3(14) 7_667 1_556
Ca3 Ca3 Kr4 103.3(14) 7_667 1_556
Kr5 Ca3 Kr4 21.5(10) . 1_556
Kr5 Ca3 Kr4 157.5(12) 7_667 1_556
Kr1 Ca3 Kr4 14.3(7) . 1_556
O3 Ca3 Kr4 77.6(8) . 1_556
O1 Ca3 Kr4 85.5(10) 1_566 1_556
O1 Ca3 Kr4 101.1(8) 7_656 1_556
Kr2 Ca3 Kr4 12.8(8) 6_556 1_556
Kr2 Ca3 Kr4 26.5(12) 5_556 1_556
Kr1 Ca3 Kr4 161.0(11) 7_667 1_556
O2 Ca3 Kr4 79.4(5) 2_556 1_556
O2 Ca3 Kr4 92.2(10) 3_556 1_556
OW1 Ca3 Kr4 26.0(11) 2_556 1_556
OW1 Ca3 Kr4 40.9(14) 3_556 1_556
Kr2 Ca3 Kr4 152.1(13) 11_666 1_556
Kr2 Ca3 Kr4 162.5(7) 12_666 1_556
K3 Ca3 Kr4 103.3(14) 7_667 4_556
Ca3 Ca3 Kr4 103.3(14) 7_667 4_556
Kr5 Ca3 Kr4 21.5(10) . 4_556
Kr5 Ca3 Kr4 157.5(12) 7_667 4_556
Kr1 Ca3 Kr4 14.3(7) . 4_556
O3 Ca3 Kr4 77.6(8) . 4_556
O1 Ca3 Kr4 101.1(8) 1_566 4_556
O1 Ca3 Kr4 85.5(10) 7_656 4_556
Kr2 Ca3 Kr4 26.5(12) 6_556 4_556
Kr2 Ca3 Kr4 12.8(8) 5_556 4_556
Kr1 Ca3 Kr4 161.0(11) 7_667 4_556
O2 Ca3 Kr4 92.2(10) 2_556 4_556
O2 Ca3 Kr4 79.4(5) 3_556 4_556
OW1 Ca3 Kr4 40.9(14) 2_556 4_556
OW1 Ca3 Kr4 26.0(11) 3_556 4_556
Kr2 Ca3 Kr4 162.5(7) 11_666 4_556
Kr2 Ca3 Kr4 152.1(13) 12_666 4_556
Kr4 Ca3 Kr4 16.0(17) 1_556 4_556
K3 Ca3 Si1 153.72(9) 7_667 .
Ca3 Ca3 Si1 153.72(9) 7_667 .
Kr5 Ca3 Si1 95.0(9) . .
Kr5 Ca3 Si1 121.4(8) 7_667 .
Kr1 Ca3 Si1 87.7(8) . .
O3 Ca3 Si1 26.33(8) . .
O1 Ca3 Si1 78.18(13) 1_566 .
O1 Ca3 Si1 130.7(3) 7_656 .
Kr2 Ca3 Si1 78.6(6) 6_556 .
Kr2 Ca3 Si1 93.2(8) 5_556 .
Kr1 Ca3 Si1 118.1(7) 7_667 .
O2 Ca3 Si1 26.92(8) 2_556 .
O2 Ca3 Si1 79.1(2) 3_556 .
OW1 Ca3 Si1 54.0(11) 2_556 .
OW1 Ca3 Si1 82.2(10) 3_556 .
Kr2 Ca3 Si1 109.6(6) 11_666 .
Kr2 Ca3 Si1 123.9(6) 12_666 .
Kr4 Ca3 Si1 73.6(5) 1_556 .
Kr4 Ca3 Si1 80.8(10) 4_556 .
K3 Ca3 Si1 153.72(9) 7_667 4
Ca3 Ca3 Si1 153.72(9) 7_667 4
Kr5 Ca3 Si1 95.0(9) . 4
Kr5 Ca3 Si1 121.4(8) 7_667 4
Kr1 Ca3 Si1 87.7(8) . 4
O3 Ca3 Si1 26.33(8) . 4
O1 Ca3 Si1 130.7(3) 1_566 4
O1 Ca3 Si1 78.18(13) 7_656 4
Kr2 Ca3 Si1 93.2(8) 6_556 4
Kr2 Ca3 Si1 78.6(6) 5_556 4
Kr1 Ca3 Si1 118.1(7) 7_667 4
O2 Ca3 Si1 79.1(2) 2_556 4
O2 Ca3 Si1 26.92(8) 3_556 4
OW1 Ca3 Si1 82.2(10) 2_556 4
OW1 Ca3 Si1 54.0(11) 3_556 4
Kr2 Ca3 Si1 123.9(6) 11_666 4
Kr2 Ca3 Si1 109.6(6) 12_666 4
Kr4 Ca3 Si1 80.8(10) 1_556 4
Kr4 Ca3 Si1 73.6(5) 4_556 4
Si1 Ca3 Si1 52.53(16) . 4
K3 Ca3 Al1 153.72(9) 7_667 4
Ca3 Ca3 Al1 153.72(9) 7_667 4
Kr5 Ca3 Al1 95.0(9) . 4
Kr5 Ca3 Al1 121.4(8) 7_667 4
Kr1 Ca3 Al1 87.7(8) . 4
O3 Ca3 Al1 26.33(8) . 4
O1 Ca3 Al1 130.7(3) 1_566 4
O1 Ca3 Al1 78.18(13) 7_656 4
Kr2 Ca3 Al1 93.2(8) 6_556 4
Kr2 Ca3 Al1 78.6(6) 5_556 4
Kr1 Ca3 Al1 118.1(7) 7_667 4
O2 Ca3 Al1 79.1(2) 2_556 4
O2 Ca3 Al1 26.92(8) 3_556 4
OW1 Ca3 Al1 82.2(10) 2_556 4
OW1 Ca3 Al1 54.0(11) 3_556 4
Kr2 Ca3 Al1 123.9(6) 11_666 4
Kr2 Ca3 Al1 109.6(6) 12_666 4
Kr4 Ca3 Al1 80.8(10) 1_556 4
Kr4 Ca3 Al1 73.6(5) 4_556 4
Si1 Ca3 Al1 52.53(16) . 4
Si1 Ca3 Al1 0.000(13) 4 4
K3 Ca3 Kr2 95.4(12) 7_667 1_556
Ca3 Ca3 Kr2 95.4(12) 7_667 1_556
Kr5 Ca3 Kr2 22.6(7) . 1_556
Kr5 Ca3 Kr2 146.0(9) 7_667 1_556
Kr1 Ca3 Kr2 19.5(6) . 1_556
O3 Ca3 Kr2 85.4(6) . 1_556
O1 Ca3 Kr2 73.0(6) 1_566 1_556
O1 Ca3 Kr2 109.9(6) 7_656 1_556
Kr2 Ca3 Kr2 3.1(3) 6_556 1_556
Kr2 Ca3 Kr2 35.8(13) 5_556 1_556
Kr1 Ca3 Kr2 149.0(9) 7_667 1_556
O2 Ca3 Kr2 75.4(5) 2_556 1_556
O2 Ca3 Kr2 105.4(7) 3_556 1_556
OW1 Ca3 Kr2 22.4(10) 2_556 1_556
OW1 Ca3 Kr2 53.8(12) 3_556 1_556
Kr2 Ca3 Kr2 138.8(10) 11_666 1_556
Kr2 Ca3 Kr2 156.4(4) 12_666 1_556
Kr4 Ca3 Kr2 13.3(8) 1_556 1_556
Kr4 Ca3 Kr2 28.1(11) 4_556 1_556
Si1 Ca3 Kr2 75.9(5) . 1_556
Si1 Ca3 Kr2 92.6(7) 4 1_556
Al1 Ca3 Kr2 92.6(7) 4 1_556
K3 Ca3 Kr2 95.4(12) 7_667 4_556
Ca3 Ca3 Kr2 95.4(12) 7_667 4_556
Kr5 Ca3 Kr2 22.6(7) . 4_556
Kr5 Ca3 Kr2 146.0(10) 7_667 4_556
Kr1 Ca3 Kr2 19.5(6) . 4_556
O3 Ca3 Kr2 85.4(6) . 4_556
O1 Ca3 Kr2 109.9(7) 1_566 4_556
O1 Ca3 Kr2 73.0(6) 7_656 4_556
Kr2 Ca3 Kr2 35.8(13) 6_556 4_556
Kr2 Ca3 Kr2 3.1(3) 5_556 4_556
Kr1 Ca3 Kr2 149.0(9) 7_667 4_556
O2 Ca3 Kr2 105.4(7) 2_556 4_556
O2 Ca3 Kr2 75.4(5) 3_556 4_556
OW1 Ca3 Kr2 53.8(12) 2_556 4_556
OW1 Ca3 Kr2 22.4(10) 3_556 4_556
Kr2 Ca3 Kr2 156.4(4) 11_666 4_556
Kr2 Ca3 Kr2 138.8(10) 12_666 4_556
Kr4 Ca3 Kr2 28.1(11) 1_556 4_556
Kr4 Ca3 Kr2 13.3(8) 4_556 4_556
Si1 Ca3 Kr2 92.6(7) . 4_556
Si1 Ca3 Kr2 75.9(5) 4 4_556
Al1 Ca3 Kr2 75.9(5) 4 4_556
Kr2 Ca3 Kr2 38.1(12) 1_556 4_556
K3 Ca3 Si1 101.0(2) 7_667 12_666
Ca3 Ca3 Si1 101.0(2) 7_667 12_666
Kr5 Ca3 Si1 97.6(3) . 12_666
Kr5 Ca3 Si1 90.9(3) 7_667 12_666
Kr1 Ca3 Si1 96.1(3) . 12_666
O3 Ca3 Si1 78.87(17) . 12_666
O1 Ca3 Si1 26.29(4) 1_566 12_666
O1 Ca3 Si1 172.8(5) 7_656 12_666
Kr2 Ca3 Si1 79.3(7) 6_556 12_666
Kr2 Ca3 Si1 112.0(8) 5_556 12_666
Kr1 Ca3 Si1 90.1(3) 7_667 12_666
O2 Ca3 Si1 26.132(19) 2_556 12_666
O2 Ca3 Si1 130.7(3) 3_556 12_666
OW1 Ca3 Si1 60.8(9) 2_556 12_666
OW1 Ca3 Si1 120.6(10) 3_556 12_666
Kr2 Ca3 Si1 75.7(7) 11_666 12_666
Kr2 Ca3 Si1 104.1(7) 12_666 12_666
Kr4 Ca3 Si1 85.8(7) 1_556 12_666
Kr4 Ca3 Si1 101.5(10) 4_556 12_666
Si1 Ca3 Si1 53.03(10) . 12_666
Si1 Ca3 Si1 105.2(3) 4 12_666
Al1 Ca3 Si1 105.2(3) 4 12_666
Kr2 Ca3 Si1 76.6(6) 1_556 12_666
Kr2 Ca3 Si1 113.9(7) 4_556 12_666
K3 Ca3 Al1 101.0(2) 7_667 12_666
Ca3 Ca3 Al1 101.0(2) 7_667 12_666
Kr5 Ca3 Al1 97.6(3) . 12_666
Kr5 Ca3 Al1 90.9(3) 7_667 12_666
Kr1 Ca3 Al1 96.1(3) . 12_666
O3 Ca3 Al1 78.87(17) . 12_666
O1 Ca3 Al1 26.29(4) 1_566 12_666
O1 Ca3 Al1 172.8(5) 7_656 12_666
Kr2 Ca3 Al1 79.3(7) 6_556 12_666
Kr2 Ca3 Al1 112.0(8) 5_556 12_666
Kr1 Ca3 Al1 90.1(3) 7_667 12_666
O2 Ca3 Al1 26.132(19) 2_556 12_666
O2 Ca3 Al1 130.7(3) 3_556 12_666
OW1 Ca3 Al1 60.8(9) 2_556 12_666
OW1 Ca3 Al1 120.6(10) 3_556 12_666
Kr2 Ca3 Al1 75.7(7) 11_666 12_666
Kr2 Ca3 Al1 104.1(7) 12_666 12_666
Kr4 Ca3 Al1 85.8(7) 1_556 12_666
Kr4 Ca3 Al1 101.5(10) 4_556 12_666
Si1 Ca3 Al1 53.03(10) . 12_666
Si1 Ca3 Al1 105.2(3) 4 12_666
Al1 Ca3 Al1 105.2(3) 4 12_666
Kr2 Ca3 Al1 76.6(6) 1_556 12_666
Kr2 Ca3 Al1 113.9(7) 4_556 12_666
Si1 Ca3 Al1 0.000(9) 12_666 12_666
K3 Ca3 Si1 101.0(2) 7_667 11_666
Ca3 Ca3 Si1 101.0(2) 7_667 11_666
Kr5 Ca3 Si1 97.6(3) . 11_666
Kr5 Ca3 Si1 90.9(3) 7_667 11_666
Kr1 Ca3 Si1 96.1(3) . 11_666
O3 Ca3 Si1 78.87(17) . 11_666
O1 Ca3 Si1 172.8(5) 1_566 11_666
O1 Ca3 Si1 26.29(4) 7_656 11_666
Kr2 Ca3 Si1 112.0(8) 6_556 11_666
Kr2 Ca3 Si1 79.3(7) 5_556 11_666
Kr1 Ca3 Si1 90.1(3) 7_667 11_666
O2 Ca3 Si1 130.7(3) 2_556 11_666
O2 Ca3 Si1 26.132(19) 3_556 11_666
OW1 Ca3 Si1 120.6(10) 2_556 11_666
OW1 Ca3 Si1 60.8(9) 3_556 11_666
Kr2 Ca3 Si1 104.1(7) 11_666 11_666
Kr2 Ca3 Si1 75.7(6) 12_666 11_666
Kr4 Ca3 Si1 101.5(10) 1_556 11_666
Kr4 Ca3 Si1 85.8(7) 4_556 11_666
Si1 Ca3 Si1 105.2(3) . 11_666
Si1 Ca3 Si1 53.03(10) 4 11_666
Al1 Ca3 Si1 53.03(10) 4 11_666
Kr2 Ca3 Si1 113.9(7) 1_556 11_666
Kr2 Ca3 Si1 76.6(6) 4_556 11_666
Si1 Ca3 Si1 154.4(4) 12_666 11_666
Al1 Ca3 Si1 154.4(4) 12_666 11_666
K3 Ca3 Al1 101.0(2) 7_667 11_666
Ca3 Ca3 Al1 101.0(2) 7_667 11_666
Kr5 Ca3 Al1 97.6(3) . 11_666
Kr5 Ca3 Al1 90.9(3) 7_667 11_666
Kr1 Ca3 Al1 96.1(3) . 11_666
O3 Ca3 Al1 78.87(17) . 11_666
O1 Ca3 Al1 172.8(5) 1_566 11_666
O1 Ca3 Al1 26.29(4) 7_656 11_666
Kr2 Ca3 Al1 112.0(8) 6_556 11_666
Kr2 Ca3 Al1 79.3(7) 5_556 11_666
Kr1 Ca3 Al1 90.1(3) 7_667 11_666
O2 Ca3 Al1 130.7(3) 2_556 11_666
O2 Ca3 Al1 26.132(19) 3_556 11_666
OW1 Ca3 Al1 120.6(10) 2_556 11_666
OW1 Ca3 Al1 60.8(9) 3_556 11_666
Kr2 Ca3 Al1 104.1(7) 11_666 11_666
Kr2 Ca3 Al1 75.7(6) 12_666 11_666
Kr4 Ca3 Al1 101.5(10) 1_556 11_666
Kr4 Ca3 Al1 85.8(7) 4_556 11_666
Si1 Ca3 Al1 105.2(3) . 11_666
Si1 Ca3 Al1 53.03(10) 4 11_666
Al1 Ca3 Al1 53.03(10) 4 11_666
Kr2 Ca3 Al1 113.9(7) 1_556 11_666
Kr2 Ca3 Al1 76.6(6) 4_556 11_666
Si1 Ca3 Al1 154.4(4) 12_666 11_666
Al1 Ca3 Al1 154.4(4) 12_666 11_666
Si1 Ca3 Al1 0.000(9) 11_666 11_666
K3 Ca3 Kr3 109.6(18) 7_667 1_556
Ca3 Ca3 Kr3 109.6(18) 7_667 1_556
Kr5 Ca3 Kr3 26.1(17) . 1_556
Kr5 Ca3 Kr3 165.0(16) 7_667 1_556
Kr1 Ca3 Kr3 18.0(16) . 1_556
O3 Ca3 Kr3 71.3(14) . 1_556
O1 Ca3 Kr3 94.8(4) 1_566 1_556
O1 Ca3 Kr3 94.8(4) 7_656 1_556
Kr2 Ca3 Kr3 22.8(9) 6_556 1_556
Kr2 Ca3 Kr3 22.8(9) 5_556 1_556
Kr1 Ca3 Kr3 168.9(15) 7_667 1_556
O2 Ca3 Kr3 82.1(8) 2_556 1_556
O2 Ca3 Kr3 82.1(8) 3_556 1_556
OW1 Ca3 Kr3 31.5(10) 2_556 1_556
OW1 Ca3 Kr3 31.5(10) 3_556 1_556
Kr2 Ca3 Kr3 162.1(10) 11_666 1_556
Kr2 Ca3 Kr3 162.1(10) 12_666 1_556
Kr4 Ca3 Kr3 10.1(7) 1_556 1_556
Kr4 Ca3 Kr3 10.1(7) 4_556 1_556
Si1 Ca3 Kr3 71.7(12) . 1_556
Si1 Ca3 Kr3 71.7(12) 4 1_556
Al1 Ca3 Kr3 71.7(12) 4 1_556
Kr2 Ca3 Kr3 23.4(8) 1_556 1_556
Kr2 Ca3 Kr3 23.4(8) 4_556 1_556
Si1 Ca3 Kr3 92.4(4) 12_666 1_556
Al1 Ca3 Kr3 92.4(4) 12_666 1_556
Si1 Ca3 Kr3 92.4(4) 11_666 1_556
Al1 Ca3 Kr3 92.4(4) 11_666 1_556
K3 Ca3 OW1 47.4(12) 7_667 9_666
Ca3 Ca3 OW1 47.4(12) 7_667 9_666
Kr5 Ca3 OW1 122.1(12) . 9_666
Kr5 Ca3 OW1 27.4(8) 7_667 9_666
Kr1 Ca3 OW1 129.1(10) . 9_666
O3 Ca3 OW1 131.8(8) . 9_666
O1 Ca3 OW1 55.6(7) 1_566 9_666
O1 Ca3 OW1 103.1(8) 7_656 9_666
Kr2 Ca3 OW1 120.7(11) 6_556 9_666
Kr2 Ca3 OW1 138.2(9) 5_556 9_666
Kr1 Ca3 OW1 29.3(8) 7_667 9_666
O2 Ca3 OW1 92.4(7) 2_556 9_666
O2 Ca3 OW1 133.7(9) 3_556 9_666
OW1 Ca3 OW1 121.6(16) 2_556 9_666
OW1 Ca3 OW1 160.4(5) 3_556 9_666
Kr2 Ca3 OW1 19.3(8) 11_666 9_666
Kr2 Ca3 OW1 42.4(10) 12_666 9_666
Kr4 Ca3 OW1 133.5(13) 1_556 9_666
Kr4 Ca3 OW1 143.4(9) 4_556 9_666
Si1 Ca3 OW1 115.8(8) . 9_666
Si1 Ca3 OW1 142.8(9) 4 9_666
Al1 Ca3 OW1 142.8(9) 4 9_666
Kr2 Ca3 OW1 120.5(10) 1_556 9_666
Kr2 Ca3 OW1 140.7(9) 4_556 9_666
Si1 Ca3 OW1 70.3(7) 12_666 9_666
Al1 Ca3 OW1 70.3(7) 12_666 9_666
Si1 Ca3 OW1 117.4(8) 11_666 9_666
Al1 Ca3 OW1 117.4(8) 11_666 9_666
Kr3 Ca3 OW1 143.5(13) 1_556 9_666
K3 Ca3 OW1 47.4(12) 7_667 8_666
Ca3 Ca3 OW1 47.4(12) 7_667 8_666
Kr5 Ca3 OW1 122.1(12) . 8_666
Kr5 Ca3 OW1 27.4(8) 7_667 8_666
Kr1 Ca3 OW1 129.1(10) . 8_666
O3 Ca3 OW1 131.8(8) . 8_666
O1 Ca3 OW1 103.1(8) 1_566 8_666
O1 Ca3 OW1 55.6(7) 7_656 8_666
Kr2 Ca3 OW1 138.2(9) 6_556 8_666
Kr2 Ca3 OW1 120.7(11) 5_556 8_666
Kr1 Ca3 OW1 29.3(8) 7_667 8_666
O2 Ca3 OW1 133.7(9) 2_556 8_666
O2 Ca3 OW1 92.4(7) 3_556 8_666
OW1 Ca3 OW1 160.4(5) 2_556 8_666
OW1 Ca3 OW1 121.6(16) 3_556 8_666
Kr2 Ca3 OW1 42.4(10) 11_666 8_666
Kr2 Ca3 OW1 19.3(8) 12_666 8_666
Kr4 Ca3 OW1 143.4(9) 1_556 8_666
Kr4 Ca3 OW1 133.5(13) 4_556 8_666
Si1 Ca3 OW1 142.8(9) . 8_666
Si1 Ca3 OW1 115.8(8) 4 8_666
Al1 Ca3 OW1 115.8(8) 4 8_666
Kr2 Ca3 OW1 140.7(9) 1_556 8_666
Kr2 Ca3 OW1 120.5(10) 4_556 8_666
Si1 Ca3 OW1 117.4(8) 12_666 8_666
Al1 Ca3 OW1 117.4(8) 12_666 8_666
Si1 Ca3 OW1 70.3(7) 11_666 8_666
Al1 Ca3 OW1 70.3(7) 11_666 8_666
Kr3 Ca3 OW1 143.5(13) 1_556 8_666
OW1 Ca3 OW1 48.2(15) 9_666 8_666
K3 Ca3 Kr2 63.3(11) 7_667 10_666
Ca3 Ca3 Kr2 63.3(11) 7_667 10_666
Kr5 Ca3 Kr2 141.9(11) . 10_666
Kr5 Ca3 Kr2 18.2(6) 7_667 10_666
Kr1 Ca3 Kr2 148.8(9) . 10_666
O3 Ca3 Kr2 115.9(6) . 10_666
O1 Ca3 Kr2 66.7(6) 1_566 10_666
O1 Ca3 Kr2 99.9(6) 7_656 10_666
Kr2 Ca3 Kr2 138.6(11) 6_556 10_666
Kr2 Ca3 Kr2 156.7(4) 5_556 10_666
Kr1 Ca3 Kr2 17.2(6) 7_667 10_666
O2 Ca3 Kr2 88.9(6) 2_556 10_666
O2 Ca3 Kr2 116.5(6) 3_556 10_666
OW1 Ca3 Kr2 132.2(11) 2_556 10_666
OW1 Ca3 Kr2 166.3(10) 3_556 10_666
Kr2 Ca3 Kr2 3.1(3) 11_666 10_666
Kr2 Ca3 Kr2 31.7(11) 12_666 10_666
Kr4 Ca3 Kr2 151.1(12) 1_556 10_666
Kr4 Ca3 Kr2 163.1(7) 4_556 10_666
Si1 Ca3 Kr2 106.7(6) . 10_666
Si1 Ca3 Kr2 123.1(5) 4 10_666
Al1 Ca3 Kr2 123.1(5) 4 10_666
Kr2 Ca3 Kr2 137.8(10) 1_556 10_666
Kr2 Ca3 Kr2 158.7(4) 4_556 10_666
Si1 Ca3 Kr2 72.9(6) 12_666 10_666
Al1 Ca3 Kr2 72.9(6) 12_666 10_666
Si1 Ca3 Kr2 106.1(6) 11_666 10_666
Al1 Ca3 Kr2 106.1(6) 11_666 10_666
Kr3 Ca3 Kr2 161.0(8) 1_556 10_666
OW1 Ca3 Kr2 19.8(8) 9_666 10_666
OW1 Ca3 Kr2 45.5(10) 8_666 10_666
K3 Ca3 Kr2 63.3(11) 7_667 7_666
Ca3 Ca3 Kr2 63.3(11) 7_667 7_666
Kr5 Ca3 Kr2 141.9(11) . 7_666
Kr5 Ca3 Kr2 18.2(6) 7_667 7_666
Kr1 Ca3 Kr2 148.8(9) . 7_666
O3 Ca3 Kr2 115.9(6) . 7_666
O1 Ca3 Kr2 99.9(6) 1_566 7_666
O1 Ca3 Kr2 66.7(6) 7_656 7_666
Kr2 Ca3 Kr2 156.7(4) 6_556 7_666
Kr2 Ca3 Kr2 138.6(11) 5_556 7_666
Kr1 Ca3 Kr2 17.2(6) 7_667 7_666
O2 Ca3 Kr2 116.5(6) 2_556 7_666
O2 Ca3 Kr2 88.9(6) 3_556 7_666
OW1 Ca3 Kr2 166.3(10) 2_556 7_666
OW1 Ca3 Kr2 132.2(11) 3_556 7_666
Kr2 Ca3 Kr2 31.7(11) 11_666 7_666
Kr2 Ca3 Kr2 3.1(3) 12_666 7_666
Kr4 Ca3 Kr2 163.1(7) 1_556 7_666
Kr4 Ca3 Kr2 151.1(13) 4_556 7_666
Si1 Ca3 Kr2 123.1(5) . 7_666
Si1 Ca3 Kr2 106.7(6) 4 7_666
Al1 Ca3 Kr2 106.7(6) 4 7_666
Kr2 Ca3 Kr2 158.7(4) 1_556 7_666
Kr2 Ca3 Kr2 137.8(10) 4_556 7_666
Si1 Ca3 Kr2 106.1(6) 12_666 7_666
Al1 Ca3 Kr2 106.1(6) 12_666 7_666
Si1 Ca3 Kr2 72.9(6) 11_666 7_666
Al1 Ca3 Kr2 72.9(6) 11_666 7_666
Kr3 Ca3 Kr2 161.0(8) 1_556 7_666
OW1 Ca3 Kr2 45.5(10) 9_666 7_666
OW1 Ca3 Kr2 19.8(8) 8_666 7_666
Kr2 Ca3 Kr2 34.1(11) 10_666 7_666
K3 Ca3 Kr4 56.0(11) 7_667 10_666
Ca3 Ca3 Kr4 56.0(11) 7_667 10_666
Kr5 Ca3 Kr4 138.6(12) . 10_666
Kr5 Ca3 Kr4 6.8(7) 7_667 10_666
Kr1 Ca3 Kr4 146.6(9) . 10_666
O3 Ca3 Kr4 123.2(7) . 10_666
O1 Ca3 Kr4 75.2(7) 1_566 10_666
O1 Ca3 Kr4 88.6(8) 7_656 10_666
Kr2 Ca3 Kr4 141.7(10) 6_556 10_666
Kr2 Ca3 Kr4 148.5(8) 5_556 10_666
Kr1 Ca3 Kr4 7.7(6) 7_667 10_666
O2 Ca3 Kr4 100.8(8) 2_556 10_666
O2 Ca3 Kr4 112.1(6) 3_556 10_666
OW1 Ca3 Kr4 141.8(12) 2_556 10_666
OW1 Ca3 Kr4 155.1(12) 3_556 10_666
Kr2 Ca3 Kr4 8.8(7) 11_666 10_666
Kr2 Ca3 Kr4 21.8(11) 12_666 10_666
Kr4 Ca3 Kr4 154.4(11) 1_556 10_666
Kr4 Ca3 Kr4 159.2(4) 4_556 10_666
Si1 Ca3 Kr4 117.5(8) . 10_666
Si1 Ca3 Kr4 124.6(5) 4 10_666
Al1 Ca3 Kr4 124.6(5) 4 10_666
Kr2 Ca3 Kr4 141.8(9) 1_556 10_666
Kr2 Ca3 Kr4 149.7(7) 4_556 10_666
Si1 Ca3 Kr4 84.2(8) 12_666 10_666
Al1 Ca3 Kr4 84.2(8) 12_666 10_666
Si1 Ca3 Kr4 97.6(7) 11_666 10_666
Al1 Ca3 Kr4 97.6(7) 11_666 10_666
Kr3 Ca3 Kr4 163.8(13) 1_556 10_666
OW1 Ca3 Kr4 21.6(9) 9_666 10_666
OW1 Ca3 Kr4 33.6(11) 8_666 10_666
Kr2 Ca3 Kr4 11.9(6) 10_666 10_666
Kr2 Ca3 Kr4 24.6(11) 7_666 10_666
K3 Ca3 Kr4 56.0(11) 7_667 7_666
Ca3 Ca3 Kr4 56.0(11) 7_667 7_666
Kr5 Ca3 Kr4 138.6(12) . 7_666
Kr5 Ca3 Kr4 6.8(7) 7_667 7_666
Kr1 Ca3 Kr4 146.6(9) . 7_666
O3 Ca3 Kr4 123.2(7) . 7_666
O1 Ca3 Kr4 88.6(8) 1_566 7_666
O1 Ca3 Kr4 75.2(7) 7_656 7_666
Kr2 Ca3 Kr4 148.5(8) 6_556 7_666
Kr2 Ca3 Kr4 141.7(10) 5_556 7_666
Kr1 Ca3 Kr4 7.7(6) 7_667 7_666
O2 Ca3 Kr4 112.1(6) 2_556 7_666
O2 Ca3 Kr4 100.8(8) 3_556 7_666
OW1 Ca3 Kr4 155.1(12) 2_556 7_666
OW1 Ca3 Kr4 141.8(12) 3_556 7_666
Kr2 Ca3 Kr4 21.8(11) 11_666 7_666
Kr2 Ca3 Kr4 8.8(7) 12_666 7_666
Kr4 Ca3 Kr4 159.2(4) 1_556 7_666
Kr4 Ca3 Kr4 154.4(11) 4_556 7_666
Si1 Ca3 Kr4 124.6(5) . 7_666
Si1 Ca3 Kr4 117.5(8) 4 7_666
Al1 Ca3 Kr4 117.5(8) 4 7_666
Kr2 Ca3 Kr4 149.7(7) 1_556 7_666
Kr2 Ca3 Kr4 141.8(9) 4_556 7_666
Si1 Ca3 Kr4 97.6(7) 12_666 7_666
Al1 Ca3 Kr4 97.6(7) 12_666 7_666
Si1 Ca3 Kr4 84.2(8) 11_666 7_666
Al1 Ca3 Kr4 84.2(8) 11_666 7_666
Kr3 Ca3 Kr4 163.8(13) 1_556 7_666
OW1 Ca3 Kr4 33.6(11) 9_666 7_666
OW1 Ca3 Kr4 21.6(9) 8_666 7_666
Kr2 Ca3 Kr4 24.6(11) 10_666 7_666
Kr2 Ca3 Kr4 11.9(6) 7_666 7_666
Kr4 Ca3 Kr4 13.6(14) 10_666 7_666
K3 Ca3 Ca2 135.3(13) 7_667 1_556
Ca3 Ca3 Ca2 135.3(13) 7_667 1_556
Kr5 Ca3 Ca2 51.9(10) . 1_556
Kr5 Ca3 Ca2 169.2(9) 7_667 1_556
Kr1 Ca3 Ca2 43.8(8) . 1_556
O3 Ca3 Ca2 45.6(2) . 1_556
O1 Ca3 Ca2 100.2(3) 1_566 1_556
O1 Ca3 Ca2 100.2(3) 7_656 1_556
Kr2 Ca3 Ca2 44.2(7) 6_556 1_556
Kr2 Ca3 Ca2 44.2(7) 5_556 1_556
Kr1 Ca3 Ca2 165.4(8) 7_667 1_556
O2 Ca3 Ca2 67.6(2) 2_556 1_556
O2 Ca3 Ca2 67.6(2) 3_556 1_556
OW1 Ca3 Ca2 35.3(10) 2_556 1_556
OW1 Ca3 Ca2 35.3(10) 3_556 1_556
Kr2 Ca3 Ca2 159.0(6) 11_666 1_556
Kr2 Ca3 Ca2 159.0(6) 12_666 1_556
Kr4 Ca3 Ca2 32.8(8) 1_556 1_556
Kr4 Ca3 Ca2 32.8(8) 4_556 1_556
Si1 Ca3 Ca2 49.60(17) . 1_556
Si1 Ca3 Ca2 49.60(17) 4 1_556
Al1 Ca3 Ca2 49.60(17) 4 1_556
Kr2 Ca3 Ca2 43.2(6) 1_556 1_556
Kr2 Ca3 Ca2 43.2(6) 4_556 1_556
Si1 Ca3 Ca2 86.7(2) 12_666 1_556
Al1 Ca3 Ca2 86.7(2) 12_666 1_556
Si1 Ca3 Ca2 86.7(2) 11_666 1_556
Al1 Ca3 Ca2 86.7(2) 11_666 1_556
Kr3 Ca3 Ca2 25.7(13) 1_556 1_556
OW1 Ca3 Ca2 155.8(7) 9_666 1_556
OW1 Ca3 Ca2 155.8(7) 8_666 1_556
Kr2 Ca3 Ca2 156.0(6) 10_666 1_556
Kr2 Ca3 Ca2 156.0(6) 7_666 1_556
Kr4 Ca3 Ca2 167.1(8) 10_666 1_556
Kr4 Ca3 Ca2 167.1(8) 7_666 1_556
K3 Ca3 Si1 58.92(17) 7_667 5_556
Ca3 Ca3 Si1 58.92(17) 7_667 5_556
Kr5 Ca3 Si1 81.0(5) . 5_556
Kr5 Ca3 Si1 77.7(4) 7_667 5_556
Kr1 Ca3 Si1 85.2(5) . 5_556
O3 Ca3 Si1 121.18(14) . 5_556
O1 Ca3 Si1 17.68(8) 1_566 5_556
O1 Ca3 Si1 134.0(3) 7_656 5_556
Kr2 Ca3 Si1 72.2(8) 6_556 5_556
Kr2 Ca3 Si1 100.6(7) 5_556 5_556
Kr1 Ca3 Si1 79.6(4) 7_667 5_556
O2 Ca3 Si1 69.04(3) 2_556 5_556
O2 Ca3 Si1 173.8(3) 3_556 5_556
OW1 Ca3 Si1 72.1(10) 2_556 5_556
OW1 Ca3 Si1 124.2(10) 3_556 5_556
Kr2 Ca3 Si1 67.5(6) 11_666 5_556
Kr2 Ca3 Si1 92.6(7) 12_666 5_556
Kr4 Ca3 Si1 84.6(10) 1_556 5_556
Kr4 Ca3 Si1 98.3(6) 4_556 5_556
Si1 Ca3 Si1 94.87(6) . 5_556
Si1 Ca3 Si1 146.9(2) 4 5_556
Al1 Ca3 Si1 146.9(2) 4 5_556
Kr2 Ca3 Si1 71.3(6) 1_556 5_556
Kr2 Ca3 Si1 103.6(6) 4_556 5_556
Si1 Ca3 Si1 43.94(4) 12_666 5_556
Al1 Ca3 Si1 43.94(4) 12_666 5_556
Si1 Ca3 Si1 160.0(3) 11_666 5_556
Al1 Ca3 Si1 160.0(3) 11_666 5_556
Kr3 Ca3 Si1 94.6(7) 1_556 5_556
OW1 Ca3 Si1 50.4(7) 9_666 5_556
OW1 Ca3 Si1 93.3(8) 8_666 5_556
Kr2 Ca3 Si1 66.5(5) 10_666 5_556
Kr2 Ca3 Si1 95.7(6) 7_666 5_556
Kr4 Ca3 Si1 71.9(5) 10_666 5_556
Kr4 Ca3 Si1 83.8(8) 7_666 5_556
Ca2 Ca3 Si1 107.4(2) 1_556 5_556
K3 Ca3 Al1 58.92(17) 7_667 5_556
Ca3 Ca3 Al1 58.92(17) 7_667 5_556
Kr5 Ca3 Al1 81.0(5) . 5_556
Kr5 Ca3 Al1 77.7(4) 7_667 5_556
Kr1 Ca3 Al1 85.2(5) . 5_556
O3 Ca3 Al1 121.18(14) . 5_556
O1 Ca3 Al1 17.68(8) 1_566 5_556
O1 Ca3 Al1 134.0(3) 7_656 5_556
Kr2 Ca3 Al1 72.2(8) 6_556 5_556
Kr2 Ca3 Al1 100.6(7) 5_556 5_556
Kr1 Ca3 Al1 79.6(4) 7_667 5_556
O2 Ca3 Al1 69.04(3) 2_556 5_556
O2 Ca3 Al1 173.8(3) 3_556 5_556
OW1 Ca3 Al1 72.1(10) 2_556 5_556
OW1 Ca3 Al1 124.2(10) 3_556 5_556
Kr2 Ca3 Al1 67.5(6) 11_666 5_556
Kr2 Ca3 Al1 92.6(7) 12_666 5_556
Kr4 Ca3 Al1 84.6(10) 1_556 5_556
Kr4 Ca3 Al1 98.3(6) 4_556 5_556
Si1 Ca3 Al1 94.87(6) . 5_556
Si1 Ca3 Al1 146.9(2) 4 5_556
Al1 Ca3 Al1 146.9(2) 4 5_556
Kr2 Ca3 Al1 71.3(6) 1_556 5_556
Kr2 Ca3 Al1 103.6(6) 4_556 5_556
Si1 Ca3 Al1 43.94(4) 12_666 5_556
Al1 Ca3 Al1 43.94(4) 12_666 5_556
Si1 Ca3 Al1 160.0(3) 11_666 5_556
Al1 Ca3 Al1 160.0(3) 11_666 5_556
Kr3 Ca3 Al1 94.6(7) 1_556 5_556
OW1 Ca3 Al1 50.4(7) 9_666 5_556
OW1 Ca3 Al1 93.3(8) 8_666 5_556
Kr2 Ca3 Al1 66.5(5) 10_666 5_556
Kr2 Ca3 Al1 95.7(6) 7_666 5_556
Kr4 Ca3 Al1 71.9(5) 10_666 5_556
Kr4 Ca3 Al1 83.8(8) 7_666 5_556
Ca2 Ca3 Al1 107.4(2) 1_556 5_556
Si1 Ca3 Al1 0.000(16) 5_556 5_556
K3 Ca3 Al1 58.92(17) 7_667 6_556
Ca3 Ca3 Al1 58.92(17) 7_667 6_556
Kr5 Ca3 Al1 81.0(5) . 6_556
Kr5 Ca3 Al1 77.7(4) 7_667 6_556
Kr1 Ca3 Al1 85.2(5) . 6_556
O3 Ca3 Al1 121.18(14) . 6_556
O1 Ca3 Al1 134.0(3) 1_566 6_556
O1 Ca3 Al1 17.68(8) 7_656 6_556
Kr2 Ca3 Al1 100.6(7) 6_556 6_556
Kr2 Ca3 Al1 72.2(8) 5_556 6_556
Kr1 Ca3 Al1 79.6(4) 7_667 6_556
O2 Ca3 Al1 173.8(3) 2_556 6_556
O2 Ca3 Al1 69.04(3) 3_556 6_556
OW1 Ca3 Al1 124.2(10) 2_556 6_556
OW1 Ca3 Al1 72.1(10) 3_556 6_556
Kr2 Ca3 Al1 92.6(7) 11_666 6_556
Kr2 Ca3 Al1 67.5(6) 12_666 6_556
Kr4 Ca3 Al1 98.3(6) 1_556 6_556
Kr4 Ca3 Al1 84.6(10) 4_556 6_556
Si1 Ca3 Al1 146.9(2) . 6_556
Si1 Ca3 Al1 94.87(6) 4 6_556
Al1 Ca3 Al1 94.87(6) 4 6_556
Kr2 Ca3 Al1 103.6(6) 1_556 6_556
Kr2 Ca3 Al1 71.3(6) 4_556 6_556
Si1 Ca3 Al1 160.0(3) 12_666 6_556
Al1 Ca3 Al1 160.0(3) 12_666 6_556
Si1 Ca3 Al1 43.94(4) 11_666 6_556
Al1 Ca3 Al1 43.94(4) 11_666 6_556
Kr3 Ca3 Al1 94.6(7) 1_556 6_556
OW1 Ca3 Al1 93.3(8) 9_666 6_556
OW1 Ca3 Al1 50.4(7) 8_666 6_556
Kr2 Ca3 Al1 95.7(6) 10_666 6_556
Kr2 Ca3 Al1 66.5(5) 7_666 6_556
Kr4 Ca3 Al1 83.8(8) 10_666 6_556
Kr4 Ca3 Al1 71.9(5) 7_666 6_556
Ca2 Ca3 Al1 107.4(2) 1_556 6_556
Si1 Ca3 Al1 116.6(3) 5_556 6_556
Al1 Ca3 Al1 116.6(3) 5_556 6_556
Ca1 Na1 Na1 0(10) . 7
Ca1 Na1 Ca2 180(10) . .
Na1 Na1 Ca2 180(10) 7 .
Ca1 Na1 O4 110(4) . 2
Na1 Na1 O4 110(4) 7 2
Ca2 Na1 O4 70(4) . 2
Ca1 Na1 O4 110(4) . .
Na1 Na1 O4 110(4) 7 .
Ca2 Na1 O4 70(4) . .
O4 Na1 O4 109(4) 2 .
Ca1 Na1 O4 110(4) . 3
Na1 Na1 O4 110(4) 7 3
Ca2 Na1 O4 70(4) . 3
O4 Na1 O4 109(4) 2 3
O4 Na1 O4 109(4) . 3
Ca1 Na1 O4 47(3) . 9
Na1 Na1 O4 47(3) 7 9
Ca2 Na1 O4 133(3) . 9
O4 Na1 O4 83.4(18) 2 9
O4 Na1 O4 83.4(18) . 9
O4 Na1 O4 156(7) 3 9
Ca1 Na1 O4 47(3) . 7
Na1 Na1 O4 47(3) 7 7
Ca2 Na1 O4 133(3) . 7
O4 Na1 O4 83.4(18) 2 7
O4 Na1 O4 156(7) . 7
O4 Na1 O4 83.4(18) 3 7
O4 Na1 O4 78(4) 9 7
Ca1 Na1 O4 47(3) . 8
Na1 Na1 O4 47(3) 7 8
Ca2 Na1 O4 133(3) . 8
O4 Na1 O4 156(7) 2 8
O4 Na1 O4 83.4(18) . 8
O4 Na1 O4 83.4(18) 3 8
O4 Na1 O4 78(4) 9 8
O4 Na1 O4 78(4) 7 8
Ca1 Na1 Ca2 0(6) . 7
Na1 Na1 Ca2 0(6) 7 7
Ca2 Na1 Ca2 180(4) . 7
O4 Na1 Ca2 110(4) 2 7
O4 Na1 Ca2 110(4) . 7
O4 Na1 Ca2 110(4) 3 7
O4 Na1 Ca2 47(3) 9 7
O4 Na1 Ca2 47(3) 7 7
O4 Na1 Ca2 47(3) 8 7
Ca1 Na1 Al1 106(3) . 6_455
Na1 Na1 Al1 106(3) 7 6_455
Ca2 Na1 Al1 74(3) . 6_455
O4 Na1 Al1 28.6(4) 2 6_455
O4 Na1 Al1 85(2) . 6_455
O4 Na1 Al1 134(5) 3 6_455
O4 Na1 Al1 65.2(5) 9 6_455
O4 Na1 Al1 100.6(14) 7 6_455
O4 Na1 Al1 143(4) 8 6_455
Ca2 Na1 Al1 106(3) 7 6_455
Kr5 Kr1 Kr2 109(4) . 6_556
Kr5 Kr1 Kr2 109(4) . 5_556
Kr2 Kr1 Kr2 141(8) 6_556 5_556
Kr5 Kr1 Kr4 145(4) . 1_556
Kr2 Kr1 Kr4 47(3) 6_556 1_556
Kr2 Kr1 Kr4 97(6) 5_556 1_556
Kr5 Kr1 Kr4 145(4) . 4_556
Kr2 Kr1 Kr4 97(6) 6_556 4_556
Kr2 Kr1 Kr4 47(3) 5_556 4_556
Kr4 Kr1 Kr4 51(7) 1_556 4_556
Kr5 Kr1 Kr3 147(5) . 1_556
Kr2 Kr1 Kr3 73(4) 6_556 1_556
Kr2 Kr1 Kr3 73(4) 5_556 1_556
Kr4 Kr1 Kr3 26(3) 1_556 1_556
Kr4 Kr1 Kr3 26(3) 4_556 1_556
Kr5 Kr1 Kr2 126(2) . 1_556
Kr2 Kr1 Kr2 17(2) 6_556 1_556
Kr2 Kr1 Kr2 125(6) 5_556 1_556
Kr4 Kr1 Kr2 35(3) 1_556 1_556
Kr4 Kr1 Kr2 83(5) 4_556 1_556
Kr3 Kr1 Kr2 61(2) 1_556 1_556
Kr5 Kr1 Kr2 126(2) . 4_556
Kr2 Kr1 Kr2 125(6) 6_556 4_556
Kr2 Kr1 Kr2 17(2) 5_556 4_556
Kr4 Kr1 Kr2 83(5) 1_556 4_556
Kr4 Kr1 Kr2 35(3) 4_556 4_556
Kr3 Kr1 Kr2 61(2) 1_556 4_556
Kr2 Kr1 Kr2 108(5) 1_556 4_556
Kr5 Kr1 Kr4 168(5) . 2_556
Kr2 Kr1 Kr4 71(4) 6_556 2_556
Kr2 Kr1 Kr4 71(4) 5_556 2_556
Kr4 Kr1 Kr4 28(3) 1_556 2_556
Kr4 Kr1 Kr4 28(3) 4_556 2_556
Kr3 Kr1 Kr4 21(2) 1_556 2_556
Kr2 Kr1 Kr4 55(2) 1_556 2_556
Kr2 Kr1 Kr4 55(2) 4_556 2_556
Kr5 Kr1 Kr1 149.8(4) . 3_456
Kr2 Kr1 Kr1 41(4) 6_556 3_456
Kr2 Kr1 Kr1 101(4) 5_556 3_456
Kr4 Kr1 Kr1 26(3) 1_556 3_456
Kr4 Kr1 Kr1 62(3) 4_556 3_456
Kr3 Kr1 Kr1 46(2) 1_556 3_456
Kr2 Kr1 Kr1 24(2) 1_556 3_456
Kr2 Kr1 Kr1 84(2) 4_556 3_456
Kr4 Kr1 Kr1 33.6(8) 2_556 3_456
Kr5 Kr1 Kr1 149.8(4) . 2_546
Kr2 Kr1 Kr1 101(4) 6_556 2_546
Kr2 Kr1 Kr1 41(4) 5_556 2_546
Kr4 Kr1 Kr1 62(3) 1_556 2_546
Kr4 Kr1 Kr1 26(3) 4_556 2_546
Kr3 Kr1 Kr1 46(2) 1_556 2_546
Kr2 Kr1 Kr1 84(2) 1_556 2_546
Kr2 Kr1 Kr1 24(2) 4_556 2_546
Kr4 Kr1 Kr1 33.6(8) 2_556 2_546
Kr1 Kr1 Kr1 60.000(6) 3_456 2_546
Kr5 Kr1 OW1 98(3) . 2_556
Kr2 Kr1 OW1 35(3) 6_556 2_556
Kr2 Kr1 OW1 135(5) 5_556 2_556
Kr4 Kr1 OW1 47(2) 1_556 2_556
Kr4 Kr1 OW1 91(4) 4_556 2_556
Kr3 Kr1 OW1 65(2) 1_556 2_556
Kr2 Kr1 OW1 43.0(16) 1_556 2_556
Kr2 Kr1 OW1 125(3) 4_556 2_556
Kr4 Kr1 OW1 74.9(19) 2_556 2_556
Kr1 Kr1 OW1 60.2(15) 3_456 2_556
Kr1 Kr1 OW1 108.2(17) 2_546 2_556
Kr5 Kr1 OW1 98(3) . 3_556
Kr2 Kr1 OW1 135(5) 6_556 3_556
Kr2 Kr1 OW1 35(3) 5_556 3_556
Kr4 Kr1 OW1 91(4) 1_556 3_556
Kr4 Kr1 OW1 47(2) 4_556 3_556
Kr3 Kr1 OW1 65(2) 1_556 3_556
Kr2 Kr1 OW1 125(3) 1_556 3_556
Kr2 Kr1 OW1 43.0(16) 4_556 3_556
Kr4 Kr1 OW1 74.9(19) 2_556 3_556
Kr1 Kr1 OW1 108.2(17) 3_456 3_556
Kr1 Kr1 OW1 60.2(15) 2_546 3_556
OW1 Kr1 OW1 108(3) 2_556 3_556
Kr5 Kr1 Kr2 171.7(17) . 2_556
Kr2 Kr1 Kr2 63(4) 6_556 2_556
Kr2 Kr1 Kr2 78(4) 5_556 2_556
Kr4 Kr1 Kr2 32(2) 1_556 2_556
Kr4 Kr1 Kr2 43(3) 4_556 2_556
Kr3 Kr1 Kr2 36(3) 1_556 2_556
Kr2 Kr1 Kr2 46(3) 1_556 2_556
Kr2 Kr1 Kr2 62(2) 4_556 2_556
Kr4 Kr1 Kr2 16.8(14) 2_556 2_556
Kr1 Kr1 Kr2 22.3(8) 3_456 2_556
Kr1 Kr1 Kr2 37.7(8) 2_546 2_556
OW1 Kr1 Kr2 77.1(17) 2_556 2_556
OW1 Kr1 Kr2 89.7(19) 3_556 2_556
Kr5 Kr1 Kr2 171.7(17) . 3_556
Kr2 Kr1 Kr2 78(4) 6_556 3_556
Kr2 Kr1 Kr2 63(4) 5_556 3_556
Kr4 Kr1 Kr2 43(3) 1_556 3_556
Kr4 Kr1 Kr2 32(2) 4_556 3_556
Kr3 Kr1 Kr2 36(3) 1_556 3_556
Kr2 Kr1 Kr2 62(2) 1_556 3_556
Kr2 Kr1 Kr2 46(3) 4_556 3_556
Kr4 Kr1 Kr2 16.8(14) 2_556 3_556
Kr1 Kr1 Kr2 37.7(8) 3_456 3_556
Kr1 Kr1 Kr2 22.3(8) 2_546 3_556
OW1 Kr1 Kr2 89.7(19) 2_556 3_556
OW1 Kr1 Kr2 77.1(17) 3_556 3_556
Kr2 Kr1 Kr2 15.5(15) 2_556 3_556
Kr5 Kr1 Ca3 19(3) . .
Kr2 Kr1 Ca3 108(4) 6_556 .
Kr2 Kr1 Ca3 108(4) 5_556 .
Kr4 Kr1 Ca3 131(2) 1_556 .
Kr4 Kr1 Ca3 131(2) 4_556 .
Kr3 Kr1 Ca3 129(3) 1_556 .
Kr2 Kr1 Ca3 124(2) 1_556 .
Kr2 Kr1 Ca3 124(2) 4_556 .
Kr4 Kr1 Ca3 149(2) 2_556 .
Kr1 Kr1 Ca3 146.8(3) 3_456 .
Kr1 Kr1 Ca3 146.8(3) 2_546 .
OW1 Kr1 Ca3 87.4(15) 2_556 .
OW1 Kr1 Ca3 87.4(15) 3_556 .
Kr2 Kr1 Ca3 162.5(17) 2_556 .
Kr2 Kr1 Ca3 162.5(17) 3_556 .
Kr5 Kr1 Kr5 141.3(7) . 3_456
Kr2 Kr1 Kr5 32(3) 6_556 3_456
Kr2 Kr1 Kr5 109(4) 5_556 3_456
Kr4 Kr1 Kr5 29(3) 1_556 3_456
Kr4 Kr1 Kr5 70(3) 4_556 3_456
Kr3 Kr1 Kr5 51.9(18) 1_556 3_456
Kr2 Kr1 Kr5 15.8(19) 1_556 3_456
Kr2 Kr1 Kr5 93(3) 4_556 3_456
Kr4 Kr1 Kr5 41.6(8) 2_556 3_456
Kr1 Kr1 Kr5 8.5(5) 3_456 3_456
Kr1 Kr1 Kr5 68.5(5) 2_546 3_456
OW1 Kr1 Kr5 54.8(13) 2_556 3_456
OW1 Kr1 Kr5 116(2) 3_556 3_456
Kr2 Kr1 Kr5 30.8(9) 2_556 3_456
Kr2 Kr1 Kr5 46.2(9) 3_556 3_456
Ca3 Kr1 Kr5 139.6(7) . 3_456
Kr5 Kr1 Kr5 141.3(7) . 2_546
Kr2 Kr1 Kr5 109(4) 6_556 2_546
Kr2 Kr1 Kr5 32(3) 5_556 2_546
Kr4 Kr1 Kr5 70(3) 1_556 2_546
Kr4 Kr1 Kr5 29(3) 4_556 2_546
Kr3 Kr1 Kr5 51.9(18) 1_556 2_546
Kr2 Kr1 Kr5 93(3) 1_556 2_546
Kr2 Kr1 Kr5 15.8(19) 4_556 2_546
Kr4 Kr1 Kr5 41.6(8) 2_556 2_546
Kr1 Kr1 Kr5 68.5(5) 3_456 2_546
Kr1 Kr1 Kr5 8.5(5) 2_546 2_546
OW1 Kr1 Kr5 116(2) 2_556 2_546
OW1 Kr1 Kr5 54.8(13) 3_556 2_546
Kr2 Kr1 Kr5 46.2(9) 2_556 2_546
Kr2 Kr1 Kr5 30.8(9) 3_556 2_546
Ca3 Kr1 Kr5 139.6(7) . 2_546
Kr5 Kr1 Kr5 76.9(10) 3_456 2_546
Kr5 Kr1 Ca2 117(4) . 1_556
Kr2 Kr1 Ca2 80(3) 6_556 1_556
Kr2 Kr1 Ca2 80(3) 5_556 1_556
Kr4 Kr1 Ca2 44(3) 1_556 1_556
Kr4 Kr1 Ca2 44(3) 4_556 1_556
Kr3 Kr1 Ca2 30(3) 1_556 1_556
Kr2 Kr1 Ca2 75(2) 1_556 1_556
Kr2 Kr1 Ca2 75(2) 4_556 1_556
Kr4 Kr1 Ca2 50.7(19) 2_556 1_556
Kr1 Kr1 Ca2 69.8(7) 3_456 1_556
Kr1 Kr1 Ca2 69.8(7) 2_546 1_556
OW1 Kr1 Ca2 55.1(17) 2_556 1_556
OW1 Kr1 Ca2 55.1(17) 3_556 1_556
Kr2 Kr1 Ca2 65.9(13) 2_556 1_556
Kr2 Kr1 Ca2 65.9(13) 3_556 1_556
Ca3 Kr1 Ca2 98.6(11) . 1_556
Kr5 Kr1 Ca2 72.9(11) 3_456 1_556
Kr5 Kr1 Ca2 72.9(11) 2_546 1_556
Kr5 Kr1 K3 10(3) . 7_667
Kr2 Kr1 K3 109(4) 6_556 7_667
Kr2 Kr1 K3 109(4) 5_556 7_667
Kr4 Kr1 K3 151(3) 1_556 7_667
Kr4 Kr1 K3 151(3) 4_556 7_667
Kr3 Kr1 K3 158(3) 1_556 7_667
Kr2 Kr1 K3 125(2) 1_556 7_667
Kr2 Kr1 K3 125(2) 4_556 7_667
Kr4 Kr1 K3 178(2) 2_556 7_667
Kr1 Kr1 K3 147.1(3) 3_456 7_667
Kr1 Kr1 K3 147.1(3) 2_546 7_667
OW1 Kr1 K3 104.3(17) 2_556 7_667
OW1 Kr1 K3 104.3(17) 3_556 7_667
Kr2 Kr1 K3 164.5(16) 2_556 7_667
Kr2 Kr1 K3 164.5(16) 3_556 7_667
Ca3 Kr1 K3 29.2(7) . 7_667
Kr5 Kr1 K3 138.9(7) 3_456 7_667
Kr5 Kr1 K3 138.9(7) 2_546 7_667
Ca2 Kr1 K3 127.7(14) 1_556 7_667
Kr5 Kr1 Ca3 10(3) . 7_667
Kr2 Kr1 Ca3 109(4) 6_556 7_667
Kr2 Kr1 Ca3 109(4) 5_556 7_667
Kr4 Kr1 Ca3 151(3) 1_556 7_667
Kr4 Kr1 Ca3 151(3) 4_556 7_667
Kr3 Kr1 Ca3 158(3) 1_556 7_667
Kr2 Kr1 Ca3 125(2) 1_556 7_667
Kr2 Kr1 Ca3 125(2) 4_556 7_667
Kr4 Kr1 Ca3 178(2) 2_556 7_667
Kr1 Kr1 Ca3 147.1(3) 3_456 7_667
Kr1 Kr1 Ca3 147.1(3) 2_546 7_667
OW1 Kr1 Ca3 104.3(17) 2_556 7_667
OW1 Kr1 Ca3 104.3(17) 3_556 7_667
Kr2 Kr1 Ca3 164.5(16) 2_556 7_667
Kr2 Kr1 Ca3 164.5(16) 3_556 7_667
Ca3 Kr1 Ca3 29.2(7) . 7_667
Kr5 Kr1 Ca3 138.9(7) 3_456 7_667
Kr5 Kr1 Ca3 138.9(7) 2_546 7_667
Ca2 Kr1 Ca3 127.7(14) 1_556 7_667
K3 Kr1 Ca3 0.0(4) 7_667 7_667
Kr5 Kr1 OW1 163(4) . 1_556
Kr2 Kr1 OW1 71(4) 6_556 1_556
Kr2 Kr1 OW1 71(4) 5_556 1_556
Kr4 Kr1 OW1 26(3) 1_556 1_556
Kr4 Kr1 OW1 26(3) 4_556 1_556
Kr3 Kr1 OW1 16(3) 1_556 1_556
Kr2 Kr1 OW1 56(2) 1_556 1_556
Kr2 Kr1 OW1 56(2) 4_556 1_556
Kr4 Kr1 OW1 5(2) 2_556 1_556
Kr1 Kr1 OW1 36.0(6) 3_456 1_556
Kr1 Kr1 OW1 36.0(6) 2_546 1_556
OW1 Kr1 OW1 72.2(19) 2_556 1_556
OW1 Kr1 OW1 72.2(19) 3_556 1_556
Kr2 Kr1 OW1 21.5(13) 2_556 1_556
Kr2 Kr1 OW1 21.5(13) 3_556 1_556
Ca3 Kr1 OW1 144.2(16) . 1_556
Kr5 Kr1 OW1 43.6(8) 3_456 1_556
Kr5 Kr1 OW1 43.6(8) 2_546 1_556
Ca2 Kr1 OW1 45.6(12) 1_556 1_556
K3 Kr1 OW1 173.4(16) 7_667 1_556
Ca3 Kr1 OW1 173.4(16) 7_667 1_556
Kr5 Kr1 O3 66(3) . .
Kr2 Kr1 O3 97(3) 6_556 .
Kr2 Kr1 O3 97(3) 5_556 .
Kr4 Kr1 O3 89(2) 1_556 .
Kr4 Kr1 O3 89(2) 4_556 .
Kr3 Kr1 O3 81(3) 1_556 .
Kr2 Kr1 O3 105(2) 1_556 .
Kr2 Kr1 O3 104.6(19) 4_556 .
Kr4 Kr1 O3 102(2) 2_556 .
Kr1 Kr1 O3 113.8(6) 3_456 .
Kr1 Kr1 O3 113.8(6) 2_546 .
OW1 Kr1 O3 62.6(14) 2_556 .
OW1 Kr1 O3 62.6(14) 3_556 .
Kr2 Kr1 O3 116.7(16) 2_556 .
Kr2 Kr1 O3 116.7(16) 3_556 .
Ca3 Kr1 O3 47.3(6) . .
Kr5 Kr1 O3 112.5(12) 3_456 .
Kr5 Kr1 O3 112.5(12) 2_546 .
Ca2 Kr1 O3 51.2(5) 1_556 .
K3 Kr1 O3 76.5(9) 7_667 .
Ca3 Kr1 O3 76.5(9) 7_667 .
OW1 Kr1 O3 96.8(13) 1_556 .
Kr5 Kr1 O1 46.5(5) . 1_566
Kr2 Kr1 O1 63(3) 6_556 1_566
Kr2 Kr1 O1 156(4) 5_556 1_566
Kr4 Kr1 O1 104(3) 1_556 1_566
Kr4 Kr1 O1 149(3) 4_556 1_566
Kr3 Kr1 O1 124.0(16) 1_556 1_566
Kr2 Kr1 O1 79.5(19) 1_556 1_566
Kr2 Kr1 O1 172(3) 4_556 1_566
Kr4 Kr1 O1 131.7(7) 2_556 1_566
Kr1 Kr1 O1 103.6(5) 3_456 1_566
Kr1 Kr1 O1 163.6(5) 2_546 1_566
OW1 Kr1 O1 59.5(15) 2_556 1_566
OW1 Kr1 O1 131.8(18) 3_556 1_566
Kr2 Kr1 O1 125.8(9) 2_556 1_566
Kr2 Kr1 O1 141.3(9) 3_556 1_566
Ca3 Kr1 O1 48.4(5) . 1_566
Kr5 Kr1 O1 95.1(2) 3_456 1_566
Kr5 Kr1 O1 171.8(10) 2_546 1_566
Ca2 Kr1 O1 106.5(7) 1_556 1_566
K3 Kr1 O1 47.9(5) 7_667 1_566
Ca3 Kr1 O1 47.9(5) 7_667 1_566
OW1 Kr1 O1 130.3(6) 1_556 1_566
O3 Kr1 O1 71.8(6) . 1_566
Kr5 Kr1 O1 46.5(5) . 7_656
Kr2 Kr1 O1 156(4) 6_556 7_656
Kr2 Kr1 O1 63(3) 5_556 7_656
Kr4 Kr1 O1 149(3) 1_556 7_656
Kr4 Kr1 O1 104(3) 4_556 7_656
Kr3 Kr1 O1 124.0(16) 1_556 7_656
Kr2 Kr1 O1 172(3) 1_556 7_656
Kr2 Kr1 O1 79.5(19) 4_556 7_656
Kr4 Kr1 O1 131.7(7) 2_556 7_656
Kr1 Kr1 O1 163.6(5) 3_456 7_656
Kr1 Kr1 O1 103.6(5) 2_546 7_656
OW1 Kr1 O1 131.8(18) 2_556 7_656
OW1 Kr1 O1 59.5(15) 3_556 7_656
Kr2 Kr1 O1 141.3(9) 2_556 7_656
Kr2 Kr1 O1 125.8(9) 3_556 7_656
Ca3 Kr1 O1 48.4(5) . 7_656
Kr5 Kr1 O1 171.8(10) 3_456 7_656
Kr5 Kr1 O1 95.1(2) 2_546 7_656
Ca2 Kr1 O1 106.5(7) 1_556 7_656
K3 Kr1 O1 47.9(5) 7_667 7_656
Ca3 Kr1 O1 47.9(5) 7_667 7_656
OW1 Kr1 O1 130.3(6) 1_556 7_656
O3 Kr1 O1 71.8(6) . 7_656
O1 Kr1 O1 92.9(10) 1_566 7_656
Kr5 Kr1 O2 62(2) . 2_556
Kr2 Kr1 O2 65(3) 6_556 2_556
Kr2 Kr1 O2 136(3) 5_556 2_556
Kr4 Kr1 O2 83(2) 1_556 2_556
Kr4 Kr1 O2 113(3) 4_556 2_556
Kr3 Kr1 O2 93(2) 1_556 2_556
Kr2 Kr1 O2 78.3(17) 1_556 2_556
Kr2 Kr1 O2 141(2) 4_556 2_556
Kr4 Kr1 O2 109.0(17) 2_556 2_556
Kr1 Kr1 O2 98.1(5) 3_456 2_556
Kr1 Kr1 O2 138.1(6) 2_546 2_556
OW1 Kr1 O2 38.1(11) 2_556 2_556
OW1 Kr1 O2 101.0(17) 3_556 2_556
Kr2 Kr1 O2 114.6(12) 2_556 2_556
Kr2 Kr1 O2 125.4(14) 3_556 2_556
Ca3 Kr1 O2 49.4(5) . 2_556
Kr5 Kr1 O2 92.1(7) 3_456 2_556
Kr5 Kr1 O2 142.0(14) 2_546 2_556
Ca2 Kr1 O2 69.0(6) 1_556 2_556
K3 Kr1 O2 69.8(7) 7_667 2_556
Ca3 Kr1 O2 69.8(7) 7_667 2_556
OW1 Kr1 O2 105.0(10) 1_556 2_556
O3 Kr1 O2 38.8(3) . 2_556
O1 Kr1 O2 38.4(3) 1_566 2_556
O1 Kr1 O2 95.2(9) 7_656 2_556
Kr5 Kr1 O2 62(2) . 3_556
Kr2 Kr1 O2 136(3) 6_556 3_556
Kr2 Kr1 O2 65(3) 5_556 3_556
Kr4 Kr1 O2 113(3) 1_556 3_556
Kr4 Kr1 O2 83(2) 4_556 3_556
Kr3 Kr1 O2 93(2) 1_556 3_556
Kr2 Kr1 O2 141(2) 1_556 3_556
Kr2 Kr1 O2 78.3(17) 4_556 3_556
Kr4 Kr1 O2 109.0(17) 2_556 3_556
Kr1 Kr1 O2 138.1(6) 3_456 3_556
Kr1 Kr1 O2 98.1(5) 2_546 3_556
OW1 Kr1 O2 101.0(17) 2_556 3_556
OW1 Kr1 O2 38.1(11) 3_556 3_556
Kr2 Kr1 O2 125.4(14) 2_556 3_556
Kr2 Kr1 O2 114.6(12) 3_556 3_556
Ca3 Kr1 O2 49.4(5) . 3_556
Kr5 Kr1 O2 142.0(14) 3_456 3_556
Kr5 Kr1 O2 92.1(7) 2_546 3_556
Ca2 Kr1 O2 69.0(6) 1_556 3_556
K3 Kr1 O2 69.8(7) 7_667 3_556
Ca3 Kr1 O2 69.8(7) 7_667 3_556
OW1 Kr1 O2 105.0(10) 1_556 3_556
O3 Kr1 O2 38.8(3) . 3_556
O1 Kr1 O2 95.2(9) 1_566 3_556
O1 Kr1 O2 38.4(3) 7_656 3_556
O2 Kr1 O2 74.3(6) 2_556 3_556
Kr5 Kr1 O4 95(3) . 2_556
Kr2 Kr1 O4 64(3) 6_556 2_556
Kr2 Kr1 O4 110(3) 5_556 2_556
Kr4 Kr1 O4 53.3(19) 1_556 2_556
Kr4 Kr1 O4 76(3) 4_556 2_556
Kr3 Kr1 O4 55(3) 1_556 2_556
Kr2 Kr1 O4 67.8(18) 1_556 2_556
Kr2 Kr1 O4 107(2) 4_556 2_556
Kr4 Kr1 O4 73.8(18) 2_556 2_556
Kr1 Kr1 O4 76.3(5) 3_456 2_556
Kr1 Kr1 O4 100.4(6) 2_546 2_556
OW1 Kr1 O4 30.1(16) 2_556 2_556
OW1 Kr1 O4 79.1(18) 3_556 2_556
Kr2 Kr1 O4 84.2(13) 2_556 2_556
Kr2 Kr1 O4 90.7(14) 3_556 2_556
Ca3 Kr1 O4 78.3(8) . 2_556
Kr5 Kr1 O4 74.5(9) 3_456 2_556
Kr5 Kr1 O4 104.6(12) 2_546 2_556
Ca2 Kr1 O4 32.2(3) 1_556 2_556
K3 Kr1 O4 104.8(10) 7_667 2_556
Ca3 Kr1 O4 104.8(10) 7_667 2_556
OW1 Kr1 O4 69.3(11) 1_556 2_556
O3 Kr1 O4 37.9(3) . 2_556
O1 Kr1 O4 74.3(4) 1_566 2_556
O1 Kr1 O4 109.5(8) 7_656 2_556
O2 Kr1 O4 37.7(3) 2_556 2_556
O2 Kr1 O4 73.3(5) 3_556 2_556
Kr5 Kr1 O4 95(3) . 3_556
Kr2 Kr1 O4 110(3) 6_556 3_556
Kr2 Kr1 O4 64(3) 5_556 3_556
Kr4 Kr1 O4 76(3) 1_556 3_556
Kr4 Kr1 O4 53.3(19) 4_556 3_556
Kr3 Kr1 O4 55(3) 1_556 3_556
Kr2 Kr1 O4 107(2) 1_556 3_556
Kr2 Kr1 O4 67.8(18) 4_556 3_556
Kr4 Kr1 O4 73.8(18) 2_556 3_556
Kr1 Kr1 O4 100.4(6) 3_456 3_556
Kr1 Kr1 O4 76.3(5) 2_546 3_556
OW1 Kr1 O4 79.1(18) 2_556 3_556
OW1 Kr1 O4 30.1(16) 3_556 3_556
Kr2 Kr1 O4 90.7(14) 2_556 3_556
Kr2 Kr1 O4 84.2(13) 3_556 3_556
Ca3 Kr1 O4 78.3(8) . 3_556
Kr5 Kr1 O4 104.6(12) 3_456 3_556
Kr5 Kr1 O4 74.5(9) 2_546 3_556
Ca2 Kr1 O4 32.2(3) 1_556 3_556
K3 Kr1 O4 104.8(10) 7_667 3_556
Ca3 Kr1 O4 104.8(10) 7_667 3_556
OW1 Kr1 O4 69.3(11) 1_556 3_556
O3 Kr1 O4 37.9(3) . 3_556
O1 Kr1 O4 109.5(8) 1_566 3_556
O1 Kr1 O4 74.3(4) 7_656 3_556
O2 Kr1 O4 73.3(5) 2_556 3_556
O2 Kr1 O4 37.7(3) 3_556 3_556
O4 Kr1 O4 49.3(4) 2_556 3_556
Kr5 Kr1 Si1 73(3) . .
Kr2 Kr1 Si1 75(3) 6_556 .
Kr2 Kr1 Si1 115(3) 5_556 .
Kr4 Kr1 Si1 76(2) 1_556 .
Kr4 Kr1 Si1 94(3) 4_556 .
Kr3 Kr1 Si1 77(3) 1_556 .
Kr2 Kr1 Si1 83.9(18) 1_556 .
Kr2 Kr1 Si1 119(2) 4_556 .
Kr4 Kr1 Si1 96.2(19) 2_556 .
Kr1 Kr1 Si1 97.3(5) 3_456 .
Kr1 Kr1 Si1 119.4(5) 2_546 .
OW1 Kr1 Si1 41.1(13) 2_556 .
OW1 Kr1 Si1 80.7(16) 3_556 .
Kr2 Kr1 Si1 107.0(13) 2_556 .
Kr2 Kr1 Si1 113.0(15) 3_556 .
Ca3 Kr1 Si1 55.5(6) . .
Kr5 Kr1 Si1 94.0(9) 3_456 .
Kr5 Kr1 Si1 121.5(13) 2_546 .
Ca2 Kr1 Si1 49.7(5) 1_556 .
K3 Kr1 Si1 82.3(9) 7_667 .
Ca3 Kr1 Si1 82.3(9) 7_667 .
OW1 Kr1 Si1 91.5(12) 1_556 .
O3 Kr1 Si1 22.02(17) . .
O1 Kr1 Si1 59.9(4) 1_566 .
O1 Kr1 Si1 91.6(8) 7_656 .
O2 Kr1 Si1 21.74(16) 2_556 .
O2 Kr1 Si1 60.8(5) 3_556 .
O4 Kr1 Si1 22.79(16) 2_556 .
O4 Kr1 Si1 51.9(4) 3_556 .
Kr5 Kr1 Si1 73(3) . 4
Kr2 Kr1 Si1 115(3) 6_556 4
Kr2 Kr1 Si1 75(3) 5_556 4
Kr4 Kr1 Si1 94(3) 1_556 4
Kr4 Kr1 Si1 76(2) 4_556 4
Kr3 Kr1 Si1 77(3) 1_556 4
Kr2 Kr1 Si1 119(2) 1_556 4
Kr2 Kr1 Si1 83.9(18) 4_556 4
Kr4 Kr1 Si1 96.2(19) 2_556 4
Kr1 Kr1 Si1 119.4(5) 3_456 4
Kr1 Kr1 Si1 97.3(5) 2_546 4
OW1 Kr1 Si1 80.7(16) 2_556 4
OW1 Kr1 Si1 41.1(13) 3_556 4
Kr2 Kr1 Si1 113.0(15) 2_556 4
Kr2 Kr1 Si1 107.0(13) 3_556 4
Ca3 Kr1 Si1 55.5(6) . 4
Kr5 Kr1 Si1 121.5(13) 3_456 4
Kr5 Kr1 Si1 94.0(9) 2_546 4
Ca2 Kr1 Si1 49.7(5) 1_556 4
K3 Kr1 Si1 82.3(9) 7_667 4
Ca3 Kr1 Si1 82.3(9) 7_667 4
OW1 Kr1 Si1 91.5(12) 1_556 4
O3 Kr1 Si1 22.02(17) . 4
O1 Kr1 Si1 91.6(8) 1_566 4
O1 Kr1 Si1 59.9(4) 7_656 4
O2 Kr1 Si1 60.8(5) 2_556 4
O2 Kr1 Si1 21.74(16) 3_556 4
O4 Kr1 Si1 51.9(4) 2_556 4
O4 Kr1 Si1 22.79(16) 3_556 4
Si1 Kr1 Si1 42.8(3) . 4
Kr5 Kr1 Al1 73(3) . 4
Kr2 Kr1 Al1 115(3) 6_556 4
Kr2 Kr1 Al1 75(3) 5_556 4
Kr4 Kr1 Al1 94(3) 1_556 4
Kr4 Kr1 Al1 76(2) 4_556 4
Kr3 Kr1 Al1 77(3) 1_556 4
Kr2 Kr1 Al1 119(2) 1_556 4
Kr2 Kr1 Al1 83.9(18) 4_556 4
Kr4 Kr1 Al1 96.2(19) 2_556 4
Kr1 Kr1 Al1 119.4(5) 3_456 4
Kr1 Kr1 Al1 97.3(5) 2_546 4
OW1 Kr1 Al1 80.7(16) 2_556 4
OW1 Kr1 Al1 41.1(13) 3_556 4
Kr2 Kr1 Al1 113.0(15) 2_556 4
Kr2 Kr1 Al1 107.0(13) 3_556 4
Ca3 Kr1 Al1 55.5(6) . 4
Kr5 Kr1 Al1 121.5(13) 3_456 4
Kr5 Kr1 Al1 94.0(9) 2_546 4
Ca2 Kr1 Al1 49.7(5) 1_556 4
K3 Kr1 Al1 82.3(9) 7_667 4
Ca3 Kr1 Al1 82.3(9) 7_667 4
OW1 Kr1 Al1 91.5(12) 1_556 4
O3 Kr1 Al1 22.02(17) . 4
O1 Kr1 Al1 91.6(8) 1_566 4
O1 Kr1 Al1 59.9(4) 7_656 4
O2 Kr1 Al1 60.8(5) 2_556 4
O2 Kr1 Al1 21.74(16) 3_556 4
O4 Kr1 Al1 51.9(4) 2_556 4
O4 Kr1 Al1 22.79(16) 3_556 4
Si1 Kr1 Al1 42.8(3) . 4
Si1 Kr1 Al1 0.000(9) 4 4
Kr5 Kr1 K3 133.4(7) . 3_456
Kr2 Kr1 K3 25(4) 6_556 3_456
Kr2 Kr1 K3 117(4) 5_556 3_456
Kr4 Kr1 K3 24(3) 1_556 3_456
Kr4 Kr1 K3 73(3) 4_556 3_456
Kr3 Kr1 K3 50.6(11) 1_556 3_456
Kr2 Kr1 K3 10.4(19) 1_556 3_456
Kr2 Kr1 K3 100(3) 4_556 3_456
Kr4 Kr1 K3 46.0(4) 2_556 3_456
Kr1 Kr1 K3 18.7(5) 3_456 3_456
Kr1 Kr1 K3 76.8(4) 2_546 3_456
OW1 Kr1 K3 42.1(12) 2_556 3_456
OW1 Kr1 K3 115(2) 3_556 3_456
Kr2 Kr1 K3 39.5(8) 2_556 3_456
Kr2 Kr1 K3 54.7(9) 3_556 3_456
Ca3 Kr1 K3 128.1(6) . 3_456
Kr5 Kr1 K3 12.7(6) 3_456 3_456
Kr5 Kr1 K3 85.3(9) 2_546 3_456
Ca2 Kr1 K3 65.9(7) 1_556 3_456
K3 Kr1 K3 134.0(4) 7_667 3_456
Ca3 Kr1 K3 134.0(4) 7_667 3_456
OW1 Kr1 K3 46.5(5) 1_556 3_456
O3 Kr1 K3 100.5(6) . 3_456
O1 Kr1 K3 87.05(9) 1_566 3_456
O1 Kr1 K3 171.9(9) 7_656 3_456
O2 Kr1 K3 79.7(3) 2_556 3_456
O2 Kr1 K3 133.5(9) 3_556 3_456
O4 Kr1 K3 62.7(4) 2_556 3_456
O4 Kr1 K3 98.1(8) 3_556 3_456
Si1 Kr1 K3 81.4(4) . 3_456
Si1 Kr1 K3 112.0(8) 4 3_456
Al1 Kr1 K3 112.0(8) 4 3_456
Kr5 Kr1 Ca3 133.4(7) . 3_456
Kr2 Kr1 Ca3 25(4) 6_556 3_456
Kr2 Kr1 Ca3 117(4) 5_556 3_456
Kr4 Kr1 Ca3 24(3) 1_556 3_456
Kr4 Kr1 Ca3 73(3) 4_556 3_456
Kr3 Kr1 Ca3 50.6(11) 1_556 3_456
Kr2 Kr1 Ca3 10.4(19) 1_556 3_456
Kr2 Kr1 Ca3 100(3) 4_556 3_456
Kr4 Kr1 Ca3 46.0(4) 2_556 3_456
Kr1 Kr1 Ca3 18.7(5) 3_456 3_456
Kr1 Kr1 Ca3 76.8(4) 2_546 3_456
OW1 Kr1 Ca3 42.1(12) 2_556 3_456
OW1 Kr1 Ca3 115(2) 3_556 3_456
Kr2 Kr1 Ca3 39.5(8) 2_556 3_456
Kr2 Kr1 Ca3 54.7(9) 3_556 3_456
Ca3 Kr1 Ca3 128.1(6) . 3_456
Kr5 Kr1 Ca3 12.7(6) 3_456 3_456
Kr5 Kr1 Ca3 85.3(9) 2_546 3_456
Ca2 Kr1 Ca3 65.9(7) 1_556 3_456
K3 Kr1 Ca3 134.0(4) 7_667 3_456
Ca3 Kr1 Ca3 134.0(4) 7_667 3_456
OW1 Kr1 Ca3 46.5(5) 1_556 3_456
O3 Kr1 Ca3 100.5(6) . 3_456
O1 Kr1 Ca3 87.05(9) 1_566 3_456
O1 Kr1 Ca3 171.9(9) 7_656 3_456
O2 Kr1 Ca3 79.7(3) 2_556 3_456
O2 Kr1 Ca3 133.5(9) 3_556 3_456
O4 Kr1 Ca3 62.7(4) 2_556 3_456
O4 Kr1 Ca3 98.1(8) 3_556 3_456
Si1 Kr1 Ca3 81.4(4) . 3_456
Si1 Kr1 Ca3 112.0(8) 4 3_456
Al1 Kr1 Ca3 112.0(8) 4 3_456
K3 Kr1 Ca3 0.00(17) 3_456 3_456
Kr5 Kr1 K3 133.4(7) . 2_546
Kr2 Kr1 K3 117(4) 6_556 2_546
Kr2 Kr1 K3 25(4) 5_556 2_546
Kr4 Kr1 K3 73(3) 1_556 2_546
Kr4 Kr1 K3 24(3) 4_556 2_546
Kr3 Kr1 K3 50.6(11) 1_556 2_546
Kr2 Kr1 K3 100(3) 1_556 2_546
Kr2 Kr1 K3 10.4(19) 4_556 2_546
Kr4 Kr1 K3 46.0(4) 2_556 2_546
Kr1 Kr1 K3 76.8(4) 3_456 2_546
Kr1 Kr1 K3 18.7(5) 2_546 2_546
OW1 Kr1 K3 115(2) 2_556 2_546
OW1 Kr1 K3 42.1(12) 3_556 2_546
Kr2 Kr1 K3 54.7(9) 2_556 2_546
Kr2 Kr1 K3 39.5(8) 3_556 2_546
Ca3 Kr1 K3 128.1(6) . 2_546
Kr5 Kr1 K3 85.3(9) 3_456 2_546
Kr5 Kr1 K3 12.7(6) 2_546 2_546
Ca2 Kr1 K3 65.9(7) 1_556 2_546
K3 Kr1 K3 134.0(4) 7_667 2_546
Ca3 Kr1 K3 134.0(4) 7_667 2_546
OW1 Kr1 K3 46.5(5) 1_556 2_546
O3 Kr1 K3 100.5(6) . 2_546
O1 Kr1 K3 171.9(9) 1_566 2_546
O1 Kr1 K3 87.05(9) 7_656 2_546
O2 Kr1 K3 133.5(9) 2_556 2_546
O2 Kr1 K3 79.7(3) 3_556 2_546
O4 Kr1 K3 98.1(8) 2_556 2_546
O4 Kr1 K3 62.7(4) 3_556 2_546
Si1 Kr1 K3 112.0(8) . 2_546
Si1 Kr1 K3 81.4(4) 4 2_546
Al1 Kr1 K3 81.4(4) 4 2_546
K3 Kr1 K3 91.9(9) 3_456 2_546
Ca3 Kr1 K3 91.9(9) 3_456 2_546
Kr5 Kr1 Ca3 133.4(7) . 2_546
Kr2 Kr1 Ca3 117(4) 6_556 2_546
Kr2 Kr1 Ca3 25(4) 5_556 2_546
Kr4 Kr1 Ca3 73(3) 1_556 2_546
Kr4 Kr1 Ca3 24(3) 4_556 2_546
Kr3 Kr1 Ca3 50.6(11) 1_556 2_546
Kr2 Kr1 Ca3 100(3) 1_556 2_546
Kr2 Kr1 Ca3 10.4(19) 4_556 2_546
Kr4 Kr1 Ca3 46.0(4) 2_556 2_546
Kr1 Kr1 Ca3 76.8(4) 3_456 2_546
Kr1 Kr1 Ca3 18.7(5) 2_546 2_546
OW1 Kr1 Ca3 115(2) 2_556 2_546
OW1 Kr1 Ca3 42.1(12) 3_556 2_546
Kr2 Kr1 Ca3 54.7(9) 2_556 2_546
Kr2 Kr1 Ca3 39.5(8) 3_556 2_546
Ca3 Kr1 Ca3 128.1(6) . 2_546
Kr5 Kr1 Ca3 85.3(9) 3_456 2_546
Kr5 Kr1 Ca3 12.7(6) 2_546 2_546
Ca2 Kr1 Ca3 65.9(7) 1_556 2_546
K3 Kr1 Ca3 134.0(4) 7_667 2_546
Ca3 Kr1 Ca3 134.0(4) 7_667 2_546
OW1 Kr1 Ca3 46.5(5) 1_556 2_546
O3 Kr1 Ca3 100.5(6) . 2_546
O1 Kr1 Ca3 171.9(9) 1_566 2_546
O1 Kr1 Ca3 87.05(9) 7_656 2_546
O2 Kr1 Ca3 133.5(9) 2_556 2_546
O2 Kr1 Ca3 79.7(3) 3_556 2_546
O4 Kr1 Ca3 98.1(8) 2_556 2_546
O4 Kr1 Ca3 62.7(4) 3_556 2_546
Si1 Kr1 Ca3 112.0(8) . 2_546
Si1 Kr1 Ca3 81.4(4) 4 2_546
Al1 Kr1 Ca3 81.4(4) 4 2_546
K3 Kr1 Ca3 91.9(9) 3_456 2_546
Ca3 Kr1 Ca3 91.9(9) 3_456 2_546
K3 Kr1 Ca3 0.00(17) 2_546 2_546
Kr5 Kr1 Kr5 4(3) . 7_667
Kr2 Kr1 Kr5 109(4) 6_556 7_667
Kr2 Kr1 Kr5 109(4) 5_556 7_667
Kr4 Kr1 Kr5 143(3) 1_556 7_667
Kr4 Kr1 Kr5 143(3) 4_556 7_667
Kr3 Kr1 Kr5 144(3) 1_556 7_667
Kr2 Kr1 Kr5 126(2) 1_556 7_667
Kr2 Kr1 Kr5 126(2) 4_556 7_667
Kr4 Kr1 Kr5 164(2) 2_556 7_667
Kr1 Kr1 Kr5 149.999(5) 3_456 7_667
Kr1 Kr1 Kr5 149.999(7) 2_546 7_667
OW1 Kr1 Kr5 96.3(16) 2_556 7_667
OW1 Kr1 Kr5 96.3(16) 3_556 7_667
Kr2 Kr1 Kr5 172.2(8) 2_556 7_667
Kr2 Kr1 Kr5 172.2(8) 3_556 7_667
Ca3 Kr1 Kr5 15.2(6) . 7_667
Kr5 Kr1 Kr5 141.5(5) 3_456 7_667
Kr5 Kr1 Kr5 141.5(5) 2_546 7_667
Ca2 Kr1 Kr5 113.8(10) 1_556 7_667
K3 Kr1 Kr5 14.0(6) 7_667 7_667
Ca3 Kr1 Kr5 14.0(6) 7_667 7_667
OW1 Kr1 Kr5 159.4(13) 1_556 7_667
O3 Kr1 Kr5 62.5(7) . 7_667
O1 Kr1 Kr5 46.4(5) 1_566 7_667
O1 Kr1 Kr5 46.4(5) 7_656 7_667
O2 Kr1 Kr5 59.5(6) 2_556 7_667
O2 Kr1 Kr5 59.5(6) 3_556 7_667
O4 Kr1 Kr5 92.1(7) 2_556 7_667
O4 Kr1 Kr5 92.1(7) 3_556 7_667
Si1 Kr1 Kr5 69.4(6) . 7_667
Si1 Kr1 Kr5 69.4(6) 4 7_667
Al1 Kr1 Kr5 69.4(6) 4 7_667
K3 Kr1 Kr5 132.8(5) 3_456 7_667
Ca3 Kr1 Kr5 132.8(5) 3_456 7_667
K3 Kr1 Kr5 132.8(5) 2_546 7_667
Ca3 Kr1 Kr5 132.8(5) 2_546 7_667
Kr5 Kr1 Si1 56.6(14) . 12_666
Kr2 Kr1 Si1 57(3) 6_556 12_666
Kr2 Kr1 Si1 153(3) 5_556 12_666
Kr4 Kr1 Si1 90(3) 1_556 12_666
Kr4 Kr1 Si1 130(3) 4_556 12_666
Kr3 Kr1 Si1 106.0(19) 1_556 12_666
Kr2 Kr1 Si1 73.4(18) 1_556 12_666
Kr2 Kr1 Si1 161(2) 4_556 12_666
Kr4 Kr1 Si1 117.8(12) 2_556 12_666
Kr1 Kr1 Si1 96.7(5) 3_456 12_666
Kr1 Kr1 Si1 151.1(5) 2_546 12_666
OW1 Kr1 Si1 43.0(13) 2_556 12_666
OW1 Kr1 Si1 119.9(17) 3_556 12_666
Kr2 Kr1 Si1 117.4(9) 2_556 12_666
Kr2 Kr1 Si1 131.7(11) 3_556 12_666
Ca3 Kr1 Si1 50.7(4) . 12_666
Kr5 Kr1 Si1 89.0(4) 3_456 12_666
Kr5 Kr1 Si1 157.9(12) 2_546 12_666
Ca2 Kr1 Si1 86.8(6) 1_556 12_666
K3 Kr1 Si1 61.4(6) 7_667 12_666
Ca3 Kr1 Si1 61.4(6) 7_667 12_666
OW1 Kr1 Si1 115.1(8) 1_556 12_666
O3 Kr1 Si1 57.3(4) . 12_666
O1 Kr1 Si1 19.64(13) 1_566 12_666
O1 Kr1 Si1 99.1(9) 7_656 12_666
O2 Kr1 Si1 19.93(13) 2_556 12_666
O2 Kr1 Si1 88.7(7) 3_556 12_666
O4 Kr1 Si1 54.6(3) 2_556 12_666
O4 Kr1 Si1 93.1(6) 3_556 12_666
Si1 Kr1 Si1 41.7(3) . 12_666
Si1 Kr1 Si1 78.9(6) 4 12_666
Al1 Kr1 Si1 78.9(6) 4 12_666
K3 Kr1 Si1 78.25(17) 3_456 12_666
Ca3 Kr1 Si1 78.25(17) 3_456 12_666
K3 Kr1 Si1 152.6(9) 2_546 12_666
Ca3 Kr1 Si1 152.6(9) 2_546 12_666
Kr5 Kr1 Si1 55.2(5) 7_667 12_666
Kr2 Kr2 Kr4 68(3) 6 .
Kr2 Kr2 Kr1 139(4) 6 3_455
Kr4 Kr2 Kr1 80(4) . 3_455
Kr2 Kr2 OW1 76.7(14) 6 2
Kr4 Kr2 OW1 82(4) . 2
Kr1 Kr2 OW1 123(4) 3_455 2
Kr2 Kr2 Kr5 171.4(16) 6 3_455
Kr4 Kr2 Kr5 108(3) . 3_455
Kr1 Kr2 Kr5 33(3) 3_455 3_455
OW1 Kr2 Kr5 110(2) 2 3_455
Kr2 Kr2 Kr1 24(2) 6 1_554
Kr4 Kr2 Kr1 50(3) . 1_554
Kr1 Kr2 Kr1 115(6) 3_455 1_554
OW1 Kr2 Kr1 91(3) 2 1_554
Kr5 Kr2 Kr1 148(4) 3_455 1_554
Kr2 Kr2 Kr3 77.5(13) 6 .
Kr4 Kr2 Kr3 10.0(16) . .
Kr1 Kr2 Kr3 70(4) 3_455 .
OW1 Kr2 Kr3 84(3) 2 .
Kr5 Kr2 Kr3 98(2) 3_455 .
Kr1 Kr2 Kr3 59(3) 1_554 .
Kr2 Kr2 Kr4 96.0(18) 6 2
Kr4 Kr2 Kr4 34(3) . 2
Kr1 Kr2 Kr4 47(5) 3_455 2
OW1 Kr2 Kr4 106(3) 2 2
Kr5 Kr2 Kr4 78(3) 3_455 2
Kr1 Kr2 Kr4 73(2) 1_554 2
Kr3 Kr2 Kr4 25.7(14) . 2
Kr2 Kr2 Kr4 62.4(14) 6 4
Kr4 Kr2 Kr4 17.6(19) . 4
Kr1 Kr2 Kr4 79(4) 3_455 4
OW1 Kr2 Kr4 97(3) 2 4
Kr5 Kr2 Kr4 111(2) 3_455 4
Kr1 Kr2 Kr4 40(3) 1_554 4
Kr3 Kr2 Kr4 22.6(17) . 4
Kr4 Kr2 Kr4 34(2) 2 4
Kr2 Kr2 Kr2 120.000(10) 6 2
Kr4 Kr2 Kr2 63(3) . 2
Kr1 Kr2 Kr2 19(4) 3_455 2
OW1 Kr2 Kr2 124(2) 2 2
Kr5 Kr2 Kr2 52.3(17) 3_455 2
Kr1 Kr2 Kr2 96(2) 1_554 2
Kr3 Kr2 Kr2 54.4(18) . 2
Kr4 Kr2 Kr2 29(2) 2 2
Kr4 Kr2 Kr2 60.0(13) 4 2
Kr2 Kr2 Kr5 5.9(11) 6 1_554
Kr4 Kr2 Kr5 65(3) . 1_554
Kr1 Kr2 Kr5 134(5) 3_455 1_554
OW1 Kr2 Kr5 81.7(18) 2 1_554
Kr5 Kr2 Kr5 166(3) 3_455 1_554
Kr1 Kr2 Kr5 18.8(14) 1_554 1_554
Kr3 Kr2 Kr5 74.7(19) . 1_554
Kr4 Kr2 Kr5 91.6(17) 2 1_554
Kr4 Kr2 Kr5 58(2) 4 1_554
Kr2 Kr2 Kr5 114.6(11) 2 1_554
Kr2 Kr2 Kr2 44.9(15) 6 5
Kr4 Kr2 Kr2 37(2) . 5
Kr1 Kr2 Kr2 94(4) 3_455 5
OW1 Kr2 Kr2 102(2) 2 5
Kr5 Kr2 Kr2 127(2) 3_455 5
Kr1 Kr2 Kr2 21(2) 1_554 5
Kr3 Kr2 Kr2 44(2) . 5
Kr4 Kr2 Kr2 53.4(13) 2 5
Kr4 Kr2 Kr2 22.3(15) 4 5
Kr2 Kr2 Kr2 75.1(15) 2 5
Kr5 Kr2 Kr2 39.6(16) 1_554 5
Kr2 Kr2 Kr2 104.9(15) 6 3
Kr4 Kr2 Kr2 51(2) . 3
Kr1 Kr2 Kr2 35(4) 3_455 3
OW1 Kr2 Kr2 124(3) 2 3
Kr5 Kr2 Kr2 67(2) 3_455 3
Kr1 Kr2 Kr2 81(2) 1_554 3
Kr3 Kr2 Kr2 44(2) . 3
Kr4 Kr2 Kr2 19(2) 2 3
Kr4 Kr2 Kr2 45.7(8) 4 3
Kr2 Kr2 Kr2 15.1(15) 2 3
Kr5 Kr2 Kr2 99.5(16) 1_554 3
Kr2 Kr2 Kr2 60.000(2) 5 3
Kr2 Kr2 Kr2 60.000(3) 6 4
Kr4 Kr2 Kr2 33(3) . 4
Kr1 Kr2 Kr2 79(4) 3_455 4
OW1 Kr2 Kr2 110(2) 2 4
Kr5 Kr2 Kr2 112.2(17) 3_455 4
Kr1 Kr2 Kr2 36(2) 1_554 4
Kr3 Kr2 Kr2 37(3) . 4
Kr4 Kr2 Kr2 39.6(15) 2 4
Kr4 Kr2 Kr2 15.3(17) 4 4
Kr2 Kr2 Kr2 60.000(3) 2 4
Kr5 Kr2 Kr2 54.7(12) 1_554 4
Kr2 Kr2 Kr2 15.1(15) 5 4
Kr2 Kr2 Kr2 44.9(15) 3 4
Kr2 Kr2 Kr1 82.3(8) 6 2_545
Kr4 Kr2 Kr1 38(2) . 2_545
Kr1 Kr2 Kr1 57(4) 3_455 2_545
OW1 Kr2 Kr1 120(3) 2 2_545
Kr5 Kr2 Kr1 89.9(18) 3_455 2_545
Kr1 Kr2 Kr1 58(2) 1_554 2_545
Kr3 Kr2 Kr1 36(3) . 2_545
Kr4 Kr2 Kr1 22.7(12) 2 2_545
Kr4 Kr2 Kr1 26.3(10) 4 2_545
Kr2 Kr2 Kr1 37.7(8) 2 2_545
Kr5 Kr2 Kr1 76.9(13) 1_554 2_545
Kr2 Kr2 Kr1 37.4(8) 5 2_545
Kr2 Kr2 Kr1 22.6(8) 3 2_545
Kr2 Kr2 Kr1 22.3(8) 4 2_545
Kr2 Kr2 OW1 118.8(10) 6 .
Kr4 Kr2 OW1 52(2) . .
Kr1 Kr2 OW1 31(3) 3_455 .
OW1 Kr2 OW1 100(3) 2 .
Kr5 Kr2 OW1 56.3(18) 3_455 .
Kr1 Kr2 OW1 98(3) 1_554 .
Kr3 Kr2 OW1 41.8(12) . .
Kr4 Kr2 OW1 25.0(14) 2 .
Kr4 Kr2 OW1 57.4(13) 4 .
Kr2 Kr2 OW1 24.5(13) 2 .
Kr5 Kr2 OW1 115.1(18) 1_554 .
Kr2 Kr2 OW1 78.2(11) 5 .
Kr2 Kr2 OW1 29.5(12) 3 .
Kr2 Kr2 OW1 64.6(8) 4 .
Kr1 Kr2 OW1 46.0(10) 2_545 .
Kr2 Kr2 Ca2 83.7(6) 6 .
Kr4 Kr2 Ca2 33(2) . .
Kr1 Kr2 Ca2 82(3) 3_455 .
OW1 Kr2 Ca2 56(2) 2 .
Kr5 Kr2 Ca2 96(2) 3_455 .
Kr1 Kr2 Ca2 76(2) 1_554 .
Kr3 Kr2 Ca2 31(3) . .
Kr4 Kr2 Ca2 50.2(17) 2 .
Kr4 Kr2 Ca2 50.9(14) 4 .
Kr2 Kr2 Ca2 72.9(6) 2 .
Kr5 Kr2 Ca2 83.9(14) 1_554 .
Kr2 Kr2 Ca2 68.8(5) 5 .
Kr2 Kr2 Ca2 68.8(5) 3 .
Kr2 Kr2 Ca2 66.2(6) 4 .
Kr1 Kr2 Ca2 66.4(13) 2_545 .
OW1 Kr2 Ca2 50.6(13) . .
Kr2 Kr2 K3 162.3(6) 6 3_455
Kr4 Kr2 K3 114(3) . 3_455
Kr1 Kr2 K3 55(3) 3_455 3_455
OW1 Kr2 K3 86.1(14) 2 3_455
Kr5 Kr2 K3 25.9(13) 3_455 3_455
Kr1 Kr2 K3 165(3) 1_554 3_455
Kr3 Kr2 K3 105.2(17) . 3_455
Kr4 Kr2 K3 93(2) 2 3_455
Kr4 Kr2 K3 124.9(17) 4 3_455
Kr2 Kr2 K3 73.3(7) 2 3_455
Kr5 Kr2 K3 167.7(15) 1_554 3_455
Kr2 Kr2 K3 146.1(18) 5 3_455
Kr2 Kr2 K3 88.1(19) 3 3_455
Kr2 Kr2 K3 131.8(7) 4 3_455
Kr1 Kr2 K3 110.4(12) 2_545 3_455
OW1 Kr2 K3 67.9(9) . 3_455
Ca2 Kr2 K3 90.1(8) . 3_455
Kr2 Kr2 Ca3 162.3(6) 6 3_455
Kr4 Kr2 Ca3 114(3) . 3_455
Kr1 Kr2 Ca3 55(3) 3_455 3_455
OW1 Kr2 Ca3 86.1(14) 2 3_455
Kr5 Kr2 Ca3 25.9(13) 3_455 3_455
Kr1 Kr2 Ca3 165(3) 1_554 3_455
Kr3 Kr2 Ca3 105.2(17) . 3_455
Kr4 Kr2 Ca3 93(2) 2 3_455
Kr4 Kr2 Ca3 124.9(17) 4 3_455
Kr2 Kr2 Ca3 73.3(7) 2 3_455
Kr5 Kr2 Ca3 167.7(15) 1_554 3_455
Kr2 Kr2 Ca3 146.1(18) 5 3_455
Kr2 Kr2 Ca3 88.1(19) 3 3_455
Kr2 Kr2 Ca3 131.8(7) 4 3_455
Kr1 Kr2 Ca3 110.4(12) 2_545 3_455
OW1 Kr2 Ca3 67.9(9) . 3_455
Ca2 Kr2 Ca3 90.1(8) . 3_455
K3 Kr2 Ca3 0.0(2) 3_455 3_455
Kr2 Kr2 OW1 50.9(8) 6 3
Kr4 Kr2 OW1 18(2) . 3
Kr1 Kr2 OW1 93(4) 3_455 3
OW1 Kr2 OW1 85(3) 2 3
Kr5 Kr2 OW1 124(2) 3_455 3
Kr1 Kr2 OW1 32(2) 1_554 3
Kr3 Kr2 OW1 27.4(15) . 3
Kr4 Kr2 OW1 46.2(17) 2 3
Kr4 Kr2 OW1 14.6(9) 4 3
Kr2 Kr2 OW1 73.9(6) 2 3
Kr5 Kr2 OW1 47.5(12) 1_554 3
Kr2 Kr2 OW1 21.6(11) 5 3
Kr2 Kr2 OW1 60.1(10) 3 3
Kr2 Kr2 OW1 24.8(10) 4 3
Kr1 Kr2 OW1 40.8(9) 2_545 3
OW1 Kr2 OW1 67.9(14) . 3
Ca2 Kr2 OW1 47.4(12) . 3
K3 Kr2 OW1 132.4(14) 3_455 3
Ca3 Kr2 OW1 132.4(14) 3_455 3
Kr2 Kr2 Kr5 84.2(6) 6 2_545
Kr4 Kr2 Kr5 40(2) . 2_545
Kr1 Kr2 Kr5 55(4) 3_455 2_545
OW1 Kr2 Kr5 121(3) 2 2_545
Kr5 Kr2 Kr5 87.9(17) 3_455 2_545
Kr1 Kr2 Kr5 60(2) 1_554 2_545
Kr3 Kr2 Kr5 37(3) . 2_545
Kr4 Kr2 Kr5 22.2(12) 2 2_545
Kr4 Kr2 Kr5 28.3(9) 4 2_545
Kr2 Kr2 Kr5 35.8(6) 2 2_545
Kr5 Kr2 Kr5 78.8(12) 1_554 2_545
Kr2 Kr2 Kr5 39.4(9) 5 2_545
Kr2 Kr2 Kr5 20.7(9) 3 2_545
Kr2 Kr2 Kr5 24.3(6) 4 2_545
Kr1 Kr2 Kr5 2.1(4) 2_545 2_545
OW1 Kr2 Kr5 44.9(9) . 2_545
Ca2 Kr2 Kr5 67.2(10) . 2_545
K3 Kr2 Kr5 108.6(10) 3_455 2_545
Ca3 Kr2 Kr5 108.6(10) 3_455 2_545
OW1 Kr2 Kr5 42.8(8) 3 2_545
Kr2 Kr2 K3 160.1(6) 6 9_666
Kr4 Kr2 K3 132(3) . 9_666
Kr1 Kr2 K3 56(4) 3_455 9_666
OW1 Kr2 K3 105.8(17) 2 9_666
Kr5 Kr2 K3 24.5(14) 3_455 9_666
Kr1 Kr2 K3 163(2) 1_554 9_666
Kr3 Kr2 K3 122.2(16) . 9_666
Kr4 Kr2 K3 102(2) 2 9_666
Kr4 Kr2 K3 135.2(16) 4 9_666
Kr2 Kr2 K3 75.4(6) 2 9_666
Kr5 Kr2 K3 161.7(18) 1_554 9_666
Kr2 Kr2 K3 147.7(17) 5 9_666
Kr2 Kr2 K3 90.2(18) 3 9_666
Kr2 Kr2 K3 133.6(6) 4 9_666
Kr1 Kr2 K3 111.9(11) 2_545 9_666
OW1 Kr2 K3 80.6(10) . 9_666
Ca2 Kr2 K3 114.3(9) . 9_666
K3 Kr2 K3 25.4(5) 3_455 9_666
Ca3 Kr2 K3 25.4(5) 3_455 9_666
OW1 Kr2 K3 148.2(12) 3 9_666
Kr5 Kr2 K3 109.8(9) 2_545 9_666
Kr2 Kr2 Ca3 160.1(6) 6 9_666
Kr4 Kr2 Ca3 132(3) . 9_666
Kr1 Kr2 Ca3 56(4) 3_455 9_666
OW1 Kr2 Ca3 105.8(17) 2 9_666
Kr5 Kr2 Ca3 24.5(14) 3_455 9_666
Kr1 Kr2 Ca3 163(2) 1_554 9_666
Kr3 Kr2 Ca3 122.2(16) . 9_666
Kr4 Kr2 Ca3 102(2) 2 9_666
Kr4 Kr2 Ca3 135.2(16) 4 9_666
Kr2 Kr2 Ca3 75.4(6) 2 9_666
Kr5 Kr2 Ca3 161.7(18) 1_554 9_666
Kr2 Kr2 Ca3 147.7(17) 5 9_666
Kr2 Kr2 Ca3 90.2(18) 3 9_666
Kr2 Kr2 Ca3 133.6(6) 4 9_666
Kr1 Kr2 Ca3 111.9(11) 2_545 9_666
OW1 Kr2 Ca3 80.6(10) . 9_666
Ca2 Kr2 Ca3 114.3(9) . 9_666
K3 Kr2 Ca3 25.4(5) 3_455 9_666
Ca3 Kr2 Ca3 25.4(5) 3_455 9_666
OW1 Kr2 Ca3 148.2(12) 3 9_666
Kr5 Kr2 Ca3 109.8(9) 2_545 9_666
K3 Kr2 Ca3 0.0(4) 9_666 9_666
Kr2 Kr2 O1 116.6(5) 6 9_565
Kr4 Kr2 O1 148(3) . 9_565
Kr1 Kr2 O1 104(4) 3_455 9_565
OW1 Kr2 O1 70(2) 2 9_565
Kr5 Kr2 O1 71.2(16) 3_455 9_565
Kr1 Kr2 O1 141(3) 1_554 9_565
Kr3 Kr2 O1 145(3) . 9_565
Kr4 Kr2 O1 143.9(19) 2 9_565
Kr4 Kr2 O1 165.7(18) 4 9_565
Kr2 Kr2 O1 123.4(5) 2 9_565
Kr5 Kr2 O1 121.8(15) 1_554 9_565
Kr2 Kr2 O1 161(2) 5 9_565
Kr2 Kr2 O1 139(2) 3 9_565
Kr2 Kr2 O1 176.4(5) 4 9_565
Kr1 Kr2 O1 161.1(13) 2_545 9_565
OW1 Kr2 O1 119.0(10) . 9_565
Ca2 Kr2 O1 115.3(8) . 9_565
K3 Kr2 O1 51.9(6) 3_455 9_565
Ca3 Kr2 O1 51.9(6) 3_455 9_565
OW1 Kr2 O1 154.3(12) 3 9_565
Kr5 Kr2 O1 159.0(11) 2_545 9_565
K3 Kr2 O1 49.4(5) 9_666 9_565
Ca3 Kr2 O1 49.4(5) 9_666 9_565
Kr2 Kr2 K3 14.6(5) 6 1_554
Kr4 Kr2 K3 71(3) . 1_554
Kr1 Kr2 K3 149(4) 3_455 1_554
OW1 Kr2 K3 62.5(14) 2 1_554
Kr5 Kr2 K3 173(2) 3_455 1_554
Kr1 Kr2 K3 36.4(19) 1_554 1_554
Kr3 Kr2 K3 80.7(13) . 1_554
Kr4 Kr2 K3 102.8(18) 2 1_554
Kr4 Kr2 K3 70.0(15) 4 1_554
Kr2 Kr2 K3 129.9(6) 2 1_554
Kr5 Kr2 K3 20.3(8) 1_554 1_554
Kr2 Kr2 K3 56.1(15) 5 1_554
Kr2 Kr2 K3 115.1(15) 3 1_554
Kr2 Kr2 K3 70.9(6) 4 1_554
Kr1 Kr2 K3 93.0(11) 2_545 1_554
OW1 Kr2 K3 122.3(15) . 1_554
Ca2 Kr2 K3 79.0(8) . 1_554
K3 Kr2 K3 147.7(10) 3_455 1_554
Ca3 Kr2 K3 147.7(10) 3_455 1_554
OW1 Kr2 K3 56.6(6) 3 1_554
Kr5 Kr2 K3 95.1(9) 2_545 1_554
K3 Kr2 K3 154.7(12) 9_666 1_554
Ca3 Kr2 K3 154.7(12) 9_666 1_554
O1 Kr2 K3 105.9(9) 9_565 1_554
Kr2 Kr2 Ca3 14.6(5) 6 1_554
Kr4 Kr2 Ca3 71(3) . 1_554
Kr1 Kr2 Ca3 149(4) 3_455 1_554
OW1 Kr2 Ca3 62.5(14) 2 1_554
Kr5 Kr2 Ca3 173(2) 3_455 1_554
Kr1 Kr2 Ca3 36.4(19) 1_554 1_554
Kr3 Kr2 Ca3 80.7(13) . 1_554
Kr4 Kr2 Ca3 102.8(18) 2 1_554
Kr4 Kr2 Ca3 70.0(15) 4 1_554
Kr2 Kr2 Ca3 129.9(6) 2 1_554
Kr5 Kr2 Ca3 20.3(8) 1_554 1_554
Kr2 Kr2 Ca3 56.1(15) 5 1_554
Kr2 Kr2 Ca3 115.1(15) 3 1_554
Kr2 Kr2 Ca3 70.9(6) 4 1_554
Kr1 Kr2 Ca3 93.0(11) 2_545 1_554
OW1 Kr2 Ca3 122.3(15) . 1_554
Ca2 Kr2 Ca3 79.0(8) . 1_554
K3 Kr2 Ca3 147.7(10) 3_455 1_554
Ca3 Kr2 Ca3 147.7(10) 3_455 1_554
OW1 Kr2 Ca3 56.6(6) 3 1_554
Kr5 Kr2 Ca3 95.1(9) 2_545 1_554
K3 Kr2 Ca3 154.7(12) 9_666 1_554
Ca3 Kr2 Ca3 154.7(12) 9_666 1_554
O1 Kr2 Ca3 105.9(9) 9_565 1_554
K3 Kr2 Ca3 0.0(4) 1_554 1_554
Kr2 Kr2 O2 109.1(5) 6 8_565
Kr4 Kr2 O2 107(3) . 8_565
Kr1 Kr2 O2 103(3) 3_455 8_565
OW1 Kr2 O2 35.3(13) 2 8_565
Kr5 Kr2 O2 79.0(16) 3_455 8_565
Kr1 Kr2 O2 126(2) 1_554 8_565
Kr3 Kr2 O2 105(3) . 8_565
Kr4 Kr2 O2 115.2(16) 2 8_565
Kr4 Kr2 O2 124.1(16) 4 8_565
Kr2 Kr2 O2 115.5(5) 2 8_565
Kr5 Kr2 O2 114.7(13) 1_554 8_565
Kr2 Kr2 O2 135.7(9) 5 8_565
Kr2 Kr2 O2 125.4(13) 3 8_565
Kr2 Kr2 O2 139.3(5) 4 8_565
Kr1 Kr2 O2 137.2(15) 2_545 8_565
OW1 Kr2 O2 96.0(11) . 8_565
Ca2 Kr2 O2 73.9(6) . 8_565
K3 Kr2 O2 53.2(5) 3_455 8_565
Ca3 Kr2 O2 53.2(5) 3_455 8_565
OW1 Kr2 O2 116.0(13) 3 8_565
Kr5 Kr2 O2 137.2(12) 2_545 8_565
K3 Kr2 O2 70.5(6) 9_666 8_565
Ca3 Kr2 O2 70.5(6) 9_666 8_565
O1 Kr2 O2 41.7(3) 9_565 8_565
K3 Kr2 O2 94.5(7) 1_554 8_565
Ca3 Kr2 O2 94.5(7) 1_554 8_565
Kr2 Kr2 O1 55.1(5) 6 1_565
Kr4 Kr2 O1 114(3) . 1_565
Kr1 Kr2 O1 165(4) 3_455 1_565
OW1 Kr2 O1 57(2) 2 1_565
Kr5 Kr2 O1 132(2) 3_455 1_565
Kr1 Kr2 O1 79(2) 1_554 1_565
Kr3 Kr2 O1 122.7(18) . 1_565
Kr4 Kr2 O1 148(2) 2 1_565
Kr4 Kr2 O1 115.7(16) 4 1_565
Kr2 Kr2 O1 175.0(5) 2 1_565
Kr5 Kr2 O1 60.4(10) 1_554 1_565
Kr2 Kr2 O1 100.0(18) 5 1_565
Kr2 Kr2 O1 159.9(18) 3 1_565
Kr2 Kr2 O1 115.1(5) 4 1_565
Kr1 Kr2 O1 137.3(12) 2_545 1_565
OW1 Kr2 O1 156.5(15) . 1_565
Ca2 Kr2 O1 106.6(8) . 1_565
K3 Kr2 O1 111.7(10) 3_455 1_565
Ca3 Kr2 O1 111.7(10) 3_455 1_565
OW1 Kr2 O1 101.9(8) 3 1_565
Kr5 Kr2 O1 139.2(10) 2_545 1_565
K3 Kr2 O1 109.1(10) 9_666 1_565
Ca3 Kr2 O1 109.1(10) 9_666 1_565
O1 Kr2 O1 61.4(6) 9_565 1_565
K3 Kr2 O1 45.6(4) 1_554 1_565
Ca3 Kr2 O1 45.6(4) 1_554 1_565
O2 Kr2 O1 68.7(5) 8_565 1_565
Kr2 Kr2 O4 85.4(5) 6 2
Kr4 Kr2 O4 67(3) . 2
Kr1 Kr2 O4 104(3) 3_455 2
OW1 Kr2 O4 21(2) 2 2
Kr5 Kr2 O4 99.8(18) 3_455 2
Kr1 Kr2 O4 92(2) 1_554 2
Kr3 Kr2 O4 67(3) . 2
Kr4 Kr2 O4 86.1(17) 2 2
Kr4 Kr2 O4 84.0(14) 4 2
Kr2 Kr2 O4 103.5(5) 2 2
Kr5 Kr2 O4 89.0(13) 1_554 2
Kr2 Kr2 O4 95.7(7) 5 2
Kr2 Kr2 O4 103.6(5) 3 2
Kr2 Kr2 O4 98.8(5) 4 2
Kr1 Kr2 O4 102.9(15) 2_545 2
OW1 Kr2 O4 79.0(14) . 2
Ca2 Kr2 O4 36.7(3) . 2
K3 Kr2 O4 79.8(6) 3_455 2
Ca3 Kr2 O4 79.8(6) 3_455 2
OW1 Kr2 O4 75.3(12) 3 2
Kr5 Kr2 O4 103.9(11) 2_545 2
K3 Kr2 O4 103.9(7) 9_666 2
Ca3 Kr2 O4 103.9(7) 9_666 2
O1 Kr2 O4 81.7(6) 9_565 2
K3 Kr2 O4 73.3(6) 1_554 2
Ca3 Kr2 O4 73.3(6) 1_554 2
O2 Kr2 O4 40.8(3) 8_565 2
O1 Kr2 O4 77.8(6) 1_565 2
Kr2 Kr2 O3 123.7(5) 6 3_455
Kr4 Kr2 O3 79(2) . 3_455
Kr1 Kr2 O3 70(3) 3_455 3_455
OW1 Kr2 O3 53.8(16) 2 3_455
Kr5 Kr2 O3 60.8(16) 3_455 3_455
Kr1 Kr2 O3 124(2) 1_554 3_455
Kr3 Kr2 O3 73(2) . 3_455
Kr4 Kr2 O3 76.4(14) 2 3_455
Kr4 Kr2 O3 95.7(16) 4 3_455
Kr2 Kr2 O3 77.5(5) 2 3_455
Kr5 Kr2 O3 126.5(15) 1_554 3_455
Kr2 Kr2 O3 116.3(7) 5 3_455
Kr2 Kr2 O3 85.8(12) 3 3_455
Kr2 Kr2 O3 109.8(6) 4 3_455
Kr1 Kr2 O3 99.1(13) 2_545 3_455
OW1 Kr2 O3 56.3(10) . 3_455
Ca2 Kr2 O3 48.4(4) . 3_455
K3 Kr2 O3 44.0(4) 3_455 3_455
Ca3 Kr2 O3 44.0(4) 3_455 3_455
OW1 Kr2 O3 95.5(13) 3 3_455
Kr5 Kr2 O3 98.6(10) 2_545 3_455
K3 Kr2 O3 69.4(6) 9_666 3_455
Ca3 Kr2 O3 69.4(6) 9_666 3_455
O1 Kr2 O3 72.8(5) 9_565 3_455
K3 Kr2 O3 112.3(8) 1_554 3_455
Ca3 Kr2 O3 112.3(8) 1_554 3_455
O2 Kr2 O3 39.7(3) 8_565 3_455
O1 Kr2 O3 105.9(7) 1_565 3_455
O4 Kr2 O3 39.1(3) 2 3_455
Kr2 Kr2 K3 16.8(6) 6 7_666
Kr4 Kr2 K3 84(3) . 7_666
Kr1 Kr2 K3 149(4) 3_455 7_666
OW1 Kr2 K3 80.0(16) 2 7_666
Kr5 Kr2 K3 165(2) 3_455 7_666
Kr1 Kr2 K3 38(2) 1_554 7_666
Kr3 Kr2 K3 94.2(15) . 7_666
Kr4 Kr2 K3 111.2(17) 2 7_666
Kr4 Kr2 K3 77.8(17) 4 7_666
Kr2 Kr2 K3 131.6(5) 2 7_666
Kr5 Kr2 K3 19.8(9) 1_554 7_666
Kr2 Kr2 K3 58.2(15) 5 7_666
Kr2 Kr2 K3 116.9(15) 3 7_666
Kr2 Kr2 K3 73.0(5) 4 7_666
Kr1 Kr2 K3 94.6(10) 2_545 7_666
OW1 Kr2 K3 135.0(13) . 7_666
Ca2 Kr2 K3 99.1(9) . 7_666
K3 Kr2 K3 154.9(12) 3_455 7_666
Ca3 Kr2 K3 154.9(12) 3_455 7_666
OW1 Kr2 K3 67.2(8) 3 7_666
Kr5 Kr2 K3 96.4(8) 2_545 7_666
K3 Kr2 K3 143.4(11) 9_666 7_666
Ca3 Kr2 K3 143.4(11) 9_666 7_666
O1 Kr2 K3 103.4(9) 9_565 7_666
K3 Kr2 K3 21.3(4) 1_554 7_666
Ca3 Kr2 K3 21.3(4) 1_554 7_666
O2 Kr2 K3 107.0(8) 8_565 7_666
O1 Kr2 K3 43.3(4) 1_565 7_666
O4 Kr2 K3 93.6(7) 2 7_666
O3 Kr2 K3 132.5(8) 3_455 7_666
Kr2 Kr2 Ca3 16.8(6) 6 7_666
Kr4 Kr2 Ca3 84(3) . 7_666
Kr1 Kr2 Ca3 149(4) 3_455 7_666
OW1 Kr2 Ca3 80.0(16) 2 7_666
Kr5 Kr2 Ca3 165(2) 3_455 7_666
Kr1 Kr2 Ca3 38(2) 1_554 7_666
Kr3 Kr2 Ca3 94.2(15) . 7_666
Kr4 Kr2 Ca3 111.2(17) 2 7_666
Kr4 Kr2 Ca3 77.8(17) 4 7_666
Kr2 Kr2 Ca3 131.6(5) 2 7_666
Kr5 Kr2 Ca3 19.8(9) 1_554 7_666
Kr2 Kr2 Ca3 58.2(15) 5 7_666
Kr2 Kr2 Ca3 116.9(15) 3 7_666
Kr2 Kr2 Ca3 73.0(5) 4 7_666
Kr1 Kr2 Ca3 94.6(10) 2_545 7_666
OW1 Kr2 Ca3 135.0(13) . 7_666
Ca2 Kr2 Ca3 99.1(9) . 7_666
K3 Kr2 Ca3 154.9(12) 3_455 7_666
Ca3 Kr2 Ca3 154.9(12) 3_455 7_666
OW1 Kr2 Ca3 67.2(8) 3 7_666
Kr5 Kr2 Ca3 96.4(8) 2_545 7_666
K3 Kr2 Ca3 143.4(11) 9_666 7_666
Ca3 Kr2 Ca3 143.4(11) 9_666 7_666
O1 Kr2 Ca3 103.4(9) 9_565 7_666
K3 Kr2 Ca3 21.3(4) 1_554 7_666
Ca3 Kr2 Ca3 21.3(4) 1_554 7_666
O2 Kr2 Ca3 107.0(8) 8_565 7_666
O1 Kr2 Ca3 43.3(4) 1_565 7_666
O4 Kr2 Ca3 93.6(7) 2 7_666
O3 Kr2 Ca3 132.5(8) 3_455 7_666
K3 Kr2 Ca3 0.0(4) 7_666 7_666
Kr2 Kr2 O3 85.6(4) 6 2
Kr4 Kr2 O3 152(3) . 2
Kr1 Kr2 O3 128(4) 3_455 2
OW1 Kr2 O3 85(3) 2 2
Kr5 Kr2 O3 100(2) 3_455 2
Kr1 Kr2 O3 106(2) 1_554 2
Kr3 Kr2 O3 161.7(18) . 2
Kr4 Kr2 O3 169(2) 2 2
Kr4 Kr2 O3 146.3(19) 4 2
Kr2 Kr2 O3 143.2(4) 2 2
Kr5 Kr2 O3 89.2(13) 1_554 2
Kr2 Kr2 O3 124.5(16) 5 2
Kr2 Kr2 O3 150.5(8) 3 2
Kr2 Kr2 O3 136.3(4) 4 2
Kr1 Kr2 O3 148.7(14) 2_545 2
OW1 Kr2 O3 155.6(13) . 2
Ca2 Kr2 O3 140.6(10) . 2
K3 Kr2 O3 88.8(9) 3_455 2
Ca3 Kr2 O3 88.8(9) 3_455 2
OW1 Kr2 O3 136.5(11) 3 2
Kr5 Kr2 O3 148.7(10) 2_545 2
K3 Kr2 O3 75.1(7) 9_666 2
Ca3 Kr2 O3 75.1(7) 9_666 2
O1 Kr2 O3 40.4(4) 9_565 2
K3 Kr2 O3 81.2(7) 1_554 2
Ca3 Kr2 O3 81.2(7) 1_554 2
O2 Kr2 O3 74.1(6) 8_565 2
O1 Kr2 O3 39.3(4) 1_565 2
O4 Kr2 O3 104.7(7) 2 2
O3 Kr2 O3 111.6(8) 3_455 2
K3 Kr2 O3 69.3(6) 7_666 2
Ca3 Kr2 O3 69.3(6) 7_666 2
Kr2 Kr2 O2 62.6(4) 6 2
Kr4 Kr2 O2 89(3) . 2
Kr1 Kr2 O2 142(3) 3_455 2
OW1 Kr2 O2 19.4(18) 2 2
Kr5 Kr2 O2 125.5(18) 3_455 2
Kr1 Kr2 O2 82(2) 1_554 2
Kr3 Kr2 O2 94(2) . 2
Kr4 Kr2 O2 119(2) 2 2
Kr4 Kr2 O2 99.9(13) 4 2
Kr2 Kr2 O2 142.0(5) 2 2
Kr5 Kr2 O2 68.2(10) 1_554 2
Kr2 Kr2 O2 97.4(15) 5 2
Kr2 Kr2 O2 137.8(8) 3 2
Kr2 Kr2 O2 109.2(5) 4 2
Kr1 Kr2 O2 125.9(14) 2_545 2
OW1 Kr2 O2 117.9(14) . 2
Ca2 Kr2 O2 69.8(6) . 2
K3 Kr2 O2 99.7(8) 3_455 2
Ca3 Kr2 O2 99.7(8) 3_455 2
OW1 Kr2 O2 85.8(9) 3 2
Kr5 Kr2 O2 127.7(11) 2_545 2
K3 Kr2 O2 114.1(8) 9_666 2
Ca3 Kr2 O2 114.1(8) 9_666 2
O1 Kr2 O2 69.0(6) 9_565 2
K3 Kr2 O2 48.0(4) 1_554 2
Ca3 Kr2 O2 48.0(4) 1_554 2
O2 Kr2 O2 46.5(3) 8_565 2
O1 Kr2 O2 38.7(3) 1_565 2
O4 Kr2 O2 39.3(3) 2 2
O3 Kr2 O2 72.8(5) 3_455 2
K3 Kr2 O2 62.5(5) 7_666 2
Ca3 Kr2 O2 62.5(5) 7_666 2
O3 Kr2 O2 71.6(6) 2 2
Kr2 Kr2 Si1 107.2(5) 6 6_455
Kr4 Kr2 Si1 85(3) . 6_455
Kr1 Kr2 Si1 93(3) 3_455 6_455
OW1 Kr2 Si1 32.0(13) 2 6_455
Kr5 Kr2 Si1 79.2(16) 3_455 6_455
Kr1 Kr2 Si1 116(2) 1_554 6_455
Kr3 Kr2 Si1 82(3) . 6_455
Kr4 Kr2 Si1 93.4(15) 2 6_455
Kr4 Kr2 Si1 102.6(16) 4 6_455
Kr2 Kr2 Si1 99.9(5) 2 6_455
Kr5 Kr2 Si1 111.5(13) 1_554 6_455
Kr2 Kr2 Si1 118.1(6) 5 6_455
Kr2 Kr2 Si1 106.3(10) 3 6_455
Kr2 Kr2 Si1 117.9(5) 4 6_455
Kr1 Kr2 Si1 114.7(15) 2_545 6_455
OW1 Kr2 Si1 77.2(12) . 6_455
Ca2 Kr2 Si1 51.7(4) . 6_455
K3 Kr2 Si1 56.8(5) 3_455 6_455
Ca3 Kr2 Si1 56.8(5) 3_455 6_455
OW1 Kr2 Si1 96.7(13) 3 6_455
Kr5 Kr2 Si1 114.9(11) 2_545 6_455
K3 Kr2 Si1 80.1(6) 9_666 6_455
Ca3 Kr2 Si1 80.1(6) 9_666 6_455
O1 Kr2 Si1 63.6(5) 9_565 6_455
K3 Kr2 Si1 93.7(7) 1_554 6_455
Ca3 Kr2 Si1 93.7(7) 1_554 6_455
O2 Kr2 Si1 22.70(15) 8_565 6_455
O1 Kr2 Si1 83.3(6) 1_565 6_455
O4 Kr2 Si1 23.89(16) 2 6_455
O3 Kr2 Si1 22.98(15) 3_455 6_455
K3 Kr2 Si1 112.0(7) 7_666 6_455
Ca3 Kr2 Si1 112.0(7) 7_666 6_455
O3 Kr2 Si1 96.4(7) 2 6_455
O2 Kr2 Si1 50.2(3) 2 6_455
Kr2 Kr2 Al1 107.2(5) 6 6_455
Kr4 Kr2 Al1 85(3) . 6_455
Kr1 Kr2 Al1 93(3) 3_455 6_455
OW1 Kr2 Al1 32.0(13) 2 6_455
Kr5 Kr2 Al1 79.2(16) 3_455 6_455
Kr1 Kr2 Al1 116(2) 1_554 6_455
Kr3 Kr2 Al1 82(3) . 6_455
Kr4 Kr2 Al1 93.4(15) 2 6_455
Kr4 Kr2 Al1 102.6(16) 4 6_455
Kr2 Kr2 Al1 99.9(5) 2 6_455
Kr5 Kr2 Al1 111.5(13) 1_554 6_455
Kr2 Kr2 Al1 118.1(6) 5 6_455
Kr2 Kr2 Al1 106.3(10) 3 6_455
Kr2 Kr2 Al1 117.9(5) 4 6_455
Kr1 Kr2 Al1 114.7(15) 2_545 6_455
OW1 Kr2 Al1 77.2(12) . 6_455
Ca2 Kr2 Al1 51.7(4) . 6_455
K3 Kr2 Al1 56.8(5) 3_455 6_455
Ca3 Kr2 Al1 56.8(5) 3_455 6_455
OW1 Kr2 Al1 96.7(13) 3 6_455
Kr5 Kr2 Al1 114.9(11) 2_545 6_455
K3 Kr2 Al1 80.1(6) 9_666 6_455
Ca3 Kr2 Al1 80.1(6) 9_666 6_455
O1 Kr2 Al1 63.6(5) 9_565 6_455
K3 Kr2 Al1 93.7(7) 1_554 6_455
Ca3 Kr2 Al1 93.7(7) 1_554 6_455
O2 Kr2 Al1 22.70(15) 8_565 6_455
O1 Kr2 Al1 83.3(6) 1_565 6_455
O4 Kr2 Al1 23.89(16) 2 6_455
O3 Kr2 Al1 22.98(15) 3_455 6_455
K3 Kr2 Al1 112.0(7) 7_666 6_455
Ca3 Kr2 Al1 112.0(7) 7_666 6_455
O3 Kr2 Al1 96.4(7) 2 6_455
O2 Kr2 Al1 50.2(3) 2 6_455
Si1 Kr2 Al1 0.000(13) 6_455 6_455
Kr2 Kr2 Si1 106.8(4) 6 7_566
Kr4 Kr2 Si1 127(3) . 7_566
Kr1 Kr2 Si1 112(4) 3_455 7_566
OW1 Kr2 Si1 48(2) 2 7_566
Kr5 Kr2 Si1 81.7(16) 3_455 7_566
Kr1 Kr2 Si1 130(2) 1_554 7_566
Kr3 Kr2 Si1 126(3) . 7_566
Kr4 Kr2 Si1 136.4(16) 2 7_566
Kr4 Kr2 Si1 143.7(16) 4 7_566
Kr2 Kr2 Si1 129.3(4) 2 7_566
Kr5 Kr2 Si1 112.7(13) 1_554 7_566
Kr2 Kr2 Si1 147.0(16) 5 7_566
Kr2 Kr2 Si1 142.6(16) 3 7_566
Kr2 Kr2 Si1 157.3(4) 4 7_566
Kr1 Kr2 Si1 159.0(14) 2_545 7_566
OW1 Kr2 Si1 114.7(10) . 7_566
Ca2 Kr2 Si1 95.3(7) . 7_566
K3 Kr2 Si1 57.2(5) 3_455 7_566
Ca3 Kr2 Si1 57.2(5) 3_455 7_566
OW1 Kr2 Si1 132.5(11) 3 7_566
Kr5 Kr2 Si1 158.7(11) 2_545 7_566
K3 Kr2 Si1 65.0(6) 9_666 7_566
Ca3 Kr2 Si1 65.0(6) 9_666 7_566
O1 Kr2 Si1 22.22(19) 9_565 7_566
K3 Kr2 Si1 93.4(7) 1_554 7_566
Ca3 Kr2 Si1 93.4(7) 1_554 7_566
O2 Kr2 Si1 22.15(18) 8_565 7_566
O1 Kr2 Si1 55.6(5) 1_565 7_566
O4 Kr2 Si1 60.1(4) 2 7_566
O3 Kr2 Si1 60.1(4) 3_455 7_566
K3 Kr2 Si1 98.5(7) 7_666 7_566
Ca3 Kr2 Si1 98.5(7) 7_666 7_566
O3 Kr2 Si1 52.2(4) 2 7_566
O2 Kr2 Si1 49.6(4) 2 7_566
Si1 Kr2 Si1 44.8(3) 6_455 7_566
Al1 Kr2 Si1 44.8(3) 6_455 7_566
Kr2 Kr2 Al1 106.8(4) 6 7_566
Kr4 Kr2 Al1 127(3) . 7_566
Kr1 Kr2 Al1 112(4) 3_455 7_566
OW1 Kr2 Al1 48(2) 2 7_566
Kr5 Kr2 Al1 81.7(16) 3_455 7_566
Kr1 Kr2 Al1 130(2) 1_554 7_566
Kr3 Kr2 Al1 126(3) . 7_566
Kr4 Kr2 Al1 136.4(16) 2 7_566
Kr4 Kr2 Al1 143.7(16) 4 7_566
Kr2 Kr2 Al1 129.3(4) 2 7_566
Kr5 Kr2 Al1 112.7(13) 1_554 7_566
Kr2 Kr2 Al1 147.0(16) 5 7_566
Kr2 Kr2 Al1 142.6(16) 3 7_566
Kr2 Kr2 Al1 157.3(4) 4 7_566
Kr1 Kr2 Al1 159.0(14) 2_545 7_566
OW1 Kr2 Al1 114.7(10) . 7_566
Ca2 Kr2 Al1 95.3(7) . 7_566
K3 Kr2 Al1 57.2(5) 3_455 7_566
Ca3 Kr2 Al1 57.2(5) 3_455 7_566
OW1 Kr2 Al1 132.5(11) 3 7_566
Kr5 Kr2 Al1 158.7(11) 2_545 7_566
K3 Kr2 Al1 65.0(6) 9_666 7_566
Ca3 Kr2 Al1 65.0(6) 9_666 7_566
O1 Kr2 Al1 22.22(19) 9_565 7_566
K3 Kr2 Al1 93.4(7) 1_554 7_566
Ca3 Kr2 Al1 93.4(7) 1_554 7_566
O2 Kr2 Al1 22.15(18) 8_565 7_566
O1 Kr2 Al1 55.6(5) 1_565 7_566
O4 Kr2 Al1 60.1(4) 2 7_566
O3 Kr2 Al1 60.1(4) 3_455 7_566
K3 Kr2 Al1 98.5(7) 7_666 7_566
Ca3 Kr2 Al1 98.5(7) 7_666 7_566
O3 Kr2 Al1 52.2(4) 2 7_566
O2 Kr2 Al1 49.6(4) 2 7_566
Si1 Kr2 Al1 44.8(3) 6_455 7_566
Al1 Kr2 Al1 44.8(3) 6_455 7_566
Si1 Kr2 Al1 0.000(8) 7_566 7_566
Kr2 Kr2 Si1 106.8(4) 6 2
Kr4 Kr2 Si1 166(3) . 2
Kr1 Kr2 Si1 110(4) 3_455 2
OW1 Kr2 Si1 84(3) 2 2
Kr5 Kr2 Si1 79.1(18) 3_455 2
Kr1 Kr2 Si1 128(2) 1_554 2
Kr3 Kr2 Si1 167(3) . 2
Kr4 Kr2 Si1 157(2) 2 2
Kr4 Kr2 Si1 168.3(19) 4 2
Kr2 Kr2 Si1 128.6(4) 2 2
Kr5 Kr2 Si1 110.8(14) 1_554 2
Kr2 Kr2 Si1 146.2(15) 5 2
Kr2 Kr2 Si1 141.6(16) 3 2
Kr2 Kr2 Si1 155.9(4) 4 2
Kr1 Kr2 Si1 155.9(15) 2_545 2
OW1 Kr2 Si1 134.0(11) . 2
Ca2 Kr2 Si1 135.7(9) . 2
K3 Kr2 Si1 66.8(7) 3_455 2
Ca3 Kr2 Si1 66.8(7) 3_455 2
OW1 Kr2 Si1 157.1(10) 3 2
Kr5 Kr2 Si1 154.3(11) 2_545 2
K3 Kr2 Si1 54.7(5) 9_666 2
Ca3 Kr2 Si1 54.7(5) 9_666 2
O1 Kr2 Si1 21.6(2) 9_565 2
K3 Kr2 Si1 100.5(8) 1_554 2
Ca3 Kr2 Si1 100.5(8) 1_554 2
O2 Kr2 Si1 62.0(5) 8_565 2
O1 Kr2 Si1 55.4(5) 1_565 2
O4 Kr2 Si1 100.1(7) 2 2
O3 Kr2 Si1 94.2(7) 3_455 2
K3 Kr2 Si1 91.0(7) 7_666 2
Ca3 Kr2 Si1 91.0(7) 7_666 2
O3 Kr2 Si1 22.1(2) 2 2
O2 Kr2 Si1 77.3(6) 2 2
Si1 Kr2 Si1 84.4(6) 6_455 2
Al1 Kr2 Si1 84.4(6) 6_455 2
Si1 Kr2 Si1 40.4(3) 7_566 2
Al1 Kr2 Si1 40.4(3) 7_566 2
Kr2 Kr2 Al1 106.8(4) 6 2
Kr4 Kr2 Al1 166(3) . 2
Kr1 Kr2 Al1 110(4) 3_455 2
OW1 Kr2 Al1 84(3) 2 2
Kr5 Kr2 Al1 79.1(18) 3_455 2
Kr1 Kr2 Al1 128(2) 1_554 2
Kr3 Kr2 Al1 167(3) . 2
Kr4 Kr2 Al1 157(2) 2 2
Kr4 Kr2 Al1 168.3(19) 4 2
Kr2 Kr2 Al1 128.6(4) 2 2
Kr5 Kr2 Al1 110.8(14) 1_554 2
Kr2 Kr2 Al1 146.2(15) 5 2
Kr2 Kr2 Al1 141.6(16) 3 2
Kr2 Kr2 Al1 155.9(4) 4 2
Kr1 Kr2 Al1 155.9(15) 2_545 2
OW1 Kr2 Al1 134.0(11) . 2
Ca2 Kr2 Al1 135.7(9) . 2
K3 Kr2 Al1 66.8(7) 3_455 2
Ca3 Kr2 Al1 66.8(7) 3_455 2
OW1 Kr2 Al1 157.1(10) 3 2
Kr5 Kr2 Al1 154.3(11) 2_545 2
K3 Kr2 Al1 54.7(5) 9_666 2
Ca3 Kr2 Al1 54.7(5) 9_666 2
O1 Kr2 Al1 21.6(2) 9_565 2
K3 Kr2 Al1 100.5(8) 1_554 2
Ca3 Kr2 Al1 100.5(8) 1_554 2
O2 Kr2 Al1 62.0(5) 8_565 2
O1 Kr2 Al1 55.4(5) 1_565 2
O4 Kr2 Al1 100.1(7) 2 2
O3 Kr2 Al1 94.2(7) 3_455 2
K3 Kr2 Al1 91.0(7) 7_666 2
Ca3 Kr2 Al1 91.0(7) 7_666 2
O3 Kr2 Al1 22.1(2) 2 2
O2 Kr2 Al1 77.3(6) 2 2
Si1 Kr2 Al1 84.4(6) 6_455 2
Al1 Kr2 Al1 84.4(6) 6_455 2
Si1 Kr2 Al1 40.4(3) 7_566 2
Al1 Kr2 Al1 40.4(3) 7_566 2
Si1 Kr2 Al1 0.000(15) 2 2
Kr4 Kr3 Kr4 91(10) 2 .
Kr4 Kr3 Kr4 91(10) 2 4
Kr4 Kr3 Kr4 91(10) . 4
Kr4 Kr3 Kr1 48(3) 2 3_455
Kr4 Kr3 Kr1 48(3) . 3_455
Kr4 Kr3 Kr1 109(9) 4 3_455
Kr4 Kr3 Kr1 109(9) 2 1_554
Kr4 Kr3 Kr1 48(3) . 1_554
Kr4 Kr3 Kr1 48(3) 4 1_554
Kr1 Kr3 Kr1 88(4) 3_455 1_554
Kr4 Kr3 Kr1 48(3) 2 2_545
Kr4 Kr3 Kr1 109(9) . 2_545
Kr4 Kr3 Kr1 48(3) 4 2_545
Kr1 Kr3 Kr1 88(4) 3_455 2_545
Kr1 Kr3 Kr1 88(4) 1_554 2_545
Kr4 Kr3 Kr2 99(8) 2 6
Kr4 Kr3 Kr2 12.5(14) . 6
Kr4 Kr3 Kr2 82(6) 4 6
Kr1 Kr3 Kr2 60(3) 3_455 6
Kr1 Kr3 Kr2 36.3(17) 1_554 6
Kr1 Kr3 Kr2 108(5) 2_545 6
Kr4 Kr3 Kr2 12.5(14) 2 2
Kr4 Kr3 Kr2 82(6) . 2
Kr4 Kr3 Kr2 99(8) 4 2
Kr1 Kr3 Kr2 36.3(17) 3_455 2
Kr1 Kr3 Kr2 108(5) 1_554 2
Kr1 Kr3 Kr2 60(3) 2_545 2
Kr2 Kr3 Kr2 91(4) 6 2
Kr4 Kr3 Kr2 82(6) 2 .
Kr4 Kr3 Kr2 12.5(14) . .
Kr4 Kr3 Kr2 99(8) 4 .
Kr1 Kr3 Kr2 36.3(17) 3_455 .
Kr1 Kr3 Kr2 60(3) 1_554 .
Kr1 Kr3 Kr2 108(5) 2_545 .
Kr2 Kr3 Kr2 25(3) 6 .
Kr2 Kr3 Kr2 71(4) 2 .
Kr4 Kr3 Kr2 12.5(14) 2 3
Kr4 Kr3 Kr2 99(8) . 3
Kr4 Kr3 Kr2 82(6) 4 3
Kr1 Kr3 Kr2 60(3) 3_455 3
Kr1 Kr3 Kr2 108(5) 1_554 3
Kr1 Kr3 Kr2 36.3(17) 2_545 3
Kr2 Kr3 Kr2 106(5) 6 3
Kr2 Kr3 Kr2 25(3) 2 3
Kr2 Kr3 Kr2 91(4) . 3
Kr4 Kr3 Kr2 99(8) 2 5
Kr4 Kr3 Kr2 82(6) . 5
Kr4 Kr3 Kr2 12.5(14) 4 5
Kr1 Kr3 Kr2 108(5) 3_455 5
Kr1 Kr3 Kr2 36.3(17) 1_554 5
Kr1 Kr3 Kr2 60(3) 2_545 5
Kr2 Kr3 Kr2 71(4) 6 5
Kr2 Kr3 Kr2 106(5) 2 5
Kr2 Kr3 Kr2 91(4) . 5
Kr2 Kr3 Kr2 91(4) 3 5
Kr4 Kr3 Kr2 82(6) 2 4
Kr4 Kr3 Kr2 99(8) . 4
Kr4 Kr3 Kr2 12.5(14) 4 4
Kr1 Kr3 Kr2 108(5) 3_455 4
Kr1 Kr3 Kr2 60(3) 1_554 4
Kr1 Kr3 Kr2 36.3(17) 2_545 4
Kr2 Kr3 Kr2 91(4) 6 4
Kr2 Kr3 Kr2 91(4) 2 4
Kr2 Kr3 Kr2 106(5) . 4
Kr2 Kr3 Kr2 71(4) 3 4
Kr2 Kr3 Kr2 25(3) 5 4
Kr4 Kr3 Ca2 124(7) 2 .
Kr4 Kr3 Ca2 124(7) . .
Kr4 Kr3 Ca2 124(7) 4 .
Kr1 Kr3 Ca2 127(3) 3_455 .
Kr1 Kr3 Ca2 127(3) 1_554 .
Kr1 Kr3 Ca2 127(3) 2_545 .
Kr2 Kr3 Ca2 124(3) 6 .
Kr2 Kr3 Ca2 124(3) 2 .
Kr2 Kr3 Ca2 124(3) . .
Kr2 Kr3 Ca2 124(3) 3 .
Kr2 Kr3 Ca2 124(3) 5 .
Kr2 Kr3 Ca2 124(3) 4 .
Kr4 Kr3 OW1 120(3) 2 2
Kr4 Kr3 OW1 44(5) . 2
Kr4 Kr3 OW1 120(3) 4 2
Kr1 Kr3 OW1 72.4(15) 3_455 2
Kr1 Kr3 OW1 72.4(15) 1_554 2
Kr1 Kr3 OW1 153(6) 2_545 2
Kr2 Kr3 OW1 45.8(19) 6 2
Kr2 Kr3 OW1 107(2) 2 2
Kr2 Kr3 OW1 45.8(19) . 2
Kr2 Kr3 OW1 132(3) 3 2
Kr2 Kr3 OW1 107(2) 5 2
Kr2 Kr3 OW1 132(3) 4 2
Ca2 Kr3 OW1 81(3) . 2
Kr4 Kr3 OW1 44(5) 2 .
Kr4 Kr3 OW1 120(3) . .
Kr4 Kr3 OW1 120(3) 4 .
Kr1 Kr3 OW1 72.4(15) 3_455 .
Kr1 Kr3 OW1 153(6) 1_554 .
Kr1 Kr3 OW1 72.4(15) 2_545 .
Kr2 Kr3 OW1 132(3) 6 .
Kr2 Kr3 OW1 45.8(19) 2 .
Kr2 Kr3 OW1 107(2) . .
Kr2 Kr3 OW1 45.8(19) 3 .
Kr2 Kr3 OW1 132(3) 5 .
Kr2 Kr3 OW1 107(2) 4 .
Ca2 Kr3 OW1 81(3) . .
OW1 Kr3 OW1 117.5(16) 2 .
Kr4 Kr3 OW1 120(3) 2 3
Kr4 Kr3 OW1 120(3) . 3
Kr4 Kr3 OW1 44(5) 4 3
Kr1 Kr3 OW1 153(6) 3_455 3
Kr1 Kr3 OW1 72.4(15) 1_554 3
Kr1 Kr3 OW1 72.4(15) 2_545 3
Kr2 Kr3 OW1 107(2) 6 3
Kr2 Kr3 OW1 132(3) 2 3
Kr2 Kr3 OW1 132(3) . 3
Kr2 Kr3 OW1 107(2) 3 3
Kr2 Kr3 OW1 45.8(19) 5 3
Kr2 Kr3 OW1 45.8(19) 4 3
Ca2 Kr3 OW1 81(3) . 3
OW1 Kr3 OW1 117.5(16) 2 3
OW1 Kr3 OW1 117.5(16) . 3
Kr4 Kr3 Kr5 52.2(17) 2 3_455
Kr4 Kr3 Kr5 52.2(17) . 3_455
Kr4 Kr3 Kr5 121(9) 4 3_455
Kr1 Kr3 Kr5 11.6(18) 3_455 3_455
Kr1 Kr3 Kr5 96(3) 1_554 3_455
Kr1 Kr3 Kr5 96(3) 2_545 3_455
Kr2 Kr3 Kr5 65(2) 6 3_455
Kr2 Kr3 Kr5 39.8(15) 2 3_455
Kr2 Kr3 Kr5 39.8(15) . 3_455
Kr2 Kr3 Kr5 65(2) 3 3_455
Kr2 Kr3 Kr5 119(5) 5 3_455
Kr2 Kr3 Kr5 119(5) 4 3_455
Ca2 Kr3 Kr5 115(2) . 3_455
OW1 Kr3 Kr5 67.6(11) 2 3_455
OW1 Kr3 Kr5 67.6(11) . 3_455
OW1 Kr3 Kr5 164(5) 3 3_455
Kr4 Kr3 Kr5 121(9) 2 1_554
Kr4 Kr3 Kr5 52.2(17) . 1_554
Kr4 Kr3 Kr5 52.2(17) 4 1_554
Kr1 Kr3 Kr5 96(3) 3_455 1_554
Kr1 Kr3 Kr5 11.6(18) 1_554 1_554
Kr1 Kr3 Kr5 96(3) 2_545 1_554
Kr2 Kr3 Kr5 39.8(15) 6 1_554
Kr2 Kr3 Kr5 119(5) 2 1_554
Kr2 Kr3 Kr5 65(2) . 1_554
Kr2 Kr3 Kr5 119(5) 3 1_554
Kr2 Kr3 Kr5 39.8(15) 5 1_554
Kr2 Kr3 Kr5 65(2) 4 1_554
Ca2 Kr3 Kr5 115(2) . 1_554
OW1 Kr3 Kr5 67.6(11) 2 1_554
OW1 Kr3 Kr5 164(5) . 1_554
OW1 Kr3 Kr5 67.6(11) 3 1_554
Kr5 Kr3 Kr5 103(3) 3_455 1_554
Kr4 Kr3 Kr5 52.2(17) 2 2_545
Kr4 Kr3 Kr5 121(9) . 2_545
Kr4 Kr3 Kr5 52.2(17) 4 2_545
Kr1 Kr3 Kr5 96(3) 3_455 2_545
Kr1 Kr3 Kr5 96(3) 1_554 2_545
Kr1 Kr3 Kr5 11.6(18) 2_545 2_545
Kr2 Kr3 Kr5 119(5) 6 2_545
Kr2 Kr3 Kr5 65(2) 2 2_545
Kr2 Kr3 Kr5 119(5) . 2_545
Kr2 Kr3 Kr5 39.8(15) 3 2_545
Kr2 Kr3 Kr5 65(2) 5 2_545
Kr2 Kr3 Kr5 39.8(15) 4 2_545
Ca2 Kr3 Kr5 115(2) . 2_545
OW1 Kr3 Kr5 164(5) 2 2_545
OW1 Kr3 Kr5 67.6(11) . 2_545
OW1 Kr3 Kr5 67.6(11) 3 2_545
Kr5 Kr3 Kr5 103(3) 3_455 2_545
Kr5 Kr3 Kr5 103(3) 1_554 2_545
Kr4 Kr3 O4 134(5) 2 2
Kr4 Kr3 O4 90(6) . 2
Kr4 Kr3 O4 134(5) 4 2
Kr1 Kr3 O4 105(2) 3_455 2
Kr1 Kr3 O4 105(2) 1_554 2
Kr1 Kr3 O4 161(4) 2_545 2
Kr2 Kr3 O4 91(2) 6 2
Kr2 Kr3 O4 126(2) 2 2
Kr2 Kr3 O4 91(2) . 2
Kr2 Kr3 O4 143(3) 3 2
Kr2 Kr3 O4 126(2) 5 2
Kr2 Kr3 O4 143(3) 4 2
Ca2 Kr3 O4 34.3(8) . 2
OW1 Kr3 O4 47(2) 2 2
OW1 Kr3 O4 98(3) . 2
OW1 Kr3 O4 98(3) 3 2
Kr5 Kr3 O4 95.3(15) 3_455 2
Kr5 Kr3 O4 95.3(15) 1_554 2
Kr5 Kr3 O4 149(3) 2_545 2
Kr4 Kr3 O4 90(6) 2 .
Kr4 Kr3 O4 134(5) . .
Kr4 Kr3 O4 134(5) 4 .
Kr1 Kr3 O4 105(2) 3_455 .
Kr1 Kr3 O4 161(4) 1_554 .
Kr1 Kr3 O4 105(2) 2_545 .
Kr2 Kr3 O4 143(3) 6 .
Kr2 Kr3 O4 91(2) 2 .
Kr2 Kr3 O4 126(2) . .
Kr2 Kr3 O4 91(2) 3 .
Kr2 Kr3 O4 143(3) 5 .
Kr2 Kr3 O4 126(2) 4 .
Ca2 Kr3 O4 34.3(8) . .
OW1 Kr3 O4 98(3) 2 .
OW1 Kr3 O4 47(2) . .
OW1 Kr3 O4 98(3) 3 .
Kr5 Kr3 O4 95.3(15) 3_455 .
Kr5 Kr3 O4 149(3) 1_554 .
Kr5 Kr3 O4 95.3(15) 2_545 .
O4 Kr3 O4 58.5(12) 2 .
Kr4 Kr3 O4 134(5) 2 3
Kr4 Kr3 O4 134(5) . 3
Kr4 Kr3 O4 90(6) 4 3
Kr1 Kr3 O4 161(4) 3_455 3
Kr1 Kr3 O4 105(2) 1_554 3
Kr1 Kr3 O4 105(2) 2_545 3
Kr2 Kr3 O4 126(2) 6 3
Kr2 Kr3 O4 143(3) 2 3
Kr2 Kr3 O4 143(3) . 3
Kr2 Kr3 O4 126(2) 3 3
Kr2 Kr3 O4 91(2) 5 3
Kr2 Kr3 O4 91(2) 4 3
Ca2 Kr3 O4 34.3(8) . 3
OW1 Kr3 O4 98(3) 2 3
OW1 Kr3 O4 98(3) . 3
OW1 Kr3 O4 47(2) 3 3
Kr5 Kr3 O4 149(3) 3_455 3
Kr5 Kr3 O4 95.3(15) 1_554 3
Kr5 Kr3 O4 95.3(15) 2_545 3
O4 Kr3 O4 58.5(12) 2 3
O4 Kr3 O4 58.5(12) . 3
Kr4 Kr3 K3 63.7(11) 2 3_455
Kr4 Kr3 K3 63.7(11) . 3_455
Kr4 Kr3 K3 142(8) 4 3_455
Kr1 Kr3 K3 33(2) 3_455 3_455
Kr1 Kr3 K3 111.6(19) 1_554 3_455
Kr1 Kr3 K3 111.6(19) 2_545 3_455
Kr2 Kr3 K3 76.0(13) 6 3_455
Kr2 Kr3 K3 52.0(12) 2 3_455
Kr2 Kr3 K3 52.0(12) . 3_455
Kr2 Kr3 K3 76.0(13) 3 3_455
Kr2 Kr3 K3 140(4) 5 3_455
Kr2 Kr3 K3 140(4) 4 3_455
Ca2 Kr3 K3 93.1(13) . 3_455
OW1 Kr3 K3 61.0(3) 2 3_455
OW1 Kr3 K3 61.0(3) . 3_455
OW1 Kr3 K3 174(4) 3 3_455
Kr5 Kr3 K3 21.8(11) 3_455 3_455
Kr5 Kr3 K3 115.4(13) 1_554 3_455
Kr5 Kr3 K3 115.4(13) 2_545 3_455
O4 Kr3 K3 76.3(8) 2 3_455
O4 Kr3 K3 76.3(8) . 3_455
O4 Kr3 K3 127(2) 3 3_455
Kr4 Kr3 Ca3 63.7(11) 2 3_455
Kr4 Kr3 Ca3 63.7(11) . 3_455
Kr4 Kr3 Ca3 142(8) 4 3_455
Kr1 Kr3 Ca3 33(2) 3_455 3_455
Kr1 Kr3 Ca3 111.6(19) 1_554 3_455
Kr1 Kr3 Ca3 111.6(19) 2_545 3_455
Kr2 Kr3 Ca3 76.0(13) 6 3_455
Kr2 Kr3 Ca3 52.0(12) 2 3_455
Kr2 Kr3 Ca3 52.0(12) . 3_455
Kr2 Kr3 Ca3 76.0(13) 3 3_455
Kr2 Kr3 Ca3 140(4) 5 3_455
Kr2 Kr3 Ca3 140(4) 4 3_455
Ca2 Kr3 Ca3 93.1(13) . 3_455
OW1 Kr3 Ca3 61.0(3) 2 3_455
OW1 Kr3 Ca3 61.0(3) . 3_455
OW1 Kr3 Ca3 174(4) 3 3_455
Kr5 Kr3 Ca3 21.8(11) 3_455 3_455
Kr5 Kr3 Ca3 115.4(13) 1_554 3_455
Kr5 Kr3 Ca3 115.4(13) 2_545 3_455
O4 Kr3 Ca3 76.3(8) 2 3_455
O4 Kr3 Ca3 76.3(8) . 3_455
O4 Kr3 Ca3 127(2) 3 3_455
K3 Kr3 Ca3 0.0(3) 3_455 3_455
Kr4 Kr3 K3 142(8) 2 1_554
Kr4 Kr3 K3 63.7(11) . 1_554
Kr4 Kr3 K3 63.7(11) 4 1_554
Kr1 Kr3 K3 111.6(19) 3_455 1_554
Kr1 Kr3 K3 33.5(19) 1_554 1_554
Kr1 Kr3 K3 111.6(19) 2_545 1_554
Kr2 Kr3 K3 52.0(12) 6 1_554
Kr2 Kr3 K3 140(4) 2 1_554
Kr2 Kr3 K3 76.0(13) . 1_554
Kr2 Kr3 K3 140(4) 3 1_554
Kr2 Kr3 K3 52.0(12) 5 1_554
Kr2 Kr3 K3 76.0(13) 4 1_554
Ca2 Kr3 K3 93.1(13) . 1_554
OW1 Kr3 K3 61.0(3) 2 1_554
OW1 Kr3 K3 174(4) . 1_554
OW1 Kr3 K3 61.0(3) 3 1_554
Kr5 Kr3 K3 115.4(13) 3_455 1_554
Kr5 Kr3 K3 21.8(11) 1_554 1_554
Kr5 Kr3 K3 115.4(13) 2_545 1_554
O4 Kr3 K3 76.3(8) 2 1_554
O4 Kr3 K3 127(2) . 1_554
O4 Kr3 K3 76.3(8) 3 1_554
K3 Kr3 K3 119.7(3) 3_455 1_554
Ca3 Kr3 K3 119.7(3) 3_455 1_554
Kr4 Kr3 Ca3 142(8) 2 1_554
Kr4 Kr3 Ca3 63.7(11) . 1_554
Kr4 Kr3 Ca3 63.7(11) 4 1_554
Kr1 Kr3 Ca3 111.6(19) 3_455 1_554
Kr1 Kr3 Ca3 33.5(19) 1_554 1_554
Kr1 Kr3 Ca3 111.6(19) 2_545 1_554
Kr2 Kr3 Ca3 52.0(12) 6 1_554
Kr2 Kr3 Ca3 140(4) 2 1_554
Kr2 Kr3 Ca3 76.0(13) . 1_554
Kr2 Kr3 Ca3 140(4) 3 1_554
Kr2 Kr3 Ca3 52.0(12) 5 1_554
Kr2 Kr3 Ca3 76.0(13) 4 1_554
Ca2 Kr3 Ca3 93.1(13) . 1_554
OW1 Kr3 Ca3 61.0(3) 2 1_554
OW1 Kr3 Ca3 174(4) . 1_554
OW1 Kr3 Ca3 61.0(3) 3 1_554
Kr5 Kr3 Ca3 115.4(13) 3_455 1_554
Kr5 Kr3 Ca3 21.8(11) 1_554 1_554
Kr5 Kr3 Ca3 115.4(13) 2_545 1_554
O4 Kr3 Ca3 76.3(8) 2 1_554
O4 Kr3 Ca3 127(2) . 1_554
O4 Kr3 Ca3 76.3(8) 3 1_554
K3 Kr3 Ca3 119.7(3) 3_455 1_554
Ca3 Kr3 Ca3 119.7(3) 3_455 1_554
K3 Kr3 Ca3 0.0(4) 1_554 1_554
Kr4 Kr3 K3 63.7(11) 2 2_545
Kr4 Kr3 K3 142(8) . 2_545
Kr4 Kr3 K3 63.7(11) 4 2_545
Kr1 Kr3 K3 111.6(19) 3_455 2_545
Kr1 Kr3 K3 111.6(19) 1_554 2_545
Kr1 Kr3 K3 33.5(19) 2_545 2_545
Kr2 Kr3 K3 140(4) 6 2_545
Kr2 Kr3 K3 76.0(13) 2 2_545
Kr2 Kr3 K3 140(4) . 2_545
Kr2 Kr3 K3 52.0(12) 3 2_545
Kr2 Kr3 K3 76.0(13) 5 2_545
Kr2 Kr3 K3 52.0(12) 4 2_545
Ca2 Kr3 K3 93.1(13) . 2_545
OW1 Kr3 K3 174(4) 2 2_545
OW1 Kr3 K3 61.0(3) . 2_545
OW1 Kr3 K3 61.0(3) 3 2_545
Kr5 Kr3 K3 115.4(13) 3_455 2_545
Kr5 Kr3 K3 115.4(13) 1_554 2_545
Kr5 Kr3 K3 21.8(11) 2_545 2_545
O4 Kr3 K3 127(2) 2 2_545
O4 Kr3 K3 76.3(8) . 2_545
O4 Kr3 K3 76.3(8) 3 2_545
K3 Kr3 K3 119.7(3) 3_455 2_545
Ca3 Kr3 K3 119.7(3) 3_455 2_545
K3 Kr3 K3 119.7(3) 1_554 2_545
Ca3 Kr3 K3 119.7(3) 1_554 2_545
Kr4 Kr3 Ca3 63.7(11) 2 2_545
Kr4 Kr3 Ca3 142(8) . 2_545
Kr4 Kr3 Ca3 63.7(11) 4 2_545
Kr1 Kr3 Ca3 111.6(19) 3_455 2_545
Kr1 Kr3 Ca3 111.6(19) 1_554 2_545
Kr1 Kr3 Ca3 33.5(19) 2_545 2_545
Kr2 Kr3 Ca3 140(4) 6 2_545
Kr2 Kr3 Ca3 76.0(13) 2 2_545
Kr2 Kr3 Ca3 140(4) . 2_545
Kr2 Kr3 Ca3 52.0(12) 3 2_545
Kr2 Kr3 Ca3 76.0(13) 5 2_545
Kr2 Kr3 Ca3 52.0(12) 4 2_545
Ca2 Kr3 Ca3 93.1(13) . 2_545
OW1 Kr3 Ca3 174(4) 2 2_545
OW1 Kr3 Ca3 61.0(3) . 2_545
OW1 Kr3 Ca3 61.0(3) 3 2_545
Kr5 Kr3 Ca3 115.4(13) 3_455 2_545
Kr5 Kr3 Ca3 115.4(13) 1_554 2_545
Kr5 Kr3 Ca3 21.8(11) 2_545 2_545
O4 Kr3 Ca3 127(2) 2 2_545
O4 Kr3 Ca3 76.3(8) . 2_545
O4 Kr3 Ca3 76.3(8) 3 2_545
K3 Kr3 Ca3 119.7(3) 3_455 2_545
Ca3 Kr3 Ca3 119.7(3) 3_455 2_545
K3 Kr3 Ca3 119.7(3) 1_554 2_545
Ca3 Kr3 Ca3 119.7(3) 1_554 2_545
K3 Kr3 Ca3 0.0(4) 2_545 2_545
Kr4 Kr3 Na1 124(7) 2 .
Kr4 Kr3 Na1 124(7) . .
Kr4 Kr3 Na1 124(7) 4 .
Kr1 Kr3 Na1 127(3) 3_455 .
Kr1 Kr3 Na1 127(3) 1_554 .
Kr1 Kr3 Na1 127(3) 2_545 .
Kr2 Kr3 Na1 124(3) 6 .
Kr2 Kr3 Na1 124(3) 2 .
Kr2 Kr3 Na1 124(3) . .
Kr2 Kr3 Na1 124(3) 3 .
Kr2 Kr3 Na1 124(3) 5 .
Kr2 Kr3 Na1 124(3) 4 .
Ca2 Kr3 Na1 0.0(14) . .
OW1 Kr3 Na1 81(3) 2 .
OW1 Kr3 Na1 81(3) . .
OW1 Kr3 Na1 81(3) 3 .
Kr5 Kr3 Na1 115(2) 3_455 .
Kr5 Kr3 Na1 115(2) 1_554 .
Kr5 Kr3 Na1 115(2) 2_545 .
O4 Kr3 Na1 34.3(8) 2 .
O4 Kr3 Na1 34.3(8) . .
O4 Kr3 Na1 34.3(8) 3 .
K3 Kr3 Na1 93.1(13) 3_455 .
Ca3 Kr3 Na1 93.1(13) 3_455 .
K3 Kr3 Na1 93.1(13) 1_554 .
Ca3 Kr3 Na1 93.1(13) 1_554 .
K3 Kr3 Na1 93.1(13) 2_545 .
Ca3 Kr3 Na1 93.1(13) 2_545 .
Kr4 Kr3 O3 93(5) 2 3_455
Kr4 Kr3 O3 93(5) . 3_455
Kr4 Kr3 O3 174(8) 4 3_455
Kr1 Kr3 O3 77(2) 3_455 3_455
Kr1 Kr3 O3 133.7(10) 1_554 3_455
Kr1 Kr3 O3 133.7(10) 2_545 3_455
Kr2 Kr3 O3 101.7(17) 6 3_455
Kr2 Kr3 O3 85.2(18) 2 3_455
Kr2 Kr3 O3 85.2(18) . 3_455
Kr2 Kr3 O3 101.7(17) 3 3_455
Kr2 Kr3 O3 167(2) 5 3_455
Kr2 Kr3 O3 167(2) 4 3_455
Ca2 Kr3 O3 49.8(10) . 3_455
OW1 Kr3 O3 61.3(18) 2 3_455
OW1 Kr3 O3 61.3(18) . 3_455
OW1 Kr3 O3 131(4) 3 3_455
Kr5 Kr3 O3 65.2(13) 3_455 3_455
Kr5 Kr3 O3 128.2(11) 1_554 3_455
Kr5 Kr3 O3 128.2(11) 2_545 3_455
O4 Kr3 O3 41.5(7) 2 3_455
O4 Kr3 O3 41.5(7) . 3_455
O4 Kr3 O3 84.1(17) 3 3_455
K3 Kr3 O3 43.4(4) 3_455 3_455
Ca3 Kr3 O3 43.4(4) 3_455 3_455
K3 Kr3 O3 114.6(12) 1_554 3_455
Ca3 Kr3 O3 114.6(12) 1_554 3_455
K3 Kr3 O3 114.6(12) 2_545 3_455
Ca3 Kr3 O3 114.6(12) 2_545 3_455
Na1 Kr3 O3 49.8(10) . 3_455
Kr4 Kr3 O3 174(8) 2 1_554
Kr4 Kr3 O3 93(5) . 1_554
Kr4 Kr3 O3 93(5) 4 1_554
Kr1 Kr3 O3 133.7(10) 3_455 1_554
Kr1 Kr3 O3 77(2) 1_554 1_554
Kr1 Kr3 O3 133.7(10) 2_545 1_554
Kr2 Kr3 O3 85.2(18) 6 1_554
Kr2 Kr3 O3 167(2) 2 1_554
Kr2 Kr3 O3 101.7(17) . 1_554
Kr2 Kr3 O3 167(2) 3 1_554
Kr2 Kr3 O3 85.2(18) 5 1_554
Kr2 Kr3 O3 101.7(17) 4 1_554
Ca2 Kr3 O3 49.8(10) . 1_554
OW1 Kr3 O3 61.3(18) 2 1_554
OW1 Kr3 O3 131(4) . 1_554
OW1 Kr3 O3 61.3(18) 3 1_554
Kr5 Kr3 O3 128.2(11) 3_455 1_554
Kr5 Kr3 O3 65.2(13) 1_554 1_554
Kr5 Kr3 O3 128.2(11) 2_545 1_554
O4 Kr3 O3 41.5(7) 2 1_554
O4 Kr3 O3 84.1(17) . 1_554
O4 Kr3 O3 41.5(7) 3 1_554
K3 Kr3 O3 114.6(12) 3_455 1_554
Ca3 Kr3 O3 114.6(12) 3_455 1_554
K3 Kr3 O3 43.4(4) 1_554 1_554
Ca3 Kr3 O3 43.4(4) 1_554 1_554
K3 Kr3 O3 114.6(12) 2_545 1_554
Ca3 Kr3 O3 114.6(12) 2_545 1_554
Na1 Kr3 O3 49.8(10) . 1_554
O3 Kr3 O3 82.8(14) 3_455 1_554
Kr4 Kr3 O3 93(5) 2 2_545
Kr4 Kr3 O3 174(8) . 2_545
Kr4 Kr3 O3 93(5) 4 2_545
Kr1 Kr3 O3 133.7(10) 3_455 2_545
Kr1 Kr3 O3 133.7(10) 1_554 2_545
Kr1 Kr3 O3 77(2) 2_545 2_545
Kr2 Kr3 O3 167(2) 6 2_545
Kr2 Kr3 O3 101.7(17) 2 2_545
Kr2 Kr3 O3 167(2) . 2_545
Kr2 Kr3 O3 85.2(18) 3 2_545
Kr2 Kr3 O3 101.7(17) 5 2_545
Kr2 Kr3 O3 85.2(18) 4 2_545
Ca2 Kr3 O3 49.8(10) . 2_545
OW1 Kr3 O3 131(4) 2 2_545
OW1 Kr3 O3 61.3(18) . 2_545
OW1 Kr3 O3 61.3(18) 3 2_545
Kr5 Kr3 O3 128.2(11) 3_455 2_545
Kr5 Kr3 O3 128.2(11) 1_554 2_545
Kr5 Kr3 O3 65.2(13) 2_545 2_545
O4 Kr3 O3 84.1(17) 2 2_545
O4 Kr3 O3 41.5(7) . 2_545
O4 Kr3 O3 41.5(7) 3 2_545
K3 Kr3 O3 114.6(12) 3_455 2_545
Ca3 Kr3 O3 114.6(12) 3_455 2_545
K3 Kr3 O3 114.6(12) 1_554 2_545
Ca3 Kr3 O3 114.6(12) 1_554 2_545
K3 Kr3 O3 43.4(4) 2_545 2_545
Ca3 Kr3 O3 43.4(4) 2_545 2_545
Na1 Kr3 O3 49.8(10) . 2_545
O3 Kr3 O3 82.8(14) 3_455 2_545
O3 Kr3 O3 82.8(14) 1_554 2_545
Kr4 Kr3 Si1 113(4) 2 6_455
Kr4 Kr3 Si1 81(6) . 6_455
Kr4 Kr3 Si1 155(3) 4 6_455
Kr1 Kr3 Si1 84(2) 3_455 6_455
Kr1 Kr3 Si1 113.5(14) 1_554 6_455
Kr1 Kr3 Si1 156.5(12) 2_545 6_455
Kr2 Kr3 Si1 87(2) 6 6_455
Kr2 Kr3 Si1 102.8(17) 2 6_455
Kr2 Kr3 Si1 78(2) . 6_455
Kr2 Kr3 Si1 122.8(17) 3 6_455
Kr2 Kr3 Si1 143.9(16) 5 6_455
Kr2 Kr3 Si1 166(2) 4 6_455
Ca2 Kr3 Si1 47.7(8) . 6_455
OW1 Kr3 Si1 42(2) 2 6_455
OW1 Kr3 Si1 84(2) . 6_455
OW1 Kr3 Si1 122(3) 3 6_455
Kr5 Kr3 Si1 72.8(13) 3_455 6_455
Kr5 Kr3 Si1 106.3(11) 1_554 6_455
Kr5 Kr3 Si1 150.0(18) 2_545 6_455
O4 Kr3 Si1 23.4(3) 2 6_455
O4 Kr3 Si1 56.4(10) . 6_455
O4 Kr3 Si1 78.7(15) 3 6_455
K3 Kr3 Si1 53.0(5) 3_455 6_455
Ca3 Kr3 Si1 53.0(5) 3_455 6_455
K3 Kr3 Si1 91.9(9) 1_554 6_455
Ca3 Kr3 Si1 91.9(9) 1_554 6_455
K3 Kr3 Si1 132.7(18) 2_545 6_455
Ca3 Kr3 Si1 132.7(18) 2_545 6_455
Na1 Kr3 Si1 47.7(8) . 6_455
O3 Kr3 Si1 22.7(3) 3_455 6_455
O3 Kr3 Si1 64.1(10) 1_554 6_455
O3 Kr3 Si1 93.2(17) 2_545 6_455
Kr4 Kr3 Al1 113(4) 2 6_455
Kr4 Kr3 Al1 81(6) . 6_455
Kr4 Kr3 Al1 155(3) 4 6_455
Kr1 Kr3 Al1 84(2) 3_455 6_455
Kr1 Kr3 Al1 113.5(14) 1_554 6_455
Kr1 Kr3 Al1 156.5(12) 2_545 6_455
Kr2 Kr3 Al1 87(2) 6 6_455
Kr2 Kr3 Al1 102.8(17) 2 6_455
Kr2 Kr3 Al1 78(2) . 6_455
Kr2 Kr3 Al1 122.8(17) 3 6_455
Kr2 Kr3 Al1 143.9(16) 5 6_455
Kr2 Kr3 Al1 166(2) 4 6_455
Ca2 Kr3 Al1 47.7(8) . 6_455
OW1 Kr3 Al1 42(2) 2 6_455
OW1 Kr3 Al1 84(2) . 6_455
OW1 Kr3 Al1 122(3) 3 6_455
Kr5 Kr3 Al1 72.8(13) 3_455 6_455
Kr5 Kr3 Al1 106.3(11) 1_554 6_455
Kr5 Kr3 Al1 150.0(18) 2_545 6_455
O4 Kr3 Al1 23.4(3) 2 6_455
O4 Kr3 Al1 56.4(10) . 6_455
O4 Kr3 Al1 78.7(15) 3 6_455
K3 Kr3 Al1 53.0(5) 3_455 6_455
Ca3 Kr3 Al1 53.0(5) 3_455 6_455
K3 Kr3 Al1 91.9(9) 1_554 6_455
Ca3 Kr3 Al1 91.9(9) 1_554 6_455
K3 Kr3 Al1 132.7(18) 2_545 6_455
Ca3 Kr3 Al1 132.7(18) 2_545 6_455
Na1 Kr3 Al1 47.7(8) . 6_455
O3 Kr3 Al1 22.7(3) 3_455 6_455
O3 Kr3 Al1 64.1(10) 1_554 6_455
O3 Kr3 Al1 93.2(17) 2_545 6_455
Si1 Kr3 Al1 0.000(5) 6_455 6_455
Kr4 Kr3 Si1 81(6) 2 3_455
Kr4 Kr3 Si1 113(4) . 3_455
Kr4 Kr3 Si1 155(3) 4 3_455
Kr1 Kr3 Si1 84(2) 3_455 3_455
Kr1 Kr3 Si1 156.5(12) 1_554 3_455
Kr1 Kr3 Si1 113.5(14) 2_545 3_455
Kr2 Kr3 Si1 122.8(17) 6 3_455
Kr2 Kr3 Si1 78(2) 2 3_455
Kr2 Kr3 Si1 102.8(17) . 3_455
Kr2 Kr3 Si1 87(2) 3 3_455
Kr2 Kr3 Si1 166(2) 5 3_455
Kr2 Kr3 Si1 143.9(16) 4 3_455
Ca2 Kr3 Si1 47.7(8) . 3_455
OW1 Kr3 Si1 84(2) 2 3_455
OW1 Kr3 Si1 42(2) . 3_455
OW1 Kr3 Si1 122(3) 3 3_455
Kr5 Kr3 Si1 72.8(13) 3_455 3_455
Kr5 Kr3 Si1 150.0(18) 1_554 3_455
Kr5 Kr3 Si1 106.3(11) 2_545 3_455
O4 Kr3 Si1 56.4(10) 2 3_455
O4 Kr3 Si1 23.4(3) . 3_455
O4 Kr3 Si1 78.7(15) 3 3_455
K3 Kr3 Si1 53.0(5) 3_455 3_455
Ca3 Kr3 Si1 53.0(5) 3_455 3_455
K3 Kr3 Si1 132.7(18) 1_554 3_455
Ca3 Kr3 Si1 132.7(18) 1_554 3_455
K3 Kr3 Si1 91.9(9) 2_545 3_455
Ca3 Kr3 Si1 91.9(9) 2_545 3_455
Na1 Kr3 Si1 47.7(8) . 3_455
O3 Kr3 Si1 22.7(3) 3_455 3_455
O3 Kr3 Si1 93.2(17) 1_554 3_455
O3 Kr3 Si1 64.1(10) 2_545 3_455
Si1 Kr3 Si1 43.7(6) 6_455 3_455
Al1 Kr3 Si1 43.7(6) 6_455 3_455
Kr4 Kr3 Al1 81(6) 2 3_455
Kr4 Kr3 Al1 113(4) . 3_455
Kr4 Kr3 Al1 155(3) 4 3_455
Kr1 Kr3 Al1 84(2) 3_455 3_455
Kr1 Kr3 Al1 156.5(12) 1_554 3_455
Kr1 Kr3 Al1 113.5(14) 2_545 3_455
Kr2 Kr3 Al1 122.8(17) 6 3_455
Kr2 Kr3 Al1 78(2) 2 3_455
Kr2 Kr3 Al1 102.8(17) . 3_455
Kr2 Kr3 Al1 87(2) 3 3_455
Kr2 Kr3 Al1 166(2) 5 3_455
Kr2 Kr3 Al1 143.9(16) 4 3_455
Ca2 Kr3 Al1 47.7(8) . 3_455
OW1 Kr3 Al1 84(2) 2 3_455
OW1 Kr3 Al1 42(2) . 3_455
OW1 Kr3 Al1 122(3) 3 3_455
Kr5 Kr3 Al1 72.8(13) 3_455 3_455
Kr5 Kr3 Al1 150.0(18) 1_554 3_455
Kr5 Kr3 Al1 106.3(11) 2_545 3_455
O4 Kr3 Al1 56.4(10) 2 3_455
O4 Kr3 Al1 23.4(3) . 3_455
O4 Kr3 Al1 78.7(15) 3 3_455
K3 Kr3 Al1 53.0(5) 3_455 3_455
Ca3 Kr3 Al1 53.0(5) 3_455 3_455
K3 Kr3 Al1 132.7(18) 1_554 3_455
Ca3 Kr3 Al1 132.7(18) 1_554 3_455
K3 Kr3 Al1 91.9(9) 2_545 3_455
Ca3 Kr3 Al1 91.9(9) 2_545 3_455
Na1 Kr3 Al1 47.7(8) . 3_455
O3 Kr3 Al1 22.7(3) 3_455 3_455
O3 Kr3 Al1 93.2(17) 1_554 3_455
O3 Kr3 Al1 64.1(10) 2_545 3_455
Si1 Kr3 Al1 43.7(6) 6_455 3_455
Al1 Kr3 Al1 43.7(6) 6_455 3_455
Si1 Kr3 Al1 0.000(11) 3_455 3_455
Kr4 Kr3 Si1 155(3) 2 1_554
Kr4 Kr3 Si1 81(6) . 1_554
Kr4 Kr3 Si1 113(4) 4 1_554
Kr1 Kr3 Si1 113.5(14) 3_455 1_554
Kr1 Kr3 Si1 84(2) 1_554 1_554
Kr1 Kr3 Si1 156.5(12) 2_545 1_554
Kr2 Kr3 Si1 78(2) 6 1_554
Kr2 Kr3 Si1 143.9(16) 2 1_554
Kr2 Kr3 Si1 87(2) . 1_554
Kr2 Kr3 Si1 166(2) 3 1_554
Kr2 Kr3 Si1 102.8(17) 5 1_554
Kr2 Kr3 Si1 122.8(17) 4 1_554
Ca2 Kr3 Si1 47.7(8) . 1_554
OW1 Kr3 Si1 42(2) 2 1_554
OW1 Kr3 Si1 122(3) . 1_554
OW1 Kr3 Si1 84(2) 3 1_554
Kr5 Kr3 Si1 106.3(11) 3_455 1_554
Kr5 Kr3 Si1 72.8(13) 1_554 1_554
Kr5 Kr3 Si1 150.0(18) 2_545 1_554
O4 Kr3 Si1 23.4(3) 2 1_554
O4 Kr3 Si1 78.7(15) . 1_554
O4 Kr3 Si1 56.4(10) 3 1_554
K3 Kr3 Si1 91.9(9) 3_455 1_554
Ca3 Kr3 Si1 91.9(9) 3_455 1_554
K3 Kr3 Si1 53.0(5) 1_554 1_554
Ca3 Kr3 Si1 53.0(5) 1_554 1_554
K3 Kr3 Si1 132.7(18) 2_545 1_554
Ca3 Kr3 Si1 132.7(18) 2_545 1_554
Na1 Kr3 Si1 47.7(8) . 1_554
O3 Kr3 Si1 64.1(10) 3_455 1_554
O3 Kr3 Si1 22.7(3) 1_554 1_554
O3 Kr3 Si1 93.2(17) 2_545 1_554
Si1 Kr3 Si1 43.1(6) 6_455 1_554
Al1 Kr3 Si1 43.1(6) 6_455 1_554
Si1 Kr3 Si1 79.7(13) 3_455 1_554
Al1 Kr3 Si1 79.7(13) 3_455 1_554
Kr4 Kr3 Al1 155(3) 2 1_554
Kr4 Kr3 Al1 81(6) . 1_554
Kr4 Kr3 Al1 113(4) 4 1_554
Kr1 Kr3 Al1 113.5(14) 3_455 1_554
Kr1 Kr3 Al1 84(2) 1_554 1_554
Kr1 Kr3 Al1 156.5(12) 2_545 1_554
Kr2 Kr3 Al1 78(2) 6 1_554
Kr2 Kr3 Al1 143.9(16) 2 1_554
Kr2 Kr3 Al1 87(2) . 1_554
Kr2 Kr3 Al1 166(2) 3 1_554
Kr2 Kr3 Al1 102.8(17) 5 1_554
Kr2 Kr3 Al1 122.8(17) 4 1_554
Ca2 Kr3 Al1 47.7(8) . 1_554
OW1 Kr3 Al1 42(2) 2 1_554
OW1 Kr3 Al1 122(3) . 1_554
OW1 Kr3 Al1 84(2) 3 1_554
Kr5 Kr3 Al1 106.3(11) 3_455 1_554
Kr5 Kr3 Al1 72.8(13) 1_554 1_554
Kr5 Kr3 Al1 150.0(18) 2_545 1_554
O4 Kr3 Al1 23.4(3) 2 1_554
O4 Kr3 Al1 78.7(15) . 1_554
O4 Kr3 Al1 56.4(10) 3 1_554
K3 Kr3 Al1 91.9(9) 3_455 1_554
Ca3 Kr3 Al1 91.9(9) 3_455 1_554
K3 Kr3 Al1 53.0(5) 1_554 1_554
Ca3 Kr3 Al1 53.0(5) 1_554 1_554
K3 Kr3 Al1 132.7(18) 2_545 1_554
Ca3 Kr3 Al1 132.7(18) 2_545 1_554
Na1 Kr3 Al1 47.7(8) . 1_554
O3 Kr3 Al1 64.1(10) 3_455 1_554
O3 Kr3 Al1 22.7(3) 1_554 1_554
O3 Kr3 Al1 93.2(17) 2_545 1_554
Si1 Kr3 Al1 43.1(6) 6_455 1_554
Al1 Kr3 Al1 43.1(6) 6_455 1_554
Si1 Kr3 Al1 79.7(13) 3_455 1_554
Al1 Kr3 Al1 79.7(13) 3_455 1_554
Si1 Kr3 Al1 0.000(15) 1_554 1_554
Kr4 Kr3 Si1 155(3) 2 4_554
Kr4 Kr3 Si1 113(4) . 4_554
Kr4 Kr3 Si1 81(6) 4 4_554
Kr1 Kr3 Si1 156.5(12) 3_455 4_554
Kr1 Kr3 Si1 84(2) 1_554 4_554
Kr1 Kr3 Si1 113.5(14) 2_545 4_554
Kr2 Kr3 Si1 102.8(17) 6 4_554
Kr2 Kr3 Si1 166(2) 2 4_554
Kr2 Kr3 Si1 122.8(17) . 4_554
Kr2 Kr3 Si1 143.9(16) 3 4_554
Kr2 Kr3 Si1 78(2) 5 4_554
Kr2 Kr3 Si1 87(2) 4 4_554
Ca2 Kr3 Si1 47.7(8) . 4_554
OW1 Kr3 Si1 84(2) 2 4_554
OW1 Kr3 Si1 122(3) . 4_554
OW1 Kr3 Si1 42(2) 3 4_554
Kr5 Kr3 Si1 150.0(18) 3_455 4_554
Kr5 Kr3 Si1 72.8(13) 1_554 4_554
Kr5 Kr3 Si1 106.3(11) 2_545 4_554
O4 Kr3 Si1 56.4(10) 2 4_554
O4 Kr3 Si1 78.7(15) . 4_554
O4 Kr3 Si1 23.4(3) 3 4_554
K3 Kr3 Si1 132.7(18) 3_455 4_554
Ca3 Kr3 Si1 132.7(18) 3_455 4_554
K3 Kr3 Si1 53.0(5) 1_554 4_554
Ca3 Kr3 Si1 53.0(5) 1_554 4_554
K3 Kr3 Si1 91.9(9) 2_545 4_554
Ca3 Kr3 Si1 91.9(9) 2_545 4_554
Na1 Kr3 Si1 47.7(8) . 4_554
O3 Kr3 Si1 93.2(17) 3_455 4_554
O3 Kr3 Si1 22.7(3) 1_554 4_554
O3 Kr3 Si1 64.1(10) 2_545 4_554
Si1 Kr3 Si1 79.7(13) 6_455 4_554
Al1 Kr3 Si1 79.7(13) 6_455 4_554
Si1 Kr3 Si1 95.4(17) 3_455 4_554
Al1 Kr3 Si1 95.4(17) 3_455 4_554
Si1 Kr3 Si1 43.7(6) 1_554 4_554
Al1 Kr3 Si1 43.7(6) 1_554 4_554
Kr4 Kr3 Si1 81(6) 2 2_545
Kr4 Kr3 Si1 155(3) . 2_545
Kr4 Kr3 Si1 113(4) 4 2_545
Kr1 Kr3 Si1 113.5(14) 3_455 2_545
Kr1 Kr3 Si1 156.5(12) 1_554 2_545
Kr1 Kr3 Si1 84(2) 2_545 2_545
Kr2 Kr3 Si1 166(2) 6 2_545
Kr2 Kr3 Si1 87(2) 2 2_545
Kr2 Kr3 Si1 143.9(16) . 2_545
Kr2 Kr3 Si1 78(2) 3 2_545
Kr2 Kr3 Si1 122.8(17) 5 2_545
Kr2 Kr3 Si1 102.8(17) 4 2_545
Ca2 Kr3 Si1 47.7(8) . 2_545
OW1 Kr3 Si1 122(3) 2 2_545
OW1 Kr3 Si1 42(2) . 2_545
OW1 Kr3 Si1 84(2) 3 2_545
Kr5 Kr3 Si1 106.3(11) 3_455 2_545
Kr5 Kr3 Si1 150.0(18) 1_554 2_545
Kr5 Kr3 Si1 72.8(13) 2_545 2_545
O4 Kr3 Si1 78.7(15) 2 2_545
O4 Kr3 Si1 23.4(3) . 2_545
O4 Kr3 Si1 56.4(10) 3 2_545
K3 Kr3 Si1 91.9(9) 3_455 2_545
Ca3 Kr3 Si1 91.9(9) 3_455 2_545
K3 Kr3 Si1 132.7(18) 1_554 2_545
Ca3 Kr3 Si1 132.7(18) 1_554 2_545
K3 Kr3 Si1 53.0(5) 2_545 2_545
Ca3 Kr3 Si1 53.0(5) 2_545 2_545
Na1 Kr3 Si1 47.7(8) . 2_545
O3 Kr3 Si1 64.1(10) 3_455 2_545
O3 Kr3 Si1 93.2(17) 1_554 2_545
O3 Kr3 Si1 22.7(3) 2_545 2_545
Si1 Kr3 Si1 79.7(13) 6_455 2_545
Al1 Kr3 Si1 79.7(13) 6_455 2_545
Si1 Kr3 Si1 43.1(6) 3_455 2_545
Al1 Kr3 Si1 43.1(6) 3_455 2_545
Si1 Kr3 Si1 95.4(17) 1_554 2_545
Al1 Kr3 Si1 95.4(17) 1_554 2_545
Si1 Kr3 Si1 79.7(13) 4_554 2_545
Kr3 Kr4 Kr2 158(3) . 6
Kr3 Kr4 Kr2 158(3) . .
Kr2 Kr4 Kr2 45(5) 6 .
Kr3 Kr4 Kr4 44(5) . 2
Kr2 Kr4 Kr4 147(3) 6 2
Kr2 Kr4 Kr4 117(3) . 2
Kr3 Kr4 Kr4 44(5) . 4
Kr2 Kr4 Kr4 117(3) 6 4
Kr2 Kr4 Kr4 147(3) . 4
Kr4 Kr4 Kr4 60.000(5) 2 4
Kr3 Kr4 Kr1 106(5) . 3_455
Kr2 Kr4 Kr1 95(5) 6 3_455
Kr2 Kr4 Kr1 53(3) . 3_455
Kr4 Kr4 Kr1 65(3) 2 3_455
Kr4 Kr4 Kr1 118(3) 4 3_455
Kr3 Kr4 Kr1 106(5) . 1_554
Kr2 Kr4 Kr1 53(3) 6 1_554
Kr2 Kr4 Kr1 95(5) . 1_554
Kr4 Kr4 Kr1 118(3) 2 1_554
Kr4 Kr4 Kr1 65(3) 4 1_554
Kr1 Kr4 Kr1 128(5) 3_455 1_554
Kr3 Kr4 OW1 119(6) . 2
Kr2 Kr4 OW1 65(4) 6 2
Kr2 Kr4 OW1 65(4) . 2
Kr4 Kr4 OW1 140.5(19) 2 2
Kr4 Kr4 OW1 140.5(18) 4 2
Kr1 Kr4 OW1 100(3) 3_455 2
Kr1 Kr4 OW1 100(3) 1_554 2
Kr3 Kr4 Kr2 73(5) . 2
Kr2 Kr4 Kr2 124(4) 6 2
Kr2 Kr4 Kr2 88(3) . 2
Kr4 Kr4 Kr2 29(2) 2 2
Kr4 Kr4 Kr2 84.0(18) 4 2
Kr1 Kr4 Kr2 36(2) 3_455 2
Kr1 Kr4 Kr2 125(3) 1_554 2
OW1 Kr4 Kr2 129.6(15) 2 2
Kr3 Kr4 Kr2 73(5) . 5
Kr2 Kr4 Kr2 88(3) 6 5
Kr2 Kr4 Kr2 124(4) . 5
Kr4 Kr4 Kr2 84.0(18) 2 5
Kr4 Kr4 Kr2 29(2) 4 5
Kr1 Kr4 Kr2 125(3) 3_455 5
Kr1 Kr4 Kr2 36(2) 1_554 5
OW1 Kr4 Kr2 129.6(15) 2 5
Kr2 Kr4 Kr2 101(3) 2 5
Kr3 Kr4 Kr2 58(6) . 3
Kr2 Kr4 Kr2 132(4) 6 3
Kr2 Kr4 Kr2 106(3) . 3
Kr4 Kr4 Kr2 15.3(17) 2 3
Kr4 Kr4 Kr2 62.4(14) 4 3
Kr1 Kr4 Kr2 57(2) 3_455 3
Kr1 Kr4 Kr2 111(3) 1_554 3
OW1 Kr4 Kr2 148.7(15) 2 3
Kr2 Kr4 Kr2 22(2) 2 3
Kr2 Kr4 Kr2 80.9(19) 5 3
Kr3 Kr4 Kr2 58(6) . 4
Kr2 Kr4 Kr2 106(3) 6 4
Kr2 Kr4 Kr2 132(4) . 4
Kr4 Kr4 Kr2 62.4(14) 2 4
Kr4 Kr4 Kr2 15.3(17) 4 4
Kr1 Kr4 Kr2 111(3) 3_455 4
Kr1 Kr4 Kr2 57(2) 1_554 4
OW1 Kr4 Kr2 148.7(15) 2 4
Kr2 Kr4 Kr2 80.9(19) 2 4
Kr2 Kr4 Kr2 22(2) 5 4
Kr2 Kr4 Kr2 60(3) 3 4
Kr3 Kr4 Kr1 50(8) . 2_545
Kr2 Kr4 Kr1 125(3) 6 2_545
Kr2 Kr4 Kr1 125(3) . 2_545
Kr4 Kr4 Kr1 33.6(8) 2 2_545
Kr4 Kr4 Kr1 33.6(8) 4 2_545
Kr1 Kr4 Kr1 85(3) 3_455 2_545
Kr1 Kr4 Kr1 85(3) 1_554 2_545
OW1 Kr4 Kr1 169(4) 2 2_545
Kr2 Kr4 Kr1 51.4(16) 2 2_545
Kr2 Kr4 Kr1 51.4(16) 5 2_545
Kr2 Kr4 Kr1 30.1(12) 3 2_545
Kr2 Kr4 Kr1 30.1(12) 4 2_545
Kr3 Kr4 Kr5 111(2) . 3_455
Kr2 Kr4 Kr5 91(4) 6 3_455
Kr2 Kr4 Kr5 46(2) . 3_455
Kr4 Kr4 Kr5 75.0(17) 2 3_455
Kr4 Kr4 Kr5 131.9(15) 4 3_455
Kr1 Kr4 Kr5 14.5(19) 3_455 3_455
Kr1 Kr4 Kr5 134(4) 1_554 3_455
OW1 Kr4 Kr5 86(2) 2 3_455
Kr2 Kr4 Kr5 48.2(12) 2 3_455
Kr2 Kr4 Kr5 139(2) 5 3_455
Kr2 Kr4 Kr5 69.7(13) 3 3_455
Kr2 Kr4 Kr5 125.5(19) 4 3_455
Kr1 Kr4 Kr5 98.4(12) 2_545 3_455
Kr3 Kr4 Kr5 111(2) . 1_554
Kr2 Kr4 Kr5 46(2) 6 1_554
Kr2 Kr4 Kr5 91(4) . 1_554
Kr4 Kr4 Kr5 131.9(15) 2 1_554
Kr4 Kr4 Kr5 75.0(17) 4 1_554
Kr1 Kr4 Kr5 134(4) 3_455 1_554
Kr1 Kr4 Kr5 14.5(19) 1_554 1_554
OW1 Kr4 Kr5 86(2) 2 1_554
Kr2 Kr4 Kr5 139(2) 2 1_554
Kr2 Kr4 Kr5 48.2(12) 5 1_554
Kr2 Kr4 Kr5 125.5(19) 3 1_554
Kr2 Kr4 Kr5 69.7(13) 4 1_554
Kr1 Kr4 Kr5 98.4(12) 2_545 1_554
Kr5 Kr4 Kr5 136(4) 3_455 1_554
Kr3 Kr4 Ca2 41(6) . .
Kr2 Kr4 Ca2 135(3) 6 .
Kr2 Kr4 Ca2 135(3) . .
Kr4 Kr4 Ca2 77.8(10) 2 .
Kr4 Kr4 Ca2 77.8(10) 4 .
Kr1 Kr4 Ca2 115(3) 3_455 .
Kr1 Kr4 Ca2 115(3) 1_554 .
OW1 Kr4 Ca2 77(3) 2 .
Kr2 Kr4 Ca2 99(2) 2 .
Kr2 Kr4 Ca2 99(2) 5 .
Kr2 Kr4 Ca2 93(2) 3 .
Kr2 Kr4 Ca2 93(2) 4 .
Kr1 Kr4 Ca2 92(3) 2_545 .
Kr5 Kr4 Ca2 110.0(15) 3_455 .
Kr5 Kr4 Ca2 110.0(15) 1_554 .
Kr3 Kr4 OW1 46(2) . .
Kr2 Kr4 OW1 156(3) 6 .
Kr2 Kr4 OW1 112(2) . .
Kr4 Kr4 OW1 24.3(11) 2 .
Kr4 Kr4 OW1 78.1(10) 4 .
Kr1 Kr4 OW1 61(3) 3_455 .
Kr1 Kr4 OW1 141(4) 1_554 .
OW1 Kr4 OW1 116(3) 2 .
Kr2 Kr4 OW1 34.8(19) 2 .
Kr2 Kr4 OW1 105(3) 5 .
Kr2 Kr4 OW1 36.2(16) 3 .
Kr2 Kr4 OW1 84(2) 4 .
Kr1 Kr4 OW1 57.3(16) 2_545 .
Kr5 Kr4 OW1 65.4(12) 3_455 .
Kr5 Kr4 OW1 153(3) 1_554 .
Ca2 Kr4 OW1 64(2) . .
Kr3 Kr4 OW1 46(2) . 3
Kr2 Kr4 OW1 112(2) 6 3
Kr2 Kr4 OW1 156(3) . 3
Kr4 Kr4 OW1 78.1(10) 2 3
Kr4 Kr4 OW1 24.3(11) 4 3
Kr1 Kr4 OW1 141(4) 3_455 3
Kr1 Kr4 OW1 61(3) 1_554 3
OW1 Kr4 OW1 116(3) 2 3
Kr2 Kr4 OW1 105(3) 2 3
Kr2 Kr4 OW1 34.8(19) 5 3
Kr2 Kr4 OW1 84(2) 3 3
Kr2 Kr4 OW1 36.2(16) 4 3
Kr1 Kr4 OW1 57.3(16) 2_545 3
Kr5 Kr4 OW1 153(3) 3_455 3
Kr5 Kr4 OW1 65.4(12) 1_554 3
Ca2 Kr4 OW1 64(2) . 3
OW1 Kr4 OW1 90(2) . 3
Kr3 Kr4 Kr5 47(7) . 2_545
Kr2 Kr4 Kr5 128(3) 6 2_545
Kr2 Kr4 Kr5 128(3) . 2_545
Kr4 Kr4 Kr5 32.1(4) 2 2_545
Kr4 Kr4 Kr5 32.1(4) 4 2_545
Kr1 Kr4 Kr5 86(3) 3_455 2_545
Kr1 Kr4 Kr5 86(3) 1_554 2_545
OW1 Kr4 Kr5 165(4) 2 2_545
Kr2 Kr4 Kr5 52.1(16) 2 2_545
Kr2 Kr4 Kr5 52.1(16) 5 2_545
Kr2 Kr4 Kr5 30.5(13) 3 2_545
Kr2 Kr4 Kr5 30.5(13) 4 2_545
Kr1 Kr4 Kr5 3.7(15) 2_545 2_545
Kr5 Kr4 Kr5 99.7(13) 3_455 2_545
Kr5 Kr4 Kr5 99.7(13) 1_554 2_545
Ca2 Kr4 Kr5 88(2) . 2_545
OW1 Kr4 Kr5 55.3(13) . 2_545
OW1 Kr4 Kr5 55.3(13) 3 2_545
Kr3 Kr4 K3 106.2(14) . 3_455
Kr2 Kr4 K3 96(3) 6 3_455
Kr2 Kr4 K3 53(2) . 3_455
Kr4 Kr4 K3 82.0(8) 2 3_455
Kr4 Kr4 K3 141.9(9) 4 3_455
Kr1 Kr4 K3 35(2) 3_455 3_455
Kr1 Kr4 K3 148(4) 1_554 3_455
OW1 Kr4 K3 69.1(8) 2 3_455
Kr2 Kr4 K3 60.9(12) 2 3_455
Kr2 Kr4 K3 160.0(16) 5 3_455
Kr2 Kr4 K3 81.8(11) 3 3_455
Kr2 Kr4 K3 141.8(16) 4 3_455
Kr1 Kr4 K3 111.9(6) 2_545 3_455
Kr5 Kr4 K3 21.4(10) 3_455 3_455
Kr5 Kr4 K3 142(3) 1_554 3_455
Ca2 Kr4 K3 92.3(6) . 3_455
OW1 Kr4 K3 64.7(3) . 3_455
OW1 Kr4 K3 152(2) 3 3_455
Kr5 Kr4 K3 112.1(7) 2_545 3_455
Kr3 Kr4 Ca3 106.2(14) . 3_455
Kr2 Kr4 Ca3 96(3) 6 3_455
Kr2 Kr4 Ca3 53(2) . 3_455
Kr4 Kr4 Ca3 82.0(8) 2 3_455
Kr4 Kr4 Ca3 141.9(9) 4 3_455
Kr1 Kr4 Ca3 35(2) 3_455 3_455
Kr1 Kr4 Ca3 148(4) 1_554 3_455
OW1 Kr4 Ca3 69.1(8) 2 3_455
Kr2 Kr4 Ca3 60.9(12) 2 3_455
Kr2 Kr4 Ca3 160.0(16) 5 3_455
Kr2 Kr4 Ca3 81.8(11) 3 3_455
Kr2 Kr4 Ca3 141.8(16) 4 3_455
Kr1 Kr4 Ca3 111.9(6) 2_545 3_455
Kr5 Kr4 Ca3 21.4(10) 3_455 3_455
Kr5 Kr4 Ca3 142(3) 1_554 3_455
Ca2 Kr4 Ca3 92.3(6) . 3_455
OW1 Kr4 Ca3 64.7(3) . 3_455
OW1 Kr4 Ca3 152(2) 3 3_455
Kr5 Kr4 Ca3 112.1(7) 2_545 3_455
K3 Kr4 Ca3 0.0(2) 3_455 3_455
Kr3 Kr4 K3 106.2(14) . 1_554
Kr2 Kr4 K3 53(2) 6 1_554
Kr2 Kr4 K3 96(3) . 1_554
Kr4 Kr4 K3 141.9(9) 2 1_554
Kr4 Kr4 K3 82.0(8) 4 1_554
Kr1 Kr4 K3 148(4) 3_455 1_554
Kr1 Kr4 K3 35(2) 1_554 1_554
OW1 Kr4 K3 69.1(8) 2 1_554
Kr2 Kr4 K3 160.0(17) 2 1_554
Kr2 Kr4 K3 60.9(12) 5 1_554
Kr2 Kr4 K3 141.7(16) 3 1_554
Kr2 Kr4 K3 81.8(11) 4 1_554
Kr1 Kr4 K3 111.9(6) 2_545 1_554
Kr5 Kr4 K3 142(3) 3_455 1_554
Kr5 Kr4 K3 21.4(10) 1_554 1_554
Ca2 Kr4 K3 92.3(6) . 1_554
OW1 Kr4 K3 152(2) . 1_554
OW1 Kr4 K3 64.7(3) 3 1_554
Kr5 Kr4 K3 112.1(7) 2_545 1_554
K3 Kr4 K3 135.7(15) 3_455 1_554
Ca3 Kr4 K3 135.7(15) 3_455 1_554
Kr3 Kr4 Ca3 106.2(14) . 1_554
Kr2 Kr4 Ca3 53(2) 6 1_554
Kr2 Kr4 Ca3 96(3) . 1_554
Kr4 Kr4 Ca3 141.9(9) 2 1_554
Kr4 Kr4 Ca3 82.0(8) 4 1_554
Kr1 Kr4 Ca3 148(4) 3_455 1_554
Kr1 Kr4 Ca3 35(2) 1_554 1_554
OW1 Kr4 Ca3 69.1(8) 2 1_554
Kr2 Kr4 Ca3 160.0(17) 2 1_554
Kr2 Kr4 Ca3 60.9(12) 5 1_554
Kr2 Kr4 Ca3 141.7(16) 3 1_554
Kr2 Kr4 Ca3 81.8(11) 4 1_554
Kr1 Kr4 Ca3 111.9(6) 2_545 1_554
Kr5 Kr4 Ca3 142(3) 3_455 1_554
Kr5 Kr4 Ca3 21.4(10) 1_554 1_554
Ca2 Kr4 Ca3 92.3(6) . 1_554
OW1 Kr4 Ca3 152(2) . 1_554
OW1 Kr4 Ca3 64.7(3) 3 1_554
Kr5 Kr4 Ca3 112.1(7) 2_545 1_554
K3 Kr4 Ca3 135.7(15) 3_455 1_554
Ca3 Kr4 Ca3 135.7(15) 3_455 1_554
K3 Kr4 Ca3 0.0(4) 1_554 1_554
Kr3 Kr4 O4 79(6) . 2
Kr2 Kr4 O4 101(3) 6 2
Kr2 Kr4 O4 101(3) . 2
Kr4 Kr4 O4 110.6(8) 2 2
Kr4 Kr4 O4 110.6(8) 4 2
Kr1 Kr4 O4 113(2) 3_455 2
Kr1 Kr4 O4 113(2) 1_554 2
OW1 Kr4 O4 39(2) 2 2
Kr2 Kr4 O4 120.0(18) 2 2
Kr2 Kr4 O4 120.0(18) 5 2
Kr2 Kr4 O4 125(2) 3 2
Kr2 Kr4 O4 125(2) 4 2
Kr1 Kr4 O4 130(3) 2_545 2
Kr5 Kr4 O4 99.9(12) 3_455 2
Kr5 Kr4 O4 99.9(12) 1_554 2
Ca2 Kr4 O4 38.0(4) . 2
OW1 Kr4 O4 89.6(17) . 2
OW1 Kr4 O4 89.6(17) 3 2
Kr5 Kr4 O4 126(2) 2_545 2
K3 Kr4 O4 78.5(4) 3_455 2
Ca3 Kr4 O4 78.5(4) 3_455 2
K3 Kr4 O4 78.5(4) 1_554 2
Ca3 Kr4 O4 78.5(4) 1_554 2
Kr3 Kr4 O3 77(5) . 3_455
Kr2 Kr4 O3 118(3) 6 3_455
Kr2 Kr4 O3 89(2) . 3_455
Kr4 Kr4 O3 83.0(7) 2 3_455
Kr4 Kr4 O3 121.6(9) 4 3_455
Kr1 Kr4 O3 74(2) 3_455 3_455
Kr1 Kr4 O3 153(2) 1_554 3_455
OW1 Kr4 O3 57.5(16) 2 3_455
Kr2 Kr4 O3 81.3(13) 2 3_455
Kr2 Kr4 O3 148(3) 5 3_455
Kr2 Kr4 O3 93.4(14) 3 3_455
Kr2 Kr4 O3 135(3) 4 3_455
Kr1 Kr4 O3 115(2) 2_545 3_455
Kr5 Kr4 O3 63.9(11) 3_455 3_455
Kr5 Kr4 O3 139.2(14) 1_554 3_455
Ca2 Kr4 O3 49.5(4) . 3_455
OW1 Kr4 O3 58.7(11) . 3_455
OW1 Kr4 O3 113(2) 3 3_455
Kr5 Kr4 O3 112.3(16) 2_545 3_455
K3 Kr4 O3 43.7(3) 3_455 3_455
Ca3 Kr4 O3 43.7(3) 3_455 3_455
K3 Kr4 O3 118.3(7) 1_554 3_455
Ca3 Kr4 O3 118.3(7) 1_554 3_455
O4 Kr4 O3 40.6(3) 2 3_455
Kr3 Kr4 O3 77(5) . 1_554
Kr2 Kr4 O3 89(2) 6 1_554
Kr2 Kr4 O3 118(3) . 1_554
Kr4 Kr4 O3 121.6(9) 2 1_554
Kr4 Kr4 O3 83.0(7) 4 1_554
Kr1 Kr4 O3 153(2) 3_455 1_554
Kr1 Kr4 O3 74(2) 1_554 1_554
OW1 Kr4 O3 57.5(16) 2 1_554
Kr2 Kr4 O3 148(3) 2 1_554
Kr2 Kr4 O3 81.3(13) 5 1_554
Kr2 Kr4 O3 135(3) 3 1_554
Kr2 Kr4 O3 93.4(14) 4 1_554
Kr1 Kr4 O3 115(2) 2_545 1_554
Kr5 Kr4 O3 139.2(14) 3_455 1_554
Kr5 Kr4 O3 63.9(11) 1_554 1_554
Ca2 Kr4 O3 49.5(4) . 1_554
OW1 Kr4 O3 113(2) . 1_554
OW1 Kr4 O3 58.7(11) 3 1_554
Kr5 Kr4 O3 112.3(16) 2_545 1_554
K3 Kr4 O3 118.3(7) 3_455 1_554
Ca3 Kr4 O3 118.3(7) 3_455 1_554
K3 Kr4 O3 43.7(3) 1_554 1_554
Ca3 Kr4 O3 43.7(3) 1_554 1_554
O4 Kr4 O3 40.6(3) 2 1_554
O3 Kr4 O3 80.5(5) 3_455 1_554
Kr3 Kr4 K3 118.5(10) . 9_666
Kr2 Kr4 K3 84(3) 6 9_666
Kr2 Kr4 K3 39(2) . 9_666
Kr4 Kr4 K3 83.2(7) 2 9_666
Kr4 Kr4 K3 139.4(6) 4 9_666
Kr1 Kr4 K3 21(2) 3_455 9_666
Kr1 Kr4 K3 130(4) 1_554 9_666
OW1 Kr4 K3 79.0(16) 2 9_666
Kr2 Kr4 K3 56.1(15) 2 9_666
Kr2 Kr4 K3 142.6(18) 5 9_666
Kr2 Kr4 K3 77.6(12) 3 9_666
Kr2 Kr4 K3 131.6(14) 4 9_666
Kr1 Kr4 K3 105.8(7) 2_545 9_666
Kr5 Kr4 K3 8.2(10) 3_455 9_666
Kr5 Kr4 K3 130(3) 1_554 9_666
Ca2 Kr4 K3 112.7(5) . 9_666
OW1 Kr4 K3 73.1(8) . 9_666
OW1 Kr4 K3 161.3(17) 3 9_666
Kr5 Kr4 K3 107.3(5) 2_545 9_666
K3 Kr4 K3 20.8(4) 3_455 9_666
Ca3 Kr4 K3 20.8(4) 3_455 9_666
K3 Kr4 K3 133.7(17) 1_554 9_666
Ca3 Kr4 K3 133.7(17) 1_554 9_666
O4 Kr4 K3 97.4(5) 2 9_666
O3 Kr4 K3 64.5(3) 3_455 9_666
O3 Kr4 K3 134.7(8) 1_554 9_666
Kr3 Kr4 Ca3 118.5(10) . 9_666
Kr2 Kr4 Ca3 84(3) 6 9_666
Kr2 Kr4 Ca3 39(2) . 9_666
Kr4 Kr4 Ca3 83.2(7) 2 9_666
Kr4 Kr4 Ca3 139.4(6) 4 9_666
Kr1 Kr4 Ca3 21(2) 3_455 9_666
Kr1 Kr4 Ca3 130(4) 1_554 9_666
OW1 Kr4 Ca3 79.0(16) 2 9_666
Kr2 Kr4 Ca3 56.1(15) 2 9_666
Kr2 Kr4 Ca3 142.6(18) 5 9_666
Kr2 Kr4 Ca3 77.6(12) 3 9_666
Kr2 Kr4 Ca3 131.6(14) 4 9_666
Kr1 Kr4 Ca3 105.8(7) 2_545 9_666
Kr5 Kr4 Ca3 8.2(10) 3_455 9_666
Kr5 Kr4 Ca3 130(3) 1_554 9_666
Ca2 Kr4 Ca3 112.7(5) . 9_666
OW1 Kr4 Ca3 73.1(8) . 9_666
OW1 Kr4 Ca3 161.3(17) 3 9_666
Kr5 Kr4 Ca3 107.3(5) 2_545 9_666
K3 Kr4 Ca3 20.8(4) 3_455 9_666
Ca3 Kr4 Ca3 20.8(4) 3_455 9_666
K3 Kr4 Ca3 133.7(17) 1_554 9_666
Ca3 Kr4 Ca3 133.7(17) 1_554 9_666
O4 Kr4 Ca3 97.4(5) 2 9_666
O3 Kr4 Ca3 64.5(3) 3_455 9_666
O3 Kr4 Ca3 134.7(8) 1_554 9_666
K3 Kr4 Ca3 0.0(3) 9_666 9_666
Kr3 Kr4 K3 118.5(10) . 7_666
Kr2 Kr4 K3 39(2) 6 7_666
Kr2 Kr4 K3 84(3) . 7_666
Kr4 Kr4 K3 139.4(6) 2 7_666
Kr4 Kr4 K3 83.2(7) 4 7_666
Kr1 Kr4 K3 130(4) 3_455 7_666
Kr1 Kr4 K3 21(2) 1_554 7_666
OW1 Kr4 K3 79.0(16) 2 7_666
Kr2 Kr4 K3 142.6(18) 2 7_666
Kr2 Kr4 K3 56.1(15) 5 7_666
Kr2 Kr4 K3 131.6(14) 3 7_666
Kr2 Kr4 K3 77.6(12) 4 7_666
Kr1 Kr4 K3 105.8(7) 2_545 7_666
Kr5 Kr4 K3 130(3) 3_455 7_666
Kr5 Kr4 K3 8.2(10) 1_554 7_666
Ca2 Kr4 K3 112.7(5) . 7_666
OW1 Kr4 K3 161.3(17) . 7_666
OW1 Kr4 K3 73.1(8) 3 7_666
Kr5 Kr4 K3 107.3(5) 2_545 7_666
K3 Kr4 K3 133.7(17) 3_455 7_666
Ca3 Kr4 K3 133.7(17) 3_455 7_666
K3 Kr4 K3 20.8(4) 1_554 7_666
Ca3 Kr4 K3 20.8(4) 1_554 7_666
O4 Kr4 K3 97.4(5) 2 7_666
O3 Kr4 K3 134.7(8) 3_455 7_666
O3 Kr4 K3 64.5(3) 1_554 7_666
K3 Kr4 K3 122.7(16) 9_666 7_666
Ca3 Kr4 K3 122.7(16) 9_666 7_666
Kr3 Kr4 Ca3 118.5(10) . 7_666
Kr2 Kr4 Ca3 39(2) 6 7_666
Kr2 Kr4 Ca3 84(3) . 7_666
Kr4 Kr4 Ca3 139.4(6) 2 7_666
Kr4 Kr4 Ca3 83.2(7) 4 7_666
Kr1 Kr4 Ca3 130(4) 3_455 7_666
Kr1 Kr4 Ca3 21(2) 1_554 7_666
OW1 Kr4 Ca3 79.0(16) 2 7_666
Kr2 Kr4 Ca3 142.6(18) 2 7_666
Kr2 Kr4 Ca3 56.1(15) 5 7_666
Kr2 Kr4 Ca3 131.6(14) 3 7_666
Kr2 Kr4 Ca3 77.6(12) 4 7_666
Kr1 Kr4 Ca3 105.8(7) 2_545 7_666
Kr5 Kr4 Ca3 130(3) 3_455 7_666
Kr5 Kr4 Ca3 8.2(10) 1_554 7_666
Ca2 Kr4 Ca3 112.7(5) . 7_666
OW1 Kr4 Ca3 161.3(17) . 7_666
OW1 Kr4 Ca3 73.1(8) 3 7_666
Kr5 Kr4 Ca3 107.3(5) 2_545 7_666
K3 Kr4 Ca3 133.7(17) 3_455 7_666
Ca3 Kr4 Ca3 133.7(17) 3_455 7_666
K3 Kr4 Ca3 20.8(4) 1_554 7_666
Ca3 Kr4 Ca3 20.8(4) 1_554 7_666
O4 Kr4 Ca3 97.4(5) 2 7_666
O3 Kr4 Ca3 134.7(8) 3_455 7_666
O3 Kr4 Ca3 64.5(3) 1_554 7_666
K3 Kr4 Ca3 122.7(16) 9_666 7_666
Ca3 Kr4 Ca3 122.7(16) 9_666 7_666
K3 Kr4 Ca3 0.0(4) 7_666 7_666
Kr3 Kr4 O4 39(5) . .
Kr2 Kr4 O4 153(3) 6 .
Kr2 Kr4 O4 124(2) . .
Kr4 Kr4 O4 57.0(4) 2 .
Kr4 Kr4 O4 83.4(6) 4 .
Kr1 Kr4 O4 89(3) 3_455 .
Kr1 Kr4 O4 139(4) 1_554 .
OW1 Kr4 O4 88(2) 2 .
Kr2 Kr4 O4 72.3(18) 2 .
Kr2 Kr4 O4 111(3) 5 .
Kr2 Kr4 O4 71.7(17) 3 .
Kr2 Kr4 O4 97(2) 4 .
Kr1 Kr4 O4 82(2) 2_545 .
Kr5 Kr4 O4 86.1(14) 3_455 .
Kr5 Kr4 O4 137(2) 1_554 .
Ca2 Kr4 O4 27.6(5) . .
OW1 Kr4 O4 37.8(16) . .
OW1 Kr4 O4 79.5(19) 3 .
Kr5 Kr4 O4 78.4(15) 2_545 .
K3 Kr4 O4 72.6(5) 3_455 .
Ca3 Kr4 O4 72.6(5) 3_455 .
K3 Kr4 O4 119.9(10) 1_554 .
Ca3 Kr4 O4 119.9(10) 1_554 .
O4 Kr4 O4 53.6(5) 2 .
O3 Kr4 O4 38.3(4) 3_455 .
O3 Kr4 O4 76.8(8) 1_554 .
K3 Kr4 O4 90.8(3) 9_666 .
Ca3 Kr4 O4 90.8(3) 9_666 .
K3 Kr4 O4 140.2(8) 7_666 .
Ca3 Kr4 O4 140.2(8) 7_666 .
Kr3 Kr4 O4 39(5) . 3
Kr2 Kr4 O4 124(2) 6 3
Kr2 Kr4 O4 153(3) . 3
Kr4 Kr4 O4 83.4(6) 2 3
Kr4 Kr4 O4 57.0(4) 4 3
Kr1 Kr4 O4 139(4) 3_455 3
Kr1 Kr4 O4 89(3) 1_554 3
OW1 Kr4 O4 88(2) 2 3
Kr2 Kr4 O4 111(3) 2 3
Kr2 Kr4 O4 72.3(18) 5 3
Kr2 Kr4 O4 97(2) 3 3
Kr2 Kr4 O4 71.7(17) 4 3
Kr1 Kr4 O4 82(2) 2_545 3
Kr5 Kr4 O4 137(2) 3_455 3
Kr5 Kr4 O4 86.1(14) 1_554 3
Ca2 Kr4 O4 27.6(5) . 3
OW1 Kr4 O4 79.5(19) . 3
OW1 Kr4 O4 37.8(16) 3 3
Kr5 Kr4 O4 78.4(15) 2_545 3
K3 Kr4 O4 119.9(10) 3_455 3
Ca3 Kr4 O4 119.9(10) 3_455 3
K3 Kr4 O4 72.6(5) 1_554 3
Ca3 Kr4 O4 72.6(5) 1_554 3
O4 Kr4 O4 53.6(5) 2 3
O3 Kr4 O4 76.8(8) 3_455 3
O3 Kr4 O4 38.3(4) 1_554 3
K3 Kr4 O4 140.2(8) 9_666 3
Ca3 Kr4 O4 140.2(8) 9_666 3
K3 Kr4 O4 90.8(3) 7_666 3
Ca3 Kr4 O4 90.8(3) 7_666 3
O4 Kr4 O4 50.9(6) . 3
Kr3 Kr4 Na1 48(6) . .
Kr2 Kr4 Na1 130(3) 6 .
Kr2 Kr4 Na1 130(3) . .
Kr4 Kr4 Na1 83.4(6) 2 .
Kr4 Kr4 Na1 83.4(6) 4 .
Kr1 Kr4 Na1 116(3) 3_455 .
Kr1 Kr4 Na1 116(3) 1_554 .
OW1 Kr4 Na1 71(3) 2 .
Kr2 Kr4 Na1 103(2) 2 .
Kr2 Kr4 Na1 103(2) 5 .
Kr2 Kr4 Na1 99(2) 3 .
Kr2 Kr4 Na1 99(2) 4 .
Kr1 Kr4 Na1 98(2) 2_545 .
Kr5 Kr4 Na1 108.8(15) 3_455 .
Kr5 Kr4 Na1 108.8(15) 1_554 .
Ca2 Kr4 Na1 6.5(6) . .
OW1 Kr4 Na1 67.9(18) . .
OW1 Kr4 Na1 67.9(18) 3 .
Kr5 Kr4 Na1 94.4(18) 2_545 .
K3 Kr4 Na1 89.9(6) 3_455 .
Ca3 Kr4 Na1 89.9(6) 3_455 .
K3 Kr4 Na1 89.9(6) 1_554 .
Ca3 Kr4 Na1 89.9(6) 1_554 .
O4 Kr4 Na1 31.6(5) 2 .
O3 Kr4 Na1 46.4(4) 3_455 .
O3 Kr4 Na1 46.4(4) 1_554 .
K3 Kr4 Na1 110.6(5) 9_666 .
Ca3 Kr4 Na1 110.6(5) 9_666 .
K3 Kr4 Na1 110.6(5) 7_666 .
Ca3 Kr4 Na1 110.6(5) 7_666 .
O4 Kr4 Na1 30.5(4) . .
O4 Kr4 Na1 30.5(4) 3 .
Kr3 Kr4 Si1 89(6) . 6_455
Kr2 Kr4 Si1 100(3) 6 6_455
Kr2 Kr4 Si1 84(3) . 6_455
Kr4 Kr4 Si1 105.2(6) 2 6_455
Kr4 Kr4 Si1 129.3(8) 4 6_455
Kr1 Kr4 Si1 89(2) 3_455 6_455
Kr1 Kr4 Si1 131(3) 1_554 6_455
OW1 Kr4 Si1 35.8(19) 2 6_455
Kr2 Kr4 Si1 103.6(14) 2 6_455
Kr2 Kr4 Si1 143.8(19) 5 6_455
Kr2 Kr4 Si1 116.4(15) 3 6_455
Kr2 Kr4 Si1 145(2) 4 6_455
Kr1 Kr4 Si1 135(2) 2_545 6_455
Kr5 Kr4 Si1 76.1(11) 3_455 6_455
Kr5 Kr4 Si1 116.6(14) 1_554 6_455
Ca2 Kr4 Si1 51.6(5) . 6_455
OW1 Kr4 Si1 81.1(12) . 6_455
OW1 Kr4 Si1 111.7(18) 3 6_455
Kr5 Kr4 Si1 131.9(18) 2_545 6_455
K3 Kr4 Si1 54.7(3) 3_455 6_455
Ca3 Kr4 Si1 54.7(3) 3_455 6_455
K3 Kr4 Si1 96.3(6) 1_554 6_455
Ca3 Kr4 Si1 96.3(6) 1_554 6_455
O4 Kr4 Si1 23.85(14) 2 6_455
O3 Kr4 Si1 22.99(13) 3_455 6_455
O3 Kr4 Si1 63.8(4) 1_554 6_455
K3 Kr4 Si1 73.6(4) 9_666 6_455
Ca3 Kr4 Si1 73.6(4) 9_666 6_455
K3 Kr4 Si1 111.7(8) 7_666 6_455
Ca3 Kr4 Si1 111.7(8) 7_666 6_455
O4 Kr4 Si1 53.6(4) . 6_455
O4 Kr4 Si1 74.1(6) 3 6_455
Na1 Kr4 Si1 45.9(4) . 6_455
Kr3 Kr4 Al1 89(6) . 6_455
Kr2 Kr4 Al1 100(3) 6 6_455
Kr2 Kr4 Al1 84(3) . 6_455
Kr4 Kr4 Al1 105.2(6) 2 6_455
Kr4 Kr4 Al1 129.3(8) 4 6_455
Kr1 Kr4 Al1 89(2) 3_455 6_455
Kr1 Kr4 Al1 131(3) 1_554 6_455
OW1 Kr4 Al1 35.8(19) 2 6_455
Kr2 Kr4 Al1 103.6(14) 2 6_455
Kr2 Kr4 Al1 143.8(19) 5 6_455
Kr2 Kr4 Al1 116.4(15) 3 6_455
Kr2 Kr4 Al1 145(2) 4 6_455
Kr1 Kr4 Al1 135(2) 2_545 6_455
Kr5 Kr4 Al1 76.1(11) 3_455 6_455
Kr5 Kr4 Al1 116.6(14) 1_554 6_455
Ca2 Kr4 Al1 51.6(5) . 6_455
OW1 Kr4 Al1 81.1(12) . 6_455
OW1 Kr4 Al1 111.7(18) 3 6_455
Kr5 Kr4 Al1 131.9(18) 2_545 6_455
K3 Kr4 Al1 54.7(3) 3_455 6_455
Ca3 Kr4 Al1 54.7(3) 3_455 6_455
K3 Kr4 Al1 96.3(6) 1_554 6_455
Ca3 Kr4 Al1 96.3(6) 1_554 6_455
O4 Kr4 Al1 23.85(14) 2 6_455
O3 Kr4 Al1 22.99(13) 3_455 6_455
O3 Kr4 Al1 63.8(4) 1_554 6_455
K3 Kr4 Al1 73.6(4) 9_666 6_455
Ca3 Kr4 Al1 73.6(4) 9_666 6_455
K3 Kr4 Al1 111.7(8) 7_666 6_455
Ca3 Kr4 Al1 111.7(8) 7_666 6_455
O4 Kr4 Al1 53.6(4) . 6_455
O4 Kr4 Al1 74.1(6) 3 6_455
Na1 Kr4 Al1 45.9(4) . 6_455
Si1 Kr4 Al1 0.000(13) 6_455 6_455
Kr3 Kr4 Si1 89(6) . 1_554
Kr2 Kr4 Si1 84(3) 6 1_554
Kr2 Kr4 Si1 100(3) . 1_554
Kr4 Kr4 Si1 129.3(8) 2 1_554
Kr4 Kr4 Si1 105.2(6) 4 1_554
Kr1 Kr4 Si1 131(3) 3_455 1_554
Kr1 Kr4 Si1 89(2) 1_554 1_554
OW1 Kr4 Si1 35.8(19) 2 1_554
Kr2 Kr4 Si1 143.8(19) 2 1_554
Kr2 Kr4 Si1 103.6(13) 5 1_554
Kr2 Kr4 Si1 145(2) 3 1_554
Kr2 Kr4 Si1 116.4(15) 4 1_554
Kr1 Kr4 Si1 135(2) 2_545 1_554
Kr5 Kr4 Si1 116.6(14) 3_455 1_554
Kr5 Kr4 Si1 76.1(11) 1_554 1_554
Ca2 Kr4 Si1 51.6(5) . 1_554
OW1 Kr4 Si1 111.7(18) . 1_554
OW1 Kr4 Si1 81.1(12) 3 1_554
Kr5 Kr4 Si1 131.9(18) 2_545 1_554
K3 Kr4 Si1 96.3(6) 3_455 1_554
Ca3 Kr4 Si1 96.3(6) 3_455 1_554
K3 Kr4 Si1 54.7(3) 1_554 1_554
Ca3 Kr4 Si1 54.7(3) 1_554 1_554
O4 Kr4 Si1 23.85(14) 2 1_554
O3 Kr4 Si1 63.8(4) 3_455 1_554
O3 Kr4 Si1 22.99(13) 1_554 1_554
K3 Kr4 Si1 111.7(8) 9_666 1_554
Ca3 Kr4 Si1 111.7(8) 9_666 1_554
K3 Kr4 Si1 73.6(4) 7_666 1_554
Ca3 Kr4 Si1 73.6(4) 7_666 1_554
O4 Kr4 Si1 74.1(6) . 1_554
O4 Kr4 Si1 53.6(4) 3 1_554
Na1 Kr4 Si1 45.9(4) . 1_554
Si1 Kr4 Si1 43.6(2) 6_455 1_554
Al1 Kr4 Si1 43.6(2) 6_455 1_554
Kr3 Kr4 Al1 89(6) . 1_554
Kr2 Kr4 Al1 84(3) 6 1_554
Kr2 Kr4 Al1 100(3) . 1_554
Kr4 Kr4 Al1 129.3(8) 2 1_554
Kr4 Kr4 Al1 105.2(6) 4 1_554
Kr1 Kr4 Al1 131(3) 3_455 1_554
Kr1 Kr4 Al1 89(2) 1_554 1_554
OW1 Kr4 Al1 35.8(19) 2 1_554
Kr2 Kr4 Al1 143.8(19) 2 1_554
Kr2 Kr4 Al1 103.6(13) 5 1_554
Kr2 Kr4 Al1 145(2) 3 1_554
Kr2 Kr4 Al1 116.4(15) 4 1_554
Kr1 Kr4 Al1 135(2) 2_545 1_554
Kr5 Kr4 Al1 116.6(14) 3_455 1_554
Kr5 Kr4 Al1 76.1(11) 1_554 1_554
Ca2 Kr4 Al1 51.6(5) . 1_554
OW1 Kr4 Al1 111.7(18) . 1_554
OW1 Kr4 Al1 81.1(12) 3 1_554
Kr5 Kr4 Al1 131.9(18) 2_545 1_554
K3 Kr4 Al1 96.3(6) 3_455 1_554
Ca3 Kr4 Al1 96.3(6) 3_455 1_554
K3 Kr4 Al1 54.7(3) 1_554 1_554
Ca3 Kr4 Al1 54.7(3) 1_554 1_554
O4 Kr4 Al1 23.85(14) 2 1_554
O3 Kr4 Al1 63.8(4) 3_455 1_554
O3 Kr4 Al1 22.99(13) 1_554 1_554
K3 Kr4 Al1 111.7(8) 9_666 1_554
Ca3 Kr4 Al1 111.7(8) 9_666 1_554
K3 Kr4 Al1 73.6(4) 7_666 1_554
Ca3 Kr4 Al1 73.6(4) 7_666 1_554
O4 Kr4 Al1 74.1(6) . 1_554
O4 Kr4 Al1 53.6(4) 3 1_554
Na1 Kr4 Al1 45.9(4) . 1_554
Si1 Kr4 Al1 43.6(2) 6_455 1_554
Al1 Kr4 Al1 43.6(2) 6_455 1_554
Si1 Kr4 Al1 0.000(11) 1_554 1_554
Kr3 Kr4 K3 32(7) . 2_545
Kr2 Kr4 K3 140(3) 6 2_545
Kr2 Kr4 K3 140(3) . 2_545
Kr4 Kr4 K3 30.09(4) 2 2_545
Kr4 Kr4 K3 30.09(4) 4 2_545
Kr1 Kr4 K3 93(3) 3_455 2_545
Kr1 Kr4 K3 93(3) 1_554 2_545
OW1 Kr4 K3 151(3) 2 2_545
Kr2 Kr4 K3 56.5(19) 2 2_545
Kr2 Kr4 K3 56.5(19) 5 2_545
Kr2 Kr4 K3 35.6(14) 3 2_545
Kr2 Kr4 K3 35.6(14) 4 2_545
Kr1 Kr4 K3 18.2(16) 2_545 2_545
Kr5 Kr4 K3 104.3(15) 3_455 2_545
Kr5 Kr4 K3 104.3(15) 1_554 2_545
Ca2 Kr4 K3 73.5(15) . 2_545
OW1 Kr4 K3 49.0(11) . 2_545
OW1 Kr4 K3 49.0(11) 3 2_545
Kr5 Kr4 K3 14.5(9) 2_545 2_545
K3 Kr4 K3 111.8(9) 3_455 2_545
Ca3 Kr4 K3 111.8(9) 3_455 2_545
K3 Kr4 K3 111.8(9) 1_554 2_545
Ca3 Kr4 K3 111.8(9) 1_554 2_545
O4 Kr4 K3 111.5(14) 2 2_545
O3 Kr4 K3 101.6(12) 3_455 2_545
O3 Kr4 K3 101.6(12) 1_554 2_545
K3 Kr4 K3 112.5(6) 9_666 2_545
Ca3 Kr4 K3 112.5(6) 9_666 2_545
K3 Kr4 K3 112.5(6) 7_666 2_545
Ca3 Kr4 K3 112.5(6) 7_666 2_545
O4 Kr4 K3 65.4(9) . 2_545
O4 Kr4 K3 65.4(9) 3 2_545
Na1 Kr4 K3 79.9(11) . 2_545
Si1 Kr4 K3 119.0(12) 6_455 2_545
Al1 Kr4 K3 119.0(12) 6_455 2_545
Si1 Kr4 K3 119.0(12) 1_554 2_545
Al1 Kr4 K3 119.0(12) 1_554 2_545
Kr3 Kr4 Ca3 32(7) . 2_545
Kr2 Kr4 Ca3 140(3) 6 2_545
Kr2 Kr4 Ca3 140(3) . 2_545
Kr4 Kr4 Ca3 30.09(4) 2 2_545
Kr4 Kr4 Ca3 30.09(4) 4 2_545
Kr1 Kr4 Ca3 93(3) 3_455 2_545
Kr1 Kr4 Ca3 93(3) 1_554 2_545
OW1 Kr4 Ca3 151(3) 2 2_545
Kr2 Kr4 Ca3 56.5(19) 2 2_545
Kr2 Kr4 Ca3 56.5(19) 5 2_545
Kr2 Kr4 Ca3 35.6(14) 3 2_545
Kr2 Kr4 Ca3 35.6(14) 4 2_545
Kr1 Kr4 Ca3 18.2(16) 2_545 2_545
Kr5 Kr4 Ca3 104.3(15) 3_455 2_545
Kr5 Kr4 Ca3 104.3(15) 1_554 2_545
Ca2 Kr4 Ca3 73.5(15) . 2_545
OW1 Kr4 Ca3 49.0(11) . 2_545
OW1 Kr4 Ca3 49.0(11) 3 2_545
Kr5 Kr4 Ca3 14.5(9) 2_545 2_545
K3 Kr4 Ca3 111.8(9) 3_455 2_545
Ca3 Kr4 Ca3 111.8(9) 3_455 2_545
K3 Kr4 Ca3 111.8(9) 1_554 2_545
Ca3 Kr4 Ca3 111.8(9) 1_554 2_545
O4 Kr4 Ca3 111.5(14) 2 2_545
O3 Kr4 Ca3 101.6(12) 3_455 2_545
O3 Kr4 Ca3 101.6(12) 1_554 2_545
K3 Kr4 Ca3 112.5(6) 9_666 2_545
Ca3 Kr4 Ca3 112.5(6) 9_666 2_545
K3 Kr4 Ca3 112.5(6) 7_666 2_545
Ca3 Kr4 Ca3 112.5(6) 7_666 2_545
O4 Kr4 Ca3 65.4(9) . 2_545
O4 Kr4 Ca3 65.4(9) 3 2_545
Na1 Kr4 Ca3 79.9(11) . 2_545
Si1 Kr4 Ca3 119.0(12) 6_455 2_545
Al1 Kr4 Ca3 119.0(12) 6_455 2_545
Si1 Kr4 Ca3 119.0(12) 1_554 2_545
Al1 Kr4 Ca3 119.0(12) 1_554 2_545
K3 Kr4 Ca3 0.0(3) 2_545 2_545
Kr3 Kr4 O2 111(6) . 8_565
Kr2 Kr4 O2 80(3) 6 8_565
Kr2 Kr4 O2 63(3) . 8_565
Kr4 Kr4 O2 119.2(5) 2 8_565
Kr4 Kr4 O2 150.1(7) 4 8_565
Kr1 Kr4 O2 82(2) 3_455 8_565
Kr1 Kr4 O2 122(3) 1_554 8_565
OW1 Kr4 O2 22.8(5) 2 8_565
Kr2 Kr4 O2 107.3(13) 2 8_565
Kr2 Kr4 O2 151.6(15) 5 8_565
Kr2 Kr4 O2 125.9(12) 3 8_565
Kr2 Kr4 O2 165(2) 4 8_565
Kr1 Kr4 O2 152.6(16) 2_545 8_565
Kr5 Kr4 O2 67.0(12) 3_455 8_565
Kr5 Kr4 O2 108.1(17) 1_554 8_565
Ca2 Kr4 O2 73.2(6) . 8_565
OW1 Kr4 O2 95.3(9) . 8_565
OW1 Kr4 O2 128.8(16) 3 8_565
Kr5 Kr4 O2 150.3(14) 2_545 8_565
K3 Kr4 O2 48.1(4) 3_455 8_565
Ca3 Kr4 O2 48.1(4) 3_455 8_565
K3 Kr4 O2 91.9(8) 1_554 8_565
Ca3 Kr4 O2 91.9(8) 1_554 8_565
O4 Kr4 O2 39.7(3) 2 8_565
O3 Kr4 O2 38.2(2) 3_455 8_565
O3 Kr4 O2 72.7(4) 1_554 8_565
K3 Kr4 O2 62.0(5) 9_666 8_565
Ca3 Kr4 O2 62.0(5) 9_666 8_565
K3 Kr4 O2 101.2(10) 7_666 8_565
Ca3 Kr4 O2 101.2(10) 7_666 8_565
O4 Kr4 O2 74.4(4) . 8_565
O4 Kr4 O2 93.2(6) 3 8_565
Na1 Kr4 O2 67.3(5) . 8_565
Si1 Kr4 O2 22.07(14) 6_455 8_565
Al1 Kr4 O2 22.07(14) 6_455 8_565
Si1 Kr4 O2 49.8(3) 1_554 8_565
Al1 Kr4 O2 49.8(3) 1_554 8_565
K3 Kr4 O2 139.5(11) 2_545 8_565
Ca3 Kr4 O2 139.5(11) 2_545 8_565
Kr1 Kr5 Kr2 37.7(17) . 6_556
Kr1 Kr5 Kr2 37.7(17) . 5_556
Kr2 Kr5 Kr2 75(3) 6_556 5_556
Kr1 Kr5 Ca3 153(4) . .
Kr2 Kr5 Ca3 134.6(17) 6_556 .
Kr2 Kr5 Ca3 134.6(17) 5_556 .
Kr1 Kr5 Kr4 20(2) . 1_556
Kr2 Kr5 Kr4 25.5(16) 6_556 1_556
Kr2 Kr5 Kr4 54(3) 5_556 1_556
Ca3 Kr5 Kr4 137.1(18) . 1_556
Kr1 Kr5 Kr4 20(2) . 4_556
Kr2 Kr5 Kr4 54(3) 6_556 4_556
Kr2 Kr5 Kr4 25.5(16) 5_556 4_556
Ca3 Kr5 Kr4 137.1(18) . 4_556
Kr4 Kr5 Kr4 30(3) 1_556 4_556
Kr1 Kr5 Kr2 35.3(12) . 1_556
Kr2 Kr5 Kr2 2.7(6) 6_556 1_556
Kr2 Kr5 Kr2 73(3) 5_556 1_556
Ca3 Kr5 Kr2 137.2(13) . 1_556
Kr4 Kr5 Kr2 24.2(15) 1_556 1_556
Kr4 Kr5 Kr2 52(2) 4_556 1_556
Kr1 Kr5 Kr2 35.3(12) . 4_556
Kr2 Kr5 Kr2 73(3) 6_556 4_556
Kr2 Kr5 Kr2 2.7(6) 5_556 4_556
Ca3 Kr5 Kr2 137.2(13) . 4_556
Kr4 Kr5 Kr2 52(2) 1_556 4_556
Kr4 Kr5 Kr2 24.2(15) 4_556 4_556
Kr2 Kr5 Kr2 71(2) 1_556 4_556
Kr1 Kr5 Kr3 21(4) . 1_556
Kr2 Kr5 Kr3 42.1(18) 6_556 1_556
Kr2 Kr5 Kr3 42.1(18) 5_556 1_556
Ca3 Kr5 Kr3 132(3) . 1_556
Kr4 Kr5 Kr3 16.7(14) 1_556 1_556
Kr4 Kr5 Kr3 16.7(14) 4_556 1_556
Kr2 Kr5 Kr3 40.8(13) 1_556 1_556
Kr2 Kr5 Kr3 40.8(13) 4_556 1_556
Kr1 Kr5 K3 166(4) . 7_667
Kr2 Kr5 K3 140.3(19) 6_556 7_667
Kr2 Kr5 K3 140.3(19) 5_556 7_667
Ca3 Kr5 K3 41.1(9) . 7_667
Kr4 Kr5 K3 165.0(17) 1_556 7_667
Kr4 Kr5 K3 165.0(17) 4_556 7_667
Kr2 Kr5 K3 142.0(13) 1_556 7_667
Kr2 Kr5 K3 142.0(13) 4_556 7_667
Kr3 Kr5 K3 173(3) 1_556 7_667
Kr1 Kr5 Ca3 166(4) . 7_667
Kr2 Kr5 Ca3 140.3(19) 6_556 7_667
Kr2 Kr5 Ca3 140.3(19) 5_556 7_667
Ca3 Kr5 Ca3 41.1(9) . 7_667
Kr4 Kr5 Ca3 165.0(17) 1_556 7_667
Kr4 Kr5 Ca3 165.0(17) 4_556 7_667
Kr2 Kr5 Ca3 142.0(13) 1_556 7_667
Kr2 Kr5 Ca3 142.0(13) 4_556 7_667
Kr3 Kr5 Ca3 173(3) 1_556 7_667
K3 Kr5 Ca3 0.0(6) 7_667 7_667
Kr1 Kr5 OW1 61(2) . 2_556
Kr2 Kr5 OW1 34.4(15) 6_556 2_556
Kr2 Kr5 OW1 93(3) 5_556 2_556
Ca3 Kr5 OW1 101.7(15) . 2_556
Kr4 Kr5 OW1 41.0(16) 1_556 2_556
Kr4 Kr5 OW1 68(2) 4_556 2_556
Kr2 Kr5 OW1 36.7(13) 1_556 2_556
Kr2 Kr5 OW1 92(2) 4_556 2_556
Kr3 Kr5 OW1 50.9(16) 1_556 2_556
K3 Kr5 OW1 126.3(14) 7_667 2_556
Ca3 Kr5 OW1 126.3(14) 7_667 2_556
Kr1 Kr5 OW1 61(2) . 3_556
Kr2 Kr5 OW1 93(3) 6_556 3_556
Kr2 Kr5 OW1 34.4(15) 5_556 3_556
Ca3 Kr5 OW1 101.7(15) . 3_556
Kr4 Kr5 OW1 68(2) 1_556 3_556
Kr4 Kr5 OW1 41.0(16) 4_556 3_556
Kr2 Kr5 OW1 92(2) 1_556 3_556
Kr2 Kr5 OW1 36.7(13) 4_556 3_556
Kr3 Kr5 OW1 50.9(16) 1_556 3_556
K3 Kr5 OW1 126.3(14) 7_667 3_556
Ca3 Kr5 OW1 126.3(14) 7_667 3_556
OW1 Kr5 OW1 92(3) 2_556 3_556
Kr1 Kr5 Kr4 8(3) . 2_556
Kr2 Kr5 Kr4 38.3(17) 6_556 2_556
Kr2 Kr5 Kr4 38.3(17) 5_556 2_556
Ca3 Kr5 Kr4 144.9(19) . 2_556
Kr4 Kr5 Kr4 16.0(17) 1_556 2_556
Kr4 Kr5 Kr4 16.0(17) 4_556 2_556
Kr2 Kr5 Kr4 36.3(11) 1_556 2_556
Kr2 Kr5 Kr4 36.3(11) 4_556 2_556
Kr3 Kr5 Kr4 12.9(17) 1_556 2_556
K3 Kr5 Kr4 174.0(18) 7_667 2_556
Ca3 Kr5 Kr4 174.0(18) 7_667 2_556
OW1 Kr5 Kr4 56.7(14) 2_556 2_556
OW1 Kr5 Kr4 56.7(14) 3_556 2_556
Kr1 Kr5 Kr1 21.7(6) . 3_456
Kr2 Kr5 Kr1 16.4(19) 6_556 3_456
Kr2 Kr5 Kr1 59.3(16) 5_556 3_456
Ca3 Kr5 Kr1 148.0(14) . 3_456
Kr4 Kr5 Kr1 16.9(17) 1_556 3_456
Kr4 Kr5 Kr1 40.0(14) 4_556 3_456
Kr2 Kr5 Kr1 13.9(14) 1_556 3_456
Kr2 Kr5 Kr1 56.9(11) 4_556 3_456
Kr3 Kr5 Kr1 31.7(16) 1_556 3_456
K3 Kr5 Kr1 152.9(11) 7_667 3_456
Ca3 Kr5 Kr1 152.9(11) 7_667 3_456
OW1 Kr5 Kr1 46.4(14) 2_556 3_456
OW1 Kr5 Kr1 80.6(14) 3_556 3_456
Kr4 Kr5 Kr1 24.0(7) 2_556 3_456
Kr1 Kr5 Kr1 21.7(6) . 2_546
Kr2 Kr5 Kr1 59.3(16) 6_556 2_546
Kr2 Kr5 Kr1 16.4(19) 5_556 2_546
Ca3 Kr5 Kr1 148.0(14) . 2_546
Kr4 Kr5 Kr1 40.0(14) 1_556 2_546
Kr4 Kr5 Kr1 16.9(17) 4_556 2_546
Kr2 Kr5 Kr1 56.9(11) 1_556 2_546
Kr2 Kr5 Kr1 13.9(14) 4_556 2_546
Kr3 Kr5 Kr1 31.7(16) 1_556 2_546
K3 Kr5 Kr1 152.9(11) 7_667 2_546
Ca3 Kr5 Kr1 152.9(11) 7_667 2_546
OW1 Kr5 Kr1 80.6(14) 2_556 2_546
OW1 Kr5 Kr1 46.4(14) 3_556 2_546
Kr4 Kr5 Kr1 24.0(7) 2_556 2_546
Kr1 Kr5 Kr1 43.1(10) 3_456 2_546
Kr1 Kr5 Kr2 6.2(13) . 3_556
Kr2 Kr5 Kr2 43.5(19) 6_556 3_556
Kr2 Kr5 Kr2 32.0(18) 5_556 3_556
Ca3 Kr5 Kr2 154.8(16) . 3_556
Kr4 Kr5 Kr2 26.2(15) 1_556 3_556
Kr4 Kr5 Kr2 18.3(11) 4_556 3_556
Kr2 Kr5 Kr2 41.1(13) 1_556 3_556
Kr2 Kr5 Kr2 29.6(13) 4_556 3_556
Kr3 Kr5 Kr2 24.0(19) 1_556 3_556
K3 Kr5 Kr2 162.5(14) 7_667 3_556
Ca3 Kr5 Kr2 162.5(14) 7_667 3_556
OW1 Kr5 Kr2 67.2(14) 2_556 3_556
OW1 Kr5 Kr2 57.9(14) 3_556 3_556
Kr4 Kr5 Kr2 11.9(9) 2_556 3_556
Kr1 Kr5 Kr2 27.3(8) 3_456 3_556
Kr1 Kr5 Kr2 15.8(7) 2_546 3_556
Kr1 Kr5 Kr2 6.2(13) . 2_556
Kr2 Kr5 Kr2 32.0(17) 6_556 2_556
Kr2 Kr5 Kr2 43.5(19) 5_556 2_556
Ca3 Kr5 Kr2 154.8(16) . 2_556
Kr4 Kr5 Kr2 18.3(11) 1_556 2_556
Kr4 Kr5 Kr2 26.2(15) 4_556 2_556
Kr2 Kr5 Kr2 29.6(13) 1_556 2_556
Kr2 Kr5 Kr2 41.1(13) 4_556 2_556
Kr3 Kr5 Kr2 24.0(19) 1_556 2_556
K3 Kr5 Kr2 162.5(14) 7_667 2_556
Ca3 Kr5 Kr2 162.5(14) 7_667 2_556
OW1 Kr5 Kr2 57.9(14) 2_556 2_556
OW1 Kr5 Kr2 67.2(14) 3_556 2_556
Kr4 Kr5 Kr2 11.9(9) 2_556 2_556
Kr1 Kr5 Kr2 15.8(7) 3_456 2_556
Kr1 Kr5 Kr2 27.3(8) 2_546 2_556
Kr2 Kr5 Kr2 11.5(12) 3_556 2_556
Kr1 Kr5 Ca2 50(3) . 1_556
Kr2 Kr5 Ca2 59.2(19) 6_556 1_556
Kr2 Kr5 Ca2 59.2(19) 5_556 1_556
Ca3 Kr5 Ca2 102.8(12) . 1_556
Kr4 Kr5 Ca2 39.1(15) 1_556 1_556
Kr4 Kr5 Ca2 39.1(15) 4_556 1_556
Kr2 Kr5 Ca2 59.3(13) 1_556 1_556
Kr2 Kr5 Ca2 59.3(13) 4_556 1_556
Kr3 Kr5 Ca2 29(2) 1_556 1_556
K3 Kr5 Ca2 143.9(12) 7_667 1_556
Ca3 Kr5 Ca2 143.9(12) 7_667 1_556
OW1 Kr5 Ca2 46.0(15) 2_556 1_556
OW1 Kr5 Ca2 46.0(15) 3_556 1_556
Kr4 Kr5 Ca2 42.2(12) 2_556 1_556
Kr1 Kr5 Ca2 56.0(9) 3_456 1_556
Kr1 Kr5 Ca2 56.0(9) 2_546 1_556
Kr2 Kr5 Ca2 52.9(8) 3_556 1_556
Kr2 Kr5 Ca2 52.9(8) 2_556 1_556
Kr1 Kr5 Kr5 30.2(4) . 3_456
Kr2 Kr5 Kr5 8.6(16) 6_556 3_456
Kr2 Kr5 Kr5 67.8(17) 5_556 3_456
Ca3 Kr5 Kr5 142.9(6) . 3_456
Kr4 Kr5 Kr5 22.1(19) 1_556 3_456
Kr4 Kr5 Kr5 48.1(15) 4_556 3_456
Kr2 Kr5 Kr5 5.9(11) 1_556 3_456
Kr2 Kr5 Kr5 65.4(12) 4_556 3_456
Kr3 Kr5 Kr5 38.3(13) 1_556 3_456
K3 Kr5 Kr5 145.4(4) 7_667 3_456
Ca3 Kr5 Kr5 145.4(4) 7_667 3_456
OW1 Kr5 Kr5 41.8(13) 2_556 3_456
OW1 Kr5 Kr5 88.3(13) 3_556 3_456
Kr4 Kr5 Kr5 32.1(4) 2_556 3_456
Kr1 Kr5 Kr5 8.5(5) 3_456 3_456
Kr1 Kr5 Kr5 51.6(5) 2_546 3_456
Kr2 Kr5 Kr5 35.8(6) 3_556 3_456
Kr2 Kr5 Kr5 24.3(6) 2_556 3_456
Ca2 Kr5 Kr5 59.6(4) 1_556 3_456
Kr1 Kr5 Kr5 30.2(4) . 2_546
Kr2 Kr5 Kr5 67.8(17) 6_556 2_546
Kr2 Kr5 Kr5 8.6(16) 5_556 2_546
Ca3 Kr5 Kr5 142.9(6) . 2_546
Kr4 Kr5 Kr5 48.1(15) 1_556 2_546
Kr4 Kr5 Kr5 22.1(19) 4_556 2_546
Kr2 Kr5 Kr5 65.4(12) 1_556 2_546
Kr2 Kr5 Kr5 5.9(11) 4_556 2_546
Kr3 Kr5 Kr5 38.3(13) 1_556 2_546
K3 Kr5 Kr5 145.4(4) 7_667 2_546
Ca3 Kr5 Kr5 145.4(4) 7_667 2_546
OW1 Kr5 Kr5 88.3(13) 2_556 2_546
OW1 Kr5 Kr5 41.8(13) 3_556 2_546
Kr4 Kr5 Kr5 32.1(4) 2_556 2_546
Kr1 Kr5 Kr5 51.6(5) 3_456 2_546
Kr1 Kr5 Kr5 8.5(5) 2_546 2_546
Kr2 Kr5 Kr5 24.3(6) 3_556 2_546
Kr2 Kr5 Kr5 35.8(6) 2_556 2_546
Ca2 Kr5 Kr5 59.6(4) 1_556 2_546
Kr5 Kr5 Kr5 60.000(3) 3_456 2_546
Kr1 Kr5 O1 123.6(5) . 1_566
Kr2 Kr5 O1 85.9(15) 6_556 1_566
Kr2 Kr5 O1 161(2) 5_556 1_566
Ca3 Kr5 O1 59.2(5) . 1_566
Kr4 Kr5 O1 107.1(16) 1_556 1_566
Kr4 Kr5 O1 136(2) 4_556 1_566
Kr2 Kr5 O1 88.4(10) 1_556 1_566
Kr2 Kr5 O1 158.9(15) 4_556 1_566
Kr3 Kr5 O1 120.1(8) 1_556 1_566
K3 Kr5 O1 58.3(5) 7_667 1_566
Ca3 Kr5 O1 58.3(5) 7_667 1_566
OW1 Kr5 O1 69.5(12) 2_556 1_566
OW1 Kr5 O1 147.4(17) 3_556 1_566
Kr4 Kr5 O1 122.8(5) 2_556 1_566
Kr1 Kr5 O1 102.2(7) 3_456 1_566
Kr1 Kr5 O1 145.2(6) 2_546 1_566
Kr2 Kr5 O1 129.5(8) 3_556 1_566
Kr2 Kr5 O1 117.9(7) 2_556 1_566
Ca2 Kr5 O1 108.7(5) 1_556 1_566
Kr5 Kr5 O1 93.7(5) 3_456 1_566
Kr5 Kr5 O1 153.7(5) 2_546 1_566
Kr1 Kr5 O1 123.6(5) . 7_656
Kr2 Kr5 O1 161(2) 6_556 7_656
Kr2 Kr5 O1 85.9(15) 5_556 7_656
Ca3 Kr5 O1 59.2(5) . 7_656
Kr4 Kr5 O1 136(2) 1_556 7_656
Kr4 Kr5 O1 107.1(16) 4_556 7_656
Kr2 Kr5 O1 158.9(15) 1_556 7_656
Kr2 Kr5 O1 88.4(10) 4_556 7_656
Kr3 Kr5 O1 120.1(8) 1_556 7_656
K3 Kr5 O1 58.3(5) 7_667 7_656
Ca3 Kr5 O1 58.3(5) 7_667 7_656
OW1 Kr5 O1 147.4(17) 2_556 7_656
OW1 Kr5 O1 69.5(12) 3_556 7_656
Kr4 Kr5 O1 122.8(5) 2_556 7_656
Kr1 Kr5 O1 145.2(6) 3_456 7_656
Kr1 Kr5 O1 102.2(7) 2_546 7_656
Kr2 Kr5 O1 117.9(7) 3_556 7_656
Kr2 Kr5 O1 129.5(8) 2_556 7_656
Ca2 Kr5 O1 108.7(5) 1_556 7_656
Kr5 Kr5 O1 153.7(5) 3_456 7_656
Kr5 Kr5 O1 93.7(5) 2_546 7_656
O1 Kr5 O1 112.6(10) 1_566 7_656
Kr1 Kr5 O3 102(4) . .
Kr2 Kr5 O3 98.8(18) 6_556 .
Kr2 Kr5 O3 98.8(18) 5_556 .
Ca3 Kr5 O3 51.4(8) . .
Kr4 Kr5 O3 88.0(14) 1_556 .
Kr4 Kr5 O3 88.0(14) 4_556 .
Kr2 Kr5 O3 100.3(13) 1_556 .
Kr2 Kr5 O3 100.3(13) 4_556 .
Kr3 Kr5 O3 81(2) 1_556 .
K3 Kr5 O3 92.5(10) 7_667 .
Ca3 Kr5 O3 92.5(10) 7_667 .
OW1 Kr5 O3 66.8(14) 2_556 .
OW1 Kr5 O3 66.8(14) 3_556 .
Kr4 Kr5 O3 93.6(14) 2_556 .
Kr1 Kr5 O3 103.4(12) 3_456 .
Kr1 Kr5 O3 103.4(12) 2_546 .
Kr2 Kr5 O3 104.0(11) 3_556 .
Kr2 Kr5 O3 104.0(11) 2_556 .
Ca2 Kr5 O3 51.4(4) 1_556 .
Kr5 Kr5 O3 103.5(5) 3_456 .
Kr5 Kr5 O3 103.5(5) 2_546 .
O1 Kr5 O3 81.2(6) 1_566 .
O1 Kr5 O3 81.2(6) 7_656 .
Kr1 Kr5 Kr5 176(4) . 7_667
Kr2 Kr5 Kr5 142.0(17) 6_556 7_667
Kr2 Kr5 Kr5 142.0(17) 5_556 7_667
Ca3 Kr5 Kr5 22.6(6) . 7_667
Kr4 Kr5 Kr5 156.6(16) 1_556 7_667
Kr4 Kr5 Kr5 156.6(16) 4_556 7_667
Kr2 Kr5 Kr5 144.5(11) 1_556 7_667
Kr2 Kr5 Kr5 144.5(11) 4_556 7_667
Kr3 Kr5 Kr5 155(3) 1_556 7_667
K3 Kr5 Kr5 18.6(5) 7_667 7_667
Ca3 Kr5 Kr5 18.6(5) 7_667 7_667
OW1 Kr5 Kr5 116.3(15) 2_556 7_667
OW1 Kr5 Kr5 116.3(15) 3_556 7_667
Kr4 Kr5 Kr5 167.5(19) 2_556 7_667
Kr1 Kr5 Kr5 158.4(5) 3_456 7_667
Kr1 Kr5 Kr5 158.4(5) 2_546 7_667
Kr2 Kr5 Kr5 173.9(8) 3_556 7_667
Kr2 Kr5 Kr5 173.9(8) 2_556 7_667
Ca2 Kr5 Kr5 125.3(12) 1_556 7_667
Kr5 Kr5 Kr5 149.997(12) 3_456 7_667
Kr5 Kr5 Kr5 149.997(13) 2_546 7_667
O1 Kr5 Kr5 56.3(5) 1_566 7_667
O1 Kr5 Kr5 56.3(5) 7_656 7_667
O3 Kr5 Kr5 73.9(9) . 7_667
Kr1 Kr5 O2 107(3) . 2_556
Kr2 Kr5 O2 80.3(14) 6_556 2_556
Kr2 Kr5 O2 129(2) 5_556 2_556
Ca3 Kr5 O2 54.4(6) . 2_556
Kr4 Kr5 O2 87.2(11) 1_556 2_556
Kr4 Kr5 O2 106.8(19) 4_556 2_556
Kr2 Kr5 O2 82.9(10) 1_556 2_556
Kr2 Kr5 O2 129.0(16) 4_556 2_556
Kr3 Kr5 O2 91.6(17) 1_556 2_556
K3 Kr5 O2 83.2(8) 7_667 2_556
Ca3 Kr5 O2 83.2(8) 7_667 2_556
OW1 Kr5 O2 47.7(11) 2_556 2_556
OW1 Kr5 O2 105.2(16) 3_556 2_556
Kr4 Kr5 O2 101.4(11) 2_556 2_556
Kr1 Kr5 O2 94.0(9) 3_456 2_556
Kr1 Kr5 O2 123.2(11) 2_546 2_556
Kr2 Kr5 O2 113.0(10) 3_556 2_556
Kr2 Kr5 O2 105.1(9) 2_556 2_556
Ca2 Kr5 O2 69.8(5) 1_556 2_556
Kr5 Kr5 O2 88.5(4) 3_456 2_556
Kr5 Kr5 O2 128.7(5) 2_546 2_556
O1 Kr5 O2 42.5(2) 1_566 2_556
O1 Kr5 O2 110.3(8) 7_656 2_556
O3 Kr5 O2 42.0(3) . 2_556
Kr5 Kr5 O2 69.4(7) 7_667 2_556
Kr1 Kr5 O2 107(3) . 3_556
Kr2 Kr5 O2 129(2) 6_556 3_556
Kr2 Kr5 O2 80.3(14) 5_556 3_556
Ca3 Kr5 O2 54.4(6) . 3_556
Kr4 Kr5 O2 106.8(19) 1_556 3_556
Kr4 Kr5 O2 87.2(11) 4_556 3_556
Kr2 Kr5 O2 129.0(16) 1_556 3_556
Kr2 Kr5 O2 82.9(10) 4_556 3_556
Kr3 Kr5 O2 91.6(17) 1_556 3_556
K3 Kr5 O2 83.2(8) 7_667 3_556
Ca3 Kr5 O2 83.2(8) 7_667 3_556
OW1 Kr5 O2 105.2(16) 2_556 3_556
OW1 Kr5 O2 47.7(11) 3_556 3_556
Kr4 Kr5 O2 101.4(11) 2_556 3_556
Kr1 Kr5 O2 123.2(11) 3_456 3_556
Kr1 Kr5 O2 94.0(9) 2_546 3_556
Kr2 Kr5 O2 105.1(9) 3_556 3_556
Kr2 Kr5 O2 113.0(10) 2_556 3_556
Ca2 Kr5 O2 69.8(5) 1_556 3_556
Kr5 Kr5 O2 128.7(5) 3_456 3_556
Kr5 Kr5 O2 88.5(4) 2_546 3_556
O1 Kr5 O2 110.3(8) 1_566 3_556
O1 Kr5 O2 42.5(2) 7_656 3_556
O3 Kr5 O2 42.0(3) . 3_556
Kr5 Kr5 O2 69.4(7) 7_667 3_556
O2 Kr5 O2 81.4(6) 2_556 3_556
Kr1 Kr5 OW1 14(3) . 1_556
Kr2 Kr5 OW1 39.6(19) 6_556 1_556
Kr2 Kr5 OW1 39.6(19) 5_556 1_556
Ca3 Kr5 OW1 139.4(16) . 1_556
Kr4 Kr5 OW1 15.0(17) 1_556 1_556
Kr4 Kr5 OW1 15.0(17) 4_556 1_556
Kr2 Kr5 OW1 37.8(13) 1_556 1_556
Kr2 Kr5 OW1 37.8(13) 4_556 1_556
Kr3 Kr5 OW1 7(2) 1_556 1_556
K3 Kr5 OW1 179.5(15) 7_667 1_556
Ca3 Kr5 OW1 179.5(15) 7_667 1_556
OW1 Kr5 OW1 54.0(14) 2_556 1_556
OW1 Kr5 OW1 54.0(14) 3_556 1_556
Kr4 Kr5 OW1 5.5(13) 2_556 1_556
Kr1 Kr5 OW1 26.8(8) 3_456 1_556
Kr1 Kr5 OW1 26.8(8) 2_546 1_556
Kr2 Kr5 OW1 16.9(10) 3_556 1_556
Kr2 Kr5 OW1 16.9(10) 2_556 1_556
Ca2 Kr5 OW1 36.7(9) 1_556 1_556
Kr5 Kr5 OW1 34.3(4) 3_456 1_556
Kr5 Kr5 OW1 34.3(4) 2_546 1_556
O1 Kr5 OW1 121.9(5) 1_566 1_556
O1 Kr5 OW1 121.9(5) 7_656 1_556
O3 Kr5 OW1 88.1(11) . 1_556
Kr5 Kr5 OW1 162.0(15) 7_667 1_556
O2 Kr5 OW1 97.3(9) 2_556 1_556
O2 Kr5 OW1 97.3(9) 3_556 1_556
Kr1 Kr5 Si1 97(3) . .
Kr2 Kr5 Si1 81.4(16) 6_556 .
Kr2 Kr5 Si1 108(2) 5_556 .
Ca3 Kr5 Si1 58.8(8) . .
Kr4 Kr5 Si1 78.4(11) 1_556 .
Kr4 Kr5 Si1 89.7(17) 4_556 .
Kr2 Kr5 Si1 83.4(11) 1_556 .
Kr2 Kr5 Si1 108.9(15) 4_556 .
Kr3 Kr5 Si1 77(2) 1_556 .
K3 Kr5 Si1 96.5(9) 7_667 .
Ca3 Kr5 Si1 96.5(9) 7_667 .
OW1 Kr5 Si1 47.3(13) 2_556 .
OW1 Kr5 Si1 82.3(15) 3_556 .
Kr4 Kr5 Si1 89.0(12) 2_556 .
Kr1 Kr5 Si1 90.4(10) 3_456 .
Kr1 Kr5 Si1 106.6(11) 2_546 .
Kr2 Kr5 Si1 100.9(10) 3_556 .
Kr2 Kr5 Si1 96.5(9) 2_556 .
Ca2 Kr5 Si1 50.7(4) 1_556 .
Kr5 Kr5 Si1 87.9(4) 3_456 .
Kr5 Kr5 Si1 110.1(4) 2_546 .
O1 Kr5 Si1 65.3(4) 1_566 .
O1 Kr5 Si1 102.4(7) 7_656 .
O3 Kr5 Si1 22.78(15) . .
Kr5 Kr5 Si1 79.4(9) 7_667 .
O2 Kr5 Si1 22.85(15) 2_556 .
O2 Kr5 Si1 64.8(4) 3_556 .
OW1 Kr5 Si1 84.0(9) 1_556 .
Kr1 Kr5 Si1 97(3) . 4
Kr2 Kr5 Si1 108(2) 6_556 4
Kr2 Kr5 Si1 81.4(16) 5_556 4
Ca3 Kr5 Si1 58.8(8) . 4
Kr4 Kr5 Si1 89.7(17) 1_556 4
Kr4 Kr5 Si1 78.4(11) 4_556 4
Kr2 Kr5 Si1 108.9(15) 1_556 4
Kr2 Kr5 Si1 83.4(11) 4_556 4
Kr3 Kr5 Si1 77(2) 1_556 4
K3 Kr5 Si1 96.5(9) 7_667 4
Ca3 Kr5 Si1 96.5(9) 7_667 4
OW1 Kr5 Si1 82.3(15) 2_556 4
OW1 Kr5 Si1 47.3(13) 3_556 4
Kr4 Kr5 Si1 89.0(12) 2_556 4
Kr1 Kr5 Si1 106.6(11) 3_456 4
Kr1 Kr5 Si1 90.4(10) 2_546 4
Kr2 Kr5 Si1 96.5(9) 3_556 4
Kr2 Kr5 Si1 100.9(10) 2_556 4
Ca2 Kr5 Si1 50.7(4) 1_556 4
Kr5 Kr5 Si1 110.1(4) 3_456 4
Kr5 Kr5 Si1 87.9(4) 2_546 4
O1 Kr5 Si1 102.4(7) 1_566 4
O1 Kr5 Si1 65.3(4) 7_656 4
O3 Kr5 Si1 22.78(15) . 4
Kr5 Kr5 Si1 79.4(9) 7_667 4
O2 Kr5 Si1 64.8(4) 2_556 4
O2 Kr5 Si1 22.85(15) 3_556 4
OW1 Kr5 Si1 84.0(9) 1_556 4
Si1 Kr5 Si1 44.7(3) . 4
Kr1 Kr5 Al1 97(3) . 4
Kr2 Kr5 Al1 108(2) 6_556 4
Kr2 Kr5 Al1 81.4(16) 5_556 4
Ca3 Kr5 Al1 58.8(8) . 4
Kr4 Kr5 Al1 89.7(17) 1_556 4
Kr4 Kr5 Al1 78.4(11) 4_556 4
Kr2 Kr5 Al1 108.9(15) 1_556 4
Kr2 Kr5 Al1 83.4(11) 4_556 4
Kr3 Kr5 Al1 77(2) 1_556 4
K3 Kr5 Al1 96.5(9) 7_667 4
Ca3 Kr5 Al1 96.5(9) 7_667 4
OW1 Kr5 Al1 82.3(15) 2_556 4
OW1 Kr5 Al1 47.3(13) 3_556 4
Kr4 Kr5 Al1 89.0(12) 2_556 4
Kr1 Kr5 Al1 106.6(11) 3_456 4
Kr1 Kr5 Al1 90.4(10) 2_546 4
Kr2 Kr5 Al1 96.5(9) 3_556 4
Kr2 Kr5 Al1 100.9(10) 2_556 4
Ca2 Kr5 Al1 50.7(4) 1_556 4
Kr5 Kr5 Al1 110.1(4) 3_456 4
Kr5 Kr5 Al1 87.9(4) 2_546 4
O1 Kr5 Al1 102.4(7) 1_566 4
O1 Kr5 Al1 65.3(4) 7_656 4
O3 Kr5 Al1 22.78(15) . 4
Kr5 Kr5 Al1 79.4(9) 7_667 4
O2 Kr5 Al1 64.8(4) 2_556 4
O2 Kr5 Al1 22.85(15) 3_556 4
OW1 Kr5 Al1 84.0(9) 1_556 4
Si1 Kr5 Al1 44.7(3) . 4
Si1 Kr5 Al1 0.000(15) 4 4
Kr1 Kr5 Si1 114.4(15) . 12_666
Kr2 Kr5 Si1 79.4(15) 6_556 12_666
Kr2 Kr5 Si1 146(2) 5_556 12_666
Ca3 Kr5 Si1 57.4(4) . 12_666
Kr4 Kr5 Si1 94.9(13) 1_556 12_666
Kr4 Kr5 Si1 121(2) 4_556 12_666
Kr2 Kr5 Si1 82.1(10) 1_556 12_666
Kr2 Kr5 Si1 145.1(16) 4_556 12_666
Kr3 Kr5 Si1 104.4(12) 1_556 12_666
K3 Kr5 Si1 72.1(6) 7_667 12_666
Ca3 Kr5 Si1 72.1(6) 7_667 12_666
OW1 Kr5 Si1 54.2(12) 2_556 12_666
OW1 Kr5 Si1 127.1(16) 3_556 12_666
Kr4 Kr5 Si1 110.8(7) 2_556 12_666
Kr1 Kr5 Si1 95.5(8) 3_456 12_666
Kr1 Kr5 Si1 134.8(8) 2_546 12_666
Kr2 Kr5 Si1 120.6(8) 3_556 12_666
Kr2 Kr5 Si1 110.0(7) 2_556 12_666
Ca2 Kr5 Si1 88.4(5) 1_556 12_666
Kr5 Kr5 Si1 88.0(4) 3_456 12_666
Kr5 Kr5 Si1 142.5(4) 2_546 12_666
O1 Kr5 Si1 21.01(13) 1_566 12_666
O1 Kr5 Si1 116.4(9) 7_656 12_666
O3 Kr5 Si1 63.0(4) . 12_666
Kr5 Kr5 Si1 63.9(5) 7_667 12_666
O2 Kr5 Si1 21.97(10) 2_556 12_666
O2 Kr5 Si1 98.8(6) 3_556 12_666
OW1 Kr5 Si1 108.2(6) 1_556 12_666
Si1 Kr5 Si1 44.8(2) . 12_666
Si1 Kr5 Si1 85.4(5) 4 12_666
Al1 Kr5 Si1 85.4(5) 4 12_666
Kr1 Kr5 Al1 114.4(15) . 12_666
Kr2 Kr5 Al1 79.4(15) 6_556 12_666
Kr2 Kr5 Al1 146(2) 5_556 12_666
Ca3 Kr5 Al1 57.4(4) . 12_666
Kr4 Kr5 Al1 94.9(13) 1_556 12_666
Kr4 Kr5 Al1 121(2) 4_556 12_666
Kr2 Kr5 Al1 82.1(10) 1_556 12_666
Kr2 Kr5 Al1 145.1(16) 4_556 12_666
Kr3 Kr5 Al1 104.4(12) 1_556 12_666
K3 Kr5 Al1 72.1(6) 7_667 12_666
Ca3 Kr5 Al1 72.1(6) 7_667 12_666
OW1 Kr5 Al1 54.2(12) 2_556 12_666
OW1 Kr5 Al1 127.1(16) 3_556 12_666
Kr4 Kr5 Al1 110.8(7) 2_556 12_666
Kr1 Kr5 Al1 95.5(8) 3_456 12_666
Kr1 Kr5 Al1 134.8(8) 2_546 12_666
Kr2 Kr5 Al1 120.6(8) 3_556 12_666
Kr2 Kr5 Al1 110.0(7) 2_556 12_666
Ca2 Kr5 Al1 88.4(5) 1_556 12_666
Kr5 Kr5 Al1 88.0(4) 3_456 12_666
Kr5 Kr5 Al1 142.5(4) 2_546 12_666
O1 Kr5 Al1 21.01(13) 1_566 12_666
O1 Kr5 Al1 116.4(9) 7_656 12_666
O3 Kr5 Al1 63.0(4) . 12_666
Kr5 Kr5 Al1 63.9(5) 7_667 12_666
O2 Kr5 Al1 21.97(10) 2_556 12_666
O2 Kr5 Al1 98.8(6) 3_556 12_666
OW1 Kr5 Al1 108.2(6) 1_556 12_666
Si1 Kr5 Al1 44.8(2) . 12_666
Si1 Kr5 Al1 85.4(5) 4 12_666
Al1 Kr5 Al1 85.4(5) 4 12_666
Si1 Kr5 Al1 0.000(10) 12_666 12_666
Kr1 Kr5 Al1 114.4(15) . 11_666
Kr2 Kr5 Al1 146(2) 6_556 11_666
Kr2 Kr5 Al1 79.4(15) 5_556 11_666
Ca3 Kr5 Al1 57.4(4) . 11_666
Kr4 Kr5 Al1 121(2) 1_556 11_666
Kr4 Kr5 Al1 94.9(13) 4_556 11_666
Kr2 Kr5 Al1 145.1(16) 1_556 11_666
Kr2 Kr5 Al1 82.1(10) 4_556 11_666
Kr3 Kr5 Al1 104.4(12) 1_556 11_666
K3 Kr5 Al1 72.1(6) 7_667 11_666
Ca3 Kr5 Al1 72.1(6) 7_667 11_666
OW1 Kr5 Al1 127.1(16) 2_556 11_666
OW1 Kr5 Al1 54.2(12) 3_556 11_666
Kr4 Kr5 Al1 110.8(7) 2_556 11_666
Kr1 Kr5 Al1 134.8(8) 3_456 11_666
Kr1 Kr5 Al1 95.5(8) 2_546 11_666
Kr2 Kr5 Al1 110.0(7) 3_556 11_666
Kr2 Kr5 Al1 120.6(8) 2_556 11_666
Ca2 Kr5 Al1 88.4(5) 1_556 11_666
Kr5 Kr5 Al1 142.5(4) 3_456 11_666
Kr5 Kr5 Al1 88.0(4) 2_546 11_666
O1 Kr5 Al1 116.4(9) 1_566 11_666
O1 Kr5 Al1 21.01(13) 7_656 11_666
O3 Kr5 Al1 63.0(4) . 11_666
Kr5 Kr5 Al1 63.9(5) 7_667 11_666
O2 Kr5 Al1 98.8(6) 2_556 11_666
O2 Kr5 Al1 21.97(10) 3_556 11_666
OW1 Kr5 Al1 108.2(6) 1_556 11_666
Si1 Kr5 Al1 85.4(5) . 11_666
Si1 Kr5 Al1 44.8(2) 4 11_666
Al1 Kr5 Al1 44.8(2) 4 11_666
Si1 Kr5 Al1 111.9(7) 12_666 11_666
Al1 Kr5 Al1 111.9(7) 12_666 11_666
Kr1 Kr5 Si1 114.4(15) . 11_666
Kr2 Kr5 Si1 146(2) 6_556 11_666
Kr2 Kr5 Si1 79.4(15) 5_556 11_666
Ca3 Kr5 Si1 57.4(4) . 11_666
Kr4 Kr5 Si1 121(2) 1_556 11_666
Kr4 Kr5 Si1 94.9(13) 4_556 11_666
Kr2 Kr5 Si1 145.1(16) 1_556 11_666
Kr2 Kr5 Si1 82.1(10) 4_556 11_666
Kr3 Kr5 Si1 104.4(12) 1_556 11_666
K3 Kr5 Si1 72.1(6) 7_667 11_666
Ca3 Kr5 Si1 72.1(6) 7_667 11_666
OW1 Kr5 Si1 127.1(16) 2_556 11_666
OW1 Kr5 Si1 54.2(12) 3_556 11_666
Kr4 Kr5 Si1 110.8(7) 2_556 11_666
Kr1 Kr5 Si1 134.8(8) 3_456 11_666
Kr1 Kr5 Si1 95.5(8) 2_546 11_666
Kr2 Kr5 Si1 110.0(7) 3_556 11_666
Kr2 Kr5 Si1 120.6(8) 2_556 11_666
Ca2 Kr5 Si1 88.4(5) 1_556 11_666
Kr5 Kr5 Si1 142.5(4) 3_456 11_666
Kr5 Kr5 Si1 88.0(4) 2_546 11_666
O1 Kr5 Si1 116.4(9) 1_566 11_666
O1 Kr5 Si1 21.01(13) 7_656 11_666
O3 Kr5 Si1 63.0(4) . 11_666
Kr5 Kr5 Si1 63.9(5) 7_667 11_666
O2 Kr5 Si1 98.8(6) 2_556 11_666
O2 Kr5 Si1 21.97(10) 3_556 11_666
OW1 Kr5 Si1 108.2(6) 1_556 11_666
Si1 Kr5 Si1 85.4(5) . 11_666
Si1 Kr5 Si1 44.8(2) 4 11_666
Al1 Kr5 Si1 44.8(2) 4 11_666
Si1 Kr5 Si1 111.9(7) 12_666 11_666
Al1 Kr5 Si1 111.9(7) 12_666 11_666
Al1 Kr5 Si1 0.000(14) 11_666 11_666
Kr1 Kr5 Al1 117.7(13) . 5_556
Kr2 Kr5 Al1 82.2(17) 6_556 5_556
Kr2 Kr5 Al1 151.4(18) 5_556 5_556
Ca3 Kr5 Al1 74.1(7) . 5_556
Kr4 Kr5 Al1 107.1(18) 1_556 5_556
Kr4 Kr5 Al1 136.3(17) 4_556 5_556
Kr2 Kr5 Al1 84.1(11) 1_556 5_556
Kr2 Kr5 Al1 148.7(13) 4_556 5_556
Kr3 Kr5 Al1 123.1(5) 1_556 5_556
K3 Kr5 Al1 58.1(4) 7_667 5_556
Ca3 Kr5 Al1 58.1(4) 7_667 5_556
OW1 Kr5 Al1 77.7(13) 2_556 5_556
OW1 Kr5 Al1 167.2(16) 3_556 5_556
Kr4 Kr5 Al1 120.3(6) 2_556 5_556
Kr1 Kr5 Al1 96.6(8) 3_456 5_556
Kr1 Kr5 Al1 136.3(8) 2_546 5_556
Kr2 Kr5 Al1 122.3(8) 3_556 5_556
Kr2 Kr5 Al1 111.5(7) 2_556 5_556
Ca2 Kr5 Al1 122.5(4) 1_556 5_556
Kr5 Kr5 Al1 88.3(4) 3_456 5_556
Kr5 Kr5 Al1 143.0(4) 2_546 5_556
O1 Kr5 Al1 20.99(14) 1_566 5_556
O1 Kr5 Al1 116.4(9) 7_656 5_556
O3 Kr5 Al1 102.1(5) . 5_556
Kr5 Kr5 Al1 63.9(5) 7_667 5_556
O2 Kr5 Al1 62.4(2) 2_556 5_556
O2 Kr5 Al1 128.2(8) 3_556 5_556
OW1 Kr5 Al1 121.7(5) 1_556 5_556
Si1 Kr5 Al1 85.3(3) . 5_556
Si1 Kr5 Al1 123.2(7) 4 5_556
Al1 Kr5 Al1 123.2(7) 4 5_556
Si1 Kr5 Al1 40.48(15) 12_666 5_556
Al1 Kr5 Al1 40.48(15) 12_666 5_556
Al1 Kr5 Al1 127.7(8) 11_666 5_556
Si1 Kr5 Al1 127.7(8) 11_666 5_556
Kr1 Kr5 Si1 117.7(13) . 5_556
Kr2 Kr5 Si1 82.2(17) 6_556 5_556
Kr2 Kr5 Si1 151.4(18) 5_556 5_556
Ca3 Kr5 Si1 74.1(7) . 5_556
Kr4 Kr5 Si1 107.1(18) 1_556 5_556
Kr4 Kr5 Si1 136.3(17) 4_556 5_556
Kr2 Kr5 Si1 84.1(11) 1_556 5_556
Kr2 Kr5 Si1 148.7(13) 4_556 5_556
Kr3 Kr5 Si1 123.1(5) 1_556 5_556
K3 Kr5 Si1 58.1(4) 7_667 5_556
Ca3 Kr5 Si1 58.1(4) 7_667 5_556
OW1 Kr5 Si1 77.7(13) 2_556 5_556
OW1 Kr5 Si1 167.2(16) 3_556 5_556
Kr4 Kr5 Si1 120.3(6) 2_556 5_556
Kr1 Kr5 Si1 96.6(8) 3_456 5_556
Kr1 Kr5 Si1 136.3(8) 2_546 5_556
Kr2 Kr5 Si1 122.3(8) 3_556 5_556
Kr2 Kr5 Si1 111.5(7) 2_556 5_556
Ca2 Kr5 Si1 122.5(4) 1_556 5_556
Kr5 Kr5 Si1 88.3(4) 3_456 5_556
Kr5 Kr5 Si1 143.0(4) 2_546 5_556
O1 Kr5 Si1 20.99(14) 1_566 5_556
O1 Kr5 Si1 116.4(9) 7_656 5_556
O3 Kr5 Si1 102.1(5) . 5_556
Kr5 Kr5 Si1 63.9(5) 7_667 5_556
O2 Kr5 Si1 62.4(2) 2_556 5_556
O2 Kr5 Si1 128.2(8) 3_556 5_556
OW1 Kr5 Si1 121.7(5) 1_556 5_556
Si1 Kr5 Si1 85.3(3) . 5_556
Si1 Kr5 Si1 123.2(7) 4 5_556
Al1 Kr5 Si1 123.2(7) 4 5_556
Si1 Kr5 Si1 40.48(15) 12_666 5_556
Al1 Kr5 Si1 40.48(15) 12_666 5_556
Al1 Kr5 Si1 127.7(8) 11_666 5_556
Si1 Kr5 Si1 127.7(8) 11_666 5_556
Al1 Kr5 Si1 0.000(17) 5_556 5_556
Kr1 Kr5 Si1 117.7(13) . 6_556
Kr2 Kr5 Si1 151.4(18) 6_556 6_556
Kr2 Kr5 Si1 82.2(17) 5_556 6_556
Ca3 Kr5 Si1 74.1(7) . 6_556
Kr4 Kr5 Si1 136.3(17) 1_556 6_556
Kr4 Kr5 Si1 107.1(18) 4_556 6_556
Kr2 Kr5 Si1 148.7(13) 1_556 6_556
Kr2 Kr5 Si1 84.1(11) 4_556 6_556
Kr3 Kr5 Si1 123.1(5) 1_556 6_556
K3 Kr5 Si1 58.1(4) 7_667 6_556
Ca3 Kr5 Si1 58.1(4) 7_667 6_556
OW1 Kr5 Si1 167.2(16) 2_556 6_556
OW1 Kr5 Si1 77.7(13) 3_556 6_556
Kr4 Kr5 Si1 120.3(6) 2_556 6_556
Kr1 Kr5 Si1 136.3(8) 3_456 6_556
Kr1 Kr5 Si1 96.6(8) 2_546 6_556
Kr2 Kr5 Si1 111.5(7) 3_556 6_556
Kr2 Kr5 Si1 122.3(8) 2_556 6_556
Ca2 Kr5 Si1 122.5(4) 1_556 6_556
Kr5 Kr5 Si1 143.0(4) 3_456 6_556
Kr5 Kr5 Si1 88.3(4) 2_546 6_556
O1 Kr5 Si1 116.4(9) 1_566 6_556
O1 Kr5 Si1 20.99(14) 7_656 6_556
O3 Kr5 Si1 102.1(5) . 6_556
Kr5 Kr5 Si1 63.9(5) 7_667 6_556
O2 Kr5 Si1 128.2(8) 2_556 6_556
O2 Kr5 Si1 62.4(2) 3_556 6_556
OW1 Kr5 Si1 121.7(5) 1_556 6_556
Si1 Kr5 Si1 123.2(7) . 6_556
Si1 Kr5 Si1 85.3(3) 4 6_556
Al1 Kr5 Si1 85.3(3) 4 6_556
Si1 Kr5 Si1 127.7(8) 12_666 6_556
Al1 Kr5 Si1 127.7(8) 12_666 6_556
Al1 Kr5 Si1 40.48(15) 11_666 6_556
Si1 Kr5 Si1 40.48(15) 11_666 6_556
Al1 Kr5 Si1 111.9(7) 5_556 6_556
Si1 Kr5 Si1 111.9(7) 5_556 6_556
Kr2 OW1 Kr2 27(3) 2 3
Kr2 OW1 Kr4 33(2) 2 2
Kr2 OW1 Kr4 33(2) 3 2
Kr2 OW1 Kr3 50(3) 2 .
Kr2 OW1 Kr3 50(3) 3 .
Kr4 OW1 Kr3 18(2) 2 .
Kr2 OW1 Kr1 22.1(17) 2 3_455
Kr2 OW1 Kr1 46(2) 3 3_455
Kr4 OW1 Kr1 33.0(19) 2 3_455
Kr3 OW1 Kr1 43(2) . 3_455
Kr2 OW1 Kr1 46(2) 2 2_545
Kr2 OW1 Kr1 22.1(17) 3 2_545
Kr4 OW1 Kr1 33.0(19) 2 2_545
Kr3 OW1 Kr1 43(2) . 2_545
Kr1 OW1 Kr1 60(3) 3_455 2_545
Kr2 OW1 Kr5 35.1(16) 2 3_455
Kr2 OW1 Kr5 62(2) 3 3_455
Kr4 OW1 Kr5 53.4(17) 2 3_455
Kr3 OW1 Kr5 62(2) . 3_455
Kr1 OW1 Kr5 20.5(11) 3_455 3_455
Kr1 OW1 Kr5 79(3) 2_545 3_455
Kr2 OW1 Kr5 62(2) 2 2_545
Kr2 OW1 Kr5 35.1(16) 3 2_545
Kr4 OW1 Kr5 53.4(17) 2 2_545
Kr3 OW1 Kr5 62(2) . 2_545
Kr1 OW1 Kr5 79(3) 3_455 2_545
Kr1 OW1 Kr5 20.5(11) 2_545 2_545
Kr5 OW1 Kr5 96(3) 3_455 2_545
Kr2 OW1 Kr4 39.2(19) 2 .
Kr2 OW1 Kr4 47(2) 3 .
Kr4 OW1 Kr4 15.1(17) 2 .
Kr3 OW1 Kr4 14.5(11) . .
Kr1 OW1 Kr4 28.8(18) 3_455 .
Kr1 OW1 Kr4 47.8(18) 2_545 .
Kr5 OW1 Kr4 47.1(16) 3_455 .
Kr5 OW1 Kr4 68.0(17) 2_545 .
Kr2 OW1 Kr4 47(2) 2 4
Kr2 OW1 Kr4 39.2(19) 3 4
Kr4 OW1 Kr4 15.1(17) 2 4
Kr3 OW1 Kr4 14.5(11) . 4
Kr1 OW1 Kr4 47.8(18) 3_455 4
Kr1 OW1 Kr4 28.8(18) 2_545 4
Kr5 OW1 Kr4 68.0(17) 3_455 4
Kr5 OW1 Kr4 47.1(16) 2_545 4
Kr4 OW1 Kr4 24(2) . 4
Kr2 OW1 Ca2 96(3) 2 .
Kr2 OW1 Ca2 96(3) 3 .
Kr4 OW1 Ca2 66(3) 2 .
Kr3 OW1 Ca2 48(3) . .
Kr1 OW1 Ca2 81.6(19) 3_455 .
Kr1 OW1 Ca2 81.6(19) 2_545 .
Kr5 OW1 Ca2 91.3(16) 3_455 .
Kr5 OW1 Ca2 91.3(16) 2_545 .
Kr4 OW1 Ca2 56.9(14) . .
Kr4 OW1 Ca2 56.9(14) 4 .
Kr2 OW1 Kr2 31.0(18) 2 .
Kr2 OW1 Kr2 49(2) 3 .
Kr4 OW1 Kr2 25.4(8) 2 .
Kr3 OW1 Kr2 30.8(15) . .
Kr1 OW1 Kr2 13.6(13) 3_455 .
Kr1 OW1 Kr2 56.9(18) 2_545 .
Kr5 OW1 Kr2 30.7(12) 3_455 .
Kr5 OW1 Kr2 77.3(18) 2_545 .
Kr4 OW1 Kr2 16.4(10) . .
Kr4 OW1 Kr2 38.4(15) 4 .
Ca2 OW1 Kr2 68.3(14) . .

loop_
_geom_bond_atom_site_label_1
_geom_bond_atom_site_label_2
_geom_bond_distance
_geom_bond_site_symmetry_2
Si1 O2 1.6048(5) 2_556
Si1 O3 1.6273(7) .
Si1 O1 1.6481(10) 3_556
Si1 O4 1.6878(9) 2_556
Si1 Na1 3.24(5) 1_556
Si1 Ca2 3.278(2) 1_556
Si1 K1 3.4485(5) 1_556
Si1 Ca1 3.4485(5) 1_556
Si1 Ca3 3.544(10) .
Si1 K3 3.639(3) 9_666
Si1 Ca3 3.639(3) 9_666
O1 Al1 1.6481(10) 12_655
O1 Al1 1.6481(10) 5_545
O1 Si1 1.6481(10) 12_655
O1 Si1 1.6481(10) 5_545
O1 K3 2.920(3) 1_544
O1 Ca3 2.920(3) 1_544
O1 K3 2.920(3) 7_656
O1 Ca3 2.920(3) 7_656
O1 Kr5 3.399(19) 1_544
O1 Kr5 3.399(19) 7_656
O1 Kr2 3.58(4) 6_545
O1 Kr2 3.58(4) 11_655
O2 Al1 1.6048(5) 9_656
O2 Al1 1.6048(5) 2_545
O2 Si1 1.6048(5) 9_656
O2 Si1 1.6048(5) 2_545
O2 K3 3.190(7) 9_656
O2 K3 3.190(7) 2_545
O2 Ca3 3.190(7) 9_656
O2 Ca3 3.190(7) 2_545
O2 Kr5 3.89(2) 9_656
O2 Kr5 3.89(2) 2_545
O2 Kr2 3.90(3) 8_556
O2 Kr2 3.90(3) 3
O3 Al1 1.6273(7) 4
O3 Si1 1.6273(7) 4
O3 Ca3 2.755(11) .
O3 Ca2 2.974(3) 1_556
O3 Ca1 3.448(2) 1_556
O3 Kr5 3.50(3) .
O3 Kr1 3.75(4) .
O3 Kr3 3.80(5) 1_556
O3 Kr4 3.89(2) 1_556
O4 Al1 1.6878(9) 3_455
O4 Si1 1.6878(9) 3_455
O4 Al1 1.6878(9) 2_545
O4 Si1 1.6878(9) 2_545
O4 Na1 2.17(6) .
O4 Ca2 2.363(4) .
O4 Ca1 2.434(2) .
O4 Na1 2.80(12) 7
O4 Kr3 3.62(7) .
O4 Kr4 3.69(3) 2
O4 Kr2 3.93(3) 2
Ca1 Na1 0.60(17) 7
Ca1 Na1 0.60(17) .
Ca1 O4 2.434(2) 9
Ca1 O4 2.434(2) 2
Ca1 O4 2.434(2) 7
Ca1 O4 2.434(2) 3
Ca1 O4 2.434(2) 8
Ca1 Ca2 2.507(7) 7
Ca1 Ca2 2.507(7) .
Ca1 O3 3.448(2) 8_565
Ca1 O3 3.448(2) 3_455
Ca1 O3 3.448(2) 7_556
Ca1 O3 3.448(2) 1_554
Ca1 O3 3.448(2) 2_545
Ca1 O3 3.448(2) 9_655
Ca1 Al1 3.4485(5) 6_455
Ca1 Si1 3.4485(5) 6_455
Ca1 Si1 3.4485(5) 3_455
Ca1 Si1 3.4485(5) 11_565
Ca1 Al1 3.4485(5) 11_565
Ca1 Al1 3.4485(5) 3_455
Ca1 Si1 3.4485(5) 1_554
Ca1 Si1 3.4485(5) 8_565
Ca1 Si1 3.4485(5) 10_556
Ca1 Al1 3.4485(5) 8_565
Ca1 Al1 3.4485(5) 1_554
Ca1 Al1 3.4485(5) 10_556
Ca1 Al1 3.4485(5) 7_556
Ca1 Al1 3.4485(5) 4_554
Ca1 Si1 3.4485(5) 4_554
Ca1 Si1 3.4485(5) 2_545
Ca1 Al1 3.4485(5) 9_655
Ca1 Si1 3.4485(5) 7_556
Ca1 Si1 3.4485(5) 9_655
Ca1 Al1 3.4485(5) 2_545
Ca1 Al1 3.4485(5) 5_545
Ca1 Si1 3.4485(5) 12_655
Ca1 Al1 3.4485(5) 12_655
Ca1 Si1 3.4485(5) 5_545
Ca2 Kr3 1.81(8) .
Ca2 Na1 1.91(17) .
Ca2 Kr4 2.25(5) .
Ca2 Kr4 2.25(5) 2
Ca2 Kr4 2.25(5) 4
Ca2 O4 2.363(4) 2
Ca2 O4 2.363(4) 3
Ca2 OW1 2.41(5) 2
Ca2 OW1 2.41(5) .
Ca2 OW1 2.41(5) 3
Ca2 Kr2 2.90(4) 2
Ca2 Kr2 2.90(4) .
Ca2 Kr2 2.90(4) 6
Ca2 Kr2 2.90(4) 5
Ca2 Kr2 2.90(4) 4
Ca2 Kr2 2.90(4) 3
Ca2 Kr1 2.91(4) 3_455
Ca2 Kr1 2.91(4) 1_554
Ca2 Kr1 2.91(4) 2_545
Ca2 O3 2.974(3) 3_455
Ca2 O3 2.974(3) 1_554
Ca2 O3 2.974(3) 2_545
Ca2 Na1 3.10(17) 7
Ca2 Al1 3.278(2) 6_455
Ca2 Si1 3.278(2) 6_455
Ca2 Si1 3.278(2) 3_455
Ca2 Al1 3.278(2) 3_455
Ca2 Si1 3.278(2) 1_554
Ca2 Al1 3.278(2) 1_554
Ca2 Si1 3.278(2) 4_554
Ca2 Al1 3.278(2) 2_545
Ca2 Si1 3.278(2) 2_545
Ca2 Al1 3.278(2) 4_554
Ca2 Si1 3.278(2) 5_545
Ca2 Al1 3.278(2) 5_545
Ca2 Kr5 3.35(3) 3_455
Ca2 Kr5 3.35(3) 1_554
Ca3 K3 1.46(2) 7_667
Ca3 Ca3 1.46(2) 7_667
Ca3 Kr5 1.83(4) .
Ca3 Kr5 2.20(4) 7_667
Ca3 Kr1 2.57(5) .
Ca3 O1 2.920(3) 1_566
Ca3 O1 2.920(3) 7_656
Ca3 Kr2 2.98(3) 6_556
Ca3 Kr2 2.98(3) 5_556
Ca3 Kr1 2.99(5) 7_667
Ca3 O2 3.190(7) 2_556
Ca3 O2 3.190(7) 3_556
Ca3 OW1 3.194(15) 2_556
Ca3 OW1 3.194(15) 3_556
Ca3 Kr2 3.40(4) 11_666
Ca3 Kr2 3.40(4) 12_666
Ca3 Kr4 3.40(2) 1_556
Ca3 Kr4 3.40(2) 4_556
Ca3 Si1 3.544(10) 4
Ca3 Al1 3.544(10) 4
Ca3 Kr2 3.59(3) 1_556
Ca3 Kr2 3.59(3) 4_556
Ca3 Si1 3.639(3) 12_666
Ca3 Al1 3.639(3) 12_666
Ca3 Si1 3.639(3) 11_666
Ca3 Al1 3.639(3) 11_666
Ca3 Kr3 3.646(15) 1_556
Ca3 OW1 3.99(3) 9_666
Ca3 OW1 3.99(3) 8_666
Ca3 Kr2 4.00(3) 10_666
Ca3 Kr2 4.00(3) 7_666
Ca3 Kr4 4.00(3) 10_666
Ca3 Kr4 4.00(3) 7_666
Ca3 Ca2 4.158(14) 1_556
Ca3 Si1 4.171(6) 5_556
Ca3 Al1 4.171(6) 5_556
Ca3 Al1 4.171(6) 6_556
Na1 Na1 1.2(3) 7
Na1 O4 2.17(6) 2
Na1 O4 2.17(6) 3
Na1 O4 2.80(12) 9
Na1 O4 2.80(12) 7
Na1 O4 2.80(12) 8
Na1 Ca2 3.10(17) 7
Na1 Al1 3.24(5) 6_455
Kr1 Kr5 0.80(4) .
Kr1 Kr2 0.91(3) 6_556
Kr1 Kr2 0.91(3) 5_556
Kr1 Kr4 1.11(4) 1_556
Kr1 Kr4 1.11(4) 4_556
Kr1 Kr3 1.44(7) 1_556
Kr1 Kr2 1.45(4) 1_556
Kr1 Kr2 1.45(4) 4_556
Kr1 Kr4 1.77(6) 2_556
Kr1 Kr1 2.01(8) 3_456
Kr1 Kr1 2.01(8) 2_546
Kr1 OW1 2.02(5) 2_556
Kr1 OW1 2.02(5) 3_556
Kr1 Kr2 2.35(5) 2_556
Kr1 Kr2 2.35(5) 3_556
Kr1 Kr5 2.73(6) 3_456
Kr1 Kr5 2.73(6) 2_546
Kr1 Ca2 2.91(4) 1_556
Kr1 K3 2.99(5) 7_667
Kr1 Ca3 2.99(5) 7_667
Kr1 OW1 3.26(7) 1_556
Kr1 O1 3.90(3) 1_566
Kr1 O1 3.90(3) 7_656
Kr1 O2 4.20(3) 2_556
Kr1 O2 4.20(3) 3_556
Kr1 O4 4.24(3) 2_556
Kr1 O4 4.24(3) 3_556
Kr1 Si1 4.30(3) 4
Kr1 Al1 4.30(3) 4
Kr1 K3 4.39(3) 3_456
Kr1 Ca3 4.39(3) 3_456
Kr1 K3 4.39(3) 2_546
Kr1 Ca3 4.39(3) 2_546
Kr1 Kr5 4.58(7) 7_667
Kr1 Si1 4.67(3) 12_666
Kr2 Kr2 0.63(6) 6
Kr2 Kr4 0.83(4) .
Kr2 Kr1 0.91(3) 3_455
Kr2 OW1 1.37(6) 2
Kr2 Kr5 1.40(4) 3_455
Kr2 Kr1 1.45(4) 1_554
Kr2 Kr3 1.47(5) .
Kr2 Kr4 1.52(5) 2
Kr2 Kr4 1.71(7) 4
Kr2 Kr2 1.71(7) 2
Kr2 Kr5 2.02(4) 1_554
Kr2 Kr2 2.10(6) 5
Kr2 Kr2 2.10(6) 3
Kr2 Kr2 2.34(7) 4
Kr2 Kr1 2.35(5) 2_545
Kr2 OW1 2.73(6) .
Kr2 K3 2.98(3) 3_455
Kr2 Ca3 2.98(3) 3_455
Kr2 OW1 3.09(6) 3
Kr2 Kr5 3.15(5) 2_545
Kr2 K3 3.40(4) 9_666
Kr2 Ca3 3.40(4) 9_666
Kr2 O1 3.58(4) 9_565
Kr2 K3 3.59(3) 1_554
Kr2 Ca3 3.59(3) 1_554
Kr2 O2 3.90(3) 8_565
Kr2 O1 3.91(3) 1_565
Kr2 O4 3.93(3) 2
Kr2 O3 3.96(3) 3_455
Kr2 K3 4.00(3) 7_666
Kr2 Ca3 4.00(3) 7_666
Kr2 O3 4.12(4) 2
Kr2 O2 4.15(3) 2
Kr2 Si1 4.15(3) 6_455
Kr2 Al1 4.15(3) 6_455
Kr2 Si1 4.25(3) 7_566
Kr2 Al1 4.25(3) 7_566
Kr2 Si1 4.32(4) 2
Kr2 Al1 4.32(4) 2
Kr3 Kr4 0.67(4) 2
Kr3 Kr4 0.67(4) .
Kr3 Kr4 0.67(4) 4
Kr3 Kr1 1.44(7) 3_455
Kr3 Kr1 1.44(7) 1_554
Kr3 Kr1 1.44(7) 2_545
Kr3 Kr2 1.47(5) 6
Kr3 Kr2 1.47(5) 2
Kr3 Kr2 1.47(5) 3
Kr3 Kr2 1.47(5) 5
Kr3 Kr2 1.47(5) 4
Kr3 OW1 1.91(5) 2
Kr3 OW1 1.91(5) .
Kr3 OW1 1.91(5) 3
Kr3 Kr5 2.16(5) 3_455
Kr3 Kr5 2.16(5) 1_554
Kr3 Kr5 2.16(5) 2_545
Kr3 O4 3.62(7) 2
Kr3 O4 3.62(7) 3
Kr3 K3 3.646(15) 3_455
Kr3 Ca3 3.646(15) 3_455
Kr3 K3 3.646(15) 1_554
Kr3 Ca3 3.646(15) 1_554
Kr3 K3 3.646(15) 2_545
Kr3 Ca3 3.646(15) 2_545
Kr3 O3 3.80(5) 3_455
Kr3 O3 3.80(5) 1_554
Kr3 O3 3.80(5) 2_545
Kr3 Si1 4.21(6) 6_455
Kr3 Al1 4.21(6) 6_455
Kr3 Si1 4.21(6) 3_455
Kr3 Al1 4.21(6) 3_455
Kr3 Si1 4.21(6) 1_554
Kr3 Al1 4.21(6) 1_554
Kr3 Si1 4.21(6) 4_554
Kr3 Si1 4.21(6) 2_545
Kr4 Kr2 0.83(4) 6
Kr4 Kr4 0.95(9) 2
Kr4 Kr4 0.95(9) 4
Kr4 Kr1 1.11(4) 3_455
Kr4 Kr1 1.11(4) 1_554
Kr4 OW1 1.50(6) 2
Kr4 Kr2 1.52(5) 2
Kr4 Kr2 1.52(5) 5
Kr4 Kr2 1.71(7) 3
Kr4 Kr2 1.71(7) 4
Kr4 Kr1 1.77(6) 2_545
Kr4 Kr5 1.83(4) 3_455
Kr4 Kr5 1.83(4) 1_554
Kr4 OW1 2.31(7) .
Kr4 OW1 2.31(7) 3
Kr4 Kr5 2.57(6) 2_545
Kr4 K3 3.40(2) 3_455
Kr4 Ca3 3.40(2) 3_455
Kr4 K3 3.40(2) 1_554
Kr4 Ca3 3.40(2) 1_554
Kr4 O4 3.69(3) 2
Kr4 O3 3.89(2) 3_455
Kr4 O3 3.89(2) 1_554
Kr4 K3 4.00(3) 9_666
Kr4 Ca3 4.00(3) 9_666
Kr4 K3 4.00(3) 7_666
Kr4 Ca3 4.00(3) 7_666
Kr4 O4 4.12(5) 3
Kr4 Si1 4.16(2) 6_455
Kr4 Al1 4.16(2) 6_455
Kr4 Si1 4.16(2) 1_554
Kr4 Al1 4.16(2) 1_554
Kr4 K3 4.19(6) 2_545
Kr4 Ca3 4.19(6) 2_545
Kr4 O2 4.22(3) 8_565
Kr5 Kr2 1.40(4) 6_556
Kr5 Kr2 1.40(4) 5_556
Kr5 Kr4 1.83(4) 1_556
Kr5 Kr4 1.83(4) 4_556
Kr5 Kr2 2.02(4) 1_556
Kr5 Kr2 2.02(4) 4_556
Kr5 Kr3 2.16(5) 1_556
Kr5 K3 2.20(4) 7_667
Kr5 Ca3 2.20(4) 7_667
Kr5 OW1 2.28(4) 2_556
Kr5 OW1 2.28(4) 3_556
Kr5 Kr4 2.57(6) 2_556
Kr5 Kr1 2.73(6) 3_456
Kr5 Kr1 2.73(6) 2_546
Kr5 Kr2 3.15(5) 3_556
Kr5 Kr2 3.15(5) 2_556
Kr5 Ca2 3.35(3) 1_556
Kr5 Kr5 3.40(6) 3_456
Kr5 Kr5 3.40(6) 2_546
Kr5 O1 3.399(19) 1_566
Kr5 O1 3.399(19) 7_656
Kr5 Kr5 3.77(7) 7_667
Kr5 O2 3.89(2) 2_556
Kr5 O2 3.89(2) 3_556
Kr5 OW1 4.03(6) 1_556
Kr5 Si1 4.13(3) 4
Kr5 Al1 4.13(3) 4
Kr5 Si1 4.283(18) 12_666
Kr5 Al1 4.283(18) 12_666
Kr5 Al1 4.283(18) 11_666
Kr5 Si1 4.283(18) 11_666
Kr5 Al1 4.284(18) 5_556
Kr5 Si1 4.284(18) 5_556
Kr5 Si1 4.284(18) 6_556
OW1 Kr2 1.37(6) 2
OW1 Kr2 1.37(6) 3
OW1 Kr4 1.50(6) 2
OW1 Kr1 2.02(5) 3_455
OW1 Kr1 2.02(5) 2_545
OW1 Kr5 2.28(4) 3_455
OW1 Kr5 2.28(4) 2_545
OW1 Kr4 2.31(7) 4
